data_1548652
loop_
_publ_author_name
'Rizzuto, Felix J.'
'Kieffer, Marion'
'Nitschke, Jonathan R.'

_publ_section_title
;
 Quantified structural speciation in self-sorted CoII6L<sub>4</sub> cage
 systems.
;
_journal_issue 7
_journal_name_full 'Chemical science'
_journal_page_first 1925
_journal_page_last 1930
_journal_paper_doi 10.1039/c7sc04927g
_journal_volume 9
_journal_year 2018
_chemical_formula_moiety '(Co6 C252 H180 N60), 5.5(C B11 H12), 6.5(C F3 S O3), (C4 H10 O), 2.5(C2 H3 N)'
_chemical_formula_sum 'C273 H263.5 B60.5 Co6 F19.5 N62.5 O20.5 S6.5'
_chemical_formula_weight 6334.42
_space_group_crystal_system triclinic
_space_group_IT_number 2
_space_group_name_Hall '-P 1'
_space_group_name_H-M_alt 'P -1'
_symmetry_space_group_name_Hall '-P 1'
_symmetry_space_group_name_H-M 'P -1'
_atom_sites_solution_hydrogens geom
_audit_creation_method SHELXL-2014/7
_audit_update_record
;
2017-08-10 deposited with the CCDC.
2018-01-10 downloaded from the CCDC.
;
_cell_angle_alpha 68.1130(17)
_cell_angle_beta 88.8092(17)
_cell_angle_gamma 66.5154(14)
_cell_formula_units_Z 2
_cell_length_a 25.0303(4)
_cell_length_b 26.7592(5)
_cell_length_c 34.5514(7)
_cell_measurement_reflns_used 8017
_cell_measurement_temperature 100(2)
_cell_measurement_theta_max 18.9388
_cell_measurement_theta_min 1.6107
_cell_volume 19472.1(7)
_computing_cell_refinement 'XIA2 0.4.0.331-g9691117'
_computing_data_collection 'GDA 8.44; generic data acquisition software'
_computing_data_reduction 'XIA2 0.4.0.331-g9691117'
_computing_structure_refinement 'SHELXL-2014/7 (Sheldrick, 2014)'
_computing_structure_solution 'SHELXT (Sheldrick, 2014)'
_diffrn_ambient_temperature 100(2)
_diffrn_detector 'Photon counting pixel array'
_diffrn_detector_type 'Dectris Pilatus 2M'
_diffrn_measured_fraction_theta_full 0.960
_diffrn_measured_fraction_theta_max 0.960
_diffrn_measurement_device 'Fixed \c 3-circle diffractometer'
_diffrn_measurement_device_type 'Fluid Film Devices'
_diffrn_measurement_method '\f rotation with 0.1 degree frames'
_diffrn_measurement_specimen_support 'MiTeGen MicroMount'
_diffrn_radiation_monochromator 'Silicon 111'
_diffrn_radiation_source 'Diamond Light Source Beamline I19'
_diffrn_radiation_type Synchrotron
_diffrn_radiation_wavelength 0.6889
_diffrn_reflns_av_R_equivalents 0.0412
_diffrn_reflns_av_unetI/netI 0.0668
_diffrn_reflns_Laue_measured_fraction_full 0.960
_diffrn_reflns_Laue_measured_fraction_max 0.960
_diffrn_reflns_limit_h_max 20
_diffrn_reflns_limit_h_min -20
_diffrn_reflns_limit_k_max 21
_diffrn_reflns_limit_k_min -22
_diffrn_reflns_limit_l_max 28
_diffrn_reflns_limit_l_min -28
_diffrn_reflns_number 38843
_diffrn_reflns_point_group_measured_fraction_full 0.960
_diffrn_reflns_point_group_measured_fraction_max 0.960
_diffrn_reflns_theta_full 16.681
_diffrn_reflns_theta_max 16.681
_diffrn_reflns_theta_min 0.939
_exptl_absorpt_coefficient_mu 0.320
_exptl_absorpt_correction_T_max 1.0108
_exptl_absorpt_correction_T_min 0.9934
_exptl_absorpt_correction_type empirical
_exptl_absorpt_process_details
;
CCP4 7.0.018: AIMLESS, version 0.5.27 : 18/05/16
Scaling & analysis of unmerged intensities, absorption correction using spherical harmonics

Run via XIA2 0.5.53-gee81713-dials-1.3-patch135dmin, DIALS 1.3.4-g9f5e5cd-release, DIALS/i19 0.91-g03fbaed
;
_exptl_crystal_colour orange
_exptl_crystal_density_diffrn 1.080
_exptl_crystal_description prism
_exptl_crystal_F_000 6494
_exptl_crystal_size_max 0.040
_exptl_crystal_size_mid 0.015
_exptl_crystal_size_min 0.010
_refine_diff_density_max 1.055
_refine_diff_density_min -1.038
_refine_diff_density_rms 0.079
_refine_ls_extinction_method none
_refine_ls_goodness_of_fit_ref 1.146
_refine_ls_hydrogen_treatment constr
_refine_ls_matrix_type full
_refine_ls_number_parameters 4178
_refine_ls_number_reflns 22663
_refine_ls_number_restraints 12498
_refine_ls_restrained_S_all 0.958
_refine_ls_R_factor_all 0.1399
_refine_ls_R_factor_gt 0.1179
_refine_ls_shift/su_max 0.000
_refine_ls_shift/su_mean 0.000
_refine_ls_structure_factor_coef Fsqd
_refine_ls_weighting_details 'w=1/[\s^2^(Fo^2^)+(0.2000P)^2^+30.0000P] where P=(Fo^2^+2Fc^2^)/3'
_refine_ls_weighting_scheme calc
_refine_ls_wR_factor_gt 0.3293
_refine_ls_wR_factor_ref 0.3464
_reflns_Friedel_coverage 0.000
_reflns_number_gt 15201
_reflns_number_total 22663
_reflns_threshold_expression 'I > 2\s(I)'
_cod_data_source_file c7sc04927g2.cif
_cod_data_source_block SHELX_A_SQ
_cod_depositor_comments 'Adding full bibliography for 1548651--1548652.cif.'
_cod_original_cell_volume 19472.2(7)
_cod_original_formula_sum 'C273 H263.50 B60.50 Co6 F19.50 N62.50 O20.50 S6.50'
_cod_database_code 1548652
_shelx_shelxl_version_number 2014/7
_shelx_space_group_comment
;
The symmetry employed for this shelxl refinement is uniquely defined
by the following loop, which should always be used as a source of
symmetry information in preference to the above space-group names.
They are only intended as comments.
;
_shelx_estimated_absorpt_t_min 0.987
_shelx_estimated_absorpt_t_max 0.997
_platon_squeeze_void_probe_radius 1.20

loop_
_space_group_symop_operation_xyz
'x, y, z'
'-x, -y, -z'

loop_
_atom_site_label
_atom_site_type_symbol
_atom_site_fract_x
_atom_site_fract_y
_atom_site_fract_z
_atom_site_U_iso_or_equiv
_atom_site_adp_type
_atom_site_occupancy
_atom_site_site_symmetry_order
_atom_site_calc_flag
_atom_site_refinement_flags_posn
_atom_site_refinement_flags_adp
_atom_site_refinement_flags_occupancy
_atom_site_disorder_assembly
_atom_site_disorder_group
Co1 Co 0.07495(8) 0.09668(8) 0.56000(7) 0.1256(7) Uani 1 1 d . . . . .
Co2 Co 0.62907(8) 0.28236(8) 0.31300(6) 0.1242(7) Uani 1 1 d . . . . .
Co3 Co 0.67206(12) 0.76953(11) 0.06488(9) 0.1679(10) Uani 1 1 d . . . . .
Co4 Co 0.15497(10) 0.69835(10) 0.17667(9) 0.1637(9) Uani 1 1 d . . . . .
Co5 Co 0.33858(9) 0.44059(8) 0.47275(6) 0.1260(7) Uani 1 1 d . . . . .
Co6 Co 0.29223(11) 0.30472(10) 0.17632(7) 0.1534(9) Uani 1 1 d . . . . .
C100 C 0.0972(8) 0.0605(7) 0.6586(6) 0.161(6) Uani 1 1 d D U . . .
H100 H 0.0827 0.1017 0.6527 0.194 Uiso 1 1 calc R U . . .
C101 C 0.1114(10) 0.0198(10) 0.7013(6) 0.206(8) Uani 1 1 d D U . . .
H101 H 0.1024 0.0340 0.7231 0.247 Uiso 1 1 calc R U . . .
C102 C 0.1375(10) -0.0392(10) 0.7111(6) 0.201(8) Uani 1 1 d D U . . .
H102 H 0.1505 -0.0665 0.7397 0.241 Uiso 1 1 calc R U . . .
C103 C 0.1453(8) -0.0594(8) 0.6784(6) 0.159(6) Uani 1 1 d D U . . .
C104 C 0.1676(8) -0.1200(8) 0.6836(6) 0.163(7) Uani 1 1 d D U . . .
H104 H 0.1787 -0.1501 0.7113 0.195 Uiso 1 1 calc R U . . .
C105 C 0.1733(7) -0.1355(7) 0.6511(6) 0.159(7) Uani 1 1 d D U . . .
H105 H 0.1879 -0.1764 0.6561 0.190 Uiso 1 1 calc R U . . .
C106 C 0.1574(6) -0.0910(7) 0.6074(6) 0.138(5) Uani 1 1 d D U . . .
C107 C 0.1623(7) -0.1038(8) 0.5712(6) 0.151(6) Uani 1 1 d D U . . .
H107 H 0.1781 -0.1437 0.5735 0.181 Uiso 1 1 calc R U . . .
C108 C 0.1437(6) -0.0568(8) 0.5317(6) 0.136(5) Uani 1 1 d D U . . .
H108 H 0.1457 -0.0635 0.5065 0.163 Uiso 1 1 calc R U . . .
C109 C 0.1216(6) 0.0010(7) 0.5307(6) 0.125(5) Uani 1 1 d D U . . .
C110 C 0.1342(6) -0.0317(7) 0.6026(6) 0.123(5) Uani 1 1 d D U . . .
C111 C 0.1274(7) -0.0154(8) 0.6367(5) 0.134(5) Uani 1 1 d D U . . .
C112 C 0.0997(6) 0.0542(7) 0.4908(5) 0.119(4) Uani 1 1 d D U . . .
H112 H 0.1022 0.0517 0.4641 0.143 Uiso 1 1 calc R U . . .
C113 C 0.0575(6) 0.1580(7) 0.4579(5) 0.111(4) Uani 1 1 d D U . . .
C114 C 0.0880(7) 0.1626(7) 0.4243(5) 0.145(5) Uani 1 1 d D U . . .
H114 H 0.1223 0.1295 0.4251 0.173 Uiso 1 1 calc R U . . .
C115 C 0.0686(7) 0.2162(8) 0.3890(5) 0.145(5) Uani 1 1 d D U . . .
H115 H 0.0880 0.2186 0.3649 0.174 Uiso 1 1 calc R U . . .
C116 C 0.0219(7) 0.2648(7) 0.3890(5) 0.123(4) Uani 1 1 d D U . . .
C117 C -0.0092(6) 0.2604(7) 0.4222(5) 0.132(5) Uani 1 1 d D U . . .
H117 H -0.0428 0.2939 0.4218 0.159 Uiso 1 1 calc R U . . .
C118 C 0.0090(7) 0.2065(7) 0.4562(5) 0.131(5) Uani 1 1 d D U . . .
H118 H -0.0129 0.2032 0.4791 0.157 Uiso 1 1 calc R U . . .
C119 C -0.0495(7) 0.3415(7) 0.3236(5) 0.187(7) Uani 1 1 d D U . . .
H11A H -0.0642 0.3107 0.3315 0.280 Uiso 1 1 calc R U . . .
H11B H -0.0800 0.3779 0.3244 0.280 Uiso 1 1 calc R U . . .
H11C H -0.0393 0.3496 0.2950 0.280 Uiso 1 1 calc R U . . .
C120 C 0.1468(9) 0.8139(9) 0.0984(7) 0.224(9) Uani 1 1 d D U . . .
H120 H 0.1083 0.8209 0.0887 0.269 Uiso 1 1 calc R U . . .
C121 C 0.1729(12) 0.8513(11) 0.0714(8) 0.265(12) Uani 1 1 d D U . . .
H121 H 0.1534 0.8804 0.0441 0.318 Uiso 1 1 calc R U . . .
C122 C 0.2260(12) 0.8426(10) 0.0867(7) 0.237(10) Uani 1 1 d D U . . .
H122 H 0.2435 0.8673 0.0698 0.284 Uiso 1 1 calc R U . . .
C123 C 0.2561(10) 0.8008(9) 0.1249(7) 0.191(7) Uani 1 1 d D U . . .
C124 C 0.3131(9) 0.7845(9) 0.1429(7) 0.181(8) Uani 1 1 d D U . . .
H124 H 0.3327 0.8079 0.1274 0.217 Uiso 1 1 calc R U . . .
C125 C 0.3433(8) 0.7398(9) 0.1795(7) 0.171(6) Uani 1 1 d D U . . .
H125 H 0.3813 0.7339 0.1895 0.205 Uiso 1 1 calc R U . . .
C126 C 0.3163(8) 0.6996(8) 0.2042(6) 0.147(5) Uani 1 1 d D U . . .
C127 C 0.3415(7) 0.6502(8) 0.2429(6) 0.153(6) Uani 1 1 d D U . . .
H127 H 0.3796 0.6401 0.2557 0.183 Uiso 1 1 calc R U . . .
C128 C 0.3114(8) 0.6159(8) 0.2628(5) 0.159(6) Uani 1 1 d D U . . .
H128 H 0.3287 0.5823 0.2887 0.191 Uiso 1 1 calc R U . . .
C129 C 0.2558(8) 0.6323(8) 0.2436(6) 0.149(6) Uani 1 1 d D U . . .
C130 C 0.2590(8) 0.7143(7) 0.1876(6) 0.153(5) Uani 1 1 d D U . . .
C131 C 0.2274(9) 0.7626(8) 0.1481(6) 0.171(7) Uani 1 1 d D U . . .
C132 C 0.2204(8) 0.6010(7) 0.2593(6) 0.153(6) Uani 1 1 d D U . . .
H132 H 0.2310 0.5698 0.2866 0.184 Uiso 1 1 calc R U . . .
C133 C 0.1376(8) 0.5844(7) 0.2495(6) 0.148(5) Uani 1 1 d D U . . .
C134 C 0.1296(7) 0.5614(8) 0.2896(6) 0.159(6) Uani 1 1 d D U . . .
H134 H 0.1471 0.5679 0.3104 0.191 Uiso 1 1 calc R U . . .
C135 C 0.0967(8) 0.5287(7) 0.3017(5) 0.152(6) Uani 1 1 d D U . . .
H135 H 0.0938 0.5114 0.3307 0.182 Uiso 1 1 calc R U . . .
C136 C 0.0688(7) 0.5211(7) 0.2731(6) 0.144(5) Uani 1 1 d D U . . .
C137 C 0.0722(7) 0.5462(7) 0.2304(6) 0.170(6) Uani 1 1 d D U . . .
H137 H 0.0519 0.5420 0.2097 0.204 Uiso 1 1 calc R U . . .
C138 C 0.1070(8) 0.5781(8) 0.2193(5) 0.167(6) Uani 1 1 d D U . . .
H138 H 0.1100 0.5961 0.1904 0.200 Uiso 1 1 calc R U . . .
C139 C -0.0190(7) 0.5095(8) 0.2521(5) 0.183(7) Uani 1 1 d D U . . .
H13A H -0.0258 0.5484 0.2303 0.275 Uiso 1 1 calc R U . . .
H13B H -0.0107 0.4807 0.2392 0.275 Uiso 1 1 calc R U . . .
H13C H -0.0541 0.5125 0.2659 0.275 Uiso 1 1 calc R U . . .
C140 C 0.4643(9) 0.3896(9) 0.5215(6) 0.194(8) Uani 1 1 d D U . . .
H140 H 0.4722 0.3535 0.5186 0.233 Uiso 1 1 calc R U . . .
C141 C 0.5121(9) 0.3957(10) 0.5432(7) 0.216(9) Uani 1 1 d D U . . .
H141 H 0.5514 0.3658 0.5510 0.259 Uiso 1 1 calc R U . . .
C142 C 0.4966(9) 0.4449(10) 0.5510(6) 0.200(8) Uani 1 1 d D U . . .
H142 H 0.5245 0.4475 0.5675 0.241 Uiso 1 1 calc R U . . .
C143 C 0.4423(9) 0.4913(9) 0.5358(5) 0.161(6) Uani 1 1 d D U . . .
C144 C 0.4213(10) 0.5477(10) 0.5394(6) 0.187(7) Uani 1 1 d D U . . .
H144 H 0.4484 0.5552 0.5526 0.225 Uiso 1 1 calc R U . . .
C145 C 0.3676(10) 0.5895(9) 0.5257(7) 0.194(8) Uani 1 1 d D U . . .
H145 H 0.3571 0.6246 0.5307 0.232 Uiso 1 1 calc R U . . .
C146 C 0.3243(9) 0.5838(8) 0.5033(6) 0.161(6) Uani 1 1 d D U . . .
C147 C 0.2672(9) 0.6234(8) 0.4875(6) 0.176(7) Uani 1 1 d D U . . .
H147 H 0.2528 0.6607 0.4899 0.211 Uiso 1 1 calc R U . . .
C148 C 0.2299(8) 0.6098(8) 0.4681(6) 0.175(6) Uani 1 1 d D U . . .
H148 H 0.1901 0.6376 0.4571 0.210 Uiso 1 1 calc R U . . .
C149 C 0.2520(8) 0.5540(8) 0.4647(5) 0.139(5) Uani 1 1 d D U . . .
C150 C 0.3442(8) 0.5278(8) 0.4988(5) 0.142(5) Uani 1 1 d D U . . .
C151 C 0.4006(8) 0.4833(8) 0.5132(5) 0.134(5) Uani 1 1 d D U . . .
C152 C 0.2183(7) 0.5331(8) 0.4461(5) 0.135(5) Uani 1 1 d D U . . .
H152 H 0.1770 0.5545 0.4372 0.162 Uiso 1 1 calc R U . . .
C153 C 0.2187(7) 0.4552(6) 0.4316(5) 0.119(4) Uani 1 1 d D U . . .
C154 C 0.1793(7) 0.4396(7) 0.4559(5) 0.158(6) Uani 1 1 d D U . . .
H154 H 0.1693 0.4511 0.4789 0.190 Uiso 1 1 calc R U . . .
C155 C 0.1544(7) 0.4067(7) 0.4464(6) 0.151(5) Uani 1 1 d D U . . .
H155 H 0.1251 0.3989 0.4623 0.181 Uiso 1 1 calc R U . . .
C156 C 0.1690(7) 0.3849(7) 0.4160(5) 0.126(5) Uani 1 1 d D U . . .
C157 C 0.2089(7) 0.4004(7) 0.3925(5) 0.133(5) Uani 1 1 d D U . . .
H157 H 0.2210 0.3866 0.3707 0.159 Uiso 1 1 calc R U . . .
C158 C 0.2319(6) 0.4356(7) 0.3997(5) 0.135(5) Uani 1 1 d D U . . .
H158 H 0.2581 0.4467 0.3818 0.161 Uiso 1 1 calc R U . . .
C159 C 0.1546(6) 0.2933(7) 0.4489(5) 0.150(5) Uani 1 1 d D U . . .
H15A H 0.1866 0.2849 0.4696 0.225 Uiso 1 1 calc R U . . .
H15B H 0.1181 0.3003 0.4613 0.225 Uiso 1 1 calc R U . . .
H15C H 0.1646 0.2593 0.4411 0.225 Uiso 1 1 calc R U . . .
C160 C 0.0338(7) 0.3536(7) 0.3511(5) 0.121(5) Uani 1 1 d D U . . .
C161 C 0.0489(7) 0.4355(7) 0.3174(5) 0.130(5) Uani 1 1 d D U . . .
C162 C 0.1047(7) 0.3660(7) 0.3785(5) 0.120(4) Uani 1 1 d D U . . .
N100 N 0.1032(5) 0.0443(6) 0.6271(4) 0.137(4) Uani 1 1 d D U . . .
N101 N 0.1168(5) 0.0123(5) 0.5645(5) 0.115(4) Uani 1 1 d D U . . .
N102 N 0.0767(5) 0.1050(6) 0.4946(3) 0.112(3) Uani 1 1 d D U . . .
N103 N 0.0030(6) 0.3212(6) 0.3533(4) 0.137(4) Uani 1 1 d D U . . .
N104 N 0.1728(8) 0.7714(7) 0.1352(5) 0.188(6) Uani 1 1 d D U . . .
N105 N 0.2297(6) 0.6801(6) 0.2068(5) 0.156(5) Uani 1 1 d D U . . .
N106 N 0.1729(7) 0.6167(5) 0.2350(4) 0.142(4) Uani 1 1 d D U . . .
N107 N 0.0322(6) 0.4893(6) 0.2840(4) 0.142(4) Uani 1 1 d D U . . .
N108 N 0.4132(6) 0.4330(7) 0.5070(4) 0.141(4) Uani 1 1 d D U . . .
N109 N 0.3071(7) 0.5163(5) 0.4794(4) 0.119(4) Uani 1 1 d D U . . .
N110 N 0.2479(5) 0.4841(7) 0.4424(4) 0.126(4) Uani 1 1 d D U . . .
N111 N 0.1466(6) 0.3461(6) 0.4113(4) 0.127(4) Uani 1 1 d D U . . .
N112 N 0.0170(5) 0.4053(6) 0.3178(4) 0.137(4) Uani 1 1 d D U . . .
N113 N 0.0932(6) 0.4182(6) 0.3469(5) 0.126(4) Uani 1 1 d D U . . .
N114 N 0.0764(6) 0.3322(5) 0.3822(4) 0.124(4) Uani 1 1 d D U . . .
C200 C 0.2613(10) 0.1929(9) 0.2014(7) 0.235(9) Uani 1 1 d D U . . .
H200 H 0.2919 0.1769 0.1869 0.282 Uiso 1 1 calc R U . . .
C201 C 0.2304(12) 0.1582(10) 0.2228(9) 0.273(12) Uani 1 1 d D U . . .
H201 H 0.2394 0.1210 0.2214 0.328 Uiso 1 1 calc R U . . .
C202 C 0.1892(11) 0.1780(10) 0.2448(7) 0.226(9) Uani 1 1 d D U . . .
H202 H 0.1680 0.1555 0.2587 0.271 Uiso 1 1 calc R U . . .
C203 C 0.1772(10) 0.2318(9) 0.2472(7) 0.202(7) Uani 1 1 d D U . . .
C204 C 0.1358(11) 0.2566(11) 0.2711(8) 0.243(10) Uani 1 1 d D U . . .
H204 H 0.1105 0.2385 0.2836 0.292 Uiso 1 1 calc R U . . .
C205 C 0.1320(11) 0.3039(11) 0.2763(8) 0.283(12) Uani 1 1 d D U . . .
H205 H 0.1106 0.3145 0.2971 0.340 Uiso 1 1 calc R U . . .
C206 C 0.1605(11) 0.3409(10) 0.2502(8) 0.254(10) Uani 1 1 d D U . . .
C207 C 0.1475(11) 0.3997(11) 0.2445(9) 0.298(12) Uani 1 1 d D U . . .
H207 H 0.1115 0.4246 0.2500 0.358 Uiso 1 1 calc R U . . .
C208 C 0.1922(11) 0.4190(10) 0.2298(8) 0.280(11) Uani 1 1 d D U . . .
H208 H 0.1973 0.4483 0.2366 0.336 Uiso 1 1 calc R U . . .
C209 C 0.2284(8) 0.3930(8) 0.2049(6) 0.180(6) Uani 1 1 d D U . . .
C210 C 0.2004(8) 0.3170(8) 0.2265(6) 0.168(6) Uani 1 1 d D U . . .
C211 C 0.2090(8) 0.2638(8) 0.2250(6) 0.169(6) Uani 1 1 d D U . . .
C212 C 0.2677(7) 0.4182(7) 0.1806(5) 0.155(6) Uani 1 1 d D U . . .
H212 H 0.2651 0.4563 0.1765 0.186 Uiso 1 1 calc R U . . .
C213 C 0.3423(8) 0.4056(7) 0.1406(5) 0.122(5) Uani 1 1 d D U . . .
C214 C 0.4003(8) 0.3671(7) 0.1459(5) 0.143(5) Uani 1 1 d D U . . .
H214 H 0.4135 0.3271 0.1656 0.172 Uiso 1 1 calc R U . . .
C215 C 0.4404(7) 0.3858(7) 0.1229(5) 0.138(5) Uani 1 1 d D U . . .
H215 H 0.4813 0.3603 0.1292 0.166 Uiso 1 1 calc R U . . .
C216 C 0.4202(8) 0.4408(8) 0.0914(5) 0.123(5) Uani 1 1 d D U . . .
C217 C 0.3622(8) 0.4779(7) 0.0844(5) 0.144(5) Uani 1 1 d D U . . .
H217 H 0.3483 0.5168 0.0628 0.173 Uiso 1 1 calc R U . . .
C218 C 0.3233(7) 0.4601(7) 0.1081(5) 0.145(5) Uani 1 1 d D U . . .
H218 H 0.2825 0.4861 0.1016 0.174 Uiso 1 1 calc R U . . .
C219 C 0.5036(7) 0.4157(7) 0.0519(5) 0.153(5) Uani 1 1 d D U . . .
H21A H 0.4878 0.3879 0.0512 0.230 Uiso 1 1 calc R U . . .
H21B H 0.5096 0.4370 0.0234 0.230 Uiso 1 1 calc R U . . .
H21C H 0.5413 0.3937 0.0708 0.230 Uiso 1 1 calc R U . . .
C220 C 0.6748(12) 0.8979(10) 0.0247(8) 0.270(11) Uani 1 1 d D U . . .
H220 H 0.6555 0.9038 -0.0010 0.324 Uiso 1 1 calc R U . . .
C221 C 0.6883(15) 0.9456(11) 0.0262(9) 0.313(13) Uani 1 1 d D U . . .
H221 H 0.6731 0.9842 0.0042 0.376 Uiso 1 1 calc R U . . .
C222 C 0.7237(12) 0.9305(11) 0.0611(9) 0.252(11) Uani 1 1 d D U . . .
H222 H 0.7405 0.9568 0.0609 0.302 Uiso 1 1 calc R U . . .
C223 C 0.7373(11) 0.8811(11) 0.0964(8) 0.230(10) Uani 1 1 d D U . . .
C224 C 0.7682(10) 0.8622(11) 0.1360(8) 0.224(9) Uani 1 1 d D U . . .
H224 H 0.7795 0.8904 0.1394 0.269 Uiso 1 1 calc R U . . .
C225 C 0.7844(13) 0.8120(12) 0.1695(8) 0.267(12) Uani 1 1 d D U . . .
H225 H 0.8047 0.8056 0.1951 0.321 Uiso 1 1 calc R U . . .
C226 C 0.7689(11) 0.7659(11) 0.1650(8) 0.249(10) Uani 1 1 d D U . . .
C227 C 0.7845(15) 0.7078(13) 0.1959(8) 0.329(14) Uani 1 1 d D U . . .
H227 H 0.8097 0.6938 0.2214 0.395 Uiso 1 1 calc R U . . .
C228 C 0.7623(12) 0.6710(11) 0.1883(7) 0.276(11) Uani 1 1 d D U . . .
H228 H 0.7699 0.6329 0.2094 0.331 Uiso 1 1 calc R U . . .
C229 C 0.7297(9) 0.6909(10) 0.1500(7) 0.191(7) Uani 1 1 d D U . . .
C230 C 0.7371(9) 0.7810(10) 0.1265(6) 0.199(8) Uani 1 1 d D U . . .
C231 C 0.7185(9) 0.8373(9) 0.0922(7) 0.188(7) Uani 1 1 d D U . . .
C232 C 0.7064(8) 0.6566(9) 0.1394(6) 0.174(7) Uani 1 1 d D U . . .
H232 H 0.7139 0.6172 0.1580 0.209 Uiso 1 1 calc R U . . .
C233 C 0.6512(9) 0.6493(8) 0.0900(5) 0.135(5) Uani 1 1 d D U . . .
C234 C 0.5967(8) 0.6743(7) 0.0699(5) 0.134(5) Uani 1 1 d D U . . .
H234 H 0.5719 0.7145 0.0649 0.160 Uiso 1 1 calc R U . . .
C235 C 0.5759(7) 0.6421(8) 0.0564(5) 0.136(5) Uani 1 1 d D U . . .
H235 H 0.5374 0.6610 0.0410 0.163 Uiso 1 1 calc R U . . .
C236 C 0.6094(8) 0.5838(8) 0.0645(5) 0.123(5) Uani 1 1 d D U . . .
C237 C 0.6666(8) 0.5573(7) 0.0844(5) 0.136(5) Uani 1 1 d D U . . .
H237 H 0.6910 0.5170 0.0896 0.163 Uiso 1 1 calc R U . . .
C238 C 0.6880(7) 0.5904(8) 0.0969(5) 0.142(5) Uani 1 1 d D U . . .
H238 H 0.7276 0.5731 0.1101 0.170 Uiso 1 1 calc R U . . .
C239 C 0.6269(7) 0.5082(7) 0.0339(5) 0.151(5) Uani 1 1 d D U . . .
H23A H 0.6610 0.5173 0.0271 0.227 Uiso 1 1 calc R U . . .
H23B H 0.6403 0.4671 0.0546 0.227 Uiso 1 1 calc R U . . .
H23C H 0.6058 0.5131 0.0083 0.227 Uiso 1 1 calc R U . . .
C240 C 0.0988(10) 0.7652(13) 0.2332(9) 0.269(11) Uani 1 1 d D U . . .
H240 H 0.1364 0.7484 0.2496 0.323 Uiso 1 1 calc R U . . .
C241 C 0.0446(13) 0.8077(16) 0.2433(10) 0.354(15) Uani 1 1 d D U . . .
H241 H 0.0477 0.8222 0.2640 0.425 Uiso 1 1 calc R U . . .
C242 C -0.0083(12) 0.8243(17) 0.2218(11) 0.345(15) Uani 1 1 d D U . . .
H242 H -0.0428 0.8448 0.2315 0.414 Uiso 1 1 calc R U . . .
C243 C -0.0151(11) 0.8133(15) 0.1871(10) 0.314(13) Uani 1 1 d D U . . .
C244 C -0.0692(11) 0.8327(16) 0.1596(11) 0.322(14) Uani 1 1 d D U . . .
H244 H -0.1048 0.8602 0.1637 0.386 Uiso 1 1 calc R U . . .
C245 C -0.0715(11) 0.8141(17) 0.1293(11) 0.369(16) Uani 1 1 d D U . . .
H245 H -0.1078 0.8303 0.1115 0.443 Uiso 1 1 calc R U . . .
C246 C -0.0193(10) 0.7690(16) 0.1227(10) 0.355(16) Uani 1 1 d D U . . .
C247 C -0.0145(12) 0.7510(14) 0.0901(9) 0.327(14) Uani 1 1 d D U . . .
H247 H -0.0479 0.7676 0.0693 0.392 Uiso 1 1 calc R U . . .
C248 C 0.0389(10) 0.7084(13) 0.0867(8) 0.277(11) Uani 1 1 d D U . . .
H248 H 0.0406 0.6894 0.0681 0.333 Uiso 1 1 calc R U . . .
C249 C 0.0900(9) 0.6951(10) 0.1124(7) 0.198(8) Uani 1 1 d D U . . .
C250 C 0.0340(9) 0.7477(13) 0.1512(9) 0.266(12) Uani 1 1 d D U . . .
C251 C 0.0375(10) 0.7683(13) 0.1815(9) 0.254(11) Uani 1 1 d D U . . .
C252 C 0.1506(8) 0.6664(8) 0.1067(6) 0.172(7) Uani 1 1 d D U . . .
H252 H 0.1603 0.6551 0.0836 0.207 Uiso 1 1 calc R U . . .
C253 C 0.2488(8) 0.6393(8) 0.1282(6) 0.139(5) Uani 1 1 d D U . . .
C254 C 0.2921(8) 0.5930(7) 0.1600(5) 0.133(5) Uani 1 1 d D U . . .
H254 H 0.2821 0.5704 0.1851 0.159 Uiso 1 1 calc R U . . .
C255 C 0.3508(7) 0.5796(6) 0.1550(5) 0.122(4) Uani 1 1 d D U . . .
H255 H 0.3810 0.5458 0.1759 0.146 Uiso 1 1 calc R U . . .
C256 C 0.3653(7) 0.6143(7) 0.1205(5) 0.122(4) Uani 1 1 d D U . . .
C257 C 0.3216(8) 0.6596(8) 0.0890(5) 0.155(6) Uani 1 1 d D U . . .
H257 H 0.3320 0.6815 0.0637 0.186 Uiso 1 1 calc R U . . .
C258 C 0.2631(8) 0.6746(7) 0.0927(5) 0.155(6) Uani 1 1 d D U . . .
H258 H 0.2333 0.7083 0.0714 0.186 Uiso 1 1 calc R U . . .
C259 C 0.4426(7) 0.6462(7) 0.1251(4) 0.147(5) Uani 1 1 d D U . . .
H25A H 0.4138 0.6663 0.1400 0.220 Uiso 1 1 calc R U . . .
H25B H 0.4815 0.6241 0.1425 0.220 Uiso 1 1 calc R U . . .
H25C H 0.4445 0.6757 0.0984 0.220 Uiso 1 1 calc R U . . .
C260 C 0.4745(8) 0.5018(7) 0.0708(4) 0.122(5) Uani 1 1 d D U . . .
C261 C 0.5364(7) 0.5447(7) 0.0640(5) 0.123(5) Uani 1 1 d D U . . .
C262 C 0.4577(7) 0.5720(7) 0.0960(4) 0.119(5) Uani 1 1 d D U . . .
N200 N 0.2494(8) 0.2460(6) 0.2006(5) 0.184(6) Uani 1 1 d D U . . .
N201 N 0.2319(6) 0.3439(6) 0.2042(4) 0.158(5) Uani 1 1 d D U . . .
N202 N 0.3050(6) 0.3843(5) 0.1659(4) 0.131(4) Uani 1 1 d D U . . .
N203 N 0.4616(6) 0.4587(6) 0.0673(4) 0.129(4) Uani 1 1 d D U . . .
N204 N 0.6880(9) 0.8480(7) 0.0568(6) 0.216(7) Uani 1 1 d D U . . .
N205 N 0.7160(6) 0.7452(7) 0.1191(5) 0.173(6) Uani 1 1 d D U . . .
N206 N 0.6745(6) 0.6819(6) 0.1033(5) 0.152(5) Uani 1 1 d D U . . .
N207 N 0.5869(6) 0.5491(5) 0.0521(4) 0.131(4) Uani 1 1 d D U . . .
N208 N 0.0915(8) 0.7527(8) 0.2011(6) 0.225(7) Uani 1 1 d D U . . .
N209 N 0.0850(7) 0.7144(7) 0.1432(5) 0.190(6) Uani 1 1 d D U . . .
N210 N 0.1899(7) 0.6573(6) 0.1344(4) 0.145(4) Uani 1 1 d D U . . .
N211 N 0.4248(6) 0.6047(5) 0.1163(4) 0.128(4) Uani 1 1 d D U . . .
N212 N 0.5234(6) 0.5057(5) 0.0557(3) 0.123(4) Uani 1 1 d D U . . .
N213 N 0.5075(6) 0.5781(5) 0.0849(4) 0.121(4) Uani 1 1 d D U . . .
N214 N 0.4391(5) 0.5346(6) 0.0896(4) 0.122(4) Uani 1 1 d D U . . .
C300 C -0.0306(7) 0.0586(7) 0.5585(5) 0.150(5) Uani 1 1 d D U . . .
H300 H -0.0051 0.0274 0.5510 0.179 Uiso 1 1 calc R U . . .
C301 C -0.0869(8) 0.0619(8) 0.5661(5) 0.153(6) Uani 1 1 d D U . . .
H301 H -0.0976 0.0321 0.5651 0.184 Uiso 1 1 calc R U . . .
C302 C -0.1254(7) 0.1059(10) 0.5748(6) 0.168(6) Uani 1 1 d D U . . .
H302 H -0.1638 0.1084 0.5792 0.202 Uiso 1 1 calc R U . . .
C303 C -0.1089(8) 0.1488(8) 0.5773(6) 0.161(6) Uani 1 1 d D U . . .
C304 C -0.1457(8) 0.1979(9) 0.5876(6) 0.179(7) Uani 1 1 d D U . . .
H304 H -0.1854 0.2045 0.5908 0.215 Uiso 1 1 calc R U . . .
C305 C -0.1256(7) 0.2339(8) 0.5928(6) 0.185(7) Uani 1 1 d D U . . .
H305 H -0.1502 0.2642 0.6014 0.222 Uiso 1 1 calc R U . . .
C306 C -0.0654(7) 0.2277(8) 0.5854(5) 0.150(5) Uani 1 1 d D U . . .
C307 C -0.0407(8) 0.2654(7) 0.5893(6) 0.183(7) Uani 1 1 d D U . . .
H307 H -0.0636 0.2978 0.5965 0.219 Uiso 1 1 calc R U . . .
C308 C 0.0172(8) 0.2547(7) 0.5824(6) 0.162(6) Uani 1 1 d D U . . .
H308 H 0.0349 0.2789 0.5852 0.195 Uiso 1 1 calc R U . . .
C309 C 0.0481(7) 0.2063(7) 0.5712(5) 0.136(5) Uani 1 1 d D U . . .
C310 C -0.0310(7) 0.1815(7) 0.5744(5) 0.126(5) Uani 1 1 d D U . . .
C311 C -0.0507(7) 0.1413(8) 0.5711(5) 0.136(5) Uani 1 1 d D U . . .
C312 C 0.1097(7) 0.1884(7) 0.5642(5) 0.139(5) Uani 1 1 d D U . . .
H312 H 0.1310 0.2105 0.5653 0.167 Uiso 1 1 calc R U . . .
C313 C 0.1947(7) 0.1192(6) 0.5520(5) 0.114(4) Uani 1 1 d D U . . .
C314 C 0.2134(7) 0.1002(6) 0.5204(5) 0.119(4) Uani 1 1 d D U . . .
H314 H 0.1857 0.1000 0.5021 0.143 Uiso 1 1 calc R U . . .
C315 C 0.2717(8) 0.0814(6) 0.5145(5) 0.117(4) Uani 1 1 d D U . . .
H315 H 0.2844 0.0675 0.4929 0.140 Uiso 1 1 calc R U . . .
C316 C 0.3111(7) 0.0833(6) 0.5405(5) 0.126(5) Uani 1 1 d D U . . .
C317 C 0.2942(7) 0.0985(6) 0.5743(5) 0.125(5) Uani 1 1 d D U . . .
H317 H 0.3223 0.0957 0.5939 0.150 Uiso 1 1 calc R U . . .
C318 C 0.2354(8) 0.1179(6) 0.5786(5) 0.135(5) Uani 1 1 d D U . . .
H318 H 0.2228 0.1309 0.6007 0.162 Uiso 1 1 calc R U . . .
C319 C 0.4178(7) 0.0285(7) 0.5722(5) 0.161(6) Uani 1 1 d D U . . .
H31A H 0.3998 0.0126 0.5965 0.242 Uiso 1 1 calc R U . . .
H31B H 0.4489 -0.0044 0.5676 0.242 Uiso 1 1 calc R U . . .
H31C H 0.4348 0.0529 0.5777 0.242 Uiso 1 1 calc R U . . .
C320 C 0.7437(8) 0.3037(7) 0.3042(5) 0.146(5) Uani 1 1 d D U . . .
H320 H 0.7603 0.2732 0.3315 0.175 Uiso 1 1 calc R U . . .
C321 C 0.7768(7) 0.3366(9) 0.2824(6) 0.162(6) Uani 1 1 d D U . . .
H321 H 0.8152 0.3267 0.2947 0.194 Uiso 1 1 calc R U . . .
C322 C 0.7522(8) 0.3819(8) 0.2442(7) 0.158(6) Uani 1 1 d D U . . .
H322 H 0.7729 0.4048 0.2301 0.190 Uiso 1 1 calc R U . . .
C323 C 0.6983(9) 0.3949(8) 0.2258(5) 0.140(5) Uani 1 1 d D U . . .
C324 C 0.6648(9) 0.4408(7) 0.1876(6) 0.154(6) Uani 1 1 d D U . . .
H324 H 0.6833 0.4649 0.1712 0.185 Uiso 1 1 calc R U . . .
C325 C 0.6108(9) 0.4548(7) 0.1715(5) 0.155(6) Uani 1 1 d D U . . .
H325 H 0.5927 0.4872 0.1451 0.186 Uiso 1 1 calc R U . . .
C326 C 0.5784(8) 0.4189(7) 0.1952(5) 0.139(5) Uani 1 1 d D U . . .
C327 C 0.5207(9) 0.4273(7) 0.1840(5) 0.158(6) Uani 1 1 d D U . . .
H327 H 0.4984 0.4575 0.1578 0.190 Uiso 1 1 calc R U . . .
C328 C 0.4962(7) 0.3915(8) 0.2112(5) 0.150(5) Uani 1 1 d D U . . .
H328 H 0.4566 0.3985 0.2046 0.180 Uiso 1 1 calc R U . . .
C329 C 0.5311(8) 0.3457(7) 0.2480(5) 0.127(5) Uani 1 1 d D U . . .
C330 C 0.6106(7) 0.3718(7) 0.2323(5) 0.124(4) Uani 1 1 d D U . . .
C331 C 0.6688(7) 0.3581(7) 0.2495(5) 0.121(4) Uani 1 1 d D U . . .
C332 C 0.5142(7) 0.3061(7) 0.2798(6) 0.130(5) Uani 1 1 d D U . . .
H332 H 0.4780 0.3040 0.2753 0.156 Uiso 1 1 calc R U . . .
C333 C 0.5355(5) 0.2309(7) 0.3478(5) 0.113(4) Uani 1 1 d D U . . .
C334 C 0.5268(6) 0.1875(7) 0.3428(5) 0.124(4) Uani 1 1 d D U . . .
H334 H 0.5268 0.1855 0.3159 0.148 Uiso 1 1 calc R U . . .
C335 C 0.5178(6) 0.1450(7) 0.3772(6) 0.136(5) Uani 1 1 d D U . . .
H335 H 0.5113 0.1145 0.3733 0.164 Uiso 1 1 calc R U . . .
C336 C 0.5180(6) 0.1459(7) 0.4158(6) 0.120(5) Uani 1 1 d D U . . .
C337 C 0.5276(6) 0.1891(7) 0.4221(5) 0.142(5) Uani 1 1 d D U . . .
H337 H 0.5292 0.1895 0.4494 0.171 Uiso 1 1 calc R U . . .
C338 C 0.5353(6) 0.2333(7) 0.3872(6) 0.142(5) Uani 1 1 d D U . . .
H338 H 0.5403 0.2648 0.3907 0.170 Uiso 1 1 calc R U . . .
C339 C 0.5559(6) 0.0686(7) 0.4883(5) 0.159(6) Uani 1 1 d D U . . .
H33A H 0.5937 0.0680 0.4797 0.239 Uiso 1 1 calc R U . . .
H33B H 0.5450 0.0881 0.5081 0.239 Uiso 1 1 calc R U . . .
H33C H 0.5596 0.0278 0.5020 0.239 Uiso 1 1 calc R U . . .
C340 C 0.2076(11) 0.3854(11) 0.0909(7) 0.253(12) Uani 1 1 d D U . . .
H340 H 0.1782 0.3995 0.1068 0.303 Uiso 1 1 calc R U . . .
C341 C 0.1957(10) 0.4109(9) 0.0428(7) 0.228(9) Uani 1 1 d D U . . .
H341 H 0.1577 0.4397 0.0279 0.273 Uiso 1 1 calc R U . . .
C342 C 0.2407(10) 0.3914(10) 0.0220(7) 0.205(9) Uani 1 1 d D U . . .
H342 H 0.2334 0.4082 -0.0080 0.246 Uiso 1 1 calc R U . . .
C343 C 0.2950(9) 0.3499(9) 0.0410(6) 0.177(7) Uani 1 1 d D U . . .
C344 C 0.3445(10) 0.3224(8) 0.0240(5) 0.178(7) Uani 1 1 d D U . . .
H344 H 0.3394 0.3337 -0.0056 0.214 Uiso 1 1 calc R U . . .
C345 C 0.3975(10) 0.2822(10) 0.0452(7) 0.206(9) Uani 1 1 d D U . . .
H345 H 0.4292 0.2704 0.0302 0.247 Uiso 1 1 calc R U . . .
C346 C 0.4072(9) 0.2569(8) 0.0902(6) 0.161(6) Uani 1 1 d D U . . .
C347 C 0.4575(9) 0.2155(10) 0.1158(7) 0.193(8) Uani 1 1 d D U . . .
H347 H 0.4912 0.1994 0.1036 0.231 Uiso 1 1 calc R U . . .
C348 C 0.4621(8) 0.1951(8) 0.1597(7) 0.202(8) Uani 1 1 d D U . . .
H348 H 0.4976 0.1651 0.1776 0.242 Uiso 1 1 calc R U . . .
C349 C 0.4106(8) 0.2218(8) 0.1763(6) 0.157(6) Uani 1 1 d D U . . .
C350 C 0.3568(9) 0.2820(9) 0.1094(6) 0.191(7) Uani 1 1 d D U . . .
C351 C 0.3028(9) 0.3261(8) 0.0871(6) 0.170(7) Uani 1 1 d D U . . .
C352 C 0.4076(8) 0.2094(7) 0.2195(5) 0.153(6) Uani 1 1 d D U . . .
H352 H 0.4387 0.1776 0.2408 0.184 Uiso 1 1 calc R U . . .
C353 C 0.3542(7) 0.2295(7) 0.2705(5) 0.143(5) Uani 1 1 d D U . . .
C354 C 0.3631(8) 0.1728(8) 0.2955(6) 0.201(7) Uani 1 1 d D U . . .
H354 H 0.3773 0.1420 0.2853 0.242 Uiso 1 1 calc R U . . .
C355 C 0.3503(9) 0.1617(8) 0.3367(6) 0.212(8) Uani 1 1 d D U . . .
H355 H 0.3582 0.1219 0.3546 0.255 Uiso 1 1 calc R U . . .
C356 C 0.3277(6) 0.2031(6) 0.3528(5) 0.125(4) Uani 1 1 d D U . . .
C357 C 0.3305(7) 0.2550(7) 0.3288(5) 0.168(6) Uani 1 1 d D U . . .
H357 H 0.3243 0.2830 0.3409 0.201 Uiso 1 1 calc R U . . .
C358 C 0.3417(9) 0.2694(8) 0.2877(5) 0.176(6) Uani 1 1 d D U . . .
H358 H 0.3406 0.3075 0.2717 0.211 Uiso 1 1 calc R U . . .
C359 C 0.2539(6) 0.2030(6) 0.3993(4) 0.134(5) Uani 1 1 d D U . . .
H35A H 0.2289 0.2304 0.3720 0.201 Uiso 1 1 calc R U . . .
H35B H 0.2487 0.1660 0.4091 0.201 Uiso 1 1 calc R U . . .
H35C H 0.2426 0.2211 0.4199 0.201 Uiso 1 1 calc R U . . .
C360 C 0.3846(7) 0.0930(7) 0.4960(5) 0.111(4) Uani 1 1 d D U . . .
C361 C 0.4538(7) 0.1076(7) 0.4560(6) 0.116(4) Uani 1 1 d D U . . .
C362 C 0.3573(7) 0.1535(6) 0.4280(5) 0.106(4) Uani 1 1 d D U . . .
N300 N -0.0112(5) 0.0963(6) 0.5612(4) 0.132(4) Uani 1 1 d D U . . .
N301 N 0.0244(6) 0.1723(5) 0.5675(4) 0.129(4) Uani 1 1 d D U . . .
N302 N 0.1340(6) 0.1408(6) 0.5565(4) 0.123(4) Uani 1 1 d D U . . .
N303 N 0.3725(6) 0.0652(5) 0.5344(5) 0.132(4) Uani 1 1 d D U . . .
N304 N 0.6923(6) 0.3140(5) 0.2880(4) 0.124(4) Uani 1 1 d D U . . .
N305 N 0.5870(6) 0.3360(5) 0.2584(4) 0.121(4) Uani 1 1 d D U . . .
N306 N 0.5487(5) 0.2729(6) 0.3149(5) 0.122(4) Uani 1 1 d D U . . .
N307 N 0.5100(6) 0.1015(5) 0.4508(4) 0.130(4) Uani 1 1 d D U . . .
N308 N 0.2595(9) 0.3437(7) 0.1093(5) 0.201(7) Uani 1 1 d D U . . .
N309 N 0.3608(7) 0.2630(6) 0.1514(5) 0.147(5) Uani 1 1 d D U . . .
N310 N 0.3608(7) 0.2432(5) 0.2284(4) 0.157(5) Uani 1 1 d D U . . .
N311 N 0.3150(5) 0.1902(5) 0.3946(4) 0.116(3) Uani 1 1 d D U . . .
N312 N 0.4423(6) 0.0791(5) 0.4939(4) 0.126(4) Uani 1 1 d D U . . .
N313 N 0.4138(6) 0.1437(5) 0.4221(4) 0.113(3) Uani 1 1 d D U . . .
N314 N 0.3407(5) 0.1303(5) 0.4645(5) 0.113(4) Uani 1 1 d D U . . .
C400 C 0.2856(8) 0.3986(7) 0.5579(6) 0.155(5) Uani 1 1 d D U . . .
H400 H 0.2834 0.4328 0.5615 0.186 Uiso 1 1 calc R U . . .
C401 C 0.2625(9) 0.3621(9) 0.5866(6) 0.190(7) Uani 1 1 d D U . . .
H401 H 0.2459 0.3712 0.6094 0.228 Uiso 1 1 calc R U . . .
C402 C 0.2643(9) 0.3138(9) 0.5815(6) 0.187(7) Uani 1 1 d D U . . .
H402 H 0.2486 0.2889 0.6006 0.224 Uiso 1 1 calc R U . . .
C403 C 0.2894(8) 0.3009(8) 0.5479(6) 0.164(6) Uani 1 1 d D U . . .
C404 C 0.2933(8) 0.2530(8) 0.5374(6) 0.165(6) Uani 1 1 d D U . . .
H404 H 0.2769 0.2272 0.5545 0.198 Uiso 1 1 calc R U . . .
C405 C 0.3178(8) 0.2420(7) 0.5059(6) 0.154(5) Uani 1 1 d D U . . .
H405 H 0.3186 0.2092 0.5007 0.185 Uiso 1 1 calc R U . . .
C406 C 0.3439(6) 0.2800(7) 0.4785(5) 0.132(5) Uani 1 1 d D U . . .
C407 C 0.3705(7) 0.2739(7) 0.4432(6) 0.154(5) Uani 1 1 d D U . . .
H407 H 0.3747 0.2414 0.4363 0.185 Uiso 1 1 calc R U . . .
C408 C 0.3905(6) 0.3153(8) 0.4185(5) 0.145(5) Uani 1 1 d D U . . .
H408 H 0.4076 0.3127 0.3942 0.174 Uiso 1 1 calc R U . . .
C409 C 0.3842(6) 0.3605(7) 0.4311(5) 0.121(4) Uani 1 1 d D U . . .
C410 C 0.3397(6) 0.3278(7) 0.4876(5) 0.122(4) Uani 1 1 d D U . . .
C411 C 0.3144(7) 0.3376(7) 0.5218(5) 0.133(5) Uani 1 1 d D U . . .
C412 C 0.3995(6) 0.4094(8) 0.4053(4) 0.131(5) Uani 1 1 d D U . . .
H412 H 0.4216 0.4076 0.3827 0.158 Uiso 1 1 calc R U . . .
C413 C 0.3964(7) 0.5031(7) 0.3925(4) 0.112(4) Uani 1 1 d D U . . .
C414 C 0.3565(7) 0.5594(8) 0.3868(5) 0.134(5) Uani 1 1 d D U . . .
H414 H 0.3204 0.5651 0.3977 0.161 Uiso 1 1 calc R U . . .
C415 C 0.3690(7) 0.6074(7) 0.3652(5) 0.139(5) Uani 1 1 d D U . . .
H415 H 0.3409 0.6464 0.3605 0.167 Uiso 1 1 calc R U . . .
C416 C 0.4220(7) 0.5992(7) 0.3503(4) 0.130(5) Uani 1 1 d D U . . .
C417 C 0.4623(6) 0.5429(7) 0.3565(4) 0.121(4) Uani 1 1 d D U . . .
H417 H 0.4990 0.5368 0.3464 0.145 Uiso 1 1 calc R U . . .
C418 C 0.4488(6) 0.4951(6) 0.3778(4) 0.116(4) Uani 1 1 d D U . . .
H418 H 0.4766 0.4562 0.3823 0.139 Uiso 1 1 calc R U . . .
C419 C 0.4031(7) 0.7020(6) 0.3407(5) 0.154(5) Uani 1 1 d D U . . .
H41A H 0.3865 0.6893 0.3667 0.232 Uiso 1 1 calc R U . . .
H41B H 0.4313 0.7168 0.3454 0.232 Uiso 1 1 calc R U . . .
H41C H 0.3713 0.7338 0.3180 0.232 Uiso 1 1 calc R U . . .
C420 C 0.7979(10) 0.6905(10) 0.0476(7) 0.220(9) Uani 1 1 d D U . . .
H420 H 0.8082 0.6682 0.0772 0.265 Uiso 1 1 calc R U . . .
C421 C 0.8425(10) 0.6756(11) 0.0208(8) 0.234(10) Uani 1 1 d D U . . .
H421 H 0.8816 0.6467 0.0327 0.280 Uiso 1 1 calc R U . . .
C422 C 0.8263(11) 0.7043(12) -0.0211(8) 0.242(11) Uani 1 1 d D U . . .
H422 H 0.8544 0.6941 -0.0390 0.290 Uiso 1 1 calc R U . . .
C423 C 0.7720(10) 0.7467(10) -0.0388(7) 0.206(9) Uani 1 1 d D U . . .
C424 C 0.7468(11) 0.7808(11) -0.0815(7) 0.234(11) Uani 1 1 d D U . . .
H424 H 0.7731 0.7750 -0.1013 0.281 Uiso 1 1 calc R U . . .
C425 C 0.6912(11) 0.8200(10) -0.0983(7) 0.222(10) Uani 1 1 d D U . . .
H425 H 0.6795 0.8397 -0.1280 0.267 Uiso 1 1 calc R U . . .
C426 C 0.6485(10) 0.8317(9) -0.0689(6) 0.190(8) Uani 1 1 d D U . . .
C427 C 0.5878(10) 0.8703(9) -0.0803(7) 0.209(9) Uani 1 1 d D U . . .
H427 H 0.5708 0.8907 -0.1092 0.250 Uiso 1 1 calc R U . . .
C428 C 0.5528(9) 0.8783(8) -0.0490(7) 0.198(8) Uani 1 1 d D U . . .
H428 H 0.5126 0.9062 -0.0564 0.238 Uiso 1 1 calc R U . . .
C429 C 0.5781(9) 0.8444(9) -0.0072(6) 0.169(7) Uani 1 1 d D U . . .
C430 C 0.6701(9) 0.7994(8) -0.0259(6) 0.173(7) Uani 1 1 d D U . . .
C431 C 0.7301(9) 0.7593(8) -0.0091(7) 0.194(8) Uani 1 1 d D U . . .
C432 C 0.5479(8) 0.8462(8) 0.0277(7) 0.160(7) Uani 1 1 d D U . . .
H432 H 0.5066 0.8696 0.0236 0.193 Uiso 1 1 calc R U . . .
C433 C 0.5488(9) 0.8099(8) 0.1015(6) 0.162(6) Uani 1 1 d D U . . .
C434 C 0.4966(9) 0.8077(8) 0.1015(6) 0.181(7) Uani 1 1 d D U . . .
H434 H 0.4760 0.8120 0.0769 0.218 Uiso 1 1 calc R U . . .
C435 C 0.4738(9) 0.7989(10) 0.1389(7) 0.201(8) Uani 1 1 d D U . . .
H435 H 0.4358 0.7988 0.1389 0.241 Uiso 1 1 calc R U . . .
C436 C 0.5012(10) 0.7905(8) 0.1755(6) 0.172(7) Uani 1 1 d D U . . .
C437 C 0.5528(9) 0.7973(10) 0.1761(6) 0.220(9) Uani 1 1 d D U . . .
H437 H 0.5712 0.7961 0.2004 0.264 Uiso 1 1 calc R U . . .
C438 C 0.5765(8) 0.8063(10) 0.1378(7) 0.204(8) Uani 1 1 d D U . . .
H438 H 0.6127 0.8102 0.1367 0.245 Uiso 1 1 calc R U . . .
C439 C 0.4464(10) 0.8263(8) 0.2277(7) 0.236(9) Uani 1 1 d D U . . .
H43A H 0.4466 0.8630 0.2068 0.354 Uiso 1 1 calc R U . . .
H43B H 0.4057 0.8323 0.2316 0.354 Uiso 1 1 calc R U . . .
H43C H 0.4689 0.8158 0.2547 0.354 Uiso 1 1 calc R U . . .
C440 C 0.6720(7) 0.1803(8) 0.2785(6) 0.151(6) Uani 1 1 d D U . . .
H440 H 0.6616 0.2098 0.2506 0.181 Uiso 1 1 calc R U . . .
C441 C 0.6927(8) 0.1164(10) 0.2859(7) 0.177(6) Uani 1 1 d D U . . .
H441 H 0.6952 0.1041 0.2632 0.212 Uiso 1 1 calc R U . . .
C442 C 0.7077(8) 0.0768(8) 0.3265(7) 0.161(6) Uani 1 1 d D U . . .
H442 H 0.7210 0.0360 0.3319 0.194 Uiso 1 1 calc R U . . .
C443 C 0.7047(6) 0.0923(8) 0.3601(6) 0.144(6) Uani 1 1 d D U . . .
C444 C 0.7181(7) 0.0550(7) 0.4048(6) 0.147(6) Uani 1 1 d D U . . .
H444 H 0.7286 0.0140 0.4124 0.177 Uiso 1 1 calc R U . . .
C445 C 0.7172(8) 0.0723(8) 0.4363(6) 0.158(7) Uani 1 1 d D U . . .
H445 H 0.7290 0.0438 0.4646 0.190 Uiso 1 1 calc R U . . .
C446 C 0.6986(7) 0.1339(8) 0.4275(6) 0.140(6) Uani 1 1 d D U . . .
C447 C 0.6937(8) 0.1579(9) 0.4569(6) 0.174(7) Uani 1 1 d D U . . .
H447 H 0.7033 0.1331 0.4862 0.208 Uiso 1 1 calc R U . . .
C448 C 0.6746(7) 0.2190(9) 0.4435(5) 0.156(6) Uani 1 1 d D U . . .
H448 H 0.6738 0.2359 0.4634 0.187 Uiso 1 1 calc R U . . .
C449 C 0.6565(7) 0.2557(8) 0.4000(6) 0.138(5) Uani 1 1 d D U . . .
C450 C 0.6813(6) 0.1729(8) 0.3835(6) 0.125(5) Uani 1 1 d D U . . .
C451 C 0.6840(6) 0.1545(7) 0.3506(6) 0.120(5) Uani 1 1 d D U . . .
C452 C 0.6328(6) 0.3196(7) 0.3804(6) 0.131(5) Uani 1 1 d D U . . .
H452 H 0.6342 0.3421 0.3958 0.157 Uiso 1 1 calc R U . . .
C453 C 0.5906(7) 0.4059(7) 0.3192(5) 0.115(4) Uani 1 1 d D U . . .
C454 C 0.6291(6) 0.4315(7) 0.3174(5) 0.129(5) Uani 1 1 d D U . . .
H454 H 0.6669 0.4096 0.3342 0.154 Uiso 1 1 calc R U . . .
C455 C 0.6106(7) 0.4910(8) 0.2899(5) 0.134(5) Uani 1 1 d D U . . .
H455 H 0.6365 0.5093 0.2890 0.161 Uiso 1 1 calc R U . . .
C456 C 0.5581(8) 0.5238(7) 0.2648(5) 0.118(4) Uani 1 1 d D U . . .
C457 C 0.5205(6) 0.4976(7) 0.2678(4) 0.125(4) Uani 1 1 d D U . . .
H457 H 0.4827 0.5197 0.2510 0.150 Uiso 1 1 calc R U . . .
C458 C 0.5365(7) 0.4392(7) 0.2952(5) 0.127(5) Uani 1 1 d D U . . .
H458 H 0.5093 0.4221 0.2972 0.152 Uiso 1 1 calc R U . . .
C459 C 0.5772(7) 0.5907(6) 0.2009(5) 0.145(5) Uani 1 1 d D U . . .
H45A H 0.5952 0.5538 0.1963 0.218 Uiso 1 1 calc R U . . .
H45B H 0.5515 0.6228 0.1750 0.218 Uiso 1 1 calc R U . . .
H45C H 0.6081 0.6008 0.2081 0.218 Uiso 1 1 calc R U . . .
C460 C 0.4593(7) 0.6596(8) 0.2934(5) 0.127(4) Uani 1 1 d D U . . .
C461 C 0.4778(8) 0.7235(7) 0.2372(6) 0.146(5) Uani 1 1 d D U . . .
C462 C 0.5128(6) 0.6271(7) 0.2481(5) 0.119(4) Uani 1 1 d D U . . .
N400 N 0.3100(5) 0.3875(6) 0.5260(4) 0.137(4) Uani 1 1 d D U . . .
N401 N 0.3586(5) 0.3669(5) 0.4632(4) 0.116(3) Uani 1 1 d D U . . .
N402 N 0.3812(5) 0.4549(6) 0.4153(3) 0.119(3) Uani 1 1 d D U . . .
N403 N 0.4332(5) 0.6513(5) 0.3288(4) 0.135(4) Uani 1 1 d D U . . .
N404 N 0.7453(8) 0.7322(8) 0.0333(6) 0.194(7) Uani 1 1 d D U . . .
N405 N 0.6349(8) 0.8067(6) 0.0045(4) 0.170(6) Uani 1 1 d D U . . .
N406 N 0.5778(6) 0.8150(6) 0.0653(6) 0.161(5) Uani 1 1 d D U . . .
N407 N 0.4735(7) 0.7782(6) 0.2130(5) 0.191(6) Uani 1 1 d D U . . .
N408 N 0.6681(5) 0.1954(5) 0.3105(5) 0.129(4) Uani 1 1 d D U . . .
N409 N 0.6623(5) 0.2316(6) 0.3718(4) 0.123(4) Uani 1 1 d D U . . .
N410 N 0.6099(5) 0.3451(6) 0.3411(4) 0.117(4) Uani 1 1 d D U . . .
N411 N 0.5427(5) 0.5827(6) 0.2351(4) 0.122(3) Uani 1 1 d D U . . .
N412 N 0.4537(6) 0.7158(6) 0.2727(5) 0.141(4) Uani 1 1 d D U . . .
N413 N 0.5082(5) 0.6814(7) 0.2233(4) 0.129(4) Uani 1 1 d D U . . .
N414 N 0.4871(5) 0.6149(5) 0.2820(4) 0.119(4) Uani 1 1 d D U . . .
B1 B 0.3947(7) 0.7603(7) 0.0038(5) 0.167(7) Uani 1 1 d D U . . .
H1 H 0.4135 0.7119 0.0250 0.201 Uiso 1 1 calc R U . . .
B2 B 0.3448(8) 0.7901(7) -0.0412(5) 0.158(6) Uani 1 1 d D U . . .
H2 H 0.3292 0.7616 -0.0503 0.190 Uiso 1 1 calc R U . . .
B3 B 0.3240(8) 0.8079(7) 0.0015(6) 0.175(7) Uani 1 1 d D U . . .
H3 H 0.2943 0.7909 0.0215 0.210 Uiso 1 1 calc R U . . .
B4 B 0.3779(8) 0.8168(7) 0.0237(5) 0.166(6) Uani 1 1 d D U . . .
H4 H 0.3844 0.8066 0.0583 0.199 Uiso 1 1 calc R U . . .
B5 B 0.4364(7) 0.8034(7) -0.0067(5) 0.174(7) Uani 1 1 d D U . . .
H5 H 0.4836 0.7833 0.0079 0.209 Uiso 1 1 calc R U . . .
B6 B 0.4151(8) 0.7859(7) -0.0465(5) 0.188(8) Uani 1 1 d D U . . .
H6 H 0.4472 0.7548 -0.0592 0.225 Uiso 1 1 calc R U . . .
B7 B 0.2991(7) 0.8630(7) -0.0496(6) 0.186(8) Uani 1 1 d D U . . .
H7 H 0.2519 0.8832 -0.0642 0.223 Uiso 1 1 calc R U . . .
B8 B 0.3186(8) 0.8810(7) -0.0098(6) 0.190(8) Uani 1 1 d D U . . .
H8 H 0.2864 0.9130 0.0022 0.228 Uiso 1 1 calc R U . . .
B9 B 0.3917(8) 0.8741(7) -0.0155(6) 0.181(7) Uani 1 1 d D U . . .
H9 H 0.4094 0.9018 -0.0072 0.217 Uiso 1 1 calc R U . . .
B10 B 0.4111(8) 0.8554(7) -0.0553(6) 0.189(8) Uani 1 1 d D U . . .
H10 H 0.4425 0.8710 -0.0744 0.227 Uiso 1 1 calc R U . . .
B11 B 0.3543(9) 0.8507(8) -0.0800(5) 0.197(8) Uani 1 1 d D U . . .
H11 H 0.3458 0.8630 -0.1147 0.237 Uiso 1 1 calc R U . . .
B12 B 0.3386(8) 0.9053(7) -0.0601(6) 0.191(8) Uani 1 1 d D U . . .
H12 H 0.3192 0.9536 -0.0816 0.229 Uiso 1 1 calc R U . . .
B21 B 0.2328(7) 0.9605(7) 0.4288(5) 0.152(6) Uani 1 1 d D U . . .
H21 H 0.2188 0.9297 0.4543 0.182 Uiso 1 1 calc R U . . .
B22 B 0.1824(7) 1.0295(7) 0.3929(5) 0.150(6) Uani 1 1 d D U . . .
H22 H 0.1341 1.0458 0.3946 0.180 Uiso 1 1 calc R U . . .
B23 B 0.2318(6) 1.0245(7) 0.4300(5) 0.139(6) Uani 1 1 d D U . . .
H23 H 0.2158 1.0373 0.4569 0.167 Uiso 1 1 calc R U . . .
B24 B 0.2997(7) 0.9676(7) 0.4373(5) 0.157(6) Uani 1 1 d D U . . .
H24 H 0.3295 0.9426 0.4684 0.188 Uiso 1 1 calc R U . . .
B25 B 0.2923(8) 0.9356(7) 0.4016(6) 0.169(7) Uani 1 1 d D U . . .
H25 H 0.3183 0.8872 0.4090 0.203 Uiso 1 1 calc R U . . .
B26 B 0.2194(8) 0.9729(7) 0.3758(5) 0.179(7) Uani 1 1 d D U . . .
H26 H 0.1959 0.9509 0.3657 0.215 Uiso 1 1 calc R U . . .
B27 B 0.2178(7) 1.0766(7) 0.3781(5) 0.150(6) Uani 1 1 d D U . . .
H27 H 0.1920 1.1253 0.3697 0.180 Uiso 1 1 calc R U . . .
B28 B 0.2901(7) 1.0400(7) 0.4052(5) 0.142(6) Uani 1 1 d D U . . .
H28 H 0.3134 1.0626 0.4148 0.170 Uiso 1 1 calc R U . . .
B29 B 0.3252(7) 0.9814(8) 0.3879(6) 0.169(7) Uani 1 1 d D U . . .
H29 H 0.3735 0.9639 0.3859 0.203 Uiso 1 1 calc R U . . .
B30 B 0.2782(9) 0.9856(8) 0.3535(6) 0.193(8) Uani 1 1 d D U . . .
H30 H 0.2948 0.9709 0.3275 0.232 Uiso 1 1 calc R U . . .
B31 B 0.2102(8) 1.0463(8) 0.3439(5) 0.180(7) Uani 1 1 d D U . . .
H31 H 0.1811 1.0730 0.3126 0.216 Uiso 1 1 calc R U . . .
B32 B 0.2758(8) 1.0517(8) 0.3527(6) 0.179(7) Uani 1 1 d D U . . .
H32 H 0.2898 1.0826 0.3273 0.215 Uiso 1 1 calc R U . . .
B41 B 0.9352(12) 0.3831(10) 0.1613(11) 0.340(15) Uani 1 1 d D U . . .
H41 H 0.9626 0.3344 0.1709 0.408 Uiso 1 1 calc R U . . .
B42 B 0.8875(13) 0.4105(12) 0.1932(8) 0.335(15) Uani 1 1 d D U . . .
H42 H 0.8834 0.3803 0.2246 0.402 Uiso 1 1 calc R U . . .
B43 B 0.9498(11) 0.4239(13) 0.1841(9) 0.351(15) Uani 1 1 d D U . . .
H43 H 0.9879 0.4017 0.2101 0.421 Uiso 1 1 calc R U . . .
B44 B 0.9626(10) 0.4376(13) 0.1329(10) 0.318(14) Uani 1 1 d D U . . .
H44 H 1.0080 0.4257 0.1242 0.382 Uiso 1 1 calc R U . . .
B45 B 0.9038(13) 0.4324(14) 0.1083(9) 0.302(12) Uani 1 1 d D U . . .
H45 H 0.9104 0.4161 0.0823 0.362 Uiso 1 1 calc R U . . .
B46 B 0.8590(12) 0.4145(12) 0.1463(11) 0.308(13) Uani 1 1 d D U . . .
H46 H 0.8351 0.3870 0.1461 0.370 Uiso 1 1 calc R U . . .
B47 B 0.8830(13) 0.4805(13) 0.1835(9) 0.327(14) Uani 1 1 d D U . . .
H47 H 0.8757 0.4970 0.2095 0.392 Uiso 1 1 calc R U . . .
B48 B 0.9292(12) 0.4988(12) 0.1465(10) 0.321(13) Uani 1 1 d D U . . .
H48 H 0.9521 0.5272 0.1467 0.385 Uiso 1 1 calc R U . . .
B49 B 0.8996(13) 0.4995(13) 0.0997(8) 0.357(16) Uani 1 1 d D U . . .
H49 H 0.9026 0.5289 0.0675 0.428 Uiso 1 1 calc R U . . .
B50 B 0.8417(11) 0.4854(13) 0.1089(8) 0.299(13) Uani 1 1 d D U . . .
H50 H 0.8047 0.5059 0.0824 0.359 Uiso 1 1 calc R U . . .
B51 B 0.8264(10) 0.4763(12) 0.1603(10) 0.318(14) Uani 1 1 d D U . . .
H51 H 0.7810 0.4904 0.1690 0.382 Uiso 1 1 calc R U . . .
B52 B 0.8530(11) 0.5288(10) 0.1321(10) 0.331(15) Uani 1 1 d D U . . .
H52 H 0.8256 0.5774 0.1227 0.398 Uiso 1 1 calc R U . . .
B61 B 0.1846(12) 0.2071(11) 0.6534(6) 0.282(11) Uani 1 1 d D U . . .
H61 H 0.1731 0.2364 0.6190 0.339 Uiso 1 1 calc R U . . .
B62 B 0.1313(10) 0.1980(13) 0.6843(9) 0.332(15) Uani 1 1 d D U . . .
H62 H 0.0835 0.2208 0.6705 0.398 Uiso 1 1 calc R U . . .
B63 B 0.1808(12) 0.1398(12) 0.6737(8) 0.283(12) Uani 1 1 d D U . . .
H63 H 0.1657 0.1238 0.6522 0.339 Uiso 1 1 calc R U . . .
B64 B 0.2500(11) 0.1382(13) 0.6744(8) 0.287(12) Uani 1 1 d D U . . .
H64 H 0.2816 0.1209 0.6542 0.344 Uiso 1 1 calc R U . . .
B65 B 0.2430(12) 0.1997(12) 0.6865(8) 0.280(11) Uani 1 1 d D U . . .
H65 H 0.2709 0.2245 0.6739 0.336 Uiso 1 1 calc R U . . .
B66 B 0.1690(12) 0.2366(10) 0.6915(9) 0.303(13) Uani 1 1 d D U . . .
H66 H 0.1466 0.2856 0.6829 0.364 Uiso 1 1 calc R U . . .
B67 B 0.1626(11) 0.1273(12) 0.7243(8) 0.273(11) Uani 1 1 d D U . . .
H67 H 0.1348 0.1027 0.7374 0.328 Uiso 1 1 calc R U . . .
B68 B 0.2364(12) 0.0885(9) 0.7188(9) 0.332(15) Uani 1 1 d D U . . .
H68 H 0.2586 0.0393 0.7280 0.398 Uiso 1 1 calc R U . . .
B69 B 0.2724(10) 0.1316(13) 0.7248(8) 0.320(14) Uani 1 1 d D U . . .
H69 H 0.3201 0.1109 0.7384 0.384 Uiso 1 1 calc R U . . .
B70 B 0.2243(12) 0.1873(13) 0.7337(8) 0.291(12) Uani 1 1 d D U . . .
H70 H 0.2398 0.2045 0.7541 0.349 Uiso 1 1 calc R U . . .
B71 B 0.1553(11) 0.1859(13) 0.7363(8) 0.277(11) Uani 1 1 d D U . . .
H71 H 0.1243 0.2008 0.7577 0.332 Uiso 1 1 calc R U . . .
B72 B 0.2191(13) 0.1198(12) 0.7563(7) 0.319(14) Uani 1 1 d D U . . .
H72 H 0.2301 0.0906 0.7908 0.383 Uiso 1 1 calc R U . . .
B81 B 0.1375(9) -0.4860(9) 0.5874(7) 0.242(10) Uani 1 1 d D U . . .
H81 H 0.1776 -0.5172 0.6118 0.290 Uiso 1 1 calc R U . . .
B82 B 0.0667(11) -0.4682(11) 0.6005(7) 0.306(14) Uani 1 1 d D U . . .
H82 H 0.0587 -0.4866 0.6338 0.367 Uiso 1 1 calc R U . . .
B83 B 0.0950(11) -0.4152(10) 0.5830(7) 0.286(12) Uani 1 1 d D U . . .
H83 H 0.1066 -0.3985 0.6054 0.343 Uiso 1 1 calc R U . . .
B84 B 0.1357(9) -0.4221(10) 0.5432(8) 0.253(11) Uani 1 1 d D U . . .
H84 H 0.1741 -0.4102 0.5384 0.303 Uiso 1 1 calc R U . . .
B85 B 0.1324(9) -0.4823(9) 0.5351(7) 0.218(9) Uani 1 1 d D U . . .
H85 H 0.1702 -0.5116 0.5244 0.262 Uiso 1 1 calc R U . . .
B86 B 0.0915(11) -0.5115(9) 0.5710(8) 0.270(11) Uani 1 1 d D U . . .
H86 H 0.1006 -0.5597 0.5846 0.324 Uiso 1 1 calc R U . . .
B87 B 0.0236(10) -0.3972(10) 0.5649(7) 0.282(13) Uani 1 1 d D U . . .
H87 H -0.0140 -0.3675 0.5754 0.338 Uiso 1 1 calc R U . . .
B88 B 0.0643(11) -0.3664(8) 0.5289(7) 0.254(11) Uani 1 1 d D U . . .
H88 H 0.0554 -0.3182 0.5147 0.304 Uiso 1 1 calc R U . . .
B89 B 0.0887(8) -0.4138(9) 0.5014(6) 0.208(8) Uani 1 1 d D U . . .
H89 H 0.0962 -0.3972 0.4678 0.249 Uiso 1 1 calc R U . . .
B90 B 0.0635(10) -0.4642(10) 0.5188(8) 0.263(11) Uani 1 1 d D U . . .
H90 H 0.0538 -0.4820 0.4965 0.316 Uiso 1 1 calc R U . . .
B91 B 0.0185(10) -0.4547(11) 0.5570(9) 0.280(12) Uani 1 1 d D U . . .
H91 H -0.0213 -0.4645 0.5608 0.336 Uiso 1 1 calc R U . . .
B92 B 0.0175(9) -0.3929(11) 0.5146(7) 0.299(14) Uani 1 1 d D U . . .
H92 H -0.0233 -0.3615 0.4910 0.359 Uiso 1 1 calc R U . . .
B101 B 0.7777(14) 0.2562(14) 0.2018(8) 0.205(13) Uani 0.5 1 d D U P . .
H10A H 0.7645 0.2584 0.2325 0.246 Uiso 0.5 1 calc R U P . .
B102 B 0.7713(14) 0.2051(13) 0.1850(9) 0.214(15) Uani 0.5 1 d D U P . .
H10B H 0.7529 0.1732 0.2040 0.257 Uiso 0.5 1 calc R U P . .
B103 B 0.7274(11) 0.2806(14) 0.1587(10) 0.226(15) Uani 0.5 1 d D U P . .
H10C H 0.6791 0.2993 0.1606 0.272 Uiso 0.5 1 calc R U P . .
B104 B 0.7662(14) 0.3218(11) 0.1554(10) 0.217(13) Uani 0.5 1 d D U P . .
H10D H 0.7444 0.3678 0.1546 0.260 Uiso 0.5 1 calc R U P . .
B105 B 0.8391(14) 0.2690(14) 0.1816(9) 0.225(15) Uani 0.5 1 d D U P . .
H10E H 0.8670 0.2800 0.1992 0.270 Uiso 0.5 1 calc R U P . .
B106 B 0.8409(13) 0.1978(12) 0.2000(8) 0.210(14) Uani 0.5 1 d D U P . .
H10F H 0.8698 0.1605 0.2294 0.252 Uiso 0.5 1 calc R U P . .
B107 B 0.7592(14) 0.2363(14) 0.1303(9) 0.204(13) Uani 0.5 1 d D U P . .
H10G H 0.7318 0.2249 0.1128 0.245 Uiso 0.5 1 calc R U P . .
B108 B 0.7556(14) 0.3091(12) 0.1110(8) 0.207(14) Uani 0.5 1 d D U P . .
H10H H 0.7274 0.3460 0.0811 0.248 Uiso 0.5 1 calc R U P . .
B109 B 0.8266(14) 0.2986(13) 0.1288(10) 0.232(16) Uani 0.5 1 d D U P . .
H10I H 0.8468 0.3292 0.1107 0.278 Uiso 0.5 1 calc R U P . .
B110 B 0.8671(12) 0.2277(14) 0.1546(10) 0.255(17) Uani 0.5 1 d D U P . .
H11J H 0.9157 0.2099 0.1539 0.307 Uiso 0.5 1 calc R U P . .
B111 B 0.8288(15) 0.1854(11) 0.1548(10) 0.220(15) Uani 0.5 1 d D U P . .
H11K H 0.8496 0.1404 0.1538 0.264 Uiso 0.5 1 calc R U P . .
B112 B 0.8184(15) 0.2489(14) 0.1104(8) 0.200(13) Uani 0.5 1 d D U P . .
H11L H 0.8315 0.2461 0.0799 0.240 Uiso 0.5 1 calc R U P . .
C1 C 0.1669(8) -0.2458(8) 0.5331(5) 0.212(9) Uani 1 1 d D U . . .
S1 S 0.2023(3) -0.2885(3) 0.59207(19) 0.1808(19) Uani 1 1 d D U . . .
F1 F 0.1198(5) -0.1995(5) 0.5314(3) 0.192(4) Uani 1 1 d D U . . .
F2 F 0.2078(6) -0.2325(7) 0.5141(5) 0.260(6) Uani 1 1 d D U . . .
F3 F 0.1526(6) -0.2792(7) 0.5210(5) 0.263(6) Uani 1 1 d D U . . .
O1 O 0.1594(5) -0.3080(6) 0.6119(4) 0.207(5) Uani 1 1 d D U . . .
O2 O 0.2123(5) -0.2425(5) 0.5987(3) 0.173(4) Uani 1 1 d D U . . .
O3 O 0.2585(5) -0.3347(6) 0.5885(5) 0.230(6) Uani 1 1 d D U . . .
C2 C 0.3909(11) 0.7442(13) 0.4593(9) 0.087(9) Uani 0.317(3) 1 d D U P A 1
S2 S 0.3188(8) 0.7542(9) 0.4319(7) 0.191(6) Uani 0.317(3) 1 d D U P A 1
F4 F 0.4349(16) 0.731(2) 0.4366(14) 0.281(19) Uani 0.317(3) 1 d D U P A 1
F5 F 0.4046(17) 0.6974(16) 0.4962(11) 0.257(16) Uani 0.317(3) 1 d D U P A 1
F6 F 0.390(2) 0.7883(18) 0.4690(17) 0.31(2) Uani 0.317(3) 1 d D U P A 1
O4 O 0.2747(14) 0.7758(18) 0.4538(11) 0.224(15) Uani 0.317(3) 1 d D U P A 1
O5 O 0.317(2) 0.7996(18) 0.3893(10) 0.260(19) Uani 0.317(3) 1 d D U P A 1
O6 O 0.3254(11) 0.7046(11) 0.4261(8) 0.116(8) Uani 0.317(3) 1 d D U P A 1
C2A C 0.4590(13) 0.7542(12) 0.4952(9) 0.26(2) Uani 0.488(3) 1 d D U P B 2
S2A S 0.4530(6) 0.6835(5) 0.5425(4) 0.191(4) Uani 0.488(3) 1 d D U P B 2
F4A F 0.4182(15) 0.8023(13) 0.4970(12) 0.358(18) Uani 0.488(3) 1 d D U P B 2
F5A F 0.5092(9) 0.7575(11) 0.4864(8) 0.236(9) Uani 0.488(3) 1 d D U P B 2
F6A F 0.4406(17) 0.7544(17) 0.4592(10) 0.347(16) Uani 0.488(3) 1 d D U P B 2
O4A O 0.4670(13) 0.6790(15) 0.5783(8) 0.261(14) Uani 0.488(3) 1 d D U P B 2
O5A O 0.4856(15) 0.6394(13) 0.5272(12) 0.317(17) Uani 0.488(3) 1 d D U P B 2
O6A O 0.3888(11) 0.7025(16) 0.5280(12) 0.310(18) Uani 0.488(3) 1 d D U P B 2
C2B C 0.3594(17) 0.7642(19) 0.4379(12) 0.141(15) Uani 0.196(3) 1 d D U P C 3
S2B S 0.2898(15) 0.7988(17) 0.3887(11) 0.227(13) Uani 0.196(3) 1 d D U P C 3
F4B F 0.4082(18) 0.743(3) 0.4228(17) 0.23(2) Uani 0.196(3) 1 d D U P C 3
F5B F 0.351(2) 0.7241(17) 0.4686(12) 0.167(14) Uani 0.196(3) 1 d D U P C 3
F6B F 0.358(3) 0.805(2) 0.4504(19) 0.27(2) Uani 0.196(3) 1 d D U P C 3
O4B O 0.245(2) 0.837(3) 0.403(2) 0.29(3) Uani 0.196(3) 1 d D U P C 3
O5B O 0.313(3) 0.824(3) 0.3530(14) 0.29(3) Uani 0.196(3) 1 d D U P C 3
O6B O 0.290(3) 0.742(2) 0.396(2) 0.24(2) Uani 0.196(3) 1 d D U P C 3
C3A C 0.30676(14) 0.4465(3) 0.29227(16) 0.225(9) Uani 0.567(5) 1 d D U P D 1
S3A S 0.38713(14) 0.4187(3) 0.27150(16) 0.239(4) Uani 0.567(5) 1 d D U P D 1
F7A F 0.3063(3) 0.4746(5) 0.3167(3) 0.252(7) Uani 0.567(5) 1 d D U P D 1
F8A F 0.2947(3) 0.4009(4) 0.3142(3) 0.177(5) Uani 0.567(5) 1 d D U P D 1
F9A F 0.26371(16) 0.4831(5) 0.2602(2) 0.194(6) Uani 0.567(5) 1 d D U P D 1
O7A O 0.3902(3) 0.4737(3) 0.2489(3) 0.176(6) Uani 0.567(5) 1 d D U P D 1
O8A O 0.42561(17) 0.3816(5) 0.3103(2) 0.139(4) Uani 0.567(5) 1 d D U P D 1
O9A O 0.3777(3) 0.3898(4) 0.2470(3) 0.136(4) Uani 0.567(5) 1 d D U P D 1
C3 C 0.2917(3) 0.4435(4) 0.2838(3) 0.225(9) Uani 0.433(5) 1 d D U P D 2
S3 S 0.3667(3) 0.4493(4) 0.3013(3) 0.239(4) Uani 0.433(5) 1 d D U P D 2
F7 F 0.2472(3) 0.4690(7) 0.3013(4) 0.252(7) Uani 0.433(5) 1 d D U P D 2
F8 F 0.3003(5) 0.3875(4) 0.2956(5) 0.177(5) Uani 0.433(5) 1 d D U P D 2
F9 F 0.2757(5) 0.4699(6) 0.2425(3) 0.194(6) Uani 0.433(5) 1 d D U P D 2
O7 O 0.3465(5) 0.4782(6) 0.3292(3) 0.176(6) Uani 0.433(5) 1 d D U P D 2
O8 O 0.4067(4) 0.3885(4) 0.3200(4) 0.139(4) Uani 0.433(5) 1 d D U P D 2
O9 O 0.3768(5) 0.4835(6) 0.2617(3) 0.136(4) Uani 0.433(5) 1 d D U P D 2
C4 C 0.2039(12) 0.7166(11) 0.3286(8) 0.222(15) Uani 0.5 1 d D U P . .
S4 S 0.1779(5) 0.6518(5) 0.3439(4) 0.162(3) Uani 0.5 1 d D U P . .
F10 F 0.2388(9) 0.7085(11) 0.3605(7) 0.253(10) Uani 0.5 1 d D U P . .
F11 F 0.1614(11) 0.7708(10) 0.3146(8) 0.273(11) Uani 0.5 1 d D U P . .
F12 F 0.2317(8) 0.7183(9) 0.2976(6) 0.194(7) Uani 0.5 1 d D U P . .
O10 O 0.1460(12) 0.6539(11) 0.3783(8) 0.247(12) Uani 0.5 1 d D U P . .
O11 O 0.1310(10) 0.6733(10) 0.3076(7) 0.214(10) Uani 0.5 1 d D U P . .
O12 O 0.2227(8) 0.6006(8) 0.3494(6) 0.157(7) Uani 0.5 1 d D U P . .
S5 S 0.1320(5) 0.5475(6) 0.0971(4) 0.187(4) Uani 0.5 1 d D U P . .
C5 C 0.0596(12) 0.5327(15) 0.0876(11) 0.46(3) Uani 0.5 1 d D U P . .
F13 F 0.066(2) 0.520(2) 0.0536(15) 0.52(3) Uani 0.5 1 d D U P . .
F14 F 0.0634(19) 0.4924(19) 0.1243(13) 0.47(3) Uani 0.5 1 d D U P . .
F15 F 0.0129(12) 0.5825(15) 0.0779(12) 0.343(16) Uani 0.5 1 d D U P . .
O13 O 0.1291(14) 0.5551(13) 0.1340(8) 0.260(13) Uani 0.5 1 d D U P . .
O14 O 0.1777(10) 0.4985(11) 0.0983(9) 0.228(11) Uani 0.5 1 d D U P . .
O15 O 0.1136(10) 0.6038(10) 0.0564(7) 0.196(9) Uani 0.5 1 d D U P . .
N50 N -0.0112(9) 0.0746(8) 0.4417(8) 0.217(9) Uani 1 1 d D U . . .
C50 C -0.0296(9) 0.1175(11) 0.4118(8) 0.188(9) Uani 1 1 d D U . . .
C51 C -0.0591(9) 0.1761(10) 0.3767(6) 0.200(8) Uani 1 1 d D U . . .
H51A H -0.0930 0.2016 0.3855 0.300 Uiso 1 1 calc R U . . .
H51B H -0.0726 0.1713 0.3524 0.300 Uiso 1 1 calc R U . . .
H51C H -0.0313 0.1944 0.3688 0.300 Uiso 1 1 calc R U . . .
N56 N 0.5240(9) 0.2418(8) 0.2168(6) 0.227(7) Uani 1 1 d D U . . .
C56 C 0.5564(12) 0.2383(13) 0.1932(9) 0.225(11) Uani 1 1 d D U . . .
C57 C 0.5934(11) 0.2335(13) 0.1596(8) 0.282(12) Uani 1 1 d D U . . .
H57A H 0.6237 0.1927 0.1687 0.423 Uiso 1 1 calc R U . . .
H57B H 0.6122 0.2608 0.1542 0.423 Uiso 1 1 calc R U . . .
H57C H 0.5687 0.2438 0.1338 0.423 Uiso 1 1 calc R U . . .
N60 N 0.7277(14) 0.5420(16) 0.2411(10) 0.185(13) Uani 0.5 1 d D U P . .
C60 C 0.7645(15) 0.5081(15) 0.2684(10) 0.131(11) Uani 0.5 1 d D U P . .
C61 C 0.8131(17) 0.4683(19) 0.3024(13) 0.242(19) Uani 0.5 1 d D U P . .
H61A H 0.8425 0.4388 0.2937 0.362 Uiso 0.5 1 calc R U P . .
H61B H 0.7986 0.4481 0.3273 0.362 Uiso 0.5 1 calc R U P . .
H61C H 0.8311 0.4910 0.3092 0.362 Uiso 0.5 1 calc R U P . .
O500 O 0.7189(8) 0.4022(7) 0.0130(5) 0.238(6) Uani 1 1 d . U . . .
C500 C 0.6408(10) 0.3691(10) 0.0187(9) 0.259(12) Uani 1 1 d . U . . .
H50A H 0.6254 0.3429 0.0142 0.389 Uiso 1 1 calc R U . . .
H50B H 0.6449 0.3614 0.0488 0.389 Uiso 1 1 calc R U . . .
H50C H 0.6134 0.4106 0.0026 0.389 Uiso 1 1 calc R U . . .
C501 C 0.7001(13) 0.3576(11) 0.0040(8) 0.253(10) Uani 1 1 d . U . . .
H50D H 0.6969 0.3657 -0.0264 0.304 Uiso 1 1 calc R U . . .
H50E H 0.7287 0.3160 0.0201 0.304 Uiso 1 1 calc R U . . .
C502 C 0.7786(11) 0.3955(13) 0.0024(10) 0.304(15) Uani 1 1 d . U . . .
H50F H 0.7805 0.4016 -0.0276 0.365 Uiso 1 1 calc R U . . .
H50G H 0.8090 0.3557 0.0204 0.365 Uiso 1 1 calc R U . . .
C503 C 0.7870(11) 0.4457(12) 0.0116(9) 0.279(13) Uani 1 1 d . U . . .
H50H H 0.8257 0.4448 0.0054 0.418 Uiso 1 1 calc R U . . .
H50I H 0.7561 0.4846 -0.0063 0.418 Uiso 1 1 calc R U . . .
H50J H 0.7844 0.4390 0.0413 0.418 Uiso 1 1 calc R U . . .

loop_
_atom_site_aniso_label
_atom_site_aniso_U_11
_atom_site_aniso_U_22
_atom_site_aniso_U_33
_atom_site_aniso_U_23
_atom_site_aniso_U_13
_atom_site_aniso_U_12
Co1 0.1234(14) 0.1034(14) 0.1593(18) -0.0451(13) 0.0554(13) -0.0650(12)
Co2 0.1337(15) 0.1093(14) 0.1264(18) -0.0246(14) 0.0362(13) -0.0695(12)
Co3 0.206(2) 0.173(2) 0.187(3) -0.086(2) 0.078(2) -0.1286(19)
Co4 0.142(2) 0.1360(18) 0.205(2) -0.0512(17) 0.0483(18) -0.0676(15)
Co5 0.1488(16) 0.1213(15) 0.1252(16) -0.0551(13) 0.0419(13) -0.0689(13)
Co6 0.225(2) 0.1589(19) 0.1280(18) -0.0626(16) 0.0736(18) -0.1274(19)
C100 0.214(16) 0.140(14) 0.134(15) -0.024(13) 0.040(14) -0.108(12)
C101 0.25(2) 0.172(17) 0.18(2) -0.063(17) 0.053(16) -0.089(17)
C102 0.24(2) 0.183(18) 0.144(17) -0.018(16) 0.005(15) -0.095(17)
C103 0.174(14) 0.132(14) 0.166(17) -0.042(14) 0.045(13) -0.076(12)
C104 0.164(14) 0.157(17) 0.166(17) -0.037(14) 0.046(13) -0.092(13)
C105 0.126(11) 0.119(13) 0.21(2) -0.022(15) 0.039(14) -0.073(10)
C106 0.115(10) 0.117(14) 0.181(17) -0.029(14) 0.050(11) -0.077(10)
C107 0.138(12) 0.120(14) 0.200(19) -0.051(14) 0.055(13) -0.073(11)
C108 0.132(11) 0.114(13) 0.189(16) -0.064(12) 0.051(11) -0.074(11)
C109 0.107(10) 0.104(13) 0.163(16) -0.033(13) 0.044(11) -0.063(9)
C110 0.105(10) 0.090(12) 0.174(17) -0.030(13) 0.048(11) -0.064(9)
C111 0.129(11) 0.130(15) 0.152(16) -0.043(14) 0.050(11) -0.075(11)
C112 0.117(10) 0.111(12) 0.148(13) -0.050(12) 0.047(9) -0.068(10)
C113 0.118(11) 0.110(13) 0.123(12) -0.043(11) 0.043(10) -0.068(10)
C114 0.169(14) 0.121(13) 0.151(14) -0.049(12) 0.048(13) -0.073(11)
C115 0.149(13) 0.123(13) 0.154(14) -0.044(12) 0.057(11) -0.061(12)
C116 0.119(12) 0.111(13) 0.149(14) -0.035(12) 0.041(10) -0.076(10)
C117 0.140(12) 0.096(11) 0.161(14) -0.041(11) 0.041(12) -0.060(10)
C118 0.137(13) 0.119(12) 0.147(14) -0.059(12) 0.048(11) -0.061(11)
C119 0.172(13) 0.173(13) 0.194(14) -0.012(11) -0.015(11) -0.107(11)
C120 0.23(2) 0.126(16) 0.29(3) -0.034(16) 0.040(19) -0.092(15)
C121 0.27(3) 0.186(19) 0.28(3) -0.017(19) 0.03(2) -0.11(2)
C122 0.33(3) 0.172(19) 0.22(2) -0.063(17) 0.06(2) -0.13(2)
C123 0.24(2) 0.145(16) 0.20(2) -0.051(14) 0.042(18) -0.108(17)
C124 0.19(2) 0.158(17) 0.20(2) -0.065(15) 0.062(16) -0.087(16)
C125 0.171(16) 0.196(18) 0.22(2) -0.120(15) 0.079(15) -0.114(15)
C126 0.133(14) 0.178(16) 0.176(16) -0.099(13) 0.047(13) -0.084(13)
C127 0.131(13) 0.193(17) 0.161(16) -0.105(13) 0.030(12) -0.061(13)
C128 0.147(14) 0.192(15) 0.184(16) -0.078(13) 0.063(12) -0.113(13)
C129 0.153(15) 0.158(15) 0.189(17) -0.092(13) 0.081(14) -0.099(14)
C130 0.159(16) 0.135(14) 0.195(17) -0.098(13) 0.058(14) -0.061(13)
C131 0.198(18) 0.126(14) 0.184(17) -0.059(13) 0.047(16) -0.067(15)
C132 0.162(16) 0.152(14) 0.189(17) -0.087(13) 0.070(13) -0.092(13)
C133 0.168(15) 0.129(12) 0.155(17) -0.048(12) 0.039(13) -0.080(11)
C134 0.181(14) 0.155(14) 0.173(17) -0.060(13) 0.045(13) -0.106(12)
C135 0.186(15) 0.138(12) 0.169(16) -0.062(12) 0.051(13) -0.106(11)
C136 0.137(12) 0.144(13) 0.144(15) -0.020(12) 0.049(12) -0.089(10)
C137 0.140(12) 0.158(14) 0.194(18) -0.016(13) 0.034(12) -0.097(11)
C138 0.166(15) 0.159(14) 0.143(15) -0.021(12) 0.049(13) -0.075(12)
C139 0.169(13) 0.173(13) 0.189(14) -0.022(11) 0.010(11) -0.099(11)
C140 0.172(18) 0.188(18) 0.180(18) -0.078(15) 0.008(15) -0.030(16)
C141 0.172(18) 0.21(2) 0.175(18) -0.066(16) 0.001(14) -0.007(17)
C142 0.185(19) 0.19(2) 0.188(17) -0.082(16) 0.038(15) -0.038(16)
C143 0.165(16) 0.161(16) 0.143(14) -0.059(13) 0.041(12) -0.059(14)
C144 0.198(19) 0.180(19) 0.209(18) -0.087(16) 0.029(16) -0.095(15)
C145 0.177(18) 0.156(17) 0.26(2) -0.093(16) 0.017(17) -0.073(14)
C146 0.170(17) 0.140(15) 0.194(16) -0.068(13) 0.033(14) -0.084(14)
C147 0.177(17) 0.125(14) 0.240(19) -0.075(13) 0.030(15) -0.075(13)
C148 0.154(15) 0.130(14) 0.243(19) -0.069(13) 0.025(13) -0.067(12)
C149 0.143(15) 0.116(14) 0.176(14) -0.068(11) 0.052(12) -0.063(12)
C150 0.145(16) 0.136(15) 0.149(14) -0.055(12) 0.049(12) -0.067(13)
C151 0.152(15) 0.154(15) 0.126(12) -0.063(11) 0.036(11) -0.087(13)
C152 0.131(13) 0.126(13) 0.160(13) -0.063(11) 0.045(10) -0.062(11)
C153 0.127(12) 0.123(11) 0.139(13) -0.062(10) 0.041(10) -0.073(9)
C154 0.160(13) 0.153(13) 0.211(16) -0.097(12) 0.097(13) -0.094(11)
C155 0.159(13) 0.156(13) 0.194(16) -0.091(12) 0.093(12) -0.102(11)
C156 0.114(11) 0.139(12) 0.141(13) -0.050(11) 0.045(10) -0.072(10)
C157 0.140(12) 0.154(13) 0.135(12) -0.065(10) 0.037(10) -0.086(10)
C158 0.129(11) 0.171(14) 0.145(14) -0.069(11) 0.044(10) -0.098(10)
C159 0.156(13) 0.146(13) 0.145(13) -0.022(12) 0.028(10) -0.095(11)
C160 0.125(13) 0.109(13) 0.137(14) -0.035(12) 0.044(11) -0.072(12)
C161 0.150(14) 0.102(13) 0.135(15) -0.031(12) 0.059(12) -0.068(12)
C162 0.112(12) 0.131(14) 0.126(14) -0.061(12) 0.036(11) -0.052(12)
N100 0.153(10) 0.134(11) 0.148(12) -0.063(10) 0.053(9) -0.080(9)
N101 0.112(8) 0.093(9) 0.139(11) -0.031(9) 0.048(8) -0.057(7)
N102 0.114(8) 0.106(9) 0.133(10) -0.042(9) 0.043(7) -0.070(8)
N103 0.147(11) 0.127(10) 0.146(11) -0.031(9) 0.025(9) -0.087(9)
N104 0.202(16) 0.121(12) 0.208(16) -0.040(11) -0.001(13) -0.057(12)
N105 0.150(12) 0.133(11) 0.217(15) -0.078(10) 0.104(11) -0.086(10)
N106 0.156(12) 0.132(10) 0.165(12) -0.069(9) 0.067(10) -0.080(10)
N107 0.141(10) 0.128(10) 0.141(11) -0.018(9) 0.023(9) -0.074(9)
N108 0.158(12) 0.135(11) 0.131(10) -0.065(9) 0.029(9) -0.051(10)
N109 0.131(11) 0.100(9) 0.137(10) -0.046(8) 0.047(9) -0.060(8)
N110 0.120(10) 0.128(10) 0.152(10) -0.064(8) 0.053(7) -0.067(9)
N111 0.126(9) 0.128(10) 0.150(12) -0.047(10) 0.031(8) -0.084(9)
N112 0.146(10) 0.121(10) 0.173(12) -0.052(9) 0.062(9) -0.092(9)
N113 0.127(10) 0.120(10) 0.117(11) -0.029(9) 0.028(8) -0.055(9)
N114 0.102(9) 0.128(10) 0.151(11) -0.046(9) 0.023(8) -0.063(8)
C200 0.257(12) 0.230(12) 0.232(12) -0.095(9) 0.052(9) -0.115(9)
C201 0.34(3) 0.25(2) 0.28(3) -0.050(19) 0.10(2) -0.22(2)
C202 0.33(3) 0.23(2) 0.20(2) -0.063(16) 0.098(16) -0.22(2)
C203 0.278(19) 0.163(15) 0.218(17) -0.067(14) 0.089(15) -0.154(15)
C204 0.251(13) 0.229(13) 0.256(13) -0.086(9) 0.071(9) -0.120(10)
C205 0.31(2) 0.27(2) 0.30(2) -0.132(19) 0.214(19) -0.142(19)
C206 0.28(2) 0.24(2) 0.28(2) -0.089(17) 0.176(17) -0.166(16)
C207 0.298(14) 0.287(15) 0.309(15) -0.111(10) 0.086(10) -0.131(10)
C208 0.285(14) 0.267(13) 0.295(14) -0.113(10) 0.072(10) -0.124(10)
C209 0.193(10) 0.168(10) 0.180(10) -0.075(8) 0.074(8) -0.072(8)
C210 0.197(15) 0.174(16) 0.164(14) -0.056(13) 0.092(11) -0.120(13)
C211 0.228(17) 0.148(14) 0.164(15) -0.060(13) 0.060(13) -0.115(14)
C212 0.188(15) 0.123(12) 0.168(15) -0.047(11) 0.075(12) -0.091(12)
C213 0.177(15) 0.106(12) 0.116(12) -0.040(10) 0.043(12) -0.096(12)
C214 0.192(16) 0.112(12) 0.133(13) -0.041(11) 0.034(12) -0.080(12)
C215 0.180(14) 0.130(13) 0.128(13) -0.037(11) 0.044(11) -0.101(12)
C216 0.171(15) 0.129(14) 0.092(11) -0.043(11) 0.032(12) -0.088(13)
C217 0.194(16) 0.131(13) 0.117(12) -0.033(11) 0.032(13) -0.092(13)
C218 0.169(14) 0.129(13) 0.146(14) -0.036(12) 0.043(11) -0.089(11)
C219 0.198(15) 0.140(13) 0.164(14) -0.075(12) 0.057(12) -0.099(12)
C220 0.37(3) 0.195(19) 0.37(3) -0.16(2) 0.09(2) -0.20(2)
C221 0.40(3) 0.24(2) 0.38(3) -0.12(2) 0.06(3) -0.21(2)
C222 0.27(2) 0.23(2) 0.34(3) -0.14(2) 0.04(2) -0.152(19)
C223 0.221(12) 0.235(13) 0.243(13) -0.102(10) 0.048(9) -0.097(9)
C224 0.211(19) 0.28(3) 0.27(3) -0.17(2) 0.07(2) -0.14(2)
C225 0.27(2) 0.34(3) 0.27(3) -0.13(2) 0.02(2) -0.19(2)
C226 0.26(2) 0.32(3) 0.27(2) -0.13(2) 0.025(19) -0.210(19)
C227 0.39(3) 0.40(3) 0.24(3) -0.10(2) -0.01(2) -0.24(3)
C228 0.35(2) 0.36(3) 0.22(2) -0.08(2) -0.002(19) -0.28(2)
C229 0.206(17) 0.27(2) 0.168(18) -0.100(17) 0.031(14) -0.155(17)
C230 0.187(17) 0.25(2) 0.23(2) -0.114(17) 0.087(15) -0.137(16)
C231 0.194(16) 0.214(18) 0.27(2) -0.166(17) 0.103(16) -0.134(14)
C232 0.168(16) 0.219(19) 0.183(18) -0.085(16) 0.032(14) -0.121(14)
C233 0.162(16) 0.136(14) 0.121(12) -0.048(11) 0.054(12) -0.079(13)
C234 0.149(14) 0.120(13) 0.141(13) -0.038(10) 0.020(11) -0.078(11)
C235 0.150(13) 0.125(13) 0.137(12) -0.031(11) 0.032(10) -0.082(12)
C236 0.143(14) 0.115(13) 0.121(11) -0.031(11) 0.039(10) -0.079(12)
C237 0.140(14) 0.141(14) 0.120(12) -0.025(10) 0.051(11) -0.081(12)
C238 0.144(14) 0.169(16) 0.126(12) -0.036(12) 0.030(10) -0.100(13)
C239 0.189(15) 0.148(13) 0.153(14) -0.066(12) 0.073(12) -0.103(12)
C240 0.23(2) 0.29(2) 0.33(3) -0.21(2) 0.068(19) -0.066(17)
C241 0.354(16) 0.356(16) 0.355(16) -0.147(8) 0.050(6) -0.147(8)
C242 0.28(3) 0.42(3) 0.38(3) -0.25(3) 0.06(3) -0.11(2)
C243 0.21(2) 0.43(3) 0.36(3) -0.21(2) 0.06(2) -0.13(2)
C244 0.24(2) 0.44(3) 0.36(3) -0.28(2) 0.08(2) -0.10(2)
C245 0.23(2) 0.49(4) 0.39(4) -0.23(3) 0.07(3) -0.11(2)
C246 0.23(2) 0.44(3) 0.34(3) -0.21(2) 0.09(2) -0.05(2)
C247 0.319(16) 0.339(16) 0.322(16) -0.147(11) 0.050(10) -0.123(11)
C248 0.22(2) 0.32(3) 0.26(2) -0.14(2) -0.015(19) -0.06(2)
C249 0.170(17) 0.214(18) 0.20(2) -0.061(16) 0.002(17) -0.088(15)
C250 0.135(17) 0.36(3) 0.26(2) -0.13(2) 0.051(18) -0.064(18)
C251 0.157(18) 0.33(2) 0.28(2) -0.15(2) 0.071(19) -0.089(18)
C252 0.135(15) 0.185(16) 0.170(17) -0.038(14) 0.033(13) -0.072(13)
C253 0.160(16) 0.127(13) 0.145(15) -0.040(11) 0.023(13) -0.089(13)
C254 0.174(16) 0.122(12) 0.114(12) -0.039(10) 0.041(12) -0.082(12)
C255 0.127(12) 0.116(11) 0.131(13) -0.050(10) 0.045(10) -0.059(10)
C256 0.151(15) 0.126(12) 0.109(12) -0.039(10) 0.051(11) -0.086(11)
C257 0.164(16) 0.174(16) 0.115(13) -0.029(12) 0.029(13) -0.086(14)
C258 0.165(15) 0.143(13) 0.134(13) -0.007(11) 0.016(12) -0.090(12)
C259 0.181(14) 0.169(14) 0.131(13) -0.077(11) 0.049(10) -0.099(12)
C260 0.183(16) 0.113(13) 0.085(10) -0.027(9) 0.022(10) -0.088(12)
C261 0.138(13) 0.129(13) 0.106(11) -0.031(10) 0.050(10) -0.077(11)
C262 0.173(15) 0.106(11) 0.088(10) -0.046(9) 0.037(10) -0.062(11)
N200 0.279(17) 0.147(12) 0.155(12) -0.063(10) 0.072(11) -0.117(12)
N201 0.212(12) 0.126(10) 0.159(11) -0.045(9) 0.056(10) -0.106(10)
N202 0.181(12) 0.125(10) 0.123(9) -0.056(8) 0.047(8) -0.094(9)
N203 0.183(11) 0.122(9) 0.115(9) -0.052(8) 0.054(8) -0.094(9)
N204 0.282(19) 0.178(15) 0.27(2) -0.128(16) 0.098(17) -0.143(15)
N205 0.193(12) 0.215(15) 0.226(17) -0.138(13) 0.112(12) -0.154(12)
N206 0.158(12) 0.182(13) 0.168(13) -0.080(11) 0.049(10) -0.114(10)
N207 0.168(12) 0.112(9) 0.116(9) -0.043(7) 0.038(8) -0.064(9)
N208 0.193(15) 0.224(16) 0.27(2) -0.110(15) 0.064(16) -0.085(13)
N209 0.174(14) 0.198(15) 0.182(16) -0.041(12) 0.024(13) -0.094(12)
N210 0.145(12) 0.134(10) 0.148(12) -0.036(9) 0.020(10) -0.070(10)
N211 0.177(12) 0.128(9) 0.125(9) -0.053(8) 0.045(9) -0.105(9)
N212 0.169(11) 0.115(9) 0.102(8) -0.032(7) 0.032(8) -0.087(8)
N213 0.146(10) 0.124(9) 0.107(9) -0.038(7) 0.049(8) -0.079(8)
N214 0.163(11) 0.111(9) 0.108(9) -0.041(7) 0.028(7) -0.077(8)
C300 0.148(15) 0.136(13) 0.190(15) -0.071(11) 0.070(11) -0.081(11)
C301 0.129(14) 0.169(15) 0.190(15) -0.076(12) 0.058(11) -0.086(12)
C302 0.104(13) 0.209(18) 0.228(17) -0.093(15) 0.060(11) -0.097(13)
C303 0.129(14) 0.169(16) 0.207(15) -0.074(12) 0.066(11) -0.086(13)
C304 0.154(15) 0.171(17) 0.249(18) -0.103(15) 0.082(13) -0.089(13)
C305 0.144(15) 0.153(16) 0.245(18) -0.086(14) 0.082(13) -0.047(12)
C306 0.150(15) 0.129(13) 0.180(14) -0.059(11) 0.052(11) -0.072(12)
C307 0.173(16) 0.126(13) 0.249(18) -0.086(13) 0.085(14) -0.055(13)
C308 0.160(15) 0.138(13) 0.224(16) -0.091(12) 0.068(13) -0.080(12)
C309 0.130(14) 0.117(12) 0.174(13) -0.064(10) 0.057(10) -0.061(11)
C310 0.117(12) 0.111(12) 0.171(13) -0.069(10) 0.058(10) -0.058(11)
C311 0.135(14) 0.132(13) 0.172(13) -0.058(11) 0.048(10) -0.090(12)
C312 0.138(14) 0.126(13) 0.173(14) -0.061(11) 0.058(10) -0.075(11)
C313 0.105(13) 0.104(10) 0.140(14) -0.035(9) 0.041(11) -0.066(9)
C314 0.131(14) 0.101(10) 0.133(13) -0.030(9) 0.046(10) -0.073(9)
C315 0.112(12) 0.118(10) 0.138(12) -0.046(9) 0.044(11) -0.071(9)
C316 0.125(14) 0.102(10) 0.130(14) -0.001(9) 0.043(12) -0.070(10)
C317 0.121(13) 0.135(11) 0.138(13) -0.048(10) 0.051(10) -0.079(9)
C318 0.146(14) 0.132(11) 0.140(13) -0.038(10) 0.055(12) -0.086(11)
C319 0.140(13) 0.140(13) 0.150(15) 0.005(12) 0.018(12) -0.065(11)
C320 0.139(14) 0.118(12) 0.166(15) -0.037(11) 0.032(13) -0.057(12)
C321 0.129(13) 0.167(16) 0.176(17) -0.060(13) 0.015(13) -0.058(13)
C322 0.128(14) 0.143(14) 0.181(18) -0.037(13) 0.033(13) -0.062(12)
C323 0.153(15) 0.133(13) 0.116(13) -0.020(11) 0.025(12) -0.071(13)
C324 0.180(17) 0.133(14) 0.128(15) -0.022(12) 0.029(13) -0.073(14)
C325 0.201(17) 0.133(13) 0.107(13) -0.021(10) 0.011(13) -0.073(14)
C326 0.193(16) 0.113(12) 0.097(12) -0.013(10) 0.032(13) -0.079(12)
C327 0.207(17) 0.135(13) 0.124(14) -0.028(11) -0.005(13) -0.084(13)
C328 0.175(14) 0.146(14) 0.139(14) -0.026(12) 0.010(12) -0.104(12)
C329 0.144(14) 0.104(12) 0.122(13) -0.012(10) 0.008(12) -0.071(11)
C330 0.158(14) 0.111(12) 0.096(12) -0.028(10) 0.035(12) -0.065(12)
C331 0.122(12) 0.129(12) 0.113(13) -0.046(11) 0.029(12) -0.057(11)
C332 0.144(13) 0.100(11) 0.145(15) -0.025(11) 0.010(12) -0.073(11)
C333 0.108(9) 0.097(10) 0.143(14) -0.031(12) 0.043(9) -0.068(8)
C334 0.132(11) 0.104(11) 0.140(13) -0.035(11) 0.027(9) -0.068(9)
C335 0.137(11) 0.114(12) 0.163(15) -0.030(12) 0.044(12) -0.081(9)
C336 0.096(9) 0.103(11) 0.145(14) -0.023(12) 0.044(10) -0.053(8)
C337 0.131(11) 0.134(12) 0.176(15) -0.042(12) 0.078(10) -0.090(10)
C338 0.123(11) 0.141(13) 0.184(17) -0.065(13) 0.055(11) -0.078(9)
C339 0.105(11) 0.139(13) 0.197(17) -0.025(12) 0.039(12) -0.057(10)
C340 0.34(3) 0.20(2) 0.22(2) -0.024(19) -0.01(2) -0.17(2)
C341 0.32(2) 0.194(18) 0.184(18) -0.033(16) 0.030(19) -0.168(17)
C342 0.220(12) 0.196(12) 0.212(12) -0.074(9) 0.018(9) -0.105(9)
C343 0.223(18) 0.174(16) 0.205(18) -0.088(14) 0.076(16) -0.142(15)
C344 0.26(2) 0.185(17) 0.159(15) -0.082(13) 0.057(15) -0.151(17)
C345 0.222(12) 0.201(12) 0.203(12) -0.083(9) 0.043(9) -0.097(9)
C346 0.234(19) 0.169(16) 0.158(17) -0.092(13) 0.088(14) -0.137(14)
C347 0.24(2) 0.21(2) 0.19(2) -0.098(17) 0.069(17) -0.132(16)
C348 0.229(15) 0.181(13) 0.210(15) -0.066(12) 0.075(14) -0.113(11)
C349 0.191(16) 0.131(13) 0.193(18) -0.081(13) 0.101(15) -0.099(12)
C350 0.29(2) 0.178(17) 0.182(19) -0.092(15) 0.073(18) -0.160(16)
C351 0.24(2) 0.153(16) 0.171(18) -0.056(14) 0.048(16) -0.145(14)
C352 0.207(16) 0.150(14) 0.153(15) -0.075(12) 0.098(13) -0.114(12)
C353 0.194(13) 0.112(11) 0.152(14) -0.060(11) 0.098(11) -0.091(10)
C354 0.210(8) 0.197(8) 0.194(9) -0.080(6) 0.044(5) -0.081(5)
C355 0.221(9) 0.204(9) 0.211(9) -0.081(6) 0.043(5) -0.090(6)
C356 0.144(11) 0.105(10) 0.138(12) -0.033(9) 0.062(10) -0.080(8)
C357 0.180(7) 0.165(7) 0.163(7) -0.071(5) 0.030(5) -0.072(5)
C358 0.261(18) 0.172(15) 0.137(14) -0.058(12) 0.075(12) -0.137(14)
C359 0.121(12) 0.141(12) 0.146(13) -0.043(10) 0.040(10) -0.075(9)
C360 0.110(13) 0.102(11) 0.134(15) -0.037(11) 0.055(12) -0.066(10)
C361 0.092(13) 0.101(11) 0.136(14) -0.028(10) 0.023(12) -0.042(10)
C362 0.092(13) 0.082(10) 0.143(15) -0.035(10) 0.028(12) -0.046(9)
N300 0.150(10) 0.101(9) 0.157(10) -0.049(8) 0.055(8) -0.068(9)
N301 0.139(11) 0.106(9) 0.165(10) -0.051(7) 0.059(8) -0.078(8)
N302 0.131(10) 0.106(9) 0.150(10) -0.041(8) 0.054(8) -0.079(8)
N303 0.129(11) 0.116(9) 0.149(12) -0.034(9) 0.050(10) -0.068(9)
N304 0.123(10) 0.114(9) 0.118(10) -0.031(8) 0.022(9) -0.046(9)
N305 0.141(10) 0.113(9) 0.118(10) -0.034(8) 0.038(9) -0.073(8)
N306 0.117(9) 0.103(9) 0.141(11) -0.033(9) 0.028(8) -0.055(8)
N307 0.088(9) 0.119(9) 0.157(12) -0.021(9) 0.038(9) -0.052(8)
N308 0.31(2) 0.184(16) 0.194(17) -0.088(13) 0.094(15) -0.181(16)
N309 0.209(12) 0.150(11) 0.145(11) -0.079(9) 0.075(10) -0.120(9)
N310 0.218(14) 0.134(10) 0.159(13) -0.074(10) 0.107(11) -0.101(10)
N311 0.088(9) 0.124(9) 0.143(12) -0.047(9) 0.040(9) -0.059(7)
N312 0.117(10) 0.112(8) 0.138(11) -0.023(8) 0.034(9) -0.063(8)
N313 0.101(10) 0.105(9) 0.145(11) -0.041(8) 0.041(9) -0.065(8)
N314 0.119(10) 0.097(9) 0.122(11) -0.028(8) 0.045(9) -0.061(8)
C400 0.212(15) 0.155(13) 0.148(15) -0.078(13) 0.068(12) -0.111(12)
C401 0.270(19) 0.175(17) 0.148(15) -0.067(14) 0.090(14) -0.117(15)
C402 0.262(18) 0.157(15) 0.171(16) -0.069(13) 0.101(14) -0.117(14)
C403 0.215(15) 0.120(13) 0.163(15) -0.042(12) 0.070(12) -0.091(12)
C404 0.200(15) 0.131(13) 0.193(17) -0.064(12) 0.093(13) -0.100(12)
C405 0.170(14) 0.134(12) 0.196(17) -0.073(13) 0.056(12) -0.094(12)
C406 0.135(11) 0.116(11) 0.170(14) -0.071(11) 0.059(10) -0.067(10)
C407 0.155(13) 0.154(14) 0.220(18) -0.121(13) 0.065(12) -0.086(11)
C408 0.155(12) 0.160(13) 0.199(15) -0.114(13) 0.095(11) -0.105(11)
C409 0.123(10) 0.125(12) 0.160(14) -0.074(11) 0.052(10) -0.081(9)
C410 0.143(11) 0.118(12) 0.142(14) -0.068(11) 0.057(10) -0.077(10)
C411 0.166(12) 0.119(12) 0.147(14) -0.056(12) 0.045(10) -0.088(11)
C412 0.136(11) 0.185(15) 0.134(12) -0.107(12) 0.064(9) -0.088(11)
C413 0.123(12) 0.124(13) 0.103(10) -0.052(10) 0.047(9) -0.061(11)
C414 0.143(13) 0.142(14) 0.109(11) -0.034(11) 0.046(9) -0.069(12)
C415 0.166(14) 0.121(12) 0.109(11) -0.033(9) 0.059(10) -0.054(11)
C416 0.163(14) 0.128(13) 0.115(11) -0.046(10) 0.068(10) -0.082(12)
C417 0.132(11) 0.110(11) 0.143(12) -0.067(10) 0.051(9) -0.059(11)
C418 0.139(12) 0.107(11) 0.125(11) -0.056(9) 0.040(9) -0.067(10)
C419 0.181(14) 0.137(13) 0.151(14) -0.056(12) 0.055(11) -0.075(11)
C420 0.23(2) 0.22(2) 0.25(2) -0.092(18) 0.074(19) -0.131(18)
C421 0.25(2) 0.24(2) 0.27(3) -0.14(2) 0.14(2) -0.134(18)
C422 0.30(3) 0.23(3) 0.24(3) -0.09(2) 0.10(2) -0.16(2)
C423 0.29(2) 0.21(2) 0.20(2) -0.098(17) 0.12(2) -0.174(18)
C424 0.34(3) 0.23(3) 0.22(2) -0.106(19) 0.14(2) -0.18(2)
C425 0.32(3) 0.21(2) 0.22(2) -0.106(18) 0.11(2) -0.17(2)
C426 0.30(2) 0.161(17) 0.184(19) -0.080(15) 0.099(18) -0.163(16)
C427 0.30(3) 0.152(17) 0.19(2) -0.051(15) 0.021(19) -0.124(17)
C428 0.28(2) 0.158(15) 0.168(19) -0.049(14) 0.094(17) -0.122(15)
C429 0.24(2) 0.134(15) 0.162(18) -0.059(14) 0.042(17) -0.109(14)
C430 0.26(2) 0.135(15) 0.169(18) -0.056(14) 0.071(17) -0.133(14)
C431 0.30(2) 0.159(17) 0.20(2) -0.077(16) 0.097(19) -0.164(16)
C432 0.219(18) 0.122(13) 0.164(18) -0.052(13) 0.056(15) -0.100(13)
C433 0.192(18) 0.147(12) 0.188(19) -0.077(13) 0.077(16) -0.103(12)
C434 0.200(17) 0.222(17) 0.179(17) -0.084(14) 0.076(14) -0.142(14)
C435 0.212(18) 0.210(17) 0.20(2) -0.067(18) 0.081(17) -0.128(14)
C436 0.24(2) 0.132(12) 0.170(18) -0.063(13) 0.110(16) -0.107(13)
C437 0.207(19) 0.26(2) 0.179(18) -0.066(15) 0.101(15) -0.107(16)
C438 0.182(17) 0.226(18) 0.20(2) -0.060(17) 0.056(16) -0.106(14)
C439 0.259(12) 0.210(12) 0.230(12) -0.085(9) 0.074(9) -0.095(9)
C440 0.152(13) 0.136(14) 0.162(16) -0.056(13) 0.034(12) -0.062(11)
C441 0.154(14) 0.202(19) 0.174(18) -0.076(16) 0.033(13) -0.073(14)
C442 0.173(14) 0.151(15) 0.157(17) -0.041(14) 0.022(15) -0.084(12)
C443 0.109(10) 0.136(15) 0.168(18) -0.015(14) 0.031(11) -0.077(10)
C444 0.120(11) 0.108(12) 0.178(19) 0.002(14) 0.030(13) -0.068(9)
C445 0.148(13) 0.133(16) 0.156(18) -0.001(14) 0.012(13) -0.075(11)
C446 0.131(11) 0.113(14) 0.140(16) -0.002(13) 0.047(11) -0.063(10)
C447 0.176(15) 0.167(17) 0.164(18) -0.040(16) 0.043(13) -0.083(14)
C448 0.169(14) 0.180(16) 0.128(15) -0.051(14) 0.039(12) -0.092(13)
C449 0.139(12) 0.146(16) 0.129(15) -0.036(14) 0.044(11) -0.078(11)
C450 0.111(10) 0.116(14) 0.150(16) -0.032(14) 0.037(10) -0.070(10)
C451 0.116(10) 0.084(12) 0.142(15) -0.006(12) 0.036(10) -0.063(9)
C452 0.141(12) 0.132(14) 0.144(15) -0.055(13) 0.051(11) -0.083(11)
C453 0.108(11) 0.098(12) 0.134(12) -0.037(10) 0.037(10) -0.048(11)
C454 0.145(12) 0.102(11) 0.149(13) -0.046(10) 0.032(10) -0.067(11)
C455 0.130(13) 0.149(15) 0.165(15) -0.075(12) 0.047(11) -0.087(12)
C456 0.138(13) 0.114(13) 0.134(13) -0.057(11) 0.054(11) -0.079(12)
C457 0.142(12) 0.118(12) 0.121(12) -0.038(10) 0.032(9) -0.069(11)
C458 0.137(13) 0.131(13) 0.139(13) -0.053(11) 0.055(11) -0.084(12)
C459 0.174(13) 0.134(12) 0.139(13) -0.057(10) 0.070(12) -0.075(11)
C460 0.149(12) 0.131(14) 0.122(13) -0.049(12) 0.055(10) -0.083(11)
C461 0.191(14) 0.088(12) 0.174(16) -0.042(13) 0.074(12) -0.084(11)
C462 0.138(12) 0.106(13) 0.130(13) -0.050(12) 0.041(10) -0.066(10)
N400 0.176(11) 0.147(11) 0.117(10) -0.057(9) 0.062(8) -0.093(9)
N401 0.145(9) 0.122(9) 0.120(9) -0.067(8) 0.052(7) -0.077(8)
N402 0.129(8) 0.137(10) 0.112(9) -0.064(8) 0.052(7) -0.066(8)
N403 0.168(10) 0.122(10) 0.146(11) -0.076(9) 0.072(9) -0.073(9)
N404 0.233(18) 0.171(16) 0.228(18) -0.085(14) 0.081(16) -0.131(14)
N405 0.251(17) 0.147(13) 0.145(14) -0.043(11) 0.079(13) -0.131(12)
N406 0.214(15) 0.140(12) 0.178(15) -0.069(11) 0.081(12) -0.117(11)
N407 0.269(15) 0.120(11) 0.200(14) -0.095(11) 0.113(12) -0.072(11)
N408 0.129(9) 0.124(10) 0.146(12) -0.041(10) 0.046(9) -0.078(8)
N409 0.114(8) 0.117(10) 0.133(12) -0.025(10) 0.048(8) -0.068(8)
N410 0.145(10) 0.103(10) 0.106(9) -0.030(8) 0.028(8) -0.066(8)
N411 0.146(9) 0.110(10) 0.135(10) -0.057(9) 0.062(8) -0.072(8)
N412 0.176(11) 0.119(10) 0.149(11) -0.066(9) 0.075(9) -0.073(9)
N413 0.154(10) 0.106(10) 0.149(10) -0.066(9) 0.057(8) -0.064(8)
N414 0.137(9) 0.122(10) 0.128(10) -0.071(8) 0.056(8) -0.065(8)
B1 0.188(15) 0.140(13) 0.169(15) -0.033(12) 0.053(13) -0.092(12)
B2 0.188(15) 0.128(13) 0.155(15) -0.038(12) 0.018(13) -0.079(12)
B3 0.201(16) 0.134(13) 0.193(17) -0.043(13) 0.049(14) -0.094(12)
B4 0.210(16) 0.136(13) 0.169(15) -0.060(12) 0.031(13) -0.090(12)
B5 0.223(17) 0.133(13) 0.166(15) -0.049(12) 0.031(14) -0.085(13)
B6 0.239(18) 0.131(14) 0.165(16) -0.043(12) 0.020(15) -0.066(13)
B7 0.204(16) 0.158(15) 0.180(17) -0.035(13) 0.047(14) -0.092(13)
B8 0.216(17) 0.141(14) 0.187(17) -0.044(13) 0.073(14) -0.072(13)
B9 0.212(17) 0.138(14) 0.181(16) -0.053(13) 0.063(14) -0.074(13)
B10 0.212(17) 0.132(14) 0.187(17) -0.017(13) 0.047(15) -0.081(13)
B11 0.225(18) 0.154(15) 0.177(17) -0.045(13) 0.030(15) -0.064(14)
B12 0.230(18) 0.141(14) 0.180(16) -0.050(13) 0.046(15) -0.071(14)
B21 0.181(14) 0.139(13) 0.156(14) -0.056(11) 0.065(12) -0.092(11)
B22 0.170(14) 0.147(13) 0.160(14) -0.065(12) 0.060(12) -0.091(11)
B23 0.140(13) 0.144(13) 0.155(14) -0.069(11) 0.053(11) -0.074(11)
B24 0.149(13) 0.147(13) 0.185(15) -0.049(12) 0.053(12) -0.089(11)
B25 0.191(15) 0.139(13) 0.199(16) -0.075(13) 0.076(13) -0.085(12)
B26 0.218(16) 0.158(14) 0.169(16) -0.052(13) 0.076(14) -0.101(13)
B27 0.176(14) 0.133(12) 0.168(15) -0.054(11) 0.066(12) -0.099(11)
B28 0.154(13) 0.138(12) 0.170(14) -0.070(11) 0.068(11) -0.092(11)
B29 0.146(14) 0.180(15) 0.204(17) -0.097(13) 0.085(13) -0.074(12)
B30 0.221(17) 0.193(16) 0.194(17) -0.085(14) 0.081(15) -0.110(14)
B31 0.230(17) 0.164(14) 0.186(16) -0.059(13) 0.063(14) -0.132(13)
B32 0.192(16) 0.191(16) 0.176(16) -0.056(13) 0.069(13) -0.119(13)
B41 0.29(2) 0.30(3) 0.43(3) -0.13(2) 0.11(2) -0.13(2)
B42 0.27(2) 0.30(2) 0.43(3) -0.11(2) 0.08(2) -0.15(2)
B43 0.30(2) 0.31(3) 0.44(3) -0.12(3) 0.06(3) -0.15(2)
B44 0.29(2) 0.29(2) 0.42(3) -0.16(2) 0.08(2) -0.15(2)
B45 0.29(2) 0.31(2) 0.39(3) -0.21(2) 0.08(2) -0.15(2)
B46 0.28(2) 0.30(2) 0.41(3) -0.17(2) 0.06(2) -0.16(2)
B47 0.27(2) 0.31(2) 0.42(3) -0.12(2) 0.07(2) -0.17(2)
B48 0.30(2) 0.31(2) 0.41(3) -0.11(2) 0.07(2) -0.21(2)
B49 0.33(3) 0.31(3) 0.39(3) -0.10(3) 0.09(2) -0.14(2)
B50 0.26(2) 0.29(2) 0.38(3) -0.16(2) 0.09(2) -0.12(2)
B51 0.26(2) 0.28(2) 0.41(3) -0.11(2) 0.07(2) -0.15(2)
B52 0.26(2) 0.31(2) 0.39(3) -0.07(2) 0.13(2) -0.16(2)
B61 0.35(2) 0.33(2) 0.26(2) -0.123(19) 0.03(2) -0.218(19)
B62 0.32(2) 0.37(3) 0.28(2) -0.12(2) 0.04(2) -0.13(2)
B63 0.304(18) 0.340(19) 0.250(17) -0.130(14) 0.060(14) -0.168(15)
B64 0.30(2) 0.39(3) 0.22(2) -0.15(2) 0.096(19) -0.18(2)
B65 0.33(2) 0.37(3) 0.22(2) -0.112(19) 0.104(19) -0.23(2)
B66 0.31(2) 0.36(3) 0.27(2) -0.12(2) 0.06(2) -0.18(2)
B67 0.28(2) 0.37(3) 0.22(2) -0.145(19) 0.102(18) -0.18(2)
B68 0.33(2) 0.39(3) 0.27(2) -0.13(2) 0.09(2) -0.15(2)
B69 0.35(3) 0.40(3) 0.25(2) -0.16(2) 0.07(2) -0.16(2)
B70 0.36(3) 0.37(3) 0.23(2) -0.17(2) 0.08(2) -0.20(2)
B71 0.30(2) 0.38(3) 0.24(2) -0.193(19) 0.063(19) -0.16(2)
B72 0.36(3) 0.39(3) 0.25(2) -0.14(2) 0.08(2) -0.18(2)
B81 0.225(19) 0.209(18) 0.32(2) -0.150(17) 0.093(18) -0.081(16)
B82 0.26(2) 0.29(2) 0.33(2) -0.13(2) 0.07(2) -0.07(2)
B83 0.31(2) 0.23(2) 0.30(2) -0.150(19) 0.07(2) -0.07(2)
B84 0.25(2) 0.226(19) 0.29(2) -0.135(18) 0.082(19) -0.078(17)
B85 0.199(17) 0.213(18) 0.28(2) -0.138(17) 0.099(17) -0.089(15)
B86 0.25(2) 0.24(2) 0.34(2) -0.125(19) 0.04(2) -0.113(17)
B87 0.24(2) 0.26(2) 0.29(2) -0.137(19) 0.129(19) -0.035(19)
B88 0.26(2) 0.24(2) 0.28(2) -0.169(17) 0.036(18) -0.065(17)
B89 0.157(16) 0.202(17) 0.30(2) -0.162(17) 0.098(15) -0.059(13)
B90 0.24(2) 0.23(2) 0.31(2) -0.135(19) 0.06(2) -0.064(18)
B91 0.215(19) 0.25(2) 0.34(3) -0.08(2) 0.070(19) -0.102(18)
B92 0.25(2) 0.28(2) 0.31(2) -0.10(2) 0.08(2) -0.063(19)
B101 0.215(15) 0.200(15) 0.198(15) -0.080(10) 0.038(10) -0.084(10)
B102 0.24(2) 0.19(2) 0.16(2) -0.05(2) 0.06(2) -0.06(2)
B103 0.24(2) 0.23(2) 0.18(2) -0.08(2) 0.04(2) -0.09(2)
B104 0.230(15) 0.210(15) 0.212(15) -0.090(10) 0.037(10) -0.090(10)
B105 0.27(2) 0.19(2) 0.19(2) -0.06(2) 0.08(2) -0.09(2)
B106 0.26(2) 0.17(2) 0.18(2) -0.04(2) 0.08(2) -0.09(2)
B107 0.26(3) 0.19(2) 0.16(2) -0.083(19) 0.03(2) -0.08(2)
B108 0.24(2) 0.20(2) 0.16(2) -0.05(2) 0.03(2) -0.09(2)
B109 0.27(2) 0.20(2) 0.19(2) -0.05(2) 0.06(2) -0.09(2)
B110 0.28(3) 0.19(2) 0.21(2) -0.03(2) 0.09(2) -0.07(2)
B111 0.28(3) 0.16(2) 0.18(2) -0.06(2) 0.06(2) -0.07(2)
B112 0.232(19) 0.188(18) 0.182(18) -0.071(14) 0.040(15) -0.094(15)
C1 0.22(2) 0.20(2) 0.23(2) -0.120(17) 0.065(18) -0.072(18)
S1 0.166(4) 0.161(4) 0.221(5) -0.075(4) 0.029(4) -0.076(4)
F1 0.177(8) 0.219(10) 0.172(8) -0.078(7) 0.037(7) -0.078(7)
F2 0.215(10) 0.314(13) 0.305(13) -0.131(10) 0.115(9) -0.159(10)
F3 0.277(12) 0.274(13) 0.305(14) -0.160(11) 0.042(10) -0.139(10)
O1 0.173(9) 0.224(11) 0.255(12) -0.076(9) 0.063(8) -0.134(9)
O2 0.226(10) 0.132(7) 0.187(9) -0.063(7) 0.015(7) -0.101(7)
O3 0.153(9) 0.192(10) 0.321(14) -0.116(10) 0.023(9) -0.035(8)
C2 0.092(10) 0.088(10) 0.087(10) -0.042(6) 0.019(5) -0.037(6)
S2 0.178(9) 0.186(10) 0.193(10) -0.066(8) 0.053(8) -0.073(8)
F4 0.27(2) 0.28(2) 0.28(3) -0.102(18) 0.040(19) -0.115(18)
F5 0.26(2) 0.23(2) 0.25(2) -0.066(17) 0.078(18) -0.094(17)
F6 0.31(3) 0.30(2) 0.30(2) -0.115(18) 0.067(19) -0.109(18)
O4 0.23(2) 0.25(2) 0.18(2) -0.112(17) 0.055(17) -0.054(16)
O5 0.28(3) 0.25(2) 0.25(2) -0.118(18) 0.025(18) -0.090(17)
O6 0.138(16) 0.111(15) 0.109(15) -0.054(12) 0.034(12) -0.055(12)
C2A 0.27(2) 0.26(2) 0.26(2) -0.108(9) 0.039(6) -0.109(10)
S2A 0.184(8) 0.204(8) 0.220(9) -0.130(7) 0.072(7) -0.074(6)
F4A 0.35(2) 0.36(2) 0.36(2) -0.127(18) 0.061(18) -0.156(18)
F5A 0.194(15) 0.264(18) 0.263(18) -0.126(14) 0.011(13) -0.087(13)
F6A 0.34(2) 0.33(2) 0.36(2) -0.129(17) 0.050(18) -0.130(17)
O4A 0.23(2) 0.28(2) 0.26(2) -0.074(16) 0.043(17) -0.138(16)
O5A 0.31(2) 0.30(2) 0.34(3) -0.098(18) 0.035(18) -0.155(19)
O6A 0.33(2) 0.28(2) 0.31(2) -0.133(18) 0.086(19) -0.102(17)
C2B 0.143(16) 0.141(15) 0.141(15) -0.059(8) 0.022(6) -0.059(8)
S2B 0.224(15) 0.225(15) 0.239(16) -0.084(10) 0.045(10) -0.109(10)
F4B 0.24(3) 0.23(3) 0.24(3) -0.094(19) -0.009(18) -0.114(19)
F5B 0.18(2) 0.16(2) 0.17(2) -0.102(16) 0.034(17) -0.049(15)
F6B 0.26(3) 0.27(3) 0.25(3) -0.102(19) 0.023(19) -0.089(19)
O4B 0.29(3) 0.28(3) 0.29(3) -0.11(2) 0.06(2) -0.12(2)
O5B 0.30(3) 0.28(3) 0.28(3) -0.12(2) 0.07(2) -0.10(2)
O6B 0.24(3) 0.23(3) 0.24(3) -0.101(19) 0.05(2) -0.086(19)
C3A 0.226(9) 0.225(9) 0.225(9) -0.090(5) 0.034(4) -0.095(5)
S3A 0.246(6) 0.216(6) 0.237(7) -0.035(5) 0.041(5) -0.130(5)
F7A 0.267(13) 0.270(12) 0.227(11) -0.133(10) 0.043(10) -0.090(10)
F8A 0.209(7) 0.152(7) 0.179(8) -0.075(5) 0.074(6) -0.080(6)
F9A 0.256(10) 0.195(10) 0.139(10) -0.105(8) 0.054(9) -0.067(8)
O7A 0.201(11) 0.179(11) 0.129(9) -0.062(8) 0.087(8) -0.066(8)
O8A 0.151(8) 0.152(7) 0.104(7) -0.060(6) 0.052(6) -0.047(6)
O9A 0.176(8) 0.143(8) 0.116(7) -0.090(6) -0.010(6) -0.057(6)
C3 0.226(9) 0.225(9) 0.225(9) -0.090(5) 0.034(4) -0.095(5)
S3 0.246(6) 0.216(6) 0.237(7) -0.035(5) 0.041(5) -0.130(5)
F7 0.267(13) 0.270(12) 0.227(11) -0.133(10) 0.043(10) -0.090(10)
F8 0.209(7) 0.152(7) 0.179(8) -0.075(5) 0.074(6) -0.080(6)
F9 0.256(10) 0.195(10) 0.139(10) -0.105(8) 0.054(9) -0.067(8)
O7 0.201(11) 0.179(11) 0.129(9) -0.062(8) 0.087(8) -0.066(8)
O8 0.151(8) 0.152(7) 0.104(7) -0.060(6) 0.052(6) -0.047(6)
O9 0.176(8) 0.143(8) 0.116(7) -0.090(6) -0.010(6) -0.057(6)
C4 0.217(17) 0.228(17) 0.212(17) -0.096(11) 0.034(10) -0.076(11)
S4 0.183(7) 0.156(7) 0.163(7) -0.084(6) 0.057(6) -0.068(6)
F10 0.182(15) 0.308(19) 0.259(17) -0.166(15) 0.068(13) -0.045(12)
F11 0.296(15) 0.265(14) 0.261(14) -0.127(10) 0.025(10) -0.100(10)
F12 0.178(10) 0.217(11) 0.174(11) -0.065(8) 0.048(8) -0.082(8)
O10 0.29(2) 0.192(17) 0.244(19) -0.115(15) 0.085(16) -0.058(14)
O11 0.244(18) 0.150(15) 0.219(18) -0.076(14) 0.031(15) -0.053(13)
O12 0.155(14) 0.153(14) 0.149(14) -0.062(11) 0.043(11) -0.052(11)
S5 0.211(8) 0.180(7) 0.200(8) -0.087(7) 0.054(7) -0.101(6)
C5 0.46(3) 0.46(3) 0.46(3) -0.180(15) 0.072(12) -0.195(16)
F13 0.53(4) 0.53(3) 0.52(4) -0.23(2) 0.04(2) -0.22(2)
F14 0.46(3) 0.47(3) 0.46(3) -0.17(2) 0.09(2) -0.21(2)
F15 0.30(2) 0.35(2) 0.39(2) -0.132(17) 0.069(17) -0.157(18)
O13 0.33(2) 0.24(2) 0.210(19) -0.058(15) 0.043(17) -0.155(16)
O14 0.193(17) 0.221(18) 0.241(19) -0.036(14) 0.040(14) -0.111(15)
O15 0.199(16) 0.205(17) 0.189(16) -0.081(14) 0.054(13) -0.089(13)
N50 0.177(15) 0.150(16) 0.33(3) -0.077(17) 0.016(18) -0.092(15)
C50 0.145(19) 0.18(2) 0.26(3) -0.06(2) 0.029(19) -0.11(2)
C51 0.22(2) 0.22(2) 0.23(2) -0.096(18) 0.069(18) -0.16(2)
N56 0.249(19) 0.222(17) 0.192(17) -0.043(14) 0.018(15) -0.119(15)
C56 0.225(12) 0.227(12) 0.225(12) -0.092(7) 0.031(5) -0.093(7)
C57 0.25(2) 0.40(4) 0.27(3) -0.18(3) 0.10(2) -0.17(2)
N60 0.16(3) 0.21(3) 0.15(3) 0.00(2) 0.02(2) -0.11(2)
C60 0.14(3) 0.14(3) 0.13(3) -0.07(2) 0.05(2) -0.07(2)
C61 0.24(2) 0.24(2) 0.24(2) -0.094(12) 0.046(11) -0.092(12)
O500 0.247(10) 0.228(9) 0.239(10) -0.083(8) 0.041(8) -0.109(8)
C500 0.21(2) 0.20(2) 0.33(3) -0.06(2) 0.08(2) -0.086(18)
C501 0.30(3) 0.22(2) 0.25(2) -0.102(18) 0.02(2) -0.12(2)
C502 0.20(2) 0.29(3) 0.35(3) -0.04(2) 0.130(19) -0.107(19)
C503 0.28(3) 0.24(2) 0.39(4) -0.13(2) 0.06(2) -0.18(2)

loop_
_atom_type_symbol
_atom_type_description
_atom_type_scat_dispersion_real
_atom_type_scat_dispersion_imag
_atom_type_scat_source
C C 0.0032 0.0016 'International Tables Vol C Tables 4.2.6.8 and 6.1.1.4'
H H 0.0000 0.0000 'International Tables Vol C Tables 4.2.6.8 and 6.1.1.4'
N N 0.0061 0.0032 'International Tables Vol C Tables 4.2.6.8 and 6.1.1.4'
O O 0.0106 0.0058 'International Tables Vol C Tables 4.2.6.8 and 6.1.1.4'
Co Co 0.3483 0.9277 'International Tables Vol C Tables 4.2.6.8 and 6.1.1.4'
B B 0.0013 0.0007 'International Tables Vol C Tables 4.2.6.8 and 6.1.1.4'
S S 0.1203 0.1179 'International Tables Vol C Tables 4.2.6.8 and 6.1.1.4'
F F 0.0168 0.0099 'International Tables Vol C Tables 4.2.6.8 and 6.1.1.4'

loop_
_geom_angle_atom_site_label_1
_geom_angle_atom_site_label_2
_geom_angle_atom_site_label_3
_geom_angle
N101 Co1 N301 166.1(5)
N101 Co1 N300 94.5(5)
N301 Co1 N300 76.7(5)
N101 Co1 N100 75.9(5)
N301 Co1 N100 93.9(5)
N300 Co1 N100 94.2(4)
N101 Co1 N102 75.5(5)
N301 Co1 N102 115.3(5)
N300 Co1 N102 93.3(4)
N100 Co1 N102 150.8(5)
N101 Co1 N302 113.8(5)
N301 Co1 N302 75.5(5)
N300 Co1 N302 151.7(5)
N100 Co1 N302 92.8(5)
N102 Co1 N302 93.8(4)
N305 Co2 N409 172.3(5)
N305 Co2 N304 81.0(6)
N409 Co2 N304 104.6(5)
N305 Co2 N306 77.4(6)
N409 Co2 N306 97.0(5)
N304 Co2 N306 158.3(6)
N305 Co2 N410 97.9(5)
N409 Co2 N410 77.6(6)
N304 Co2 N410 83.3(4)
N306 Co2 N410 100.0(4)
N305 Co2 N408 105.8(5)
N409 Co2 N408 78.8(6)
N304 Co2 N408 99.9(4)
N306 Co2 N408 85.8(4)
N410 Co2 N408 156.3(6)
N205 Co3 N405 167.7(6)
N205 Co3 N406 110.2(6)
N405 Co3 N406 74.8(6)
N205 Co3 N404 99.1(6)
N405 Co3 N404 77.0(7)
N406 Co3 N404 150.6(7)
N205 Co3 N206 74.8(6)
N405 Co3 N206 116.7(6)
N406 Co3 N206 92.6(5)
N404 Co3 N206 92.6(6)
N205 Co3 N204 77.8(7)
N405 Co3 N204 90.9(7)
N406 Co3 N204 93.2(6)
N404 Co3 N204 95.4(7)
N206 Co3 N204 152.3(7)
N209 Co4 N105 174.9(7)
N209 Co4 N208 80.6(7)
N105 Co4 N208 104.2(7)
N209 Co4 N210 77.6(7)
N105 Co4 N210 97.4(6)
N208 Co4 N210 157.6(7)
N209 Co4 N104 98.4(7)
N105 Co4 N104 80.0(6)
N208 Co4 N104 92.0(7)
N210 Co4 N104 86.1(6)
N209 Co4 N106 107.2(7)
N105 Co4 N106 74.6(6)
N208 Co4 N106 92.5(6)
N210 Co4 N106 98.8(5)
N104 Co4 N106 154.5(7)
N109 Co5 N401 171.8(6)
N109 Co5 N108 78.6(6)
N401 Co5 N108 109.4(5)
N109 Co5 N110 76.1(6)
N401 Co5 N110 95.9(5)
N108 Co5 N110 154.7(6)
N109 Co5 N400 100.6(5)
N401 Co5 N400 77.1(6)
N108 Co5 N400 97.2(5)
N110 Co5 N400 86.7(4)
N109 Co5 N402 106.2(5)
N401 Co5 N402 76.1(5)
N108 Co5 N402 89.6(4)
N110 Co5 N402 98.2(4)
N400 Co5 N402 153.2(6)
N201 Co6 N309 174.5(6)
N201 Co6 N310 101.0(6)
N309 Co6 N310 74.4(6)
N201 Co6 N200 76.3(6)
N309 Co6 N200 106.1(6)
N310 Co6 N200 86.2(6)
N201 Co6 N308 108.6(7)
N309 Co6 N308 75.9(6)
N310 Co6 N308 150.4(7)
N200 Co6 N308 101.3(6)
N201 Co6 N202 77.7(5)
N309 Co6 N202 99.9(5)
N310 Co6 N202 98.7(5)
N200 Co6 N202 153.9(6)
N308 Co6 N202 87.0(5)
N100 C100 C101 123.1(15)
N100 C100 H100 118.5
C101 C100 H100 118.5
C102 C101 C100 120.2(17)
C102 C101 H101 119.9
C100 C101 H101 119.9
C101 C102 C103 119.0(16)
C101 C102 H102 120.5
C103 C102 H102 120.5
C102 C103 C111 116.6(15)
C102 C103 C104 125.9(17)
C111 C103 C104 117.4(15)
C105 C104 C103 122.3(17)
C105 C104 H104 118.9
C103 C104 H104 118.9
C104 C105 C106 121.5(16)
C104 C105 H105 119.2
C106 C105 H105 119.2
C110 C106 C107 118.9(14)
C110 C106 C105 115.9(14)
C107 C106 C105 125.1(16)
C108 C107 C106 118.7(14)
C108 C107 H107 120.6
C106 C107 H107 120.6
C107 C108 C109 117.4(14)
C107 C108 H108 121.3
C109 C108 H108 121.3
N101 C109 C108 123.3(13)
N101 C109 C112 114.4(13)
C108 C109 C112 122.2(16)
N101 C110 C111 116.4(14)
N101 C110 C106 121.0(14)
C111 C110 C106 122.5(15)
N100 C111 C110 116.0(14)
N100 C111 C103 123.8(14)
C110 C111 C103 120.3(15)
N102 C112 C109 115.6(13)
N102 C112 H112 122.2
C109 C112 H112 122.2
C118 C113 C114 118.7(13)
C118 C113 N102 119.8(13)
C114 C113 N102 121.4(13)
C113 C114 C115 119.9(13)
C113 C114 H114 120.1
C115 C114 H114 120.1
C116 C115 C114 120.1(13)
C116 C115 H115 120.0
C114 C115 H115 120.0
C115 C116 C117 120.3(13)
C115 C116 N103 120.6(14)
C117 C116 N103 119.1(14)
C116 C117 C118 118.9(12)
C116 C117 H117 120.5
C118 C117 H117 120.5
C113 C118 C117 121.9(13)
C113 C118 H118 119.0
C117 C118 H118 119.0
N103 C119 H11A 109.5
N103 C119 H11B 109.5
H11A C119 H11B 109.5
N103 C119 H11C 109.5
H11A C119 H11C 109.5
H11B C119 H11C 109.5
N104 C120 C121 124.3(18)
N104 C120 H120 117.9
C121 C120 H120 117.9
C122 C121 C120 117(2)
C122 C121 H121 121.7
C120 C121 H121 121.7
C121 C122 C123 124(2)
C121 C122 H122 118.1
C123 C122 H122 118.1
C122 C123 C124 129(2)
C122 C123 C131 114.6(18)
C124 C123 C131 115.7(17)
C125 C124 C123 127.6(19)
C125 C124 H124 116.2
C123 C124 H124 116.2
C124 C125 C126 118.9(17)
C124 C125 H125 120.5
C126 C125 H125 120.5
C130 C126 C127 117.3(15)
C130 C126 C125 115.6(16)
C127 C126 C125 127.0(17)
C128 C127 C126 121.2(15)
C128 C127 H127 119.4
C126 C127 H127 119.4
C129 C128 C127 117.9(15)
C129 C128 H128 121.1
C127 C128 H128 121.1
N105 C129 C128 122.6(14)
N105 C129 C132 112.9(15)
C128 C129 C132 124.5(17)
N105 C130 C126 121.5(15)
N105 C130 C131 114.0(15)
C126 C130 C131 124.4(16)
N104 C131 C130 118.6(16)
N104 C131 C123 123.7(16)
C130 C131 C123 117.6(17)
N106 C132 C129 117.2(16)
N106 C132 H132 121.4
C129 C132 H132 121.4
C134 C133 C138 117.1(14)
C134 C133 N106 125.0(16)
C138 C133 N106 117.8(16)
C133 C134 C135 122.1(14)
C133 C134 H134 119.0
C135 C134 H134 119.0
C136 C135 C134 120.9(14)
C136 C135 H135 119.6
C134 C135 H135 119.6
C135 C136 C137 120.7(13)
C135 C136 N107 122.9(15)
C137 C136 N107 116.4(15)
C136 C137 C138 116.8(14)
C136 C137 H137 121.6
C138 C137 H137 121.6
C133 C138 C137 122.3(14)
C133 C138 H138 118.8
C137 C138 H138 118.8
N107 C139 H13A 109.5
N107 C139 H13B 109.5
H13A C139 H13B 109.5
N107 C139 H13C 109.5
H13A C139 H13C 109.5
H13B C139 H13C 109.5
N108 C140 C141 120.4(17)
N108 C140 H140 119.8
C141 C140 H140 119.8
C142 C141 C140 117.4(17)
C142 C141 H141 121.3
C140 C141 H141 121.3
C141 C142 C143 122.2(19)
C141 C142 H142 118.9
C143 C142 H142 118.9
C142 C143 C144 128.1(19)
C142 C143 C151 116.4(17)
C144 C143 C151 115.5(16)
C145 C144 C143 125.0(17)
C145 C144 H144 117.5
C143 C144 H144 117.5
C144 C145 C146 121.8(18)
C144 C145 H145 119.1
C146 C145 H145 119.1
C147 C146 C145 127.9(18)
C147 C146 C150 117.4(15)
C145 C146 C150 114.6(16)
C146 C147 C148 120.7(15)
C146 C147 H147 119.6
C148 C147 H147 119.6
C147 C148 C149 119.2(15)
C147 C148 H148 120.4
C149 C148 H148 120.4
N109 C149 C148 119.9(14)
N109 C149 C152 114.5(14)
C148 C149 C152 125.6(17)
N109 C150 C151 115.5(16)
N109 C150 C146 120.4(15)
C151 C150 C146 124.1(17)
N108 C151 C150 117.9(15)
N108 C151 C143 123.1(16)
C150 C151 C143 118.9(17)
N110 C152 C149 115.6(14)
N110 C152 H152 122.2
C149 C152 H152 122.2
C158 C153 C154 116.9(12)
C158 C153 N110 122.6(14)
C154 C153 N110 120.2(15)
C153 C154 C155 118.9(13)
C153 C154 H154 120.5
C155 C154 H154 120.5
C156 C155 C154 124.6(13)
C156 C155 H155 117.7
C154 C155 H155 117.7
C155 C156 C157 115.2(12)
C155 C156 N111 121.2(14)
C157 C156 N111 123.4(15)
C156 C157 C158 121.4(12)
C156 C157 H157 119.3
C158 C157 H157 119.3
C153 C158 C157 122.9(12)
C153 C158 H158 118.6
C157 C158 H158 118.6
N111 C159 H15A 109.5
N111 C159 H15B 109.5
H15A C159 H15B 109.5
N111 C159 H15C 109.5
H15A C159 H15C 109.5
H15B C159 H15C 109.5
N114 C160 N112 126.1(13)
N114 C160 N103 117.3(14)
N112 C160 N103 116.6(14)
N113 C161 N112 125.4(13)
N113 C161 N107 118.9(14)
N112 C161 N107 115.7(15)
N114 C162 N113 126.0(13)
N114 C162 N111 115.3(14)
N113 C162 N111 118.6(14)
C100 N100 C111 117.0(14)
C100 N100 Co1 130.5(12)
C111 N100 Co1 112.4(10)
C109 N101 C110 120.6(13)
C109 N101 Co1 120.4(11)
C110 N101 Co1 118.7(10)
C112 N102 C113 119.0(11)
C112 N102 Co1 113.8(9)
C113 N102 Co1 127.1(9)
C160 N103 C116 116.6(12)
C160 N103 C119 124.0(12)
C116 N103 C119 119.2(11)
C120 N104 C131 116.5(17)
C120 N104 Co4 133.3(14)
C131 N104 Co4 109.0(12)
C129 N105 C130 119.4(14)
C129 N105 Co4 122.6(11)
C130 N105 Co4 117.7(12)
C132 N106 C133 118.3(14)
C132 N106 Co4 112.3(11)
C133 N106 Co4 129.2(12)
C161 N107 C136 122.9(12)
C161 N107 C139 118.5(12)
C136 N107 C139 117.0(12)
C140 N108 C151 120.0(15)
C140 N108 Co5 129.8(14)
C151 N108 Co5 110.2(11)
C149 N109 C150 122.3(14)
C149 N109 Co5 120.0(11)
C150 N109 Co5 117.6(12)
C152 N110 C153 119.9(13)
C152 N110 Co5 113.3(10)
C153 N110 Co5 123.9(10)
C162 N111 C156 120.0(12)
C162 N111 C159 119.8(11)
C156 N111 C159 117.0(12)
C160 N112 C161 114.0(13)
C161 N113 C162 114.0(13)
C160 N114 C162 114.5(13)
N200 C200 C201 123.5(17)
N200 C200 H200 118.3
C201 C200 H200 118.3
C202 C201 C200 119.8(19)
C202 C201 H201 120.1
C200 C201 H201 120.1
C201 C202 C203 119.5(17)
C201 C202 H202 120.3
C203 C202 H202 120.3
C202 C203 C211 117.6(15)
C202 C203 C204 124.7(17)
C211 C203 C204 117.7(16)
C205 C204 C203 121.2(19)
C205 C204 H204 119.4
C203 C204 H204 119.4
C204 C205 C206 121.1(17)
C204 C205 H205 119.5
C206 C205 H205 119.5
C210 C206 C207 117.2(15)
C210 C206 C205 116.3(15)
C207 C206 C205 126.3(18)
C206 C207 C208 115.1(18)
C206 C207 H207 122.5
C208 C207 H207 122.5
C209 C208 C207 117.0(18)
C209 C208 H208 121.5
C207 C208 H208 121.5
N201 C209 C208 121.5(15)
N201 C209 C212 116.8(14)
C208 C209 C212 121.5(17)
N201 C210 C211 116.5(14)
N201 C210 C206 122.1(14)
C211 C210 C206 121.4(14)
N200 C211 C210 114.6(14)
N200 C211 C203 124.4(15)
C210 C211 C203 121.0(15)
N202 C212 C209 113.9(14)
N202 C212 H212 123.1
C209 C212 H212 123.1
C218 C213 C214 117.5(13)
C218 C213 N202 124.2(14)
C214 C213 N202 118.0(14)
C213 C214 C215 121.1(13)
C213 C214 H214 119.4
C215 C214 H214 119.4
C216 C215 C214 119.2(13)
C216 C215 H215 120.4
C214 C215 H215 120.4
C217 C216 C215 119.6(13)
C217 C216 N203 121.8(14)
C215 C216 N203 118.5(14)
C216 C217 C218 120.9(14)
C216 C217 H217 119.6
C218 C217 H217 119.6
C213 C218 C217 121.1(13)
C213 C218 H218 119.5
C217 C218 H218 119.5
N203 C219 H21A 109.5
N203 C219 H21B 109.5
H21A C219 H21B 109.5
N203 C219 H21C 109.5
H21A C219 H21C 109.5
H21B C219 H21C 109.5
N204 C220 C221 123.1(19)
N204 C220 H220 118.5
C221 C220 H220 118.5
C222 C221 C220 115(2)
C222 C221 H221 122.7
C220 C221 H221 122.7
C221 C222 C223 125(2)
C221 C222 H222 117.4
C223 C222 H222 117.4
C222 C223 C224 132(2)
C222 C223 C231 114.5(19)
C224 C223 C231 113.6(18)
C225 C224 C223 131(2)
C225 C224 H224 114.4
C223 C224 H224 114.4
C224 C225 C226 116(2)
C224 C225 H225 122.0
C226 C225 H225 122.0
C230 C226 C227 117.0(17)
C230 C226 C225 117.2(18)
C227 C226 C225 126(2)
C228 C227 C226 119.1(19)
C228 C227 H227 120.4
C226 C227 H227 120.4
C229 C228 C227 118.8(18)
C229 C228 H228 120.6
C227 C228 H228 120.6
N205 C229 C228 123.7(16)
N205 C229 C232 113.6(16)
C228 C229 C232 122.7(19)
N205 C230 C226 123.5(16)
N205 C230 C231 112.5(17)
C226 C230 C231 123.8(18)
N204 C231 C230 119.9(17)
N204 C231 C223 121.9(17)
C230 C231 C223 118.1(18)
N206 C232 C229 115.9(17)
N206 C232 H232 122.0
C229 C232 H232 122.0
C234 C233 C238 120.1(14)
C234 C233 N206 121.3(16)
C238 C233 N206 118.5(16)
C233 C234 C235 120.0(14)
C233 C234 H234 120.0
C235 C234 H234 120.0
C236 C235 C234 121.7(14)
C236 C235 H235 119.2
C234 C235 H235 119.2
C235 C236 C237 119.3(13)
C235 C236 N207 121.9(15)
C237 C236 N207 118.8(15)
C236 C237 C238 118.8(14)
C236 C237 H237 120.6
C238 C237 H237 120.6
C237 C238 C233 120.0(14)
C237 C238 H238 120.0
C233 C238 H238 120.0
N207 C239 H23A 109.5
N207 C239 H23B 109.5
H23A C239 H23B 109.5
N207 C239 H23C 109.5
H23A C239 H23C 109.5
H23B C239 H23C 109.5
N208 C240 C241 117.1(19)
N208 C240 H240 121.4
C241 C240 H240 121.4
C242 C241 C240 118(2)
C242 C241 H241 121.1
C240 C241 H241 121.1
C241 C242 C243 124(2)
C241 C242 H242 118.1
C243 C242 H242 118.1
C242 C243 C251 114(2)
C242 C243 C244 129(2)
C251 C243 C244 116.2(19)
C245 C244 C243 124(2)
C245 C244 H244 118.2
C243 C244 H244 118.2
C244 C245 C246 122(2)
C244 C245 H245 119.2
C246 C245 H245 119.2
C247 C246 C250 117.7(19)
C247 C246 C245 127(2)
C250 C246 C245 115.0(19)
C246 C247 C248 121(2)
C246 C247 H247 119.3
C248 C247 H247 119.3
C247 C248 C249 116.8(19)
C247 C248 H248 121.6
C249 C248 H248 121.6
N209 C249 C248 120.0(17)
N209 C249 C252 113.1(16)
C248 C249 C252 126.6(19)
N209 C250 C251 115.9(19)
N209 C250 C246 118.9(18)
C251 C250 C246 124.1(19)
N208 C251 C250 118.5(19)
N208 C251 C243 121.3(18)
C250 C251 C243 119.5(19)
N210 C252 C249 116.1(17)
N210 C252 H252 121.9
C249 C252 H252 121.9
C254 C253 C258 120.5(14)
C254 C253 N210 120.0(15)
C258 C253 N210 118.6(15)
C253 C254 C255 119.3(13)
C253 C254 H254 120.4
C255 C254 H254 120.4
C256 C255 C254 120.6(13)
C256 C255 H255 119.7
C254 C255 H255 119.7
C255 C256 C257 119.0(13)
C255 C256 N211 121.8(14)
C257 C256 N211 119.2(13)
C256 C257 C258 122.1(14)
C256 C257 H257 119.0
C258 C257 H257 119.0
C257 C258 C253 118.1(14)
C257 C258 H258 120.9
C253 C258 H258 120.9
N211 C259 H25A 109.5
N211 C259 H25B 109.5
H25A C259 H25B 109.5
N211 C259 H25C 109.5
H25A C259 H25C 109.5
H25B C259 H25C 109.5
N214 C260 N212 126.3(13)
N214 C260 N203 117.6(15)
N212 C260 N203 116.1(15)
N213 C261 N212 128.0(13)
N213 C261 N207 115.2(15)
N212 C261 N207 116.7(15)
N211 C262 N214 117.1(14)
N211 C262 N213 117.3(14)
N214 C262 N213 125.6(12)
C200 N200 C211 115.1(15)
C200 N200 Co6 132.0(14)
C211 N200 Co6 112.0(10)
C209 N201 C210 120.8(13)
C209 N201 Co6 118.5(11)
C210 N201 Co6 120.1(10)
C212 N202 C213 117.9(12)
C212 N202 Co6 112.7(10)
C213 N202 Co6 128.6(10)
C260 N203 C216 120.2(12)
C260 N203 C219 119.9(12)
C216 N203 C219 116.3(12)
C220 N204 C231 119.5(17)
C220 N204 Co3 131.6(15)
C231 N204 Co3 108.8(12)
C229 N205 C230 117.5(16)
C229 N205 Co3 121.5(12)
C230 N205 Co3 120.8(13)
C232 N206 C233 118.9(14)
C232 N206 Co3 113.7(11)
C233 N206 Co3 126.8(11)
C261 N207 C236 121.4(12)
C261 N207 C239 120.0(13)
C236 N207 C239 117.4(12)
C240 N208 C251 122.5(18)
C240 N208 Co4 128.5(16)
C251 N208 Co4 108.4(13)
C250 N209 C249 123.9(17)
C250 N209 Co4 116.5(14)
C249 N209 Co4 119.5(13)
C252 N210 C253 120.6(14)
C252 N210 Co4 113.1(12)
C253 N210 Co4 123.2(11)
C262 N211 C256 122.9(12)
C262 N211 C259 120.3(12)
C256 N211 C259 114.6(12)
C261 N212 C260 112.6(12)
C261 N213 C262 112.7(12)
C260 N214 C262 114.5(12)
N300 C300 C301 123.6(13)
N300 C300 H300 118.2
C301 C300 H300 118.2
C302 C301 C300 121.0(14)
C302 C301 H301 119.5
C300 C301 H301 119.5
C301 C302 C303 119.2(14)
C301 C302 H302 120.4
C303 C302 H302 120.4
C302 C303 C311 116.8(14)
C302 C303 C304 124.9(16)
C311 C303 C304 118.2(15)
C305 C304 C303 121.5(15)
C305 C304 H304 119.2
C303 C304 H304 119.2
C304 C305 C306 121.0(15)
C304 C305 H305 119.5
C306 C305 H305 119.5
C310 C306 C307 118.5(13)
C310 C306 C305 116.9(14)
C307 C306 C305 124.6(16)
C308 C307 C306 119.9(13)
C308 C307 H307 120.1
C306 C307 H307 120.1
C307 C308 C309 116.9(13)
C307 C308 H308 121.6
C309 C308 H308 121.6
N301 C309 C308 122.4(12)
N301 C309 C312 114.2(13)
C308 C309 C312 123.4(15)
N301 C310 C306 120.8(13)
N301 C310 C311 116.6(13)
C306 C310 C311 122.6(14)
N300 C311 C310 116.4(13)
N300 C311 C303 124.0(13)
C310 C311 C303 119.6(15)
N302 C312 C309 116.9(13)
N302 C312 H312 121.5
C309 C312 H312 121.5
C318 C313 C314 118.6(12)
C318 C313 N302 120.9(14)
C314 C313 N302 120.4(15)
C313 C314 C315 121.1(12)
C313 C314 H314 119.4
C315 C314 H314 119.4
C316 C315 C314 118.9(12)
C316 C315 H315 120.5
C314 C315 H315 120.5
C315 C316 C317 121.0(12)
C315 C316 N303 120.1(15)
C317 C316 N303 118.8(14)
C318 C317 C316 118.0(13)
C318 C317 H317 121.0
C316 C317 H317 121.0
C313 C318 C317 122.0(13)
C313 C318 H318 119.0
C317 C318 H318 119.0
N303 C319 H31A 109.5
N303 C319 H31B 109.5
H31A C319 H31B 109.5
N303 C319 H31C 109.5
H31A C319 H31C 109.5
H31B C319 H31C 109.5
N304 C320 C321 123.0(15)
N304 C320 H320 118.5
C321 C320 H320 118.5
C322 C321 C320 118.8(15)
C322 C321 H321 120.6
C320 C321 H321 120.6
C323 C322 C321 120.9(16)
C323 C322 H322 119.5
C321 C322 H322 119.5
C322 C323 C324 129.4(17)
C322 C323 C331 116.4(15)
C324 C323 C331 114.1(15)
C325 C324 C323 128.2(16)
C325 C324 H324 115.9
C323 C324 H324 115.9
C324 C325 C326 119.5(15)
C324 C325 H325 120.2
C326 C325 H325 120.2
C330 C326 C327 117.7(13)
C330 C326 C325 114.1(14)
C327 C326 C325 128.2(16)
C328 C327 C326 120.4(14)
C328 C327 H327 119.8
C326 C327 H327 119.8
C329 C328 C327 118.3(14)
C329 C328 H328 120.8
C327 C328 H328 120.8
N305 C329 C328 121.8(13)
N305 C329 C332 111.3(13)
C328 C329 C332 126.8(15)
N305 C330 C326 121.7(13)
N305 C330 C331 112.9(13)
C326 C330 C331 125.2(15)
N304 C331 C330 118.0(14)
N304 C331 C323 123.1(14)
C330 C331 C323 118.7(15)
N306 C332 C329 118.4(14)
N306 C332 H332 120.8
C329 C332 H332 120.8
C334 C333 C338 119.6(13)
C334 C333 N306 122.4(15)
C338 C333 N306 117.9(15)
C333 C334 C335 119.7(13)
C333 C334 H334 120.1
C335 C334 H334 120.1
C336 C335 C334 122.0(13)
C336 C335 H335 119.0
C334 C335 H335 119.0
C335 C336 C337 119.8(13)
C335 C336 N307 121.4(15)
C337 C336 N307 118.8(15)
C336 C337 C338 118.6(13)
C336 C337 H337 120.7
C338 C337 H337 120.7
C333 C338 C337 120.2(13)
C333 C338 H338 119.9
C337 C338 H338 119.9
N307 C339 H33A 109.5
N307 C339 H33B 109.5
H33A C339 H33B 109.5
N307 C339 H33C 109.5
H33A C339 H33C 109.5
H33B C339 H33C 109.5
N308 C340 C341 118(2)
N308 C340 H340 121.2
C341 C340 H340 121.2
C342 C341 C340 118.2(19)
C342 C341 H341 120.9
C340 C341 H341 120.9
C343 C342 C341 124(2)
C343 C342 H342 118.0
C341 C342 H342 118.0
C342 C343 C344 131(2)
C342 C343 C351 114.8(18)
C344 C343 C351 114.5(17)
C345 C344 C343 126.8(18)
C345 C344 H344 116.6
C343 C344 H344 116.6
C344 C345 C346 120.5(19)
C344 C345 H345 119.7
C346 C345 H345 119.7
C347 C346 C345 127.5(19)
C347 C346 C350 117.9(17)
C345 C346 C350 114.6(17)
C346 C347 C348 122.3(19)
C346 C347 H347 118.9
C348 C347 H347 118.9
C347 C348 C349 116.6(17)
C347 C348 H348 121.7
C349 C348 H348 121.7
N309 C349 C352 113.4(15)
N309 C349 C348 121.7(16)
C352 C349 C348 124.8(18)
N309 C350 C351 115.4(18)
N309 C350 C346 120.3(16)
C351 C350 C346 124.3(18)
N308 C351 C350 117.7(18)
N308 C351 C343 123.5(17)
C350 C351 C343 118.8(18)
N310 C352 C349 116.6(15)
N310 C352 H352 121.7
C349 C352 H352 121.7
C358 C353 C354 119.3(14)
C358 C353 N310 122.2(13)
C354 C353 N310 118.5(14)
C353 C354 C355 117.2(16)
C353 C354 H354 121.4
C355 C354 H354 121.4
C356 C355 C354 125.0(16)
C356 C355 H355 117.5
C354 C355 H355 117.5
C355 C356 C357 112.9(13)
C355 C356 N311 123.4(12)
C357 C356 N311 122.2(13)
C356 C357 C358 123.8(14)
C356 C357 H357 118.1
C358 C357 H357 118.1
C353 C358 C357 119.7(14)
C353 C358 H358 120.2
C357 C358 H358 120.2
N311 C359 H35A 109.5
N311 C359 H35B 109.5
H35A C359 H35B 109.5
N311 C359 H35C 109.5
H35A C359 H35C 109.5
H35B C359 H35C 109.5
N314 C360 N312 126.1(12)
N314 C360 N303 119.2(13)
N312 C360 N303 114.7(14)
N313 C361 N312 124.5(12)
N313 C361 N307 115.4(14)
N312 C361 N307 120.0(14)
N314 C362 N311 117.4(13)
N314 C362 N313 124.7(13)
N311 C362 N313 117.8(13)
C300 N300 C311 115.3(12)
C300 N300 Co1 132.4(11)
C311 N300 Co1 111.9(10)
C309 N301 C310 121.6(12)
C309 N301 Co1 120.1(10)
C310 N301 Co1 117.7(10)
C312 N302 C313 119.4(11)
C312 N302 Co1 112.8(9)
C313 N302 Co1 127.4(9)
C360 N303 C316 118.0(12)
C360 N303 C319 122.7(12)
C316 N303 C319 117.7(11)
C320 N304 C331 117.7(13)
C320 N304 Co2 132.6(12)
C331 N304 Co2 109.2(10)
C329 N305 C330 120.0(12)
C329 N305 Co2 120.7(10)
C330 N305 Co2 118.4(10)
C332 N306 C333 121.6(12)
C332 N306 Co2 111.6(10)
C333 N306 Co2 126.4(10)
C361 N307 C336 118.1(12)
C361 N307 C339 118.8(12)
C336 N307 C339 117.4(11)
C340 N308 C351 121.7(18)
C340 N308 Co6 126.1(16)
C351 N308 Co6 111.5(13)
C349 N309 C350 121.3(15)
C349 N309 Co6 119.7(11)
C350 N309 Co6 118.6(13)
C352 N310 C353 118.2(14)
C352 N310 Co6 115.4(11)
C353 N310 Co6 125.1(11)
C362 N311 C356 121.6(11)
C362 N311 C359 120.1(11)
C356 N311 C359 115.5(11)
C361 N312 C360 114.4(12)
C361 N313 C362 115.6(12)
C362 N314 C360 114.5(12)
N400 C400 C401 122.8(13)
N400 C400 H400 118.6
C401 C400 H400 118.6
C402 C401 C400 119.4(15)
C402 C401 H401 120.3
C400 C401 H401 120.3
C401 C402 C403 119.3(15)
C401 C402 H402 120.3
C403 C402 H402 120.3
C402 C403 C411 118.0(15)
C402 C403 C404 126.5(16)
C411 C403 C404 115.6(14)
C405 C404 C403 124.6(14)
C405 C404 H404 117.7
C403 C404 H404 117.7
C404 C405 C406 120.2(14)
C404 C405 H405 119.9
C406 C405 H405 119.9
C410 C406 C407 117.7(13)
C410 C406 C405 116.2(13)
C407 C406 C405 126.0(16)
C408 C407 C406 119.9(12)
C408 C407 H407 120.1
C406 C407 H407 120.1
C409 C408 C407 116.9(12)
C409 C408 H408 121.6
C407 C408 H408 121.6
N401 C409 C408 123.3(12)
N401 C409 C412 115.0(13)
C408 C409 C412 121.3(15)
N401 C410 C406 120.9(13)
N401 C410 C411 116.9(13)
C406 C410 C411 122.1(14)
N400 C411 C410 116.5(13)
N400 C411 C403 122.0(14)
C410 C411 C403 121.2(15)
N402 C412 C409 115.9(12)
N402 C412 H412 122.0
C409 C412 H412 122.0
C418 C413 C414 119.4(12)
C418 C413 N402 122.9(13)
C414 C413 N402 117.6(13)
C413 C414 C415 120.1(12)
C413 C414 H414 120.0
C415 C414 H414 120.0
C416 C415 C414 120.2(12)
C416 C415 H415 119.9
C414 C415 H415 119.9
C417 C416 C415 119.9(12)
C417 C416 N403 122.4(13)
C415 C416 N403 117.7(13)
C416 C417 C418 119.1(12)
C416 C417 H417 120.4
C418 C417 H417 120.4
C413 C418 C417 121.2(12)
C413 C418 H418 119.4
C417 C418 H418 119.4
N403 C419 H41A 109.5
N403 C419 H41B 109.5
H41A C419 H41B 109.5
N403 C419 H41C 109.5
H41A C419 H41C 109.5
H41B C419 H41C 109.5
N404 C420 C421 124(2)
N404 C420 H420 118.1
C421 C420 H420 118.1
C422 C421 C420 118(2)
C422 C421 H421 121.1
C420 C421 H421 121.1
C423 C422 C421 122(2)
C423 C422 H422 118.8
C421 C422 H422 118.8
C422 C423 C424 131(2)
C422 C423 C431 115.9(19)
C424 C423 C431 113.4(18)
C425 C424 C423 129(2)
C425 C424 H424 115.3
C423 C424 H424 115.3
C424 C425 C426 117(2)
C424 C425 H425 121.3
C426 C425 H425 121.3
C430 C426 C427 117.5(17)
C430 C426 C425 116.4(17)
C427 C426 C425 126.1(19)
C428 C427 C426 120.0(18)
C428 C427 H427 120.0
C426 C427 H427 120.0
C429 C428 C427 118.4(18)
C429 C428 H428 120.8
C427 C428 H428 120.8
N405 C429 C428 122.6(17)
N405 C429 C432 112.6(17)
C428 C429 C432 124.7(18)
N405 C430 C426 121.8(16)
N405 C430 C431 113.5(17)
C426 C430 C431 124.5(18)
N404 C431 C430 118.2(18)
N404 C431 C423 123.2(17)
C430 C431 C423 118.5(18)
N406 C432 C429 118.4(17)
N406 C432 H432 120.8
C429 C432 H432 120.8
C434 C433 C438 119.9(15)
C434 C433 N406 121.3(17)
C438 C433 N406 118.7(17)
C433 C434 C435 117.0(16)
C433 C434 H434 121.5
C435 C434 H434 121.5
C436 C435 C434 124.9(17)
C436 C435 H435 117.6
C434 C435 H435 117.6
C435 C436 C437 119.9(15)
C435 C436 N407 118.9(18)
C437 C436 N407 121.0(18)
C436 C437 C438 115.1(16)
C436 C437 H437 122.5
C438 C437 H437 122.5
C433 C438 C437 122.7(16)
C433 C438 H438 118.7
C437 C438 H438 118.7
N407 C439 H43A 109.5
N407 C439 H43B 109.5
H43A C439 H43B 109.5
N407 C439 H43C 109.5
H43A C439 H43C 109.5
H43B C439 H43C 109.5
N408 C440 C441 119.7(15)
N408 C440 H440 120.1
C441 C440 H440 120.1
C442 C441 C440 116.8(16)
C442 C441 H441 121.6
C440 C441 H441 121.6
C441 C442 C443 123.7(18)
C441 C442 H442 118.1
C443 C442 H442 118.1
C442 C443 C451 116.4(16)
C442 C443 C444 129.5(18)
C451 C443 C444 114.1(15)
C445 C444 C443 126.8(17)
C445 C444 H444 116.6
C443 C444 H444 116.6
C444 C445 C446 119.9(17)
C444 C445 H445 120.0
C446 C445 H445 120.0
C447 C446 C445 126.0(18)
C447 C446 C450 119.0(15)
C445 C446 C450 115.0(16)
C446 C447 C448 119.4(17)
C446 C447 H447 120.3
C448 C447 H447 120.3
C447 C448 C449 119.5(15)
C447 C448 H448 120.3
C449 C448 H448 120.3
N409 C449 C448 120.2(14)
N409 C449 C452 112.2(14)
C448 C449 C452 127.5(17)
N409 C450 C451 115.2(16)
N409 C450 C446 119.9(15)
C451 C450 C446 124.8(16)
N408 C451 C450 119.2(14)
N408 C451 C443 121.7(15)
C450 C451 C443 119.1(16)
N410 C452 C449 117.5(14)
N410 C452 H452 121.3
C449 C452 H452 121.3
C458 C453 C454 119.4(12)
C458 C453 N410 120.4(14)
C454 C453 N410 119.7(13)
C453 C454 C455 117.6(12)
C453 C454 H454 121.2
C455 C454 H454 121.2
C456 C455 C454 123.7(13)
C456 C455 H455 118.1
C454 C455 H455 118.1
C455 C456 C457 117.3(13)
C455 C456 N411 122.0(14)
C457 C456 N411 120.6(14)
C456 C457 C458 120.9(12)
C456 C457 H457 119.6
C458 C457 H457 119.6
C453 C458 C457 121.1(12)
C453 C458 H458 119.5
C457 C458 H458 119.5
N411 C459 H45A 109.5
N411 C459 H45B 109.5
H45A C459 H45B 109.5
N411 C459 H45C 109.5
H45A C459 H45C 109.5
H45B C459 H45C 109.5
N414 C460 N412 125.8(12)
N414 C460 N403 120.4(14)
N412 C460 N403 113.8(14)
N413 C461 N412 126.4(12)
N413 C461 N407 115.0(14)
N412 C461 N407 118.6(15)
N414 C462 N413 124.8(12)
N414 C462 N411 118.3(13)
N413 C462 N411 116.7(13)
C400 N400 C411 118.2(12)
C400 N400 Co5 131.0(12)
C411 N400 Co5 110.5(10)
C409 N401 C410 121.1(11)
C409 N401 Co5 120.5(10)
C410 N401 Co5 118.0(10)
C412 N402 C413 118.7(11)
C412 N402 Co5 112.3(9)
C413 N402 Co5 128.5(9)
C460 N403 C416 123.0(11)
C460 N403 C419 118.9(12)
C416 N403 C419 116.7(11)
C420 N404 C431 116.7(18)
C420 N404 Co3 132.4(16)
C431 N404 Co3 110.9(13)
C429 N405 C430 119.5(16)
C429 N405 Co3 120.6(12)
C430 N405 Co3 119.3(13)
C432 N406 C433 120.6(16)
C432 N406 Co3 112.7(12)
C433 N406 Co3 126.5(13)
C461 N407 C436 122.9(12)
C461 N407 C439 119.3(14)
C436 N407 C439 117.3(13)
C440 N408 C451 121.7(14)
C440 N408 Co2 130.4(13)
C451 N408 Co2 107.5(10)
C449 N409 C450 121.8(14)
C449 N409 Co2 119.7(11)
C450 N409 Co2 117.5(12)
C452 N410 C453 120.8(12)
C452 N410 Co2 111.6(10)
C453 N410 Co2 125.3(10)
C462 N411 C456 117.0(11)
C462 N411 C459 121.7(11)
C456 N411 C459 117.1(11)
C461 N412 C460 112.8(12)
C461 N413 C462 114.2(12)
C460 N414 C462 115.6(12)
B3 B1 B2 60.4(8)
B3 B1 B6 107.4(11)
B2 B1 B6 59.3(8)
B3 B1 B5 105.7(10)
B2 B1 B5 106.2(10)
B6 B1 B5 59.5(8)
B3 B1 B4 58.3(8)
B2 B1 B4 106.9(10)
B6 B1 B4 107.8(10)
B5 B1 B4 59.9(8)
B3 B1 H1 122.7
B2 B1 H1 122.3
B6 B1 H1 121.8
B5 B1 H1 123.0
B4 B1 H1 122.2
B3 B2 B1 59.1(8)
B3 B2 B6 108.0(11)
B1 B2 B6 61.4(8)
B3 B2 B7 60.6(8)
B1 B2 B7 108.1(11)
B6 B2 B7 107.3(10)
B3 B2 B11 107.9(11)
B1 B2 B11 109.9(11)
B6 B2 B11 60.7(8)
B7 B2 B11 58.6(8)
B3 B2 H2 122.0
B1 B2 H2 120.8
B6 B2 H2 121.3
B7 B2 H2 122.4
B11 B2 H2 121.4
B1 B3 B4 63.4(8)
B1 B3 B2 60.5(8)
B4 B3 B2 111.0(11)
B1 B3 B7 108.7(11)
B4 B3 B7 107.8(10)
B2 B3 B7 60.0(8)
B1 B3 B8 110.9(10)
B4 B3 B8 59.9(8)
B2 B3 B8 109.0(10)
B7 B3 B8 59.4(8)
B1 B3 H3 119.5
B4 B3 H3 120.1
B2 B3 H3 120.7
B7 B3 H3 122.7
B8 B3 H3 121.2
B3 B4 B8 62.6(8)
B3 B4 B9 107.9(11)
B8 B4 B9 60.7(8)
B3 B4 B5 105.7(11)
B8 B4 B5 106.4(10)
B9 B4 B5 56.3(8)
B3 B4 B1 58.3(8)
B8 B4 B1 109.1(11)
B9 B4 B1 105.2(10)
B5 B4 B1 59.9(8)
B3 B4 H4 121.7
B8 B4 H4 120.1
B9 B4 H4 123.4
B5 B4 H4 124.2
B1 B4 H4 122.5
B10 B5 B9 58.5(8)
B10 B5 B6 60.7(9)
B9 B5 B6 108.6(11)
B10 B5 B4 107.4(11)
B9 B5 B4 61.7(8)
B6 B5 B4 108.1(11)
B10 B5 B1 107.8(11)
B9 B5 B1 109.8(11)
B6 B5 B1 59.6(8)
B4 B5 B1 60.2(8)
B10 B5 H5 122.6
B9 B5 H5 120.8
B6 B5 H5 121.5
B4 B5 H5 121.4
B1 B5 H5 121.3
B2 B6 B10 106.6(11)
B2 B6 B5 107.1(11)
B10 B6 B5 56.8(8)
B2 B6 B1 59.2(8)
B10 B6 B1 105.7(11)
B5 B6 B1 60.9(8)
B2 B6 B11 61.0(9)
B10 B6 B11 59.7(8)
B5 B6 B11 106.3(11)
B1 B6 B11 108.4(11)
B2 B6 H6 121.9
B10 B6 H6 123.9
B5 B6 H6 123.0
B1 B6 H6 121.8
B11 B6 H6 121.3
B11 B7 B12 60.9(9)
B11 B7 B2 61.9(8)
B12 B7 B2 110.6(11)
B11 B7 B3 109.5(11)
B12 B7 B3 109.8(11)
B2 B7 B3 59.4(8)
B11 B7 B8 110.5(11)
B12 B7 B8 60.7(8)
B2 B7 B8 110.3(11)
B3 B7 B8 61.6(8)
B11 B7 H7 120.2
B12 B7 H7 120.5
B2 B7 H7 120.4
B3 B7 H7 121.2
B8 B7 H7 120.0
B4 B8 B7 105.6(10)
B4 B8 B12 108.9(11)
B7 B8 B12 58.8(8)
B4 B8 B9 60.6(8)
B7 B8 B9 104.2(11)
B12 B8 B9 59.5(8)
B4 B8 B3 57.5(8)
B7 B8 B3 59.0(8)
B12 B8 B3 106.1(11)
B9 B8 B3 104.0(10)
B4 B8 H8 121.8
B7 B8 H8 123.9
B12 B8 H8 121.5
B9 B8 H8 123.7
B3 B8 H8 124.2
B10 B9 B5 60.1(9)
B10 B9 B12 61.6(9)
B5 B9 B12 110.3(12)
B10 B9 B4 108.9(11)
B5 B9 B4 62.0(8)
B12 B9 B4 107.5(11)
B10 B9 B8 108.7(12)
B5 B9 B8 109.5(11)
B12 B9 B8 59.5(8)
B4 B9 B8 58.8(8)
B10 B9 H9 120.9
B5 B9 H9 119.8
B12 B9 H9 121.1
B4 B9 H9 121.8
B8 B9 H9 122.0
B9 B10 B5 61.3(9)
B9 B10 B6 112.4(12)
B5 B10 B6 62.5(8)
B9 B10 B12 62.7(9)
B5 B10 B12 112.1(12)
B6 B10 B12 110.6(12)
B9 B10 B11 111.8(12)
B5 B10 B11 112.2(11)
B6 B10 B11 61.3(9)
B12 B10 B11 60.1(9)
B9 B10 H10 118.9
B5 B10 H10 118.9
B6 B10 H10 119.5
B12 B10 H10 120.0
B11 B10 H10 120.0
B7 B11 B12 59.6(9)
B7 B11 B10 104.5(12)
B12 B11 B10 59.8(9)
B7 B11 B6 106.0(11)
B12 B11 B6 108.6(12)
B10 B11 B6 59.0(9)
B7 B11 B2 59.5(8)
B12 B11 B2 107.7(11)
B10 B11 B2 104.0(11)
B6 B11 B2 58.3(8)
B7 B11 H11 123.3
B12 B11 H11 120.8
B10 B11 H11 124.3
B6 B11 H11 122.3
B2 B11 H11 123.3
B7 B12 B10 104.7(11)
B7 B12 B11 59.5(8)
B10 B12 B11 60.1(9)
B7 B12 B8 60.5(9)
B10 B12 B8 105.2(11)
B11 B12 B8 109.3(11)
B7 B12 B9 106.6(11)
B10 B12 B9 55.7(8)
B11 B12 B9 106.1(11)
B8 B12 B9 60.9(8)
B7 B12 H12 122.8
B10 B12 H12 125.0
B11 B12 H12 121.2
B8 B12 H12 120.9
B9 B12 H12 123.4
B23 B21 B22 59.9(8)
B23 B21 B26 107.2(10)
B22 B21 B26 59.8(8)
B23 B21 B25 105.2(9)
B22 B21 B25 106.1(10)
B26 B21 B25 59.5(8)
B23 B21 B24 58.3(7)
B22 B21 B24 107.1(10)
B26 B21 B24 108.4(10)
B25 B21 B24 60.1(8)
B23 B21 H21 123.2
B22 B21 H21 122.3
B26 B21 H21 121.5
B25 B21 H21 123.2
B24 B21 H21 121.9
B23 B22 B27 60.5(8)
B23 B22 B26 107.2(11)
B27 B22 B26 106.6(10)
B23 B22 B21 59.3(8)
B27 B22 B21 107.7(11)
B26 B22 B21 60.3(8)
B23 B22 B31 107.2(10)
B27 B22 B31 58.2(7)
B26 B22 B31 60.5(8)
B21 B22 B31 108.6(11)
B23 B22 H22 122.2
B27 B22 H22 122.6
B26 B22 H22 122.0
B21 B22 H22 121.4
B31 B22 H22 122.0
B24 B23 B21 63.3(8)
B24 B23 B22 111.9(11)
B21 B23 B22 60.8(8)
B24 B23 B27 108.2(10)
B21 B23 B27 108.5(10)
B22 B23 B27 60.0(8)
B24 B23 B28 60.0(7)
B21 B23 B28 110.9(10)
B22 B23 B28 109.6(10)
B27 B23 B28 59.6(7)
B24 B23 H23 119.7
B21 B23 H23 119.7
B22 B23 H23 120.1
B27 B23 H23 122.7
B28 B23 H23 121.0
B23 B24 B28 62.1(8)
B23 B24 B29 107.2(10)
B28 B24 B29 60.7(8)
B23 B24 B25 104.7(10)
B28 B24 B25 105.4(10)
B29 B24 B25 55.6(8)
B23 B24 B21 58.4(7)
B28 B24 B21 108.6(10)
B29 B24 B21 104.5(10)
B25 B24 B21 59.4(8)
B23 B24 H24 122.2
B28 B24 H24 120.5
B29 B24 H24 123.8
B25 B24 H24 125.0
B21 B24 H24 122.7
B30 B25 B29 59.4(8)
B30 B25 B26 61.8(9)
B29 B25 B26 110.1(11)
B30 B25 B21 108.7(11)
B29 B25 B21 110.2(10)
B26 B25 B21 59.4(8)
B30 B25 B24 108.3(11)
B29 B25 B24 61.4(8)
B26 B25 B24 108.7(10)
B21 B25 B24 60.5(8)
B30 B25 H25 121.5
B29 B25 H25 120.3
B26 B25 H25 120.8
B21 B25 H25 121.2
B24 B25 H25 121.2
B30 B26 B22 106.6(11)
B30 B26 B21 105.2(11)
B22 B26 B21 59.9(8)
B30 B26 B25 55.7(8)
B22 B26 B25 107.4(11)
B21 B26 B25 61.1(8)
B30 B26 B31 59.7(8)
B22 B26 B31 60.9(8)
B21 B26 B31 108.6(11)
B25 B26 B31 105.4(11)
B30 B26 H26 124.4
B22 B26 H26 121.5
B21 B26 H26 121.5
B25 B26 H26 123.5
B31 B26 H26 121.6
B32 B27 B31 61.3(8)
B32 B27 B22 111.1(11)
B31 B27 B22 62.3(8)
B32 B27 B23 109.0(11)
B31 B27 B23 109.6(10)
B22 B27 B23 59.4(7)
B32 B27 B28 60.2(8)
B31 B27 B28 110.7(11)
B22 B27 B28 110.5(10)
B23 B27 B28 61.4(8)
B32 B27 H27 120.7
B31 B27 H27 119.7
B22 B27 H27 119.9
B23 B27 H27 121.6
B28 B27 H27 120.1
B32 B28 B24 108.7(10)
B32 B28 B27 58.6(8)
B24 B28 B27 106.0(9)
B32 B28 B29 59.5(8)
B24 B28 B29 60.1(8)
B27 B28 B29 104.1(10)
B32 B28 B23 105.9(10)
B24 B28 B23 57.9(7)
B27 B28 B23 59.0(7)
B29 B28 B23 103.7(9)
B32 B28 H28 121.7
B24 B28 H28 121.7
B27 B28 H28 123.8
B29 B28 H28 124.0
B23 B28 H28 124.2
B30 B29 B25 59.4(9)
B30 B29 B32 61.7(9)
B25 B29 B32 109.7(11)
B30 B29 B24 109.5(11)
B25 B29 B24 62.9(8)
B32 B29 B24 107.7(10)
B30 B29 B28 108.8(12)
B25 B29 B28 110.1(10)
B32 B29 B28 59.2(8)
B24 B29 B28 59.2(7)
B30 B29 H29 121.0
B25 B29 H29 119.9
B32 B29 H29 121.4
B24 B29 H29 121.0
B28 B29 H29 121.8
B29 B30 B25 61.2(9)
B29 B30 B32 62.4(9)
B25 B30 B32 111.7(12)
B29 B30 B26 112.2(12)
B25 B30 B26 62.5(9)
B32 B30 B26 110.4(12)
B29 B30 B31 111.7(12)
B25 B30 B31 112.2(11)
B32 B30 B31 60.1(9)
B26 B30 B31 61.2(9)
B29 B30 H30 119.0
B25 B30 H30 119.0
B32 B30 H30 120.3
B26 B30 H30 119.5
B31 B30 H30 119.9
B27 B31 B32 59.3(8)
B27 B31 B30 104.4(12)
B32 B31 B30 59.5(9)
B27 B31 B26 106.1(11)
B32 B31 B26 108.1(12)
B30 B31 B26 59.1(8)
B27 B31 B22 59.5(8)
B32 B31 B22 107.3(11)
B30 B31 B22 104.3(11)
B26 B31 B22 58.5(8)
B27 B31 H31 123.3
B32 B31 H31 121.3
B30 B31 H31 124.2
B26 B31 H31 122.3
B22 B31 H31 123.2
B27 B32 B30 105.1(10)
B27 B32 B28 61.2(8)
B30 B32 B28 105.9(11)
B27 B32 B29 107.4(11)
B30 B32 B29 55.9(8)
B28 B32 B29 61.3(8)
B27 B32 B31 59.4(8)
B30 B32 B31 60.4(9)
B28 B32 B31 109.9(11)
B29 B32 B31 106.6(11)
B27 B32 H32 122.4
B30 B32 H32 124.7
B28 B32 H32 120.3
B29 B32 H32 123.0
B31 B32 H32 121.1
B43 B41 B42 60.3(9)
B43 B41 B46 107.5(12)
B42 B41 B46 59.6(9)
B43 B41 B45 105.8(12)
B42 B41 B45 106.9(12)
B46 B41 B45 60.1(9)
B43 B41 B44 58.5(9)
B42 B41 B44 107.7(12)
B46 B41 B44 108.6(12)
B45 B41 B44 60.0(9)
B43 B41 H41 122.9
B42 B41 H41 121.9
B46 B41 H41 121.4
B45 B41 H41 122.7
B44 B41 H41 121.8
B43 B42 B46 107.1(13)
B43 B42 B47 60.6(9)
B46 B42 B47 106.5(12)
B43 B42 B41 59.0(9)
B46 B42 B41 60.4(9)
B47 B42 B41 107.5(12)
B43 B42 B51 107.2(12)
B46 B42 B51 60.5(9)
B47 B42 B51 58.1(9)
B41 B42 B51 108.6(12)
B43 B42 H42 122.2
B46 B42 H42 122.0
B47 B42 H42 122.7
B41 B42 H42 121.5
B51 B42 H42 122.0
B41 B43 B44 63.6(10)
B41 B43 B42 60.7(9)
B44 B43 B42 112.1(13)
B41 B43 B47 108.2(12)
B44 B43 B47 108.1(12)
B42 B43 B47 59.7(9)
B41 B43 B48 110.7(12)
B44 B43 B48 59.7(9)
B42 B43 B48 109.6(12)
B47 B43 B48 59.9(9)
B41 B43 H43 119.8
B44 B43 H43 119.7
B42 B43 H43 120.2
B47 B43 H43 122.8
B48 B43 H43 121.1
B43 B44 B48 62.4(9)
B43 B44 B49 107.5(12)
B48 B44 B49 60.9(9)
B43 B44 B45 104.5(12)
B48 B44 B45 105.8(12)
B49 B44 B45 55.9(9)
B43 B44 B41 57.9(9)
B48 B44 B41 108.3(12)
B49 B44 B41 104.3(12)
B45 B44 B41 59.1(9)
B43 B44 H44 122.2
B48 B44 H44 120.2
B49 B44 H44 123.6
B45 B44 H44 124.9
B41 B44 H44 123.2
B50 B45 B49 59.2(10)
B50 B45 B46 61.0(10)
B49 B45 B46 109.5(12)
B50 B45 B41 107.9(13)
B49 B45 B41 110.1(12)
B46 B45 B41 59.2(9)
B50 B45 B44 107.9(12)
B49 B45 B44 61.3(9)
B46 B45 B44 108.6(12)
B41 B45 B44 60.9(9)
B50 B45 H45 122.2
B49 B45 H45 120.5
B46 B45 H45 121.2
B41 B45 H45 121.3
B44 B45 H45 121.1
B50 B46 B42 107.1(12)
B50 B46 B41 105.1(12)
B42 B46 B41 59.9(9)
B50 B46 B45 56.0(9)
B42 B46 B45 107.7(12)
B41 B46 B45 60.7(9)
B50 B46 B51 60.1(9)
B42 B46 B51 61.0(9)
B41 B46 B51 108.6(12)
B45 B46 B51 106.1(12)
B50 B46 H46 124.2
B42 B46 H46 121.2
B41 B46 H46 121.8
B45 B46 H46 123.3
B51 B46 H46 121.2
B51 B47 B52 61.5(10)
B51 B47 B42 62.3(9)
B52 B47 B42 111.3(13)
B51 B47 B43 109.8(12)
B52 B47 B43 109.0(12)
B42 B47 B43 59.6(9)
B51 B47 B48 110.7(13)
B52 B47 B48 60.0(9)
B42 B47 B48 110.8(12)
B43 B47 B48 61.5(9)
B51 B47 H47 119.7
B52 B47 H47 120.7
B42 B47 H47 119.7
B43 B47 H47 121.5
B48 B47 H47 120.1
B52 B48 B44 108.8(12)
B52 B48 B47 58.6(9)
B44 B48 B47 105.6(11)
B52 B48 B49 59.8(9)
B44 B48 B49 59.9(9)
B47 B48 B49 103.9(12)
B52 B48 B43 105.6(12)
B44 B48 B43 57.9(9)
B47 B48 B43 58.6(9)
B49 B48 B43 103.4(11)
B52 B48 H48 121.6
B44 B48 H48 121.8
B47 B48 H48 124.0
B49 B48 H48 124.0
B43 B48 H48 124.5
B50 B49 B45 59.6(10)
B50 B49 B52 61.6(10)
B45 B49 B52 109.8(13)
B50 B49 B44 109.3(13)
B45 B49 B44 62.8(9)
B52 B49 B44 107.6(12)
B50 B49 B48 108.5(13)
B45 B49 B48 109.9(12)
B52 B49 B48 59.1(9)
B44 B49 B48 59.1(9)
B50 B49 H49 121.1
B45 B49 H49 119.8
B52 B49 H49 121.5
B44 B49 H49 121.2
B48 B49 H49 122.0
B49 B50 B45 61.2(10)
B49 B50 B46 112.6(13)
B45 B50 B46 62.9(10)
B49 B50 B52 62.7(10)
B45 B50 B52 112.0(13)
B46 B50 B52 110.4(13)
B49 B50 B51 112.1(14)
B45 B50 B51 112.5(13)
B46 B50 B51 61.1(10)
B52 B50 B51 60.1(9)
B49 B50 H50 118.7
B45 B50 H50 118.7
B46 B50 H50 119.4
B52 B50 H50 120.2
B51 B50 H50 119.9
B47 B51 B52 59.7(9)
B47 B51 B50 104.5(13)
B52 B51 B50 59.6(10)
B47 B51 B46 106.0(12)
B52 B51 B46 108.1(13)
B50 B51 B46 58.8(9)
B47 B51 B42 59.6(9)
B52 B51 B42 107.8(12)
B50 B51 B42 104.1(12)
B46 B51 B42 58.4(9)
B47 B51 H51 123.2
B52 B51 H51 121.0
B50 B51 H51 124.4
B46 B51 H51 122.5
B42 B51 H51 123.1
B47 B52 B50 104.4(12)
B47 B52 B48 61.5(10)
B50 B52 B48 105.4(12)
B47 B52 B51 58.8(9)
B50 B52 B51 60.3(10)
B48 B52 B51 109.8(12)
B47 B52 B49 107.2(12)
B50 B52 B49 55.6(9)
B48 B52 B49 61.2(9)
B51 B52 B49 106.4(12)
B47 B52 H52 122.7
B50 B52 H52 125.1
B48 B52 H52 120.3
B51 B52 H52 121.2
B49 B52 H52 123.2
B63 B61 B62 60.1(9)
B63 B61 B66 107.6(12)
B62 B61 B66 60.0(9)
B63 B61 B65 105.8(11)
B62 B61 B65 107.1(12)
B66 B61 B65 60.0(9)
B63 B61 B64 58.4(9)
B62 B61 B64 107.3(12)
B66 B61 B64 108.4(11)
B65 B61 B64 59.9(9)
B63 B61 H61 123.0
B62 B61 H61 121.9
B66 B61 H61 121.3
B65 B61 H61 122.6
B64 B61 H61 122.1
B63 B62 B61 59.5(9)
B63 B62 B66 107.4(13)
B61 B62 B66 60.3(9)
B63 B62 B67 60.4(9)
B61 B62 B67 107.8(12)
B66 B62 B67 106.7(12)
B63 B62 B71 107.1(12)
B61 B62 B71 108.7(12)
B66 B62 B71 60.6(9)
B67 B62 B71 58.1(9)
B63 B62 H62 122.1
B61 B62 H62 121.3
B66 B62 H62 121.9
B67 B62 H62 122.6
B71 B62 H62 122.0
B61 B63 B64 63.5(9)
B61 B63 B62 60.4(9)
B64 B63 B62 111.6(13)
B61 B63 B67 108.3(12)
B64 B63 B67 107.9(12)
B62 B63 B67 60.2(9)
B61 B63 B68 110.9(12)
B64 B63 B68 59.6(9)
B62 B63 B68 110.1(12)
B67 B63 B68 60.0(9)
B61 B63 H63 119.9
B64 B63 H63 120.0
B62 B63 H63 120.1
B67 B63 H63 122.6
B68 B63 H63 120.8
B63 B64 B68 62.4(9)
B63 B64 B69 107.8(12)
B68 B64 B69 61.3(9)
B63 B64 B65 105.1(12)
B68 B64 B65 106.7(11)
B69 B64 B65 56.1(9)
B63 B64 B61 58.1(9)
B68 B64 B61 108.9(12)
B69 B64 B61 104.7(12)
B65 B64 B61 59.3(9)
B63 B64 H64 122.0
B68 B64 H64 119.8
B69 B64 H64 123.4
B65 B64 H64 124.4
B61 B64 H64 123.0
B70 B65 B69 59.1(9)
B70 B65 B66 60.9(10)
B69 B65 B66 109.4(12)
B70 B65 B61 107.3(12)
B69 B65 B61 109.9(12)
B66 B65 B61 58.8(9)
B70 B65 B64 107.2(12)
B69 B65 B64 61.1(9)
B66 B65 B64 108.1(12)
B61 B65 B64 60.8(9)
B70 B65 H65 122.6
B69 B65 H65 120.5
B66 B65 H65 121.4
B61 B65 H65 121.6
B64 B65 H65 121.5
B70 B66 B62 106.7(13)
B70 B66 B61 105.2(13)
B62 B66 B61 59.7(9)
B70 B66 B65 56.1(9)
B62 B66 B65 107.7(13)
B61 B66 B65 61.1(9)
B70 B66 B71 59.8(9)
B62 B66 B71 60.9(9)
B61 B66 B71 108.4(12)
B65 B66 B71 106.0(12)
B70 B66 H66 124.4
B62 B66 H66 121.5
B61 B66 H66 121.7
B65 B66 H66 123.1
B71 B66 H66 121.5
B71 B67 B72 61.3(10)
B71 B67 B62 62.1(9)
B72 B67 B62 111.0(13)
B71 B67 B63 109.4(12)
B72 B67 B63 109.1(12)
B62 B67 B63 59.3(9)
B71 B67 B68 110.8(12)
B72 B67 B68 60.4(9)
B62 B67 B68 110.6(12)
B63 B67 B68 61.5(9)
B71 B67 H67 119.9
B72 B67 H67 120.6
B62 B67 H67 120.1
B63 B67 H67 121.6
B68 B67 H67 120.0
B64 B68 B72 108.1(12)
B64 B68 B67 105.4(11)
B72 B68 B67 58.2(9)
B64 B68 B69 59.8(9)
B72 B68 B69 59.5(9)
B67 B68 B69 103.6(12)
B64 B68 B63 58.0(9)
B72 B68 B63 105.1(12)
B67 B68 B63 58.5(9)
B69 B68 B63 103.4(11)
B64 B68 H68 122.0
B72 B68 H68 122.1
B67 B68 H68 124.2
B69 B68 H68 124.1
B63 B68 H68 124.6
B70 B69 B65 59.4(10)
B70 B69 B72 61.6(10)
B65 B69 B72 109.8(13)
B70 B69 B64 108.7(13)
B65 B69 B64 62.7(9)
B72 B69 B64 107.1(12)
B70 B69 B68 108.5(13)
B65 B69 B68 110.1(12)
B72 B69 B68 59.2(9)
B64 B69 B68 58.9(9)
B70 B69 H69 121.3
B65 B69 H69 119.7
B72 B69 H69 121.5
B64 B69 H69 121.6
B68 B69 H69 121.9
B69 B70 B65 61.4(10)
B69 B70 B66 112.9(13)
B65 B70 B66 63.0(10)
B69 B70 B72 62.8(10)
B65 B70 B72 112.4(13)
B66 B70 B72 110.8(13)
B69 B70 B71 112.3(14)
B65 B70 B71 112.9(13)
B66 B70 B71 61.4(10)
B72 B70 B71 60.1(10)
B69 B70 H70 118.6
B65 B70 H70 118.4
B66 B70 H70 119.2
B72 B70 H70 120.0
B71 B70 H70 119.7
B67 B71 B70 104.5(12)
B67 B71 B72 59.5(9)
B70 B71 B72 59.8(10)
B67 B71 B66 106.3(12)
B70 B71 B66 58.8(9)
B72 B71 B66 108.4(13)
B67 B71 B62 59.8(9)
B70 B71 B62 104.0(12)
B72 B71 B62 107.7(12)
B66 B71 B62 58.5(9)
B67 B71 H71 123.1
B70 B71 H71 124.4
B72 B71 H71 121.0
B66 B71 H71 122.3
B62 B71 H71 123.2
B67 B72 B70 104.6(12)
B67 B72 B71 59.2(9)
B70 B72 B71 60.1(10)
B67 B72 B68 61.5(10)
B70 B72 B68 105.6(12)
B71 B72 B68 110.0(12)
B67 B72 B69 107.5(12)
B70 B72 B69 55.7(9)
B71 B72 B69 106.4(12)
B68 B72 B69 61.3(9)
B67 B72 H72 122.5
B70 B72 H72 125.1
B71 B72 H72 121.2
B68 B72 H72 120.2
B69 B72 H72 123.0
B83 B81 B82 60.5(9)
B83 B81 B86 107.6(12)
B82 B81 B86 60.0(9)
B83 B81 B85 104.8(11)
B82 B81 B85 106.4(11)
B86 B81 B85 59.5(9)
B83 B81 B84 58.3(9)
B82 B81 B84 107.3(11)
B86 B81 B84 107.7(11)
B85 B81 B84 59.1(8)
B83 B81 H81 123.0
B82 B81 H81 121.8
B86 B81 H81 121.5
B85 B81 H81 123.6
B84 B81 H81 122.4
B87 B82 B83 59.6(9)
B87 B82 B81 106.6(12)
B83 B82 B81 58.9(9)
B87 B82 B86 106.2(12)
B83 B82 B86 106.6(12)
B81 B82 B86 60.2(9)
B87 B82 B91 58.5(9)
B83 B82 B91 106.9(12)
B81 B82 B91 108.6(12)
B86 B82 B91 60.6(9)
B87 B82 H82 123.2
B83 B82 H82 122.8
B81 B82 H82 121.8
B86 B82 H82 122.2
B91 B82 H82 121.7
B81 B83 B84 63.5(9)
B81 B83 B87 108.0(12)
B84 B83 B87 107.6(12)
B81 B83 B82 60.6(9)
B84 B83 B82 111.6(12)
B87 B83 B82 59.7(9)
B81 B83 B88 110.9(11)
B84 B83 B88 59.3(9)
B87 B83 B88 60.2(9)
B82 B83 B88 110.1(12)
B81 B83 H83 119.8
B84 B83 H83 120.2
B87 B83 H83 122.9
B82 B83 H83 120.1
B88 B83 H83 120.7
B83 B84 B88 62.7(9)
B83 B84 B85 105.2(12)
B88 B84 B85 106.4(11)
B83 B84 B89 107.5(12)
B88 B84 B89 60.7(8)
B85 B84 B89 56.2(8)
B83 B84 B81 58.1(9)
B88 B84 B81 109.3(12)
B85 B84 B81 59.8(8)
B89 B84 B81 105.0(12)
B83 B84 H84 122.1
B88 B84 H84 119.8
B85 B84 H84 124.4
B89 B84 H84 123.6
B81 B84 H84 122.5
B90 B85 B89 58.8(9)
B90 B85 B86 61.3(9)
B89 B85 B86 109.7(12)
B90 B85 B84 108.3(12)
B89 B85 B84 62.1(9)
B86 B85 B84 109.2(11)
B90 B85 B81 108.2(12)
B89 B85 B81 110.9(11)
B86 B85 B81 59.4(9)
B84 B85 B81 61.2(9)
B90 B85 H85 122.2
B89 B85 H85 120.2
B86 B85 H85 121.0
B84 B85 H85 120.5
B81 B85 H85 120.9
B90 B86 B82 106.5(12)
B90 B86 B81 105.7(12)
B82 B86 B81 59.8(9)
B90 B86 B85 56.2(9)
B82 B86 B85 107.4(12)
B81 B86 B85 61.1(9)
B90 B86 B91 59.6(9)
B82 B86 B91 60.6(9)
B81 B86 B91 108.3(12)
B85 B86 B91 105.5(12)
B90 B86 H86 124.2
B82 B86 H86 121.7
B81 B86 H86 121.5
B85 B86 H86 123.2
B91 B86 H86 121.8
B92 B87 B91 61.4(9)
B92 B87 B83 110.6(12)
B91 B87 B83 110.9(12)
B92 B87 B82 112.3(12)
B91 B87 B82 62.4(9)
B83 B87 B82 60.7(9)
B92 B87 B88 60.7(9)
B91 B87 B88 111.4(12)
B83 B87 B88 62.1(9)
B82 B87 B88 112.4(12)
B92 B87 H87 120.0
B91 B87 H87 119.6
B83 B87 H87 120.4
B82 B87 H87 118.8
B88 B87 H87 119.4
B84 B88 B92 108.6(12)
B84 B88 B87 104.5(11)
B92 B88 B87 57.9(9)
B84 B88 B89 60.5(9)
B92 B88 B89 59.5(9)
B87 B88 B89 103.0(11)
B84 B88 B83 58.0(8)
B92 B88 B83 104.9(12)
B87 B88 B83 57.7(9)
B89 B88 B83 103.9(11)
B84 B88 H88 121.8
B92 B88 H88 122.0
B87 B88 H88 125.2
B89 B88 H88 123.8
B83 B88 H88 124.6
B90 B89 B85 59.9(9)
B90 B89 B92 62.1(10)
B85 B89 B92 110.1(12)
B90 B89 B84 108.9(12)
B85 B89 B84 61.8(9)
B92 B89 B84 107.3(12)
B90 B89 B88 109.5(12)
B85 B89 B88 109.4(12)
B92 B89 B88 59.7(9)
B84 B89 B88 58.8(8)
B90 B89 H89 120.5
B85 B89 H89 120.2
B92 B89 H89 121.0
B84 B89 H89 122.0
B88 B89 H89 121.7
B89 B90 B85 61.3(10)
B89 B90 B86 112.7(13)
B85 B90 B86 62.5(9)
B89 B90 B92 62.5(10)
B85 B90 B92 111.5(13)
B86 B90 B92 110.6(13)
B89 B90 B91 112.1(13)
B85 B90 B91 112.2(13)
B86 B90 B91 61.6(10)
B92 B90 B91 60.0(9)
B89 B90 H90 118.7
B85 B90 H90 119.1
B86 B90 H90 119.2
B92 B90 H90 120.4
B91 B90 H90 119.8
B87 B91 B90 103.8(12)
B87 B91 B92 59.1(9)
B90 B91 B92 60.0(9)
B87 B91 B86 105.2(12)
B90 B91 B86 58.9(9)
B92 B91 B86 108.4(12)
B87 B91 B82 59.1(9)
B90 B91 B82 104.5(12)
B92 B91 B82 107.7(12)
B86 B91 B82 58.7(9)
B87 B91 H91 124.2
B90 B91 H91 124.2
B92 B91 H91 120.9
B86 B91 H91 122.5
B82 B91 H91 122.9
B87 B92 B90 104.1(12)
B87 B92 B91 59.5(9)
B90 B92 B91 60.0(9)
B87 B92 B89 106.6(12)
B90 B92 B89 55.4(9)
B91 B92 B89 106.2(12)
B87 B92 B88 61.4(10)
B90 B92 B88 105.1(12)
B91 B92 B88 110.4(12)
B89 B92 B88 60.8(9)
B87 B92 H92 122.8
B90 B92 H92 125.5
B91 B92 H92 120.8
B89 B92 H92 123.6
B88 B92 H92 120.3
B103 B101 B102 60.6(9)
B103 B101 B106 107.9(12)
B102 B101 B106 60.1(9)
B103 B101 B105 105.9(12)
B102 B101 B105 107.0(12)
B106 B101 B105 59.6(9)
B103 B101 B104 58.2(9)
B102 B101 B104 107.3(12)
B106 B101 B104 108.0(12)
B105 B101 B104 60.0(9)
B103 B101 H10A 122.7
B102 B101 H10A 121.7
B106 B101 H10A 121.5
B105 B101 H10A 122.7
B104 B101 H10A 122.2
B107 B102 B101 107.6(12)
B107 B102 B103 60.8(9)
B101 B102 B103 59.0(9)
B107 B102 B106 106.2(12)
B101 B102 B106 60.3(9)
B103 B102 B106 106.9(13)
B107 B102 B111 58.1(9)
B101 B102 B111 108.5(13)
B103 B102 B111 107.3(12)
B106 B102 B111 60.2(9)
B107 B102 H10B 122.7
B101 B102 H10B 121.5
B103 B102 H10B 122.1
B106 B102 H10B 122.3
B111 B102 H10B 122.0
B101 B103 B104 63.7(10)
B101 B103 B102 60.4(9)
B104 B103 B102 111.5(13)
B101 B103 B107 107.6(12)
B104 B103 B107 107.6(12)
B102 B103 B107 59.5(9)
B101 B103 B108 110.2(12)
B104 B103 B108 59.3(9)
B102 B103 B108 109.1(12)
B107 B103 B108 59.7(9)
B101 B103 H10C 120.0
B104 B103 H10C 120.0
B102 B103 H10C 120.5
B107 B103 H10C 123.1
B108 B103 H10C 121.4
B103 B104 B108 62.9(10)
B103 B104 B109 108.0(12)
B108 B104 B109 60.7(9)
B103 B104 B105 105.3(12)
B108 B104 B105 106.1(12)
B109 B104 B105 56.1(9)
B103 B104 B101 58.2(9)
B108 B104 B101 108.7(12)
B109 B104 B101 104.5(12)
B105 B104 B101 59.3(9)
B103 B104 H10D 121.6
B108 B104 H10D 120.0
B109 B104 H10D 123.6
B105 B104 H10D 124.6
B101 B104 H10D 123.0
B110 B105 B109 58.9(10)
B110 B105 B106 60.9(10)
B109 B105 B106 108.9(13)
B110 B105 B101 107.8(13)
B109 B105 B101 109.8(12)
B106 B105 B101 59.3(9)
B110 B105 B104 107.6(12)
B109 B105 B104 61.3(9)
B106 B105 B104 108.3(12)
B101 B105 B104 60.7(9)
B110 B105 H10E 122.3
B109 B105 H10E 120.8
B106 B105 H10E 121.4
B101 B105 H10E 121.3
B104 B105 H10E 121.3
B110 B106 B102 107.4(13)
B110 B106 B101 105.9(13)
B102 B106 B101 59.6(9)
B110 B106 B105 56.5(9)
B102 B106 B105 108.0(13)
B101 B106 B105 61.2(9)
B110 B106 B111 60.2(9)
B102 B106 B111 61.0(10)
B101 B106 B111 108.6(13)
B105 B106 B111 106.5(12)
B110 B106 H10F 123.7
B102 B106 H10F 121.3
B101 B106 H10F 121.6
B105 B106 H10F 122.8
B111 B106 H10F 121.2
B111 B107 B112 61.0(10)
B111 B107 B102 62.4(10)
B112 B107 B102 111.2(13)
B111 B107 B103 109.8(12)
B112 B107 B103 109.3(12)
B102 B107 B103 59.7(9)
B111 B107 B108 110.3(13)
B112 B107 B108 60.2(9)
B102 B107 B108 110.6(12)
B103 B107 B108 61.3(9)
B111 B107 H10G 119.9
B112 B107 H10G 120.7
B102 B107 H10G 119.7
B103 B107 H10G 121.3
B108 B107 H10G 120.4
B104 B108 B112 109.0(12)
B104 B108 B107 105.7(12)
B112 B108 B107 58.5(9)
B104 B108 B109 60.6(9)
B112 B108 B109 59.6(9)
B107 B108 B109 104.1(12)
B104 B108 B103 57.8(9)
B112 B108 B103 106.0(12)
B107 B108 B103 58.9(9)
B109 B108 B103 104.2(12)
B104 B108 H10H 121.6
B112 B108 H10H 121.6
B107 B108 H10H 124.0
B109 B108 H10H 123.7
B103 B108 H10H 124.1
B110 B109 B105 59.6(10)
B110 B109 B112 61.7(10)
B105 B109 B112 110.0(13)
B110 B109 B104 109.2(13)
B105 B109 B104 62.6(9)
B112 B109 B104 107.6(12)
B110 B109 B108 109.0(13)
B105 B109 B108 109.8(12)
B112 B109 B108 59.6(10)
B104 B109 B108 58.8(9)
B110 B109 H10I 120.9
B105 B109 H10I 119.9
B112 B109 H10I 121.2
B104 B109 H10I 121.5
B108 B109 H10I 121.8
B109 B110 B105 61.4(10)
B109 B110 B106 112.3(14)
B105 B110 B106 62.6(10)
B109 B110 B112 62.5(10)
B105 B110 B112 112.0(14)
B106 B110 B112 110.3(13)
B109 B110 B111 111.6(14)
B105 B110 B111 112.3(13)
B106 B110 B111 61.2(10)
B112 B110 B111 59.9(10)
B109 B110 H11J 118.9
B105 B110 H11J 118.7
B106 B110 H11J 119.5
B112 B110 H11J 120.3
B111 B110 H11J 120.1
B107 B111 B112 59.9(10)
B107 B111 B110 104.8(13)
B112 B111 B110 59.7(10)
B107 B111 B106 106.1(12)
B112 B111 B106 108.1(13)
B110 B111 B106 58.6(10)
B107 B111 B102 59.5(9)
B112 B111 B102 108.0(13)
B110 B111 B102 104.4(12)
B106 B111 B102 58.7(9)
B107 B111 H11K 123.1
B112 B111 H11K 120.9
B110 B111 H11K 124.2
B106 B111 H11K 122.5
B102 B111 H11K 122.9
B107 B112 B110 104.7(12)
B107 B112 B111 59.1(9)
B110 B112 B111 60.4(10)
B107 B112 B109 107.1(12)
B110 B112 B109 55.8(9)
B111 B112 B109 106.5(13)
B107 B112 B108 61.3(10)
B110 B112 B108 105.2(13)
B111 B112 B108 109.7(12)
B109 B112 B108 60.8(9)
B107 B112 H11L 122.6
B110 B112 H11L 125.0
B111 B112 H11L 121.1
B109 B112 H11L 123.3
B108 B112 H11L 120.7
F3 C1 F2 113.6(16)
F3 C1 F1 110.2(17)
F2 C1 F1 113.8(17)
F3 C1 S1 109.3(14)
F2 C1 S1 103.7(13)
F1 C1 S1 105.7(12)
O1 S1 O2 121.2(8)
O1 S1 O3 117.2(9)
O2 S1 O3 111.2(8)
O1 S1 C1 103.1(8)
O2 S1 C1 99.3(8)
O3 S1 C1 99.9(9)
F6 C2 F5 105(3)
F6 C2 F4 108(3)
F5 C2 F4 108(3)
F6 C2 S2 118(2)
F5 C2 S2 106(2)
F4 C2 S2 111(2)
O6 S2 O4 118(2)
O6 S2 O5 107(2)
O4 S2 O5 114(2)
O6 S2 C2 111.4(16)
O4 S2 C2 106.5(19)
O5 S2 C2 98.3(19)
F4A C2A F5A 114(3)
F4A C2A F6A 104(3)
F5A C2A F6A 99(2)
F4A C2A S2A 107(2)
F5A C2A S2A 124(2)
F6A C2A S2A 106(2)
O4A S2A O5A 122(2)
O4A S2A O6A 118(2)
O5A S2A O6A 106(2)
O4A S2A C2A 113.3(18)
O5A S2A C2A 97.6(16)
O6A S2A C2A 94.7(16)
F5B C2B F6B 108(3)
F5B C2B F4B 114(3)
F6B C2B F4B 112(3)
F5B C2B S2B 106(2)
F6B C2B S2B 111(3)
F4B C2B S2B 106(2)
O5B S2B O4B 118(3)
O5B S2B O6B 118(3)
O4B S2B O6B 117(3)
O5B S2B C2B 102(2)
O4B S2B C2B 99(2)
O6B S2B C2B 95(2)
F7A C3A F9A 107.82(9)
F7A C3A F8A 107.77(9)
F9A C3A F8A 107.78(9)
F7A C3A S3A 111.11(8)
F9A C3A S3A 111.12(8)
F8A C3A S3A 111.09(8)
O7A S3A O9A 116.34(9)
O7A S3A O8A 116.28(9)
O9A S3A O8A 116.36(9)
O7A S3A C3A 101.25(7)
O9A S3A C3A 101.17(7)
O8A S3A C3A 101.17(7)
F8 C3 F9 107.82(10)
F8 C3 F7 107.71(10)
F9 C3 F7 107.71(10)
F8 C3 S3 111.18(9)
F9 C3 S3 111.18(9)
F7 C3 S3 111.08(9)
O9 S3 O8 116.40(10)
O9 S3 O7 116.29(10)
O8 S3 O7 116.25(10)
O9 S3 C3 101.25(8)
O8 S3 C3 101.23(8)
O7 S3 C3 101.16(8)
F12 C4 F10 108(2)
F12 C4 F11 102(2)
F10 C4 F11 109(2)
F12 C4 S4 110.3(17)
F10 C4 S4 110.7(19)
F11 C4 S4 115.6(19)
O12 S4 O10 117.1(15)
O12 S4 O11 113.6(14)
O10 S4 O11 103.8(16)
O12 S4 C4 111.1(13)
O10 S4 C4 106.5(13)
O11 S4 C4 103.5(13)
O14 S5 O13 114(2)
O14 S5 O15 117.7(16)
O13 S5 O15 116.5(17)
O14 S5 C5 103.8(15)
O13 S5 C5 105.9(16)
O15 S5 C5 94.4(13)
F14 C5 F15 114(3)
F14 C5 F13 121(3)
F15 C5 F13 108(3)
F14 C5 S5 101(2)
F15 C5 S5 108(2)
F13 C5 S5 105(2)
N50 C50 C51 172(3)
C50 C51 H51A 109.5
C50 C51 H51B 109.5
H51A C51 H51B 109.5
C50 C51 H51C 109.5
H51A C51 H51C 109.5
H51B C51 H51C 109.5
N56 C56 C57 174(3)
C56 C57 H57A 109.5
C56 C57 H57B 109.5
H57A C57 H57B 109.5
C56 C57 H57C 109.5
H57A C57 H57C 109.5
H57B C57 H57C 109.5
N60 C60 C61 176(4)
C60 C61 H61A 109.5
C60 C61 H61B 109.5
H61A C61 H61B 109.5
C60 C61 H61C 109.5
H61A C61 H61C 109.5
H61B C61 H61C 109.5
C502 O500 C501 112(2)
C501 C500 H50A 109.5
C501 C500 H50B 109.5
H50A C500 H50B 109.5
C501 C500 H50C 109.5
H50A C500 H50C 109.5
H50B C500 H50C 109.5
C500 C501 O500 104(2)
C500 C501 H50D 111.0
O500 C501 H50D 111.0
C500 C501 H50E 111.0
O500 C501 H50E 111.0
H50D C501 H50E 109.0
O500 C502 C503 103(2)
O500 C502 H50F 111.1
C503 C502 H50F 111.1
O500 C502 H50G 111.1
C503 C502 H50G 111.1
H50F C502 H50G 109.1
C502 C503 H50H 109.5
C502 C503 H50I 109.5
H50H C503 H50I 109.5
C502 C503 H50J 109.5
H50H C503 H50J 109.5
H50I C503 H50J 109.5

loop_
_geom_bond_atom_site_label_1
_geom_bond_atom_site_label_2
_geom_bond_distance
Co1 N101 2.020(12)
Co1 N301 2.024(12)
Co1 N300 2.158(12)
Co1 N100 2.167(13)
Co1 N102 2.187(11)
Co1 N302 2.206(10)
Co2 N305 1.894(12)
Co2 N409 1.944(12)
Co2 N304 2.104(12)
Co2 N306 2.121(11)
Co2 N410 2.133(11)
Co2 N408 2.171(12)
Co3 N205 1.934(16)
Co3 N405 2.002(15)
Co3 N406 2.184(14)
Co3 N404 2.196(16)
Co3 N206 2.199(13)
Co3 N204 2.208(15)
Co4 N209 1.925(16)
Co4 N105 1.949(15)
Co4 N208 2.091(16)
Co4 N210 2.117(13)
Co4 N104 2.156(15)
Co4 N106 2.237(13)
Co5 N109 1.962(12)
Co5 N401 1.984(11)
Co5 N108 2.132(13)
Co5 N110 2.165(12)
Co5 N400 2.174(11)
Co5 N402 2.212(10)
Co6 N201 1.933(13)
Co6 N309 2.016(14)
Co6 N310 2.136(14)
Co6 N200 2.153(13)
Co6 N308 2.171(16)
Co6 N202 2.175(11)
C100 N100 1.301(14)
C100 C101 1.415(16)
C100 H100 0.9500
C101 C102 1.349(17)
C101 H101 0.9500
C102 C103 1.402(17)
C102 H102 0.9500
C103 C111 1.418(16)
C103 C104 1.426(16)
C104 C105 1.322(15)
C104 H104 0.9500
C105 C106 1.469(16)
C105 H105 0.9500
C106 C110 1.398(15)
C106 C107 1.408(15)
C107 C108 1.391(15)
C107 H107 0.9500
C108 C109 1.407(14)
C108 H108 0.9500
C109 N101 1.303(13)
C109 C112 1.474(14)
C110 N101 1.330(13)
C110 C111 1.385(14)
C111 N100 1.368(14)
C112 N102 1.304(12)
C112 H112 0.9500
C113 C118 1.360(13)
C113 C114 1.371(13)
C113 N102 1.411(12)
C114 C115 1.394(14)
C114 H114 0.9500
C115 C116 1.358(13)
C115 H115 0.9500
C116 C117 1.366(13)
C116 N103 1.445(13)
C117 C118 1.380(13)
C117 H117 0.9500
C118 H118 0.9500
C119 N103 1.464(13)
C119 H11A 0.9800
C119 H11B 0.9800
C119 H11C 0.9800
C120 N104 1.303(16)
C120 C121 1.449(19)
C120 H120 0.9500
C121 C122 1.338(19)
C121 H121 0.9500
C122 C123 1.353(18)
C122 H122 0.9500
C123 C124 1.395(18)
C123 C131 1.470(19)
C124 C125 1.338(17)
C124 H124 0.9500
C125 C126 1.487(17)
C125 H125 0.9500
C126 C130 1.400(16)
C126 C127 1.409(16)
C127 C128 1.391(16)
C127 H127 0.9500
C128 C129 1.381(16)
C128 H128 0.9500
C129 N105 1.356(15)
C129 C132 1.420(16)
C130 N105 1.369(15)
C130 C131 1.438(16)
C131 N104 1.348(16)
C132 N106 1.294(14)
C132 H132 0.9500
C133 C134 1.337(15)
C133 C138 1.401(15)
C133 N106 1.433(15)
C134 C135 1.380(15)
C134 H134 0.9500
C135 C136 1.343(14)
C135 H135 0.9500
C136 C137 1.391(15)
C136 N107 1.439(14)
C137 C138 1.405(15)
C137 H137 0.9500
C138 H138 0.9500
C139 N107 1.487(13)
C139 H13A 0.9800
C139 H13B 0.9800
C139 H13C 0.9800
C140 N108 1.280(15)
C140 C141 1.519(19)
C140 H140 0.9500
C141 C142 1.346(18)
C141 H141 0.9500
C142 C143 1.364(17)
C142 H142 0.9500
C143 C144 1.440(17)
C143 C151 1.443(17)
C144 C145 1.309(16)
C144 H144 0.9500
C145 C146 1.431(17)
C145 H145 0.9500
C146 C147 1.362(16)
C146 C150 1.447(18)
C147 C148 1.392(16)
C147 H147 0.9500
C148 C149 1.422(16)
C148 H148 0.9500
C149 N109 1.310(14)
C149 C152 1.449(15)
C150 N109 1.345(15)
C150 C151 1.382(16)
C151 N108 1.354(15)
C152 N110 1.277(13)
C152 H152 0.9500
C153 C158 1.368(13)
C153 C154 1.372(14)
C153 N110 1.397(13)
C154 C155 1.392(14)
C154 H154 0.9500
C155 C156 1.361(13)
C155 H155 0.9500
C156 C157 1.369(13)
C156 N111 1.419(13)
C157 C158 1.374(13)
C157 H157 0.9500
C158 H158 0.9500
C159 N111 1.465(12)
C159 H15A 0.9800
C159 H15B 0.9800
C159 H15C 0.9800
C160 N114 1.312(13)
C160 N112 1.334(13)
C160 N103 1.356(13)
C161 N113 1.328(13)
C161 N112 1.342(14)
C161 N107 1.372(13)
C162 N114 1.324(13)
C162 N113 1.335(13)
C162 N111 1.350(13)
C200 N200 1.321(15)
C200 C201 1.431(17)
C200 H200 0.9500
C201 C202 1.323(18)
C201 H201 0.9500
C202 C203 1.383(17)
C202 H202 0.9500
C203 C211 1.409(16)
C203 C204 1.420(17)
C204 C205 1.310(17)
C204 H204 0.9500
C205 C206 1.474(17)
C205 H205 0.9500
C206 C210 1.388(16)
C206 C207 1.407(17)
C207 C208 1.420(18)
C207 H207 0.9500
C208 C209 1.397(16)
C208 H208 0.9500
C209 N201 1.291(14)
C209 C212 1.482(15)
C210 N201 1.323(13)
C210 C211 1.374(15)
C211 N200 1.356(14)
C212 N202 1.267(13)
C212 H212 0.9500
C213 C218 1.366(14)
C213 C214 1.371(13)
C213 N202 1.406(13)
C214 C215 1.402(14)
C214 H214 0.9500
C215 C216 1.357(14)
C215 H215 0.9500
C216 C217 1.355(14)
C216 N203 1.437(13)
C217 C218 1.377(14)
C217 H217 0.9500
C218 H218 0.9500
C219 N203 1.476(13)
C219 H21A 0.9800
C219 H21B 0.9800
C219 H21C 0.9800
C220 N204 1.297(17)
C220 C221 1.461(19)
C220 H220 0.9500
C221 C222 1.342(19)
C221 H221 0.9500
C222 C223 1.344(19)
C222 H222 0.9500
C223 C224 1.393(19)
C223 C231 1.478(19)
C224 C225 1.318(18)
C224 H224 0.9500
C225 C226 1.492(19)
C225 H225 0.9500
C226 C230 1.399(18)
C226 C227 1.417(19)
C227 C228 1.408(18)
C227 H227 0.9500
C228 C229 1.368(17)
C228 H228 0.9500
C229 N205 1.353(16)
C229 C232 1.418(17)
C230 N205 1.361(16)
C230 C231 1.423(17)
C231 N204 1.327(16)
C232 N206 1.278(14)
C232 H232 0.9500
C233 C234 1.325(14)
C233 C238 1.400(15)
C233 N206 1.425(14)
C234 C235 1.379(14)
C234 H234 0.9500
C235 C236 1.362(14)
C235 H235 0.9500
C236 C237 1.377(14)
C236 N207 1.444(14)
C237 C238 1.391(15)
C237 H237 0.9500
C238 H238 0.9500
C239 N207 1.486(13)
C239 H23A 0.9800
C239 H23B 0.9800
C239 H23C 0.9800
C240 N208 1.307(16)
C240 C241 1.52(2)
C240 H240 0.9500
C241 C242 1.35(2)
C241 H241 0.9500
C242 C243 1.368(19)
C242 H242 0.9500
C243 C251 1.45(2)
C243 C244 1.461(19)
C244 C245 1.326(19)
C244 H244 0.9500
C245 C246 1.47(2)
C245 H245 0.9500
C246 C247 1.368(19)
C246 C250 1.45(2)
C247 C248 1.407(19)
C247 H247 0.9500
C248 C249 1.414(18)
C248 H248 0.9500
C249 N209 1.327(16)
C249 C252 1.451(17)
C250 N209 1.326(16)
C250 C251 1.374(18)
C251 N208 1.356(17)
C252 N210 1.272(14)
C252 H252 0.9500
C253 C254 1.371(14)
C253 C258 1.384(14)
C253 N210 1.395(14)
C254 C255 1.389(13)
C254 H254 0.9500
C255 C256 1.358(13)
C255 H255 0.9500
C256 C257 1.364(14)
C256 N211 1.419(13)
C257 C258 1.372(14)
C257 H257 0.9500
C258 H258 0.9500
C259 N211 1.474(12)
C259 H25A 0.9800
C259 H25B 0.9800
C259 H25C 0.9800
C260 N214 1.326(13)
C260 N212 1.347(13)
C260 N203 1.359(13)
C261 N213 1.334(13)
C261 N212 1.335(14)
C261 N207 1.357(13)
C262 N211 1.341(12)
C262 N214 1.344(13)
C262 N213 1.351(13)
C300 N300 1.315(13)
C300 C301 1.402(15)
C300 H300 0.9500
C301 C302 1.323(15)
C301 H301 0.9500
C302 C303 1.395(16)
C302 H302 0.9500
C303 C311 1.413(15)
C303 C304 1.441(16)
C304 C305 1.313(16)
C304 H304 0.9500
C305 C306 1.478(16)
C305 H305 0.9500
C306 C310 1.379(14)
C306 C307 1.420(15)
C307 C308 1.393(15)
C307 H307 0.9500
C308 C309 1.411(14)
C308 H308 0.9500
C309 N301 1.311(13)
C309 C312 1.465(14)
C310 N301 1.342(13)
C310 C311 1.388(14)
C311 N300 1.373(13)
C312 N302 1.300(12)
C312 H312 0.9500
C313 C318 1.368(13)
C313 C314 1.370(13)
C313 N302 1.424(13)
C314 C315 1.378(13)
C314 H314 0.9500
C315 C316 1.375(13)
C315 H315 0.9500
C316 C317 1.377(14)
C316 N303 1.453(13)
C317 C318 1.377(13)
C317 H317 0.9500
C318 H318 0.9500
C319 N303 1.475(13)
C319 H31A 0.9800
C319 H31B 0.9800
C319 H31C 0.9800
C320 N304 1.294(14)
C320 C321 1.445(16)
C320 H320 0.9500
C321 C322 1.356(16)
C321 H321 0.9500
C322 C323 1.356(16)
C322 H322 0.9500
C323 C324 1.404(17)
C323 C331 1.462(17)
C324 C325 1.323(15)
C324 H324 0.9500
C325 C326 1.503(17)
C325 H325 0.9500
C326 C330 1.384(15)
C326 C327 1.407(16)
C327 C328 1.398(16)
C327 H327 0.9500
C328 C329 1.383(15)
C328 H328 0.9500
C329 N305 1.346(13)
C329 C332 1.409(15)
C330 N305 1.366(14)
C330 C331 1.434(15)
C331 N304 1.350(14)
C332 N306 1.277(13)
C332 H332 0.9500
C333 C334 1.333(13)
C333 C338 1.385(14)
C333 N306 1.414(13)
C334 C335 1.393(14)
C334 H334 0.9500
C335 C336 1.342(14)
C335 H335 0.9500
C336 C337 1.360(14)
C336 N307 1.422(14)
C337 C338 1.414(15)
C337 H337 0.9500
C338 H338 0.9500
C339 N307 1.476(13)
C339 H33A 0.9800
C339 H33B 0.9800
C339 H33C 0.9800
C340 N308 1.299(17)
C340 C341 1.525(19)
C340 H340 0.9500
C341 C342 1.357(18)
C341 H341 0.9500
C342 C343 1.343(17)
C342 H342 0.9500
C343 C344 1.408(17)
C343 C351 1.463(18)
C344 C345 1.330(17)
C344 H344 0.9500
C345 C346 1.426(18)
C345 H345 0.9500
C346 C347 1.341(17)
C346 C350 1.453(18)
C347 C348 1.399(17)
C347 H347 0.9500
C348 C349 1.427(17)
C348 H348 0.9500
C349 N309 1.324(14)
C349 C352 1.409(16)
C350 N309 1.336(16)
C350 C351 1.380(17)
C351 N308 1.347(16)
C352 N310 1.279(14)
C352 H352 0.9500
C353 C358 1.335(14)
C353 C354 1.365(15)
C353 N310 1.386(13)
C354 C355 1.400(15)
C354 H354 0.9500
C355 C356 1.343(15)
C355 H355 0.9500
C356 C357 1.357(14)
C356 N311 1.415(12)
C357 C358 1.380(14)
C357 H357 0.9500
C358 H358 0.9500
C359 N311 1.449(12)
C359 H35A 0.9800
C359 H35B 0.9800
C359 H35C 0.9800
C360 N314 1.324(13)
C360 N312 1.347(13)
C360 N303 1.354(13)
C361 N313 1.320(13)
C361 N312 1.340(13)
C361 N307 1.367(12)
C362 N314 1.323(12)
C362 N311 1.338(12)
C362 N313 1.358(12)
C400 N400 1.320(13)
C400 C401 1.405(15)
C400 H400 0.9500
C401 C402 1.349(16)
C401 H401 0.9500
C402 C403 1.401(16)
C402 H402 0.9500
C403 C411 1.405(15)
C403 C404 1.426(16)
C404 C405 1.311(15)
C404 H404 0.9500
C405 C406 1.465(15)
C405 H405 0.9500
C406 C410 1.392(14)
C406 C407 1.410(15)
C407 C408 1.386(15)
C407 H407 0.9500
C408 C409 1.383(14)
C408 H408 0.9500
C409 N401 1.303(13)
C409 C412 1.474(14)
C410 N401 1.323(13)
C410 C411 1.392(14)
C411 N400 1.356(13)
C412 N402 1.295(12)
C412 H412 0.9500
C413 C418 1.362(13)
C413 C414 1.375(13)
C413 N402 1.430(12)
C414 C415 1.380(14)
C414 H414 0.9500
C415 C416 1.376(13)
C415 H415 0.9500
C416 C417 1.374(13)
C416 N403 1.451(13)
C417 C418 1.387(13)
C417 H417 0.9500
C418 H418 0.9500
C419 N403 1.474(13)
C419 H41A 0.9800
C419 H41B 0.9800
C419 H41C 0.9800
C420 N404 1.291(16)
C420 C421 1.462(19)
C420 H420 0.9500
C421 C422 1.342(19)
C421 H421 0.9500
C422 C423 1.341(19)
C422 H422 0.9500
C423 C424 1.410(19)
C423 C431 1.480(19)
C424 C425 1.338(18)
C424 H424 0.9500
C425 C426 1.485(19)
C425 H425 0.9500
C426 C430 1.395(18)
C426 C427 1.414(17)
C427 C428 1.404(17)
C427 H427 0.9500
C428 C429 1.385(17)
C428 H428 0.9500
C429 N405 1.335(15)
C429 C432 1.414(17)
C430 N405 1.376(16)
C430 C431 1.426(17)
C431 N404 1.353(17)
C432 N406 1.298(15)
C432 H432 0.9500
C433 C434 1.330(15)
C433 C438 1.400(16)
C433 N406 1.423(15)
C434 C435 1.379(16)
C434 H434 0.9500
C435 C436 1.349(16)
C435 H435 0.9500
C436 C437 1.377(16)
C436 N407 1.448(15)
C437 C438 1.415(16)
C437 H437 0.9500
C438 H438 0.9500
C439 N407 1.468(15)
C439 H43A 0.9800
C439 H43B 0.9800
C439 H43C 0.9800
C440 N408 1.300(14)
C440 C441 1.494(17)
C440 H440 0.9500
C441 C442 1.351(17)
C441 H441 0.9500
C442 C443 1.359(16)
C442 H442 0.9500
C443 C451 1.436(16)
C443 C444 1.450(17)
C444 C445 1.327(16)
C444 H444 0.9500
C445 C446 1.431(17)
C445 H445 0.9500
C446 C447 1.371(16)
C446 C450 1.440(17)
C447 C448 1.391(16)
C447 H447 0.9500
C448 C449 1.416(16)
C448 H448 0.9500
C449 N409 1.329(14)
C449 C452 1.443(15)
C450 N409 1.340(14)
C450 C451 1.389(15)
C451 N408 1.347(14)
C452 N410 1.291(13)
C452 H452 0.9500
C453 C458 1.361(13)
C453 C454 1.374(14)
C453 N410 1.388(13)
C454 C455 1.397(14)
C454 H454 0.9500
C455 C456 1.345(13)
C455 H455 0.9500
C456 C457 1.363(14)
C456 N411 1.417(13)
C457 C458 1.381(13)
C457 H457 0.9500
C458 H458 0.9500
C459 N411 1.452(12)
C459 H45A 0.9800
C459 H45B 0.9800
C459 H45C 0.9800
C460 N414 1.321(13)
C460 N412 1.351(13)
C460 N403 1.361(13)
C461 N413 1.335(14)
C461 N412 1.339(14)
C461 N407 1.350(13)
C462 N414 1.322(12)
C462 N413 1.342(13)
C462 N411 1.358(12)
B1 B3 1.702(18)
B1 B2 1.725(19)
B1 B6 1.763(19)
B1 B5 1.785(18)
B1 B4 1.790(19)
B1 H1 1.1200
B2 B3 1.724(19)
B2 B6 1.727(19)
B2 B7 1.735(19)
B2 B11 1.776(19)
B2 H2 1.1200
B3 B4 1.703(18)
B3 B7 1.746(19)
B3 B8 1.793(19)
B3 H3 1.1200
B4 B8 1.746(19)
B4 B9 1.778(19)
B4 B5 1.784(19)
B4 H4 1.1200
B5 B10 1.660(19)
B5 B9 1.680(19)
B5 B6 1.761(19)
B5 H5 1.1200
B6 B10 1.73(2)
B6 B11 1.77(2)
B6 H6 1.1200
B7 B11 1.720(19)
B7 B12 1.72(2)
B7 B8 1.75(2)
B7 H7 1.1200
B8 B12 1.76(2)
B8 B9 1.780(19)
B8 H8 1.1200
B9 B10 1.63(2)
B9 B12 1.76(2)
B9 H9 1.1200
B10 B12 1.74(2)
B10 B11 1.74(2)
B10 H10 1.1200
B11 B12 1.74(2)
B11 H11 1.1200
B12 H12 1.1200
B21 B23 1.717(18)
B21 B22 1.743(18)
B21 B26 1.751(19)
B21 B25 1.781(18)
B21 B24 1.802(18)
B21 H21 1.1200
B22 B23 1.727(18)
B22 B27 1.738(18)
B22 B26 1.742(19)
B22 B31 1.785(18)
B22 H22 1.1200
B23 B24 1.715(18)
B23 B27 1.747(18)
B23 B28 1.788(17)
B23 H23 1.1200
B24 B28 1.753(17)
B24 B29 1.769(18)
B24 B25 1.794(19)
B24 H24 1.1200
B25 B30 1.632(19)
B25 B29 1.662(19)
B25 B26 1.753(19)
B25 H25 1.1200
B26 B30 1.74(2)
B26 B31 1.778(19)
B26 H26 1.1200
B27 B32 1.713(19)
B27 B31 1.713(19)
B27 B28 1.757(18)
B27 H27 1.1200
B28 B32 1.741(19)
B28 B29 1.779(18)
B28 H28 1.1200
B29 B30 1.63(2)
B29 B32 1.75(2)
B29 H29 1.1200
B30 B32 1.74(2)
B30 B31 1.75(2)
B30 H30 1.1200
B31 B32 1.747(19)
B31 H31 1.1200
B32 H32 1.1200
B41 B43 1.71(2)
B41 B42 1.74(2)
B41 B46 1.75(2)
B41 B45 1.77(2)
B41 B44 1.81(2)
B41 H41 1.1200
B42 B43 1.73(2)
B42 B46 1.73(2)
B42 B47 1.73(2)
B42 B51 1.78(2)
B42 H42 1.1200
B43 B44 1.72(2)
B43 B47 1.75(2)
B43 B48 1.80(2)
B43 H43 1.1200
B44 B48 1.75(2)
B44 B49 1.77(2)
B44 B45 1.79(2)
B44 H44 1.1200
B45 B50 1.64(2)
B45 B49 1.67(2)
B45 B46 1.76(2)
B45 H45 1.1200
B46 B50 1.73(2)
B46 B51 1.77(2)
B46 H46 1.1200
B47 B51 1.71(2)
B47 B52 1.72(2)
B47 B48 1.77(2)
B47 H47 1.1200
B48 B52 1.75(2)
B48 B49 1.78(2)
B48 H48 1.1200
B49 B50 1.63(2)
B49 B52 1.76(2)
B49 H49 1.1200
B50 B52 1.74(2)
B50 B51 1.75(2)
B50 H50 1.1200
B51 B52 1.75(2)
B51 H51 1.1200
B52 H52 1.1200
B61 B63 1.71(2)
B61 B62 1.73(2)
B61 B66 1.74(2)
B61 B65 1.78(2)
B61 B64 1.80(2)
B61 H61 1.1200
B62 B63 1.72(2)
B62 B66 1.73(2)
B62 B67 1.74(2)
B62 B71 1.78(2)
B62 H62 1.1200
B63 B64 1.72(2)
B63 B67 1.74(2)
B63 B68 1.79(2)
B63 H63 1.1200
B64 B68 1.75(2)
B64 B69 1.76(2)
B64 B65 1.79(2)
B64 H64 1.1200
B65 B70 1.64(2)
B65 B69 1.67(2)
B65 B66 1.76(2)
B65 H65 1.1200
B66 B70 1.73(2)
B66 B71 1.77(2)
B66 H66 1.1200
B67 B71 1.71(2)
B67 B72 1.71(2)
B67 B68 1.77(2)
B67 H67 1.1200
B68 B72 1.75(2)
B68 B69 1.79(2)
B68 H68 1.1200
B69 B70 1.63(2)
B69 B72 1.76(2)
B69 H69 1.1200
B70 B72 1.74(2)
B70 B71 1.74(2)
B70 H70 1.1200
B71 B72 1.74(2)
B71 H71 1.1200
B72 H72 1.1200
B81 B83 1.71(2)
B81 B82 1.74(2)
B81 B86 1.75(2)
B81 B85 1.78(2)
B81 B84 1.80(2)
B81 H81 1.1200
B82 B87 1.72(2)
B82 B83 1.74(2)
B82 B86 1.75(2)
B82 B91 1.78(2)
B82 H82 1.1200
B83 B84 1.71(2)
B83 B87 1.72(2)
B83 B88 1.80(2)
B83 H83 1.1200
B84 B88 1.74(2)
B84 B85 1.77(2)
B84 B89 1.77(2)
B84 H84 1.1200
B85 B90 1.64(2)
B85 B89 1.66(2)
B85 B86 1.75(2)
B85 H85 1.1200
B86 B90 1.73(2)
B86 B91 1.78(2)
B86 H86 1.1200
B87 B92 1.70(2)
B87 B91 1.71(2)
B87 B88 1.77(2)
B87 H87 1.1200
B88 B92 1.75(2)
B88 B89 1.77(2)
B88 H88 1.1200
B89 B90 1.62(2)
B89 B92 1.75(2)
B89 H89 1.1200
B90 B92 1.74(2)
B90 B91 1.74(2)
B90 H90 1.1200
B91 B92 1.74(2)
B91 H91 1.1200
B92 H92 1.1200
B101 B103 1.71(2)
B101 B102 1.73(2)
B101 B106 1.75(2)
B101 B105 1.78(2)
B101 B104 1.80(2)
B101 H10A 1.1200
B102 B107 1.73(2)
B102 B103 1.74(2)
B102 B106 1.74(2)
B102 B111 1.78(2)
B102 H10B 1.1200
B103 B104 1.71(2)
B103 B107 1.76(2)
B103 B108 1.80(2)
B103 H10C 1.1200
B104 B108 1.74(2)
B104 B109 1.77(2)
B104 B105 1.79(2)
B104 H10D 1.1200
B105 B110 1.64(2)
B105 B109 1.67(2)
B105 B106 1.75(2)
B105 H10E 1.1200
B106 B110 1.72(2)
B106 B111 1.77(2)
B106 H10F 1.1200
B107 B111 1.71(2)
B107 B112 1.72(2)
B107 B108 1.77(2)
B107 H10G 1.1200
B108 B112 1.75(2)
B108 B109 1.77(2)
B108 H10H 1.1200
B109 B110 1.63(2)
B109 B112 1.75(2)
B109 H10I 1.1200
B110 B112 1.74(2)
B110 B111 1.75(2)
B110 H11J 1.1200
B111 B112 1.74(2)
B111 H11K 1.1200
B112 H11L 1.1200
C1 F3 1.282(15)
C1 F2 1.300(16)
C1 F1 1.310(15)
C1 S1 1.943(17)
S1 O1 1.429(10)
S1 O2 1.444(9)
S1 O3 1.500(11)
C2 F6 1.333(19)
C2 F5 1.341(19)
C2 F4 1.346(19)
C2 S2 1.93(2)
S2 O6 1.36(2)
S2 O4 1.38(2)
S2 O5 1.50(2)
C2A F4A 1.31(2)
C2A F5A 1.318(19)
C2A F6A 1.33(2)
C2A S2A 2.04(2)
S2A O4A 1.24(2)
S2A O5A 1.42(2)
S2A O6A 1.51(2)
C2B F5B 1.29(2)
C2B F6B 1.31(2)
C2B F4B 1.31(2)
C2B S2B 2.11(3)
S2B O5B 1.40(3)
S2B O4B 1.41(3)
S2B O6B 1.43(3)
C3A F7A 1.3206(10)
C3A F9A 1.3210(10)
C3A F8A 1.3213(10)
C3A S3A 2.06400(12)
S3A O7A 1.4177(10)
S3A O9A 1.4181(10)
S3A O8A 1.4187(10)
C3 F8 1.3208(10)
C3 F9 1.3208(10)
C3 F7 1.3217(10)
C3 S3 2.0639(9)
S3 O9 1.4177(10)
S3 O8 1.4181(10)
S3 O7 1.4184(10)
C4 F12 1.264(19)
C4 F10 1.317(19)
C4 F11 1.318(19)
C4 S4 1.98(2)
S4 O12 1.328(16)
S4 O10 1.426(19)
S4 O11 1.503(19)
S5 O14 1.34(2)
S5 O13 1.36(2)
S5 O15 1.533(18)
S5 C5 2.06(2)
C5 F14 1.30(2)
C5 F15 1.30(2)
C5 F13 1.33(2)
N50 C50 1.145(15)
C50 C51 1.474(15)
C51 H51A 0.9800
C51 H51B 0.9800
C51 H51C 0.9800
N56 C56 1.140(15)
C56 C57 1.480(16)
C57 H57A 0.9800
C57 H57B 0.9800
C57 H57C 0.9800
N60 C60 1.137(16)
C60 C61 1.446(17)
C61 H61A 0.9800
C61 H61B 0.9800
C61 H61C 0.9800
O500 C502 1.49(2)
O500 C501 1.57(2)
C500 C501 1.51(3)
C500 H50A 0.9800
C500 H50B 0.9800
C500 H50C 0.9800
C501 H50D 0.9900
C501 H50E 0.9900
C502 C503 1.58(4)
C502 H50F 0.9900
C502 H50G 0.9900
C503 H50H 0.9800
C503 H50I 0.9800
C503 H50J 0.9800

loop_
_geom_torsion_atom_site_label_1
_geom_torsion_atom_site_label_2
_geom_torsion_atom_site_label_3
_geom_torsion_atom_site_label_4
_geom_torsion
N100 C100 C101 C102 7(3)
C100 C101 C102 C103 -6(3)
C101 C102 C103 C111 3(3)
C101 C102 C103 C104 -174.5(19)
C102 C103 C104 C105 180(2)
C111 C103 C104 C105 2(3)
C103 C104 C105 C106 1(3)
C104 C105 C106 C110 -2(2)
C104 C105 C106 C107 179.7(17)
C110 C106 C107 C108 0(2)
C105 C106 C107 C108 177.8(13)
C106 C107 C108 C109 1(2)
C107 C108 C109 N101 -2(2)
C107 C108 C109 C112 -179.0(12)
C107 C106 C110 N101 0(2)
C105 C106 C110 N101 -178.1(12)
C107 C106 C110 C111 179.4(14)
C105 C106 C110 C111 1.1(19)
N101 C110 C111 N100 0.4(19)
C106 C110 C111 N100 -178.8(12)
N101 C110 C111 C103 -179.4(13)
C106 C110 C111 C103 1(2)
C102 C103 C111 N100 -1(2)
C104 C103 C111 N100 177.4(14)
C102 C103 C111 C110 179.2(17)
C104 C103 C111 C110 -3(2)
N101 C109 C112 N102 -2.3(17)
C108 C109 C112 N102 175.3(11)
C118 C113 C114 C115 -1(2)
N102 C113 C114 C115 -178.3(13)
C113 C114 C115 C116 5(2)
C114 C115 C116 C117 -5(2)
C114 C115 C116 N103 177.2(13)
C115 C116 C117 C118 3(2)
N103 C116 C117 C118 -179.9(13)
C114 C113 C118 C117 -2(2)
N102 C113 C118 C117 175.6(13)
C116 C117 C118 C113 1(2)
N104 C120 C121 C122 -3(4)
C120 C121 C122 C123 2(5)
C121 C122 C123 C124 174(3)
C121 C122 C123 C131 3(4)
C122 C123 C124 C125 -174(2)
C131 C123 C124 C125 -3(4)
C123 C124 C125 C126 3(3)
C124 C125 C126 C130 -3(3)
C124 C125 C126 C127 179.3(18)
C130 C126 C127 C128 3(2)
C125 C126 C127 C128 -179.7(15)
C126 C127 C128 C129 -1(2)
C127 C128 C129 N105 0(3)
C127 C128 C129 C132 178.2(15)
C127 C126 C130 N105 -4(2)
C125 C126 C130 N105 178.5(14)
C127 C126 C130 C131 -178.8(16)
C125 C126 C130 C131 3(2)
N105 C130 C131 N104 3(2)
C126 C130 C131 N104 178.7(17)
N105 C130 C131 C123 -178.8(16)
C126 C130 C131 C123 -3(3)
C122 C123 C131 N104 -7(3)
C124 C123 C131 N104 -179(2)
C122 C123 C131 C130 175(2)
C124 C123 C131 C130 3(3)
N105 C129 C132 N106 8(2)
C128 C129 C132 N106 -170.4(16)
C138 C133 C134 C135 5(3)
N106 C133 C134 C135 -177.4(16)
C133 C134 C135 C136 -3(3)
C134 C135 C136 C137 0(3)
C134 C135 C136 N107 -177.5(14)
C135 C136 C137 C138 2(3)
N107 C136 C137 C138 179.0(14)
C134 C133 C138 C137 -4(3)
N106 C133 C138 C137 178.7(14)
C136 C137 C138 C133 0(3)
N108 C140 C141 C142 8(3)
C140 C141 C142 C143 -8(3)
C141 C142 C143 C144 -176(2)
C141 C142 C143 C151 4(3)
C142 C143 C144 C145 -177(2)
C151 C143 C144 C145 4(3)
C143 C144 C145 C146 -3(4)
C144 C145 C146 C147 180(2)
C144 C145 C146 C150 2(3)
C145 C146 C147 C148 -177.2(19)
C150 C146 C147 C148 0(3)
C146 C147 C148 C149 0(3)
C147 C148 C149 N109 -1(3)
C147 C148 C149 C152 178.8(16)
C147 C146 C150 N109 0(2)
C145 C146 C150 N109 178.1(16)
C147 C146 C150 C151 -179.8(17)
C145 C146 C150 C151 -2(3)
N109 C150 C151 N108 0(2)
C146 C150 C151 N108 179.7(14)
N109 C150 C151 C143 -177.6(13)
C146 C150 C151 C143 3(2)
C142 C143 C151 N108 0(2)
C144 C143 C151 N108 180.0(15)
C142 C143 C151 C150 177.3(16)
C144 C143 C151 C150 -3(2)
N109 C149 C152 N110 -7(2)
C148 C149 C152 N110 173.2(15)
C158 C153 C154 C155 -2(2)
N110 C153 C154 C155 -174.9(14)
C153 C154 C155 C156 5(3)
C154 C155 C156 C157 -4(2)
C154 C155 C156 N111 172.7(15)
C155 C156 C157 C158 0(2)
N111 C156 C157 C158 -176.3(14)
C154 C153 C158 C157 -2(2)
N110 C153 C158 C157 171.3(14)
C156 C157 C158 C153 3(2)
C101 C100 N100 C111 -4(3)
C101 C100 N100 Co1 171.2(14)
C110 C111 N100 C100 -179.0(14)
C103 C111 N100 C100 1(2)
C110 C111 N100 Co1 5.1(16)
C103 C111 N100 Co1 -175.0(12)
C108 C109 N101 C110 1(2)
C112 C109 N101 C110 179.1(10)
C108 C109 N101 Co1 -171.9(9)
C112 C109 N101 Co1 5.7(16)
C111 C110 N101 C109 180.0(13)
C106 C110 N101 C109 -0.7(19)
C111 C110 N101 Co1 -6.6(16)
C106 C110 N101 Co1 172.7(9)
C109 C112 N102 C113 176.8(10)
C109 C112 N102 Co1 -1.7(13)
C118 C113 N102 C112 145.0(13)
C114 C113 N102 C112 -37.8(17)
C118 C113 N102 Co1 -36.7(16)
C114 C113 N102 Co1 140.5(11)
N114 C160 N103 C116 -2.7(19)
N112 C160 N103 C116 179.0(12)
N114 C160 N103 C119 173.4(14)
N112 C160 N103 C119 -5(2)
C115 C116 N103 C160 -80.6(18)
C117 C116 N103 C160 101.9(15)
C115 C116 N103 C119 103.1(17)
C117 C116 N103 C119 -74.3(19)
C121 C120 N104 C131 0(4)
C121 C120 N104 Co4 -166(2)
C130 C131 N104 C120 -177.0(18)
C123 C131 N104 C120 5(3)
C130 C131 N104 Co4 -8(2)
C123 C131 N104 Co4 174.2(16)
C128 C129 N105 C130 -1(2)
C132 C129 N105 C130 -179.3(13)
C128 C129 N105 Co4 173.2(12)
C132 C129 N105 Co4 -5(2)
C126 C130 N105 C129 3(2)
C131 C130 N105 C129 178.3(15)
C126 C130 N105 Co4 -171.5(12)
C131 C130 N105 Co4 4.2(18)
C129 C132 N106 C133 177.8(13)
C129 C132 N106 Co4 -7.2(19)
C134 C133 N106 C132 35(3)
C138 C133 N106 C132 -147.6(17)
C134 C133 N106 Co4 -139.1(15)
C138 C133 N106 Co4 38(2)
N113 C161 N107 C136 17(2)
N112 C161 N107 C136 -165.2(13)
N113 C161 N107 C139 -177.5(14)
N112 C161 N107 C139 0(2)
C135 C136 N107 C161 -46(2)
C137 C136 N107 C161 136.4(15)
C135 C136 N107 C139 147.9(17)
C137 C136 N107 C139 -29(2)
C141 C140 N108 C151 -4(3)
C141 C140 N108 Co5 176.7(13)
C150 C151 N108 C140 -177.1(17)
C143 C151 N108 C140 0(2)
C150 C151 N108 Co5 2.4(17)
C143 C151 N108 Co5 179.5(12)
C148 C149 N109 C150 2(2)
C152 C149 N109 C150 -178.2(13)
C148 C149 N109 Co5 -177.4(11)
C152 C149 N109 Co5 2.8(18)
C151 C150 N109 C149 178.8(14)
C146 C150 N109 C149 -1(2)
C151 C150 N109 Co5 -2.1(18)
C146 C150 N109 Co5 177.7(11)
C149 C152 N110 C153 169.1(13)
C149 C152 N110 Co5 7.5(16)
C158 C153 N110 C152 130.1(16)
C154 C153 N110 C152 -57(2)
C158 C153 N110 Co5 -70.4(17)
C154 C153 N110 Co5 102.5(14)
N114 C162 N111 C156 -163.9(12)
N113 C162 N111 C156 12.6(19)
N114 C162 N111 C159 -4.8(19)
N113 C162 N111 C159 171.7(12)
C155 C156 N111 C162 106.9(17)
C157 C156 N111 C162 -77.1(18)
C155 C156 N111 C159 -52.8(19)
C157 C156 N111 C159 123.2(15)
N114 C160 N112 C161 2(2)
N103 C160 N112 C161 179.8(12)
N113 C161 N112 C160 -1(2)
N107 C161 N112 C160 -178.9(12)
N112 C161 N113 C162 0(2)
N107 C161 N113 C162 178.1(12)
N114 C162 N113 C161 0(2)
N111 C162 N113 C161 -176.2(12)
N112 C160 N114 C162 -1(2)
N103 C160 N114 C162 -179.6(12)
N113 C162 N114 C160 1(2)
N111 C162 N114 C160 176.8(12)
N200 C200 C201 C202 -3(5)
C200 C201 C202 C203 -1(5)
C201 C202 C203 C211 2(4)
C201 C202 C203 C204 -177(3)
C202 C203 C204 C205 171(3)
C211 C203 C204 C205 -8(4)
C203 C204 C205 C206 14(5)
C204 C205 C206 C210 -12(5)
C204 C205 C206 C207 162(3)
C210 C206 C207 C208 -25(4)
C205 C206 C207 C208 161(3)
C206 C207 C208 C209 29(4)
C207 C208 C209 N201 -18(4)
C207 C208 C209 C212 167(2)
C207 C206 C210 N201 10(4)
C205 C206 C210 N201 -175(2)
C207 C206 C210 C211 -170(2)
C205 C206 C210 C211 5(4)
N201 C210 C211 N200 0(3)
C206 C210 C211 N200 -180(2)
N201 C210 C211 C203 -179.3(18)
C206 C210 C211 C203 1(3)
C202 C203 C211 N200 2(3)
C204 C203 C211 N200 -179(2)
C202 C203 C211 C210 -179(2)
C204 C203 C211 C210 0(3)
N201 C209 C212 N202 -8(3)
C208 C209 C212 N202 168(2)
C218 C213 C214 C215 9(2)
N202 C213 C214 C215 -177.8(12)
C213 C214 C215 C216 -8(2)
C214 C215 C216 C217 4(2)
C214 C215 C216 N203 -178.3(13)
C215 C216 C217 C218 -2(2)
N203 C216 C217 C218 -179.5(13)
C214 C213 C218 C217 -7(2)
N202 C213 C218 C217 -179.5(13)
C216 C217 C218 C213 3(2)
N204 C220 C221 C222 10(5)
C220 C221 C222 C223 -13(6)
C221 C222 C223 C224 -173(3)
C221 C222 C223 C231 10(5)
C222 C223 C224 C225 -175(4)
C231 C223 C224 C225 2(5)
C223 C224 C225 C226 2(5)
C224 C225 C226 C230 -2(4)
C224 C225 C226 C227 176(3)
C230 C226 C227 C228 -7(5)
C225 C226 C227 C228 175(3)
C226 C227 C228 C229 5(5)
C227 C228 C229 N205 -2(4)
C227 C228 C229 C232 179(3)
C227 C226 C230 N205 7(4)
C225 C226 C230 N205 -175(2)
C227 C226 C230 C231 -180(3)
C225 C226 C230 C231 -1(4)
N205 C230 C231 N204 -5(3)
C226 C230 C231 N204 -180(2)
N205 C230 C231 C223 178.8(17)
C226 C230 C231 C223 4(4)
C222 C223 C231 N204 -3(4)
C224 C223 C231 N204 179(2)
C222 C223 C231 C230 173(2)
C224 C223 C231 C230 -5(3)
N205 C229 C232 N206 -2(3)
C228 C229 C232 N206 177(2)
C238 C233 C234 C235 1(2)
N206 C233 C234 C235 178.1(13)
C233 C234 C235 C236 3(2)
C234 C235 C236 C237 -4(2)
C234 C235 C236 N207 177.0(13)
C235 C236 C237 C238 2(2)
N207 C236 C237 C238 -179.1(12)
C236 C237 C238 C233 1(2)
C234 C233 C238 C237 -3(2)
N206 C233 C238 C237 179.8(12)
N208 C240 C241 C242 8(6)
C240 C241 C242 C243 -11(7)
C241 C242 C243 C251 16(7)
C241 C242 C243 C244 -175(4)
C242 C243 C244 C245 -172(5)
C251 C243 C244 C245 -4(7)
C243 C244 C245 C246 4(8)
C244 C245 C246 C247 -172(5)
C244 C245 C246 C250 -1(7)
C250 C246 C247 C248 7(6)
C245 C246 C247 C248 178(4)
C246 C247 C248 C249 -14(6)
C247 C248 C249 N209 12(4)
C247 C248 C249 C252 -162(3)
C247 C246 C250 N209 3(6)
C245 C246 C250 N209 -169(3)
C247 C246 C250 C251 171(4)
C245 C246 C250 C251 -2(6)
N209 C250 C251 N208 -1(5)
C246 C250 C251 N208 -169(3)
N209 C250 C251 C243 169(3)
C246 C250 C251 C243 2(6)
C242 C243 C251 N208 -19(5)
C244 C243 C251 N208 171(3)
C242 C243 C251 C250 171(4)
C244 C243 C251 C250 1(5)
N209 C249 C252 N210 8(3)
C248 C249 C252 N210 -178(2)
C258 C253 C254 C255 -4(2)
N210 C253 C254 C255 -173.4(13)
C253 C254 C255 C256 5(2)
C254 C255 C256 C257 -6(2)
C254 C255 C256 N211 174.3(13)
C255 C256 C257 C258 6(2)
N211 C256 C257 C258 -173.9(15)
C256 C257 C258 C253 -5(3)
C254 C253 C258 C257 4(2)
N210 C253 C258 C257 173.7(15)
C201 C200 N200 C211 6(3)
C201 C200 N200 Co6 173.7(19)
C210 C211 N200 C200 175.2(19)
C203 C211 N200 C200 -5(3)
C210 C211 N200 Co6 5(2)
C203 C211 N200 Co6 -175.6(17)
C208 C209 N201 C210 1(3)
C212 C209 N201 C210 176.9(16)
C208 C209 N201 Co6 -170.0(18)
C212 C209 N201 Co6 6(2)
C211 C210 N201 C209 -177.5(18)
C206 C210 N201 C209 3(3)
C211 C210 N201 Co6 -6(2)
C206 C210 N201 Co6 173.9(18)
C209 C212 N202 C213 176.9(14)
C209 C212 N202 Co6 6(2)
C218 C213 N202 C212 -48(2)
C214 C213 N202 C212 139.4(16)
C218 C213 N202 Co6 121.5(14)
C214 C213 N202 Co6 -51.1(18)
N214 C260 N203 C216 -14.0(19)
N212 C260 N203 C216 164.2(12)
N214 C260 N203 C219 -171.7(12)
N212 C260 N203 C219 6.4(18)
C217 C216 N203 C260 66.8(19)
C215 C216 N203 C260 -111.2(15)
C217 C216 N203 C219 -134.6(15)
C215 C216 N203 C219 47.4(18)
C221 C220 N204 C231 -4(4)
C221 C220 N204 Co3 178(2)
C230 C231 N204 C220 -175(2)
C223 C231 N204 C220 1(4)
C230 C231 N204 Co3 3(3)
C223 C231 N204 Co3 178.6(16)
C228 C229 N205 C230 1(3)
C232 C229 N205 C230 -179.4(16)
C228 C229 N205 Co3 177.7(19)
C232 C229 N205 Co3 -3(2)
C226 C230 N205 C229 -4(3)
C231 C230 N205 C229 -178.4(18)
C226 C230 N205 Co3 179.8(19)
C231 C230 N205 Co3 5(2)
C229 C232 N206 C233 178.0(15)
C229 C232 N206 Co3 6(2)
C234 C233 N206 C232 139.3(18)
C238 C233 N206 C232 -43(2)
C234 C233 N206 Co3 -49.5(19)
C238 C233 N206 Co3 127.7(13)
N213 C261 N207 C236 5.0(19)
N212 C261 N207 C236 -171.6(12)
N213 C261 N207 C239 171.7(12)
N212 C261 N207 C239 -4.9(19)
C235 C236 N207 C261 -54.8(18)
C237 C236 N207 C261 126.3(14)
C235 C236 N207 C239 138.2(14)
C237 C236 N207 C239 -40.7(17)
C241 C240 N208 C251 -11(5)
C241 C240 N208 Co4 178(2)
C250 C251 N208 C240 -173(3)
C243 C251 N208 C240 17(5)
C250 C251 N208 Co4 0(4)
C243 C251 N208 Co4 -170(3)
C251 C250 N209 C249 -174(3)
C246 C250 N209 C249 -6(5)
C251 C250 N209 Co4 2(4)
C246 C250 N209 Co4 170(3)
C248 C249 N209 C250 -2(4)
C252 C249 N209 C250 172(2)
C248 C249 N209 Co4 -177.8(19)
C252 C249 N209 Co4 -4(3)
C249 C252 N210 C253 -169.3(16)
C249 C252 N210 Co4 -8(2)
C254 C253 N210 C252 -132.9(18)
C258 C253 N210 C252 57(2)
C254 C253 N210 Co4 68.1(17)
C258 C253 N210 Co4 -101.5(15)
N214 C262 N211 C256 -18.3(19)
N213 C262 N211 C256 163.7(12)
N214 C262 N211 C259 179.1(12)
N213 C262 N211 C259 1.2(19)
C255 C256 N211 C262 94.5(17)
C257 C256 N211 C262 -85.7(17)
C255 C256 N211 C259 -102.1(15)
C257 C256 N211 C259 77.7(17)
N213 C261 N212 C260 0(2)
N207 C261 N212 C260 176.4(12)
N214 C260 N212 C261 4(2)
N203 C260 N212 C261 -173.6(12)
N212 C261 N213 C262 -4(2)
N207 C261 N213 C262 180.0(11)
N211 C262 N213 C261 -178.6(12)
N214 C262 N213 C261 3.6(19)
N212 C260 N214 C262 -5(2)
N203 C260 N214 C262 173.4(11)
N211 C262 N214 C260 -177.6(12)
N213 C262 N214 C260 0.2(19)
N300 C300 C301 C302 3(3)
C300 C301 C302 C303 -2(3)
C301 C302 C303 C311 -1(3)
C301 C302 C303 C304 -178.1(18)
C302 C303 C304 C305 174(2)
C311 C303 C304 C305 -2(3)
C303 C304 C305 C306 4(3)
C304 C305 C306 C310 -2(3)
C304 C305 C306 C307 178(2)
C310 C306 C307 C308 -1(3)
C305 C306 C307 C308 178.5(17)
C306 C307 C308 C309 1(3)
C307 C308 C309 N301 -1(3)
C307 C308 C309 C312 -178.1(16)
C307 C306 C310 N301 0(2)
C305 C306 C310 N301 -179.3(15)
C307 C306 C310 C311 178.0(16)
C305 C306 C310 C311 -1(2)
N301 C310 C311 N300 0(2)
C306 C310 C311 N300 -177.9(14)
N301 C310 C311 C303 -179.0(14)
C306 C310 C311 C303 3(2)
C302 C303 C311 N300 3(3)
C304 C303 C311 N300 179.8(16)
C302 C303 C311 C310 -178.2(16)
C304 C303 C311 C310 -1(2)
N301 C309 C312 N302 -2(2)
C308 C309 C312 N302 175.9(15)
C318 C313 C314 C315 -1.4(19)
N302 C313 C314 C315 177.3(11)
C313 C314 C315 C316 -1.5(18)
C314 C315 C316 C317 5.7(19)
C314 C315 C316 N303 -178.4(11)
C315 C316 C317 C318 -7(2)
N303 C316 C317 C318 177.2(11)
C314 C313 C318 C317 0(2)
N302 C313 C318 C317 -178.5(11)
C316 C317 C318 C313 4(2)
N304 C320 C321 C322 3(3)
C320 C321 C322 C323 -2(3)
C321 C322 C323 C324 177.3(17)
C321 C322 C323 C331 1(3)
C322 C323 C324 C325 -176(2)
C331 C323 C324 C325 1(3)
C323 C324 C325 C326 0(3)
C324 C325 C326 C330 -2(2)
C324 C325 C326 C327 178.4(18)
C330 C326 C327 C328 4(2)
C325 C326 C327 C328 -176.2(16)
C326 C327 C328 C329 -4(2)
C327 C328 C329 N305 1(2)
C327 C328 C329 C332 178.2(16)
C327 C326 C330 N305 -3(2)
C325 C326 C330 N305 177.7(13)
C327 C326 C330 C331 -177.2(15)
C325 C326 C330 C331 3(2)
N305 C330 C331 N304 -1.0(18)
C326 C330 C331 N304 174.0(13)
N305 C330 C331 C323 -177.1(12)
C326 C330 C331 C323 -2(2)
C322 C323 C331 N304 1(2)
C324 C323 C331 N304 -176.1(14)
C322 C323 C331 C330 177.1(14)
C324 C323 C331 C330 0(2)
N305 C329 C332 N306 9(2)
C328 C329 C332 N306 -168.4(15)
C338 C333 C334 C335 0(2)
N306 C333 C334 C335 175.7(12)
C333 C334 C335 C336 -1(2)
C334 C335 C336 C337 0(2)
C334 C335 C336 N307 -178.6(12)
C335 C336 C337 C338 2(2)
N307 C336 C337 C338 -179.7(12)
C334 C333 C338 C337 2(2)
N306 C333 C338 C337 -174.2(12)
C336 C337 C338 C333 -3(2)
N308 C340 C341 C342 -4(4)
C340 C341 C342 C343 2(4)
C341 C342 C343 C344 175(2)
C341 C342 C343 C351 0(3)
C342 C343 C344 C345 178(2)
C351 C343 C344 C345 -7(3)
C343 C344 C345 C346 8(3)
C344 C345 C346 C347 179(2)
C344 C345 C346 C350 -5(3)
C345 C346 C347 C348 178.1(19)
C350 C346 C347 C348 2(3)
C346 C347 C348 C349 -2(3)
C347 C348 C349 N309 1(3)
C347 C348 C349 C352 -176.5(17)
C347 C346 C350 N309 -1(3)
C345 C346 C350 N309 -178.2(17)
C347 C346 C350 C351 178(2)
C345 C346 C350 C351 1(3)
N309 C350 C351 N308 -3(3)
C346 C350 C351 N308 178.0(16)
N309 C350 C351 C343 179.1(14)
C346 C350 C351 C343 0(3)
C342 C343 C351 N308 0(3)
C344 C343 C351 N308 -175.5(17)
C342 C343 C351 C350 178.2(19)
C344 C343 C351 C350 3(2)
N309 C349 C352 N310 -7(2)
C348 C349 C352 N310 170.3(16)
C358 C353 C354 C355 9(3)
N310 C353 C354 C355 -173.7(17)
C353 C354 C355 C356 3(3)
C354 C355 C356 C357 -14(3)
C354 C355 C356 N311 179.6(17)
C355 C356 C357 C358 15(3)
N311 C356 C357 C358 -178.8(16)
C354 C353 C358 C357 -8(3)
N310 C353 C358 C357 174.3(16)
C356 C357 C358 C353 -4(3)
C301 C300 N300 C311 -2(2)
C301 C300 N300 Co1 170.3(12)
C310 C311 N300 C300 179.6(14)
C303 C311 N300 C300 -1(2)
C310 C311 N300 Co1 6.0(17)
C303 C311 N300 Co1 -174.9(13)
C308 C309 N301 C310 0(2)
C312 C309 N301 C310 177.7(13)
C308 C309 N301 Co1 -170.8(12)
C312 C309 N301 Co1 7.1(18)
C306 C310 N301 C309 0(2)
C311 C310 N301 C309 -177.6(14)
C306 C310 N301 Co1 171.2(12)
C311 C310 N301 Co1 -6.8(18)
C309 C312 N302 C313 -176.2(13)
C309 C312 N302 Co1 -3.5(17)
C318 C313 N302 C312 42.2(19)
C314 C313 N302 C312 -136.5(14)
C318 C313 N302 Co1 -129.4(12)
C314 C313 N302 Co1 51.9(16)
N314 C360 N303 C316 -7.4(18)
N312 C360 N303 C316 172.7(12)
N314 C360 N303 C319 -172.7(13)
N312 C360 N303 C319 7.4(18)
C315 C316 N303 C360 56.2(16)
C317 C316 N303 C360 -127.8(13)
C315 C316 N303 C319 -137.8(13)
C317 C316 N303 C319 38.3(17)
C321 C320 N304 C331 -1(2)
C321 C320 N304 Co2 -171.7(11)
C330 C331 N304 C320 -176.8(14)
C323 C331 N304 C320 -1(2)
C330 C331 N304 Co2 -4.1(15)
C323 C331 N304 Co2 171.8(11)
C328 C329 N305 C330 0(2)
C332 C329 N305 C330 -177.1(12)
C328 C329 N305 Co2 169.0(11)
C332 C329 N305 Co2 -8.2(17)
C326 C330 N305 C329 0(2)
C331 C330 N305 C329 175.7(13)
C326 C330 N305 Co2 -168.6(11)
C331 C330 N305 Co2 6.6(16)
N304 Co2 N305 C329 -176.0(11)
N306 Co2 N305 C329 4.4(11)
N410 Co2 N305 C329 -94.1(11)
N408 Co2 N305 C329 86.2(11)
N304 Co2 N305 C330 -6.9(10)
N306 Co2 N305 C330 173.4(11)
N410 Co2 N305 C330 74.9(10)
N408 Co2 N305 C330 -104.7(10)
C329 C332 N306 C333 -178.2(13)
C329 C332 N306 Co2 -5.3(18)
C334 C333 N306 C332 58.2(19)
C338 C333 N306 C332 -125.8(16)
C334 C333 N306 Co2 -113.5(13)
C338 C333 N306 Co2 62.4(16)
N313 C361 N307 C336 19.0(18)
N312 C361 N307 C336 -159.1(13)
N313 C361 N307 C339 171.8(12)
N312 C361 N307 C339 -6.3(19)
C335 C336 N307 C361 -82.3(17)
C337 C336 N307 C361 99.6(15)
C335 C336 N307 C339 124.6(16)
C337 C336 N307 C339 -53.6(17)
C341 C340 N308 C351 4(4)
C341 C340 N308 Co6 173.9(12)
C350 C351 N308 C340 179(2)
C343 C351 N308 C340 -3(3)
C350 C351 N308 Co6 8(2)
C343 C351 N308 Co6 -173.5(13)
C352 C349 N309 C350 177.1(14)
C348 C349 N309 C350 -1(3)
C352 C349 N309 Co6 4(2)
C348 C349 N309 Co6 -173.9(12)
C351 C350 N309 C349 -178.5(17)
C346 C350 N309 C349 1(3)
C351 C350 N309 Co6 -5(2)
C346 C350 N309 Co6 174.2(12)
C349 C352 N310 C353 174.9(13)
C349 C352 N310 Co6 7.4(18)
C358 C353 N310 C352 127.8(18)
C354 C353 N310 C352 -50(2)
C358 C353 N310 Co6 -66(2)
C354 C353 N310 Co6 116.6(16)
N314 C362 N311 C356 -160.7(11)
N313 C362 N311 C356 20.8(17)
N314 C362 N311 C359 -0.5(17)
N313 C362 N311 C359 -179.0(10)
C355 C356 N311 C362 62(2)
C357 C356 N311 C362 -103.2(17)
C355 C356 N311 C359 -99.3(18)
C357 C356 N311 C359 95.7(16)
N313 C361 N312 C360 -4.1(19)
N307 C361 N312 C360 173.9(12)
N314 C360 N312 C361 1.2(19)
N303 C360 N312 C361 -178.9(11)
N312 C361 N313 C362 3.1(19)
N307 C361 N313 C362 -174.9(10)
N314 C362 N313 C361 1.0(18)
N311 C362 N313 C361 179.4(12)
N311 C362 N314 C360 178.1(11)
N313 C362 N314 C360 -3.5(18)
N312 C360 N314 C362 2.3(19)
N303 C360 N314 C362 -177.6(11)
N400 C400 C401 C402 -1(3)
C400 C401 C402 C403 0(3)
C401 C402 C403 C411 3(3)
C401 C402 C403 C404 -178(2)
C402 C403 C404 C405 -179(2)
C411 C403 C404 C405 0(3)
C403 C404 C405 C406 0(3)
C404 C405 C406 C410 -1(2)
C404 C405 C406 C407 -178.6(17)
C410 C406 C407 C408 -1(2)
C405 C406 C407 C408 176.2(15)
C406 C407 C408 C409 2(2)
C407 C408 C409 N401 -3(2)
C407 C408 C409 C412 -175.1(14)
C407 C406 C410 N401 2(2)
C405 C406 C410 N401 -175.7(14)
C407 C406 C410 C411 -179.8(15)
C405 C406 C410 C411 3(2)
N401 C410 C411 N400 2(2)
C406 C410 C411 N400 -176.5(14)
N401 C410 C411 C403 175.6(15)
C406 C410 C411 C403 -3(2)
C402 C403 C411 N400 -6(3)
C404 C403 C411 N400 174.8(15)
C402 C403 C411 C410 -179.4(17)
C404 C403 C411 C410 2(2)
N401 C409 C412 N402 -6.0(19)
C408 C409 C412 N402 166.7(13)
C418 C413 C414 C415 2(2)
N402 C413 C414 C415 179.7(13)
C413 C414 C415 C416 -2(2)
C414 C415 C416 C417 1(2)
C414 C415 C416 N403 -178.4(14)
C415 C416 C417 C418 0(2)
N403 C416 C417 C418 179.2(13)
C414 C413 C418 C417 -1(2)
N402 C413 C418 C417 -178.7(13)
C416 C417 C418 C413 0(2)
N404 C420 C421 C422 -5(4)
C420 C421 C422 C423 2(5)
C421 C422 C423 C424 -179(3)
C421 C422 C423 C431 -1(4)
C422 C423 C424 C425 175(3)
C431 C423 C424 C425 -3(4)
C423 C424 C425 C426 1(5)
C424 C425 C426 C430 -1(3)
C424 C425 C426 C427 -178(2)
C430 C426 C427 C428 5(3)
C425 C426 C427 C428 -178.3(19)
C426 C427 C428 C429 -5(3)
C427 C428 C429 N405 3(3)
C427 C428 C429 C432 -177.7(18)
C427 C426 C430 N405 -3(3)
C425 C426 C430 N405 179.4(17)
C427 C426 C430 C431 -179.2(19)
C425 C426 C430 C431 4(3)
N405 C430 C431 N404 2(3)
C426 C430 C431 N404 178.0(17)
N405 C430 C431 C423 178.6(15)
C426 C430 C431 C423 -5(3)
C422 C423 C431 N404 3(3)
C424 C423 C431 N404 -179(2)
C422 C423 C431 C430 -173(2)
C424 C423 C431 C430 4(3)
N405 C429 C432 N406 4(2)
C428 C429 C432 N406 -175.5(18)
C438 C433 C434 C435 -3(3)
N406 C433 C434 C435 176.0(17)
C433 C434 C435 C436 -2(3)
C434 C435 C436 C437 8(4)
C434 C435 C436 N407 -176.2(17)
C435 C436 C437 C438 -7(3)
N407 C436 C437 C438 177.1(17)
C434 C433 C438 C437 3(3)
N406 C433 C438 C437 -175.8(18)
C436 C437 C438 C433 2(3)
N408 C440 C441 C442 -1(2)
C440 C441 C442 C443 0(3)
C441 C442 C443 C451 0(3)
C441 C442 C443 C444 178.6(16)
C442 C443 C444 C445 176(2)
C451 C443 C444 C445 -5(2)
C443 C444 C445 C446 4(3)
C444 C445 C446 C447 177.7(18)
C444 C445 C446 C450 1(2)
C445 C446 C447 C448 -179.7(15)
C450 C446 C447 C448 -3(3)
C446 C447 C448 C449 5(3)
C447 C448 C449 N409 -6(2)
C447 C448 C449 C452 176.8(15)
C447 C446 C450 N409 2(2)
C445 C446 C450 N409 179.0(13)
C447 C446 C450 C451 180.0(15)
C445 C446 C450 C451 -3(2)
N409 C450 C451 N408 0.2(19)
C446 C450 C451 N408 -178.2(12)
N409 C450 C451 C443 179.2(11)
C446 C450 C451 C443 1(2)
C442 C443 C451 N408 0(2)
C444 C443 C451 N408 -178.2(12)
C442 C443 C451 C450 -178.5(14)
C444 C443 C451 C450 2.9(18)
N409 C449 C452 N410 13.7(19)
C448 C449 C452 N410 -168.6(14)
C458 C453 C454 C455 -1(2)
N410 C453 C454 C455 170.6(13)
C453 C454 C455 C456 -2(2)
C454 C455 C456 C457 3(2)
C454 C455 C456 N411 -175.3(13)
C455 C456 C457 C458 -1(2)
N411 C456 C457 C458 176.7(12)
C454 C453 C458 C457 2(2)
N410 C453 C458 C457 -169.2(13)
C456 C457 C458 C453 -1(2)
C401 C400 N400 C411 -2(3)
C401 C400 N400 Co5 171.1(14)
C410 C411 N400 C400 179.2(14)
C403 C411 N400 C400 6(2)
C410 C411 N400 Co5 4.8(17)
C403 C411 N400 Co5 -168.7(13)
C408 C409 N401 C410 4(2)
C412 C409 N401 C410 176.4(13)
C408 C409 N401 Co5 -168.8(11)
C412 C409 N401 Co5 3.7(17)
C406 C410 N401 C409 -3(2)
C411 C410 N401 C409 178.3(13)
C406 C410 N401 Co5 169.7(11)
C411 C410 N401 Co5 -8.8(18)
C409 C412 N402 C413 177.9(12)
C409 C412 N402 Co5 5.2(15)
C418 C413 N402 C412 -35.0(19)
C414 C413 N402 C412 147.5(14)
C418 C413 N402 Co5 136.5(11)
C414 C413 N402 Co5 -41.0(18)
N414 C460 N403 C416 -15(2)
N412 C460 N403 C416 165.5(13)
N414 C460 N403 C419 179.5(13)
N412 C460 N403 C419 -0.5(19)
C417 C416 N403 C460 42(2)
C415 C416 N403 C460 -139.0(14)
C417 C416 N403 C419 -151.9(14)
C415 C416 N403 C419 27.3(19)
C421 C420 N404 C431 6(4)
C421 C420 N404 Co3 -174.2(15)
C430 C431 N404 C420 171(2)
C423 C431 N404 C420 -5(3)
C430 C431 N404 Co3 -8(2)
C423 C431 N404 Co3 175.1(15)
C428 C429 N405 C430 -2(3)
C432 C429 N405 C430 179.0(14)
C428 C429 N405 Co3 169.5(13)
C432 C429 N405 Co3 -10(2)
C426 C430 N405 C429 2(3)
C431 C430 N405 C429 178.1(17)
C426 C430 N405 Co3 -169.4(13)
C431 C430 N405 Co3 7(2)
C429 C432 N406 C433 -173.0(14)
C429 C432 N406 Co3 3(2)
C434 C433 N406 C432 35(2)
C438 C433 N406 C432 -146(2)
C434 C433 N406 Co3 -140.2(16)
C438 C433 N406 Co3 39(2)
N413 C461 N407 C436 -2(3)
N412 C461 N407 C436 176.0(17)
N413 C461 N407 C439 -173.6(17)
N412 C461 N407 C439 4(3)
C435 C436 N407 C461 83(3)
C437 C436 N407 C461 -102(2)
C435 C436 N407 C439 -106(2)
C437 C436 N407 C439 70(3)
C441 C440 N408 C451 2(2)
C441 C440 N408 Co2 -170.3(10)
C450 C451 N408 C440 177.3(14)
C443 C451 N408 C440 -2(2)
C450 C451 N408 Co2 -8.8(15)
C443 C451 N408 Co2 172.2(10)
C448 C449 N409 C450 5(2)
C452 C449 N409 C450 -177.3(11)
C448 C449 N409 Co2 172.9(10)
C452 C449 N409 Co2 -9.2(16)
C451 C450 N409 C449 178.8(13)
C446 C450 N409 C449 -2.8(19)
C451 C450 N409 Co2 10.3(15)
C446 C450 N409 Co2 -171.2(9)
C449 C452 N410 C453 -174.7(12)
C449 C452 N410 Co2 -11.3(15)
C458 C453 N410 C452 -132.2(15)
C454 C453 N410 C452 56.3(18)
C458 C453 N410 Co2 66.9(16)
C454 C453 N410 Co2 -104.7(14)
N414 C462 N411 C456 -17.2(19)
N413 C462 N411 C456 167.6(13)
N414 C462 N411 C459 -173.6(13)
N413 C462 N411 C459 11.1(19)
C455 C456 N411 C462 -93.1(16)
C457 C456 N411 C462 88.9(16)
C455 C456 N411 C459 64.4(18)
C457 C456 N411 C459 -113.6(14)
N413 C461 N412 C460 -4(2)
N407 C461 N412 C460 178.0(16)
N414 C460 N412 C461 2(2)
N403 C460 N412 C461 -177.7(14)
N412 C461 N413 C462 1(2)
N407 C461 N413 C462 179.1(15)
N414 C462 N413 C461 4(2)
N411 C462 N413 C461 179.2(13)
N412 C460 N414 C462 2(2)
N403 C460 N414 C462 -177.6(13)
N413 C462 N414 C460 -6(2)
N411 C462 N414 C460 179.2(12)
B6 B1 B2 B3 -137.4(11)
B5 B1 B2 B3 -99.2(11)
B4 B1 B2 B3 -36.4(9)
B3 B1 B2 B6 137.4(11)
B5 B1 B2 B6 38.2(10)
B4 B1 B2 B6 101.0(11)
B3 B1 B2 B7 37.2(10)
B6 B1 B2 B7 -100.2(11)
B5 B1 B2 B7 -62.0(13)
B4 B1 B2 B7 0.8(13)
B3 B1 B2 B11 99.5(11)
B6 B1 B2 B11 -37.9(10)
B5 B1 B2 B11 0.3(14)
B4 B1 B2 B11 63.1(13)
B2 B1 B3 B4 -138.1(11)
B6 B1 B3 B4 -100.5(11)
B5 B1 B3 B4 -38.2(10)
B6 B1 B3 B2 37.6(10)
B5 B1 B3 B2 100.0(11)
B4 B1 B3 B2 138.1(11)
B2 B1 B3 B7 -37.1(10)
B6 B1 B3 B7 0.5(14)
B5 B1 B3 B7 62.9(13)
B4 B1 B3 B7 101.1(11)
B2 B1 B3 B8 -100.5(12)
B6 B1 B3 B8 -62.9(14)
B5 B1 B3 B8 -0.6(15)
B4 B1 B3 B8 37.6(10)
B6 B2 B3 B1 -38.7(9)
B7 B2 B3 B1 -138.8(11)
B11 B2 B3 B1 -102.9(12)
B1 B2 B3 B4 39.8(10)
B6 B2 B3 B4 1.1(14)
B7 B2 B3 B4 -99.0(11)
B11 B2 B3 B4 -63.1(14)
B1 B2 B3 B7 138.8(11)
B6 B2 B3 B7 100.1(11)
B11 B2 B3 B7 35.9(10)
B1 B2 B3 B8 103.9(11)
B6 B2 B3 B8 65.2(13)
B7 B2 B3 B8 -34.9(10)
B11 B2 B3 B8 1.0(15)
B1 B3 B4 B8 138.8(11)
B2 B3 B4 B8 100.3(11)
B7 B3 B4 B8 36.4(10)
B1 B3 B4 B9 97.1(11)
B2 B3 B4 B9 58.7(13)
B7 B3 B4 B9 -5.3(14)
B8 B3 B4 B9 -41.7(10)
B1 B3 B4 B5 38.2(9)
B2 B3 B4 B5 -0.3(13)
B7 B3 B4 B5 -64.3(12)
B8 B3 B4 B5 -100.6(11)
B2 B3 B4 B1 -38.5(9)
B7 B3 B4 B1 -102.4(12)
B8 B3 B4 B1 -138.8(11)
B2 B1 B4 B3 37.4(10)
B6 B1 B4 B3 99.8(12)
B5 B1 B4 B3 136.6(11)
B3 B1 B4 B8 -38.2(10)
B2 B1 B4 B8 -0.9(13)
B6 B1 B4 B8 61.6(13)
B5 B1 B4 B8 98.3(11)
B3 B1 B4 B9 -101.9(11)
B2 B1 B4 B9 -64.6(12)
B6 B1 B4 B9 -2.1(14)
B5 B1 B4 B9 34.6(10)
B3 B1 B4 B5 -136.6(11)
B2 B1 B4 B5 -99.2(11)
B6 B1 B4 B5 -36.7(10)
B3 B4 B5 B10 63.5(13)
B8 B4 B5 B10 -1.9(14)
B9 B4 B5 B10 -37.8(10)
B1 B4 B5 B10 100.9(12)
B3 B4 B5 B9 101.3(11)
B8 B4 B5 B9 35.9(10)
B1 B4 B5 B9 138.7(12)
B3 B4 B5 B6 -0.6(13)
B8 B4 B5 B6 -66.0(12)
B9 B4 B5 B6 -101.9(12)
B1 B4 B5 B6 36.8(9)
B3 B4 B5 B1 -37.4(9)
B8 B4 B5 B1 -102.9(11)
B9 B4 B5 B1 -138.7(12)
B3 B1 B5 B10 -62.8(14)
B2 B1 B5 B10 0.3(14)
B6 B1 B5 B10 38.4(11)
B4 B1 B5 B10 -100.2(12)
B3 B1 B5 B9 -0.7(15)
B2 B1 B5 B9 62.4(14)
B6 B1 B5 B9 100.5(12)
B4 B1 B5 B9 -38.1(11)
B3 B1 B5 B6 -101.2(12)
B2 B1 B5 B6 -38.1(10)
B4 B1 B5 B6 -138.6(11)
B3 B1 B5 B4 37.4(10)
B2 B1 B5 B4 100.5(11)
B6 B1 B5 B4 138.6(11)
B3 B2 B6 B10 -61.0(13)
B1 B2 B6 B10 -98.6(12)
B7 B2 B6 B10 3.0(15)
B11 B2 B6 B10 39.9(11)
B3 B2 B6 B5 -1.4(13)
B1 B2 B6 B5 -39.0(10)
B7 B2 B6 B5 62.6(13)
B11 B2 B6 B5 99.5(11)
B3 B2 B6 B1 37.7(9)
B7 B2 B6 B1 101.6(12)
B11 B2 B6 B1 138.5(11)
B3 B2 B6 B11 -100.9(11)
B1 B2 B6 B11 -138.5(11)
B7 B2 B6 B11 -36.9(10)
B10 B5 B6 B2 -99.0(12)
B9 B5 B6 B2 -64.2(13)
B4 B5 B6 B2 1.2(13)
B1 B5 B6 B2 38.3(9)
B9 B5 B6 B10 34.8(11)
B4 B5 B6 B10 100.2(12)
B1 B5 B6 B10 137.3(12)
B10 B5 B6 B1 -137.3(12)
B9 B5 B6 B1 -102.5(12)
B4 B5 B6 B1 -37.1(9)
B10 B5 B6 B11 -35.0(11)
B9 B5 B6 B11 -0.2(14)
B4 B5 B6 B11 65.2(13)
B1 B5 B6 B11 102.3(12)
B3 B1 B6 B2 -38.1(10)
B5 B1 B6 B2 -136.4(11)
B4 B1 B6 B2 -99.6(11)
B3 B1 B6 B10 62.2(13)
B2 B1 B6 B10 100.3(12)
B5 B1 B6 B10 -36.1(10)
B4 B1 B6 B10 0.8(14)
B3 B1 B6 B5 98.4(11)
B2 B1 B6 B5 136.4(11)
B4 B1 B6 B5 36.9(10)
B3 B1 B6 B11 -0.5(14)
B2 B1 B6 B11 37.6(10)
B5 B1 B6 B11 -98.8(12)
B4 B1 B6 B11 -61.9(14)
B3 B2 B7 B11 139.2(12)
B1 B2 B7 B11 102.7(12)
B6 B2 B7 B11 37.8(11)
B3 B2 B7 B12 101.4(12)
B1 B2 B7 B12 64.9(14)
B6 B2 B7 B12 0.0(15)
B11 B2 B7 B12 -37.8(11)
B1 B2 B7 B3 -36.5(10)
B6 B2 B7 B3 -101.4(12)
B11 B2 B7 B3 -139.2(12)
B3 B2 B7 B8 36.1(10)
B1 B2 B7 B8 -0.4(14)
B6 B2 B7 B8 -65.2(13)
B11 B2 B7 B8 -103.0(12)
B1 B3 B7 B11 -0.4(15)
B4 B3 B7 B11 66.8(14)
B2 B3 B7 B11 -37.7(11)
B8 B3 B7 B11 103.3(12)
B1 B3 B7 B12 -65.5(14)
B4 B3 B7 B12 1.7(15)
B2 B3 B7 B12 -102.8(12)
B8 B3 B7 B12 38.3(10)
B1 B3 B7 B2 37.3(10)
B4 B3 B7 B2 104.5(12)
B8 B3 B7 B2 141.1(11)
B1 B3 B7 B8 -103.8(11)
B4 B3 B7 B8 -36.6(10)
B2 B3 B7 B8 -141.1(11)
B3 B4 B8 B7 -35.7(10)
B9 B4 B8 B7 97.8(11)
B5 B4 B8 B7 63.8(12)
B1 B4 B8 B7 0.6(13)
B3 B4 B8 B12 -97.5(12)
B9 B4 B8 B12 36.0(10)
B5 B4 B8 B12 2.1(14)
B1 B4 B8 B12 -61.1(13)
B3 B4 B8 B9 -133.5(11)
B5 B4 B8 B9 -34.0(10)
B1 B4 B8 B9 -97.1(11)
B9 B4 B8 B3 133.5(11)
B5 B4 B8 B3 99.5(11)
B1 B4 B8 B3 36.3(9)
B11 B7 B8 B4 -66.7(13)
B12 B7 B8 B4 -103.0(11)
B2 B7 B8 B4 -0.1(14)
B3 B7 B8 B4 35.1(10)
B11 B7 B8 B12 36.3(10)
B2 B7 B8 B12 102.8(12)
B3 B7 B8 B12 138.1(11)
B11 B7 B8 B9 -3.8(13)
B12 B7 B8 B9 -40.1(10)
B2 B7 B8 B9 62.7(12)
B3 B7 B8 B9 98.0(11)
B11 B7 B8 B3 -101.8(11)
B12 B7 B8 B3 -138.1(11)
B2 B7 B8 B3 -35.2(10)
B1 B3 B8 B4 -39.1(11)
B2 B3 B8 B4 -103.8(12)
B7 B3 B8 B4 -139.0(11)
B1 B3 B8 B7 99.9(12)
B4 B3 B8 B7 139.0(11)
B2 B3 B8 B7 35.1(10)
B1 B3 B8 B12 63.4(14)
B4 B3 B8 B12 102.5(12)
B2 B3 B8 B12 -1.4(15)
B7 B3 B8 B12 -36.5(10)
B1 B3 B8 B9 1.5(15)
B4 B3 B8 B9 40.6(10)
B2 B3 B8 B9 -63.2(14)
B7 B3 B8 B9 -98.4(11)
B6 B5 B9 B10 -35.7(11)
B4 B5 B9 B10 -136.7(12)
B1 B5 B9 B10 -99.2(12)
B10 B5 B9 B12 37.2(11)
B6 B5 B9 B12 1.5(15)
B4 B5 B9 B12 -99.5(12)
B1 B5 B9 B12 -62.0(14)
B10 B5 B9 B4 136.7(12)
B6 B5 B9 B4 101.0(11)
B1 B5 B9 B4 37.5(10)
B10 B5 B9 B8 100.9(13)
B6 B5 B9 B8 65.2(14)
B4 B5 B9 B8 -35.8(10)
B1 B5 B9 B8 1.7(15)
B3 B4 B9 B10 -58.3(14)
B8 B4 B9 B10 -100.9(13)
B5 B4 B9 B10 39.0(11)
B1 B4 B9 B10 2.7(15)
B3 B4 B9 B5 -97.3(11)
B8 B4 B9 B5 -139.9(12)
B1 B4 B9 B5 -36.3(10)
B3 B4 B9 B12 7.0(14)
B8 B4 B9 B12 -35.7(10)
B5 B4 B9 B12 104.2(12)
B1 B4 B9 B12 67.9(13)
B3 B4 B9 B8 42.6(10)
B5 B4 B9 B8 139.9(12)
B1 B4 B9 B8 103.6(11)
B4 B8 B9 B10 101.2(12)
B7 B8 B9 B10 1.1(14)
B12 B8 B9 B10 -38.6(10)
B3 B8 B9 B10 62.1(13)
B4 B8 B9 B5 37.2(11)
B7 B8 B9 B5 -62.9(13)
B12 B8 B9 B5 -102.6(13)
B3 B8 B9 B5 -1.9(15)
B4 B8 B9 B12 139.8(12)
B7 B8 B9 B12 39.7(9)
B3 B8 B9 B12 100.7(12)
B7 B8 B9 B4 -100.1(11)
B12 B8 B9 B4 -139.8(12)
B3 B8 B9 B4 -39.1(10)
B12 B9 B10 B5 -139.9(11)
B4 B9 B10 B5 -39.8(11)
B8 B9 B10 B5 -102.3(11)
B5 B9 B10 B6 37.5(11)
B12 B9 B10 B6 -102.4(13)
B4 B9 B10 B6 -2.3(16)
B8 B9 B10 B6 -64.8(15)
B5 B9 B10 B12 139.9(11)
B4 B9 B10 B12 100.1(12)
B8 B9 B10 B12 37.7(10)
B5 B9 B10 B11 104.2(12)
B12 B9 B10 B11 -35.7(11)
B4 B9 B10 B11 64.4(14)
B8 B9 B10 B11 1.9(15)
B6 B5 B10 B9 140.7(12)
B4 B5 B10 B9 39.3(11)
B1 B5 B10 B9 102.7(12)
B9 B5 B10 B6 -140.7(12)
B4 B5 B10 B6 -101.4(11)
B1 B5 B10 B6 -37.9(10)
B9 B5 B10 B12 -38.1(11)
B6 B5 B10 B12 102.5(13)
B4 B5 B10 B12 1.1(15)
B1 B5 B10 B12 64.6(14)
B9 B5 B10 B11 -103.5(13)
B6 B5 B10 B11 37.1(11)
B4 B5 B10 B11 -64.3(14)
B1 B5 B10 B11 -0.8(16)
B2 B6 B10 B9 62.9(15)
B5 B6 B10 B9 -37.0(12)
B1 B6 B10 B9 1.0(16)
B11 B6 B10 B9 103.4(14)
B2 B6 B10 B5 99.9(12)
B1 B6 B10 B5 38.0(10)
B11 B6 B10 B5 140.4(12)
B2 B6 B10 B12 -5.0(16)
B5 B6 B10 B12 -104.9(13)
B1 B6 B10 B12 -67.0(14)
B11 B6 B10 B12 35.5(11)
B2 B6 B10 B11 -40.5(11)
B5 B6 B10 B11 -140.4(12)
B1 B6 B10 B11 -102.5(12)
B2 B7 B11 B12 -138.9(12)
B3 B7 B11 B12 -102.3(12)
B8 B7 B11 B12 -36.2(10)
B12 B7 B11 B10 41.1(10)
B2 B7 B11 B10 -97.9(11)
B3 B7 B11 B10 -61.2(13)
B8 B7 B11 B10 4.9(14)
B12 B7 B11 B6 102.5(12)
B2 B7 B11 B6 -36.5(10)
B3 B7 B11 B6 0.2(15)
B8 B7 B11 B6 66.2(13)
B12 B7 B11 B2 138.9(12)
B3 B7 B11 B2 36.6(10)
B8 B7 B11 B2 102.7(12)
B9 B10 B11 B7 -4.2(14)
B5 B10 B11 B7 62.6(14)
B6 B10 B11 B7 100.2(11)
B12 B10 B11 B7 -41.0(10)
B9 B10 B11 B12 36.8(11)
B5 B10 B11 B12 103.5(13)
B6 B10 B11 B12 141.1(12)
B9 B10 B11 B6 -104.4(13)
B5 B10 B11 B6 -37.6(11)
B12 B10 B11 B6 -141.1(12)
B9 B10 B11 B2 -65.8(14)
B5 B10 B11 B2 1.0(15)
B6 B10 B11 B2 38.6(10)
B12 B10 B11 B2 -102.5(12)
B2 B6 B11 B7 37.0(11)
B10 B6 B11 B7 -97.6(12)
B5 B6 B11 B7 -63.9(14)
B1 B6 B11 B7 0.2(15)
B2 B6 B11 B12 99.7(12)
B10 B6 B11 B12 -34.9(11)
B5 B6 B11 B12 -1.2(15)
B1 B6 B11 B12 62.9(14)
B2 B6 B11 B10 134.6(12)
B5 B6 B11 B10 33.7(10)
B1 B6 B11 B10 97.8(12)
B10 B6 B11 B2 -134.6(12)
B5 B6 B11 B2 -100.9(12)
B1 B6 B11 B2 -36.8(10)
B3 B2 B11 B7 -36.8(11)
B1 B2 B11 B7 -99.6(12)
B6 B2 B11 B7 -137.8(12)
B3 B2 B11 B12 -0.3(15)
B1 B2 B11 B12 -63.1(14)
B6 B2 B11 B12 -101.3(13)
B7 B2 B11 B12 36.5(11)
B3 B2 B11 B10 62.1(14)
B1 B2 B11 B10 -0.8(14)
B6 B2 B11 B10 -39.0(11)
B7 B2 B11 B10 98.8(12)
B3 B2 B11 B6 101.0(12)
B1 B2 B11 B6 38.2(10)
B7 B2 B11 B6 137.8(12)
B11 B7 B12 B10 -41.2(10)
B2 B7 B12 B10 -3.0(15)
B3 B7 B12 B10 60.7(14)
B8 B7 B12 B10 99.4(12)
B2 B7 B12 B11 38.2(11)
B3 B7 B12 B11 101.9(12)
B8 B7 B12 B11 140.6(12)
B11 B7 B12 B8 -140.6(12)
B2 B7 B12 B8 -102.4(12)
B3 B7 B12 B8 -38.7(11)
B11 B7 B12 B9 -99.2(12)
B2 B7 B12 B9 -61.0(14)
B3 B7 B12 B9 2.7(15)
B8 B7 B12 B9 41.4(10)
B9 B10 B12 B7 -100.3(12)
B5 B10 B12 B7 -62.8(15)
B6 B10 B12 B7 5.0(16)
B11 B10 B12 B7 40.9(10)
B9 B10 B12 B11 -141.3(12)
B5 B10 B12 B11 -103.7(13)
B6 B10 B12 B11 -36.0(11)
B9 B10 B12 B8 -37.4(10)
B5 B10 B12 B8 0.1(16)
B6 B10 B12 B8 67.8(14)
B11 B10 B12 B8 103.8(12)
B5 B10 B12 B9 37.6(11)
B6 B10 B12 B9 105.3(13)
B11 B10 B12 B9 141.3(12)
B10 B11 B12 B7 -132.6(12)
B6 B11 B12 B7 -98.1(12)
B2 B11 B12 B7 -36.4(11)
B7 B11 B12 B10 132.6(12)
B6 B11 B12 B10 34.6(11)
B2 B11 B12 B10 96.2(12)
B7 B11 B12 B8 35.8(11)
B10 B11 B12 B8 -96.8(12)
B6 B11 B12 B8 -62.2(15)
B2 B11 B12 B8 -0.6(16)
B7 B11 B12 B9 100.1(12)
B10 B11 B12 B9 -32.5(10)
B6 B11 B12 B9 2.0(15)
B2 B11 B12 B9 63.7(14)
B4 B8 B12 B7 97.1(12)
B9 B8 B12 B7 133.6(11)
B3 B8 B12 B7 36.6(10)
B4 B8 B12 B10 -1.4(15)
B7 B8 B12 B10 -98.5(12)
B9 B8 B12 B10 35.1(10)
B3 B8 B12 B10 -61.9(14)
B4 B8 B12 B11 61.7(15)
B7 B8 B12 B11 -35.4(11)
B9 B8 B12 B11 98.2(12)
B3 B8 B12 B11 1.2(15)
B4 B8 B12 B9 -36.5(10)
B7 B8 B12 B9 -133.6(11)
B3 B8 B12 B9 -97.0(11)
B10 B9 B12 B7 96.7(12)
B5 B9 B12 B7 60.1(14)
B4 B9 B12 B7 -5.8(14)
B8 B9 B12 B7 -41.2(10)
B5 B9 B12 B10 -36.6(10)
B4 B9 B12 B10 -102.5(12)
B8 B9 B12 B10 -137.8(11)
B10 B9 B12 B11 34.4(11)
B5 B9 B12 B11 -2.2(15)
B4 B9 B12 B11 -68.1(13)
B8 B9 B12 B11 -103.5(12)
B10 B9 B12 B8 137.8(11)
B5 B9 B12 B8 101.3(12)
B4 B9 B12 B8 35.3(10)
B26 B21 B22 B23 -137.2(10)
B25 B21 B22 B23 -98.5(10)
B24 B21 B22 B23 -35.5(9)
B23 B21 B22 B27 37.8(9)
B26 B21 B22 B27 -99.4(11)
B25 B21 B22 B27 -60.7(12)
B24 B21 B22 B27 2.3(13)
B23 B21 B22 B26 137.2(10)
B25 B21 B22 B26 38.7(9)
B24 B21 B22 B26 101.7(11)
B23 B21 B22 B31 99.3(11)
B26 B21 B22 B31 -37.9(10)
B25 B21 B22 B31 0.9(13)
B24 B21 B22 B31 63.9(12)
B22 B21 B23 B24 -139.3(10)
B26 B21 B23 B24 -101.4(11)
B25 B21 B23 B24 -39.2(10)
B26 B21 B23 B22 37.9(9)
B25 B21 B23 B22 100.1(11)
B24 B21 B23 B22 139.3(10)
B22 B21 B23 B27 -37.8(9)
B26 B21 B23 B27 0.1(13)
B25 B21 B23 B27 62.3(12)
B24 B21 B23 B27 101.5(10)
B22 B21 B23 B28 -101.5(11)
B26 B21 B23 B28 -63.5(13)
B25 B21 B23 B28 -1.3(14)
B24 B21 B23 B28 37.8(10)
B27 B22 B23 B24 -99.0(11)
B26 B22 B23 B24 0.7(13)
B21 B22 B23 B24 38.9(9)
B31 B22 B23 B24 -62.9(13)
B27 B22 B23 B21 -137.9(10)
B26 B22 B23 B21 -38.2(9)
B31 B22 B23 B21 -101.8(11)
B26 B22 B23 B27 99.7(10)
B21 B22 B23 B27 137.9(10)
B31 B22 B23 B27 36.0(9)
B27 B22 B23 B28 -34.4(9)
B26 B22 B23 B28 65.4(12)
B21 B22 B23 B28 103.5(10)
B31 B22 B23 B28 1.7(14)
B21 B23 B24 B28 138.6(11)
B22 B23 B24 B28 100.7(11)
B27 B23 B24 B28 36.5(9)
B21 B23 B24 B29 96.7(11)
B22 B23 B24 B29 58.9(12)
B27 B23 B24 B29 -5.3(13)
B28 B23 B24 B29 -41.8(9)
B21 B23 B24 B25 38.7(9)
B22 B23 B24 B25 0.9(13)
B27 B23 B24 B25 -63.3(11)
B28 B23 B24 B25 -99.8(10)
B22 B23 B24 B21 -37.8(9)
B27 B23 B24 B21 -102.1(11)
B28 B23 B24 B21 -138.6(11)
B22 B21 B24 B23 36.2(9)
B26 B21 B24 B23 99.3(11)
B25 B21 B24 B23 135.3(11)
B23 B21 B24 B28 -38.1(9)
B22 B21 B24 B28 -1.9(13)
B26 B21 B24 B28 61.2(13)
B25 B21 B24 B28 97.2(11)
B23 B21 B24 B29 -101.5(11)
B22 B21 B24 B29 -65.3(12)
B26 B21 B24 B29 -2.2(13)
B25 B21 B24 B29 33.8(9)
B23 B21 B24 B25 -135.3(11)
B22 B21 B24 B25 -99.1(11)
B26 B21 B24 B25 -36.0(10)
B23 B21 B25 B30 -62.6(14)
B22 B21 B25 B30 -0.2(14)
B26 B21 B25 B30 38.7(11)
B24 B21 B25 B30 -101.0(12)
B23 B21 B25 B29 0.7(15)
B22 B21 B25 B29 63.2(14)
B26 B21 B25 B29 102.0(12)
B24 B21 B25 B29 -37.6(11)
B23 B21 B25 B26 -101.3(11)
B22 B21 B25 B26 -38.9(9)
B24 B21 B25 B26 -139.6(11)
B23 B21 B25 B24 38.3(9)
B22 B21 B25 B24 100.8(11)
B26 B21 B25 B24 139.6(11)
B23 B24 B25 B30 63.3(12)
B28 B24 B25 B30 -1.2(14)
B29 B24 B25 B30 -37.7(10)
B21 B24 B25 B30 101.6(12)
B23 B24 B25 B29 101.0(11)
B28 B24 B25 B29 36.5(10)
B21 B24 B25 B29 139.3(11)
B23 B24 B25 B26 -2.2(12)
B28 B24 B25 B26 -66.7(12)
B29 B24 B25 B26 -103.2(12)
B21 B24 B25 B26 36.1(9)
B23 B24 B25 B21 -38.3(9)
B28 B24 B25 B21 -102.8(10)
B29 B24 B25 B21 -139.3(11)
B23 B22 B26 B30 -60.6(13)
B27 B22 B26 B30 3.0(15)
B21 B22 B26 B30 -98.3(12)
B31 B22 B26 B30 39.8(10)
B23 B22 B26 B21 37.7(9)
B27 B22 B26 B21 101.3(11)
B31 B22 B26 B21 138.1(11)
B23 B22 B26 B25 -2.1(13)
B27 B22 B26 B25 61.5(13)
B21 B22 B26 B25 -39.8(9)
B31 B22 B26 B25 98.3(11)
B23 B22 B26 B31 -100.4(11)
B27 B22 B26 B31 -36.8(10)
B21 B22 B26 B31 -138.1(11)
B23 B21 B26 B30 62.7(13)
B22 B21 B26 B30 100.6(11)
B25 B21 B26 B30 -35.1(10)
B24 B21 B26 B30 1.1(14)
B23 B21 B26 B22 -38.0(9)
B25 B21 B26 B22 -135.8(10)
B24 B21 B26 B22 -99.5(11)
B23 B21 B26 B25 97.8(10)
B22 B21 B26 B25 135.8(10)
B24 B21 B26 B25 36.3(9)
B23 B21 B26 B31 0.1(14)
B22 B21 B26 B31 38.0(10)
B25 B21 B26 B31 -97.7(11)
B24 B21 B26 B31 -61.5(13)
B29 B25 B26 B30 35.7(11)
B21 B25 B26 B30 137.8(12)
B24 B25 B26 B30 101.2(11)
B30 B25 B26 B22 -98.6(11)
B29 B25 B26 B22 -62.9(13)
B21 B25 B26 B22 39.2(9)
B24 B25 B26 B22 2.7(13)
B30 B25 B26 B21 -137.8(12)
B29 B25 B26 B21 -102.1(11)
B24 B25 B26 B21 -36.5(9)
B30 B25 B26 B31 -34.7(10)
B29 B25 B26 B31 0.9(14)
B21 B25 B26 B31 103.0(11)
B24 B25 B26 B31 66.5(12)
B23 B22 B27 B32 100.2(12)
B26 B22 B27 B32 -0.5(15)
B21 B22 B27 B32 62.9(13)
B31 B22 B27 B32 -38.4(11)
B23 B22 B27 B31 138.6(11)
B26 B22 B27 B31 37.9(11)
B21 B22 B27 B31 101.3(11)
B26 B22 B27 B23 -100.7(11)
B21 B22 B27 B23 -37.3(9)
B31 B22 B27 B23 -138.6(11)
B23 B22 B27 B28 35.3(10)
B26 B22 B27 B28 -65.4(13)
B21 B22 B27 B28 -2.0(14)
B31 B22 B27 B28 -103.3(12)
B24 B23 B27 B32 1.5(14)
B21 B23 B27 B32 -65.7(13)
B22 B23 B27 B32 -103.8(11)
B28 B23 B27 B32 38.1(10)
B24 B23 B27 B31 66.9(13)
B21 B23 B27 B31 -0.3(14)
B22 B23 B27 B31 -38.4(10)
B28 B23 B27 B31 103.5(11)
B24 B23 B27 B22 105.3(11)
B21 B23 B27 B22 38.1(9)
B28 B23 B27 B22 142.0(11)
B24 B23 B27 B28 -36.7(9)
B21 B23 B27 B28 -103.8(10)
B22 B23 B27 B28 -142.0(11)
B23 B24 B28 B32 -97.4(11)
B29 B24 B28 B32 35.6(10)
B25 B24 B28 B32 1.3(13)
B21 B24 B28 B32 -61.0(12)
B23 B24 B28 B27 -35.8(9)
B29 B24 B28 B27 97.3(11)
B25 B24 B28 B27 63.0(11)
B21 B24 B28 B27 0.7(13)
B23 B24 B28 B29 -133.0(11)
B25 B24 B28 B29 -34.3(9)
B21 B24 B28 B29 -96.6(11)
B29 B24 B28 B23 133.0(11)
B25 B24 B28 B23 98.8(10)
B21 B24 B28 B23 36.5(9)
B31 B27 B28 B32 36.1(10)
B22 B27 B28 B32 103.2(12)
B23 B27 B28 B32 137.7(11)
B32 B27 B28 B24 -102.4(11)
B31 B27 B28 B24 -66.3(12)
B22 B27 B28 B24 0.8(13)
B23 B27 B28 B24 35.3(9)
B32 B27 B28 B29 -40.0(9)
B31 B27 B28 B29 -3.9(12)
B22 B27 B28 B29 63.2(12)
B23 B27 B28 B29 97.7(10)
B32 B27 B28 B23 -137.7(11)
B31 B27 B28 B23 -101.6(10)
B22 B27 B28 B23 -34.5(9)
B24 B23 B28 B32 102.4(11)
B21 B23 B28 B32 63.1(13)
B22 B23 B28 B32 -2.1(14)
B27 B23 B28 B32 -36.7(10)
B21 B23 B28 B24 -39.3(10)
B22 B23 B28 B24 -104.5(12)
B27 B23 B28 B24 -139.1(11)
B24 B23 B28 B27 139.1(11)
B21 B23 B28 B27 99.8(12)
B22 B23 B28 B27 34.5(10)
B24 B23 B28 B29 40.7(10)
B21 B23 B28 B29 1.4(14)
B22 B23 B28 B29 -63.8(13)
B27 B23 B28 B29 -98.4(11)
B26 B25 B29 B30 -36.6(11)
B21 B25 B29 B30 -100.4(13)
B24 B25 B29 B30 -137.6(12)
B30 B25 B29 B32 37.2(11)
B26 B25 B29 B32 0.6(15)
B21 B25 B29 B32 -63.2(14)
B24 B25 B29 B32 -100.4(11)
B30 B25 B29 B24 137.6(12)
B26 B25 B29 B24 101.0(11)
B21 B25 B29 B24 37.2(10)
B30 B25 B29 B28 100.6(13)
B26 B25 B29 B28 63.9(14)
B21 B25 B29 B28 0.2(16)
B24 B25 B29 B28 -37.0(10)
B23 B24 B29 B30 -58.3(14)
B28 B24 B29 B30 -100.8(12)
B25 B24 B29 B30 38.0(11)
B21 B24 B29 B30 2.6(14)
B23 B24 B29 B25 -96.3(11)
B28 B24 B29 B25 -138.8(11)
B21 B24 B29 B25 -35.4(10)
B23 B24 B29 B32 7.2(14)
B28 B24 B29 B32 -35.3(10)
B25 B24 B29 B32 103.5(12)
B21 B24 B29 B32 68.1(12)
B23 B24 B29 B28 42.5(10)
B25 B24 B29 B28 138.8(11)
B21 B24 B29 B28 103.4(11)
B32 B28 B29 B30 -38.2(10)
B24 B28 B29 B30 102.0(12)
B27 B28 B29 B30 1.4(13)
B23 B28 B29 B30 62.4(13)
B32 B28 B29 B25 -101.5(13)
B24 B28 B29 B25 38.6(11)
B27 B28 B29 B25 -62.0(13)
B23 B28 B29 B25 -1.0(15)
B24 B28 B29 B32 140.2(11)
B27 B28 B29 B32 39.6(9)
B23 B28 B29 B32 100.6(11)
B32 B28 B29 B24 -140.2(11)
B27 B28 B29 B24 -100.6(10)
B23 B28 B29 B24 -39.6(9)
B32 B29 B30 B25 -139.7(11)
B24 B29 B30 B25 -39.6(11)
B28 B29 B30 B25 -102.7(11)
B25 B29 B30 B32 139.7(11)
B24 B29 B30 B32 100.1(11)
B28 B29 B30 B32 37.1(10)
B25 B29 B30 B26 37.6(11)
B32 B29 B30 B26 -102.2(13)
B24 B29 B30 B26 -2.0(16)
B28 B29 B30 B26 -65.1(14)
B25 B29 B30 B31 104.2(12)
B32 B29 B30 B31 -35.5(10)
B24 B29 B30 B31 64.6(14)
B28 B29 B30 B31 1.5(15)
B26 B25 B30 B29 140.5(12)
B21 B25 B30 B29 102.8(12)
B24 B25 B30 B29 38.6(10)
B29 B25 B30 B32 -38.0(11)
B26 B25 B30 B32 102.4(13)
B21 B25 B30 B32 64.8(14)
B24 B25 B30 B32 0.6(15)
B29 B25 B30 B26 -140.5(12)
B21 B25 B30 B26 -37.7(10)
B24 B25 B30 B26 -101.9(11)
B29 B25 B30 B31 -103.4(13)
B26 B25 B30 B31 37.1(11)
B21 B25 B30 B31 -0.6(16)
B24 B25 B30 B31 -64.8(14)
B22 B26 B30 B29 63.0(15)
B21 B26 B30 B29 0.5(16)
B25 B26 B30 B29 -37.0(11)
B31 B26 B30 B29 103.4(14)
B22 B26 B30 B25 100.1(12)
B21 B26 B30 B25 37.6(10)
B31 B26 B30 B25 140.5(12)
B22 B26 B30 B32 -4.5(16)
B21 B26 B30 B32 -67.0(14)
B25 B26 B30 B32 -104.6(13)
B31 B26 B30 B32 35.9(11)
B22 B26 B30 B31 -40.4(11)
B21 B26 B30 B31 -102.9(12)
B25 B26 B30 B31 -140.5(12)
B22 B27 B31 B32 -138.7(11)
B23 B27 B31 B32 -101.5(11)
B28 B27 B31 B32 -35.7(10)
B32 B27 B31 B30 40.4(10)
B22 B27 B31 B30 -98.3(11)
B23 B27 B31 B30 -61.1(12)
B28 B27 B31 B30 4.7(13)
B32 B27 B31 B26 101.8(12)
B22 B27 B31 B26 -36.9(10)
B23 B27 B31 B26 0.3(14)
B28 B27 B31 B26 66.2(12)
B32 B27 B31 B22 138.7(11)
B23 B27 B31 B22 37.2(10)
B28 B27 B31 B22 103.0(11)
B29 B30 B31 B27 -3.9(14)
B25 B30 B31 B27 62.8(14)
B32 B30 B31 B27 -40.3(9)
B26 B30 B31 B27 100.4(11)
B29 B30 B31 B32 36.4(11)
B25 B30 B31 B32 103.1(13)
B26 B30 B31 B32 140.6(12)
B29 B30 B31 B26 -104.2(13)
B25 B30 B31 B26 -37.6(11)
B32 B30 B31 B26 -140.6(12)
B29 B30 B31 B22 -65.5(13)
B25 B30 B31 B22 1.1(15)
B32 B30 B31 B22 -101.9(11)
B26 B30 B31 B22 38.7(10)
B30 B26 B31 B27 -97.4(12)
B22 B26 B31 B27 37.3(10)
B21 B26 B31 B27 -0.2(14)
B25 B26 B31 B27 -64.4(13)
B30 B26 B31 B32 -35.1(11)
B22 B26 B31 B32 99.7(12)
B21 B26 B31 B32 62.1(14)
B25 B26 B31 B32 -2.0(14)
B22 B26 B31 B30 134.7(12)
B21 B26 B31 B30 97.2(12)
B25 B26 B31 B30 33.1(10)
B30 B26 B31 B22 -134.7(12)
B21 B26 B31 B22 -37.6(10)
B25 B26 B31 B22 -101.7(12)
B23 B22 B31 B27 -37.1(10)
B26 B22 B31 B27 -137.5(12)
B21 B22 B31 B27 -99.7(11)
B23 B22 B31 B32 -0.6(14)
B27 B22 B31 B32 36.5(10)
B26 B22 B31 B32 -101.0(12)
B21 B22 B31 B32 -63.2(13)
B23 B22 B31 B30 61.4(13)
B27 B22 B31 B30 98.5(12)
B26 B22 B31 B30 -39.0(10)
B21 B22 B31 B30 -1.2(14)
B23 B22 B31 B26 100.4(12)
B27 B22 B31 B26 137.5(12)
B21 B22 B31 B26 37.8(10)
B31 B27 B32 B30 -41.0(10)
B22 B27 B32 B30 -2.2(15)
B23 B27 B32 B30 61.5(13)
B28 B27 B32 B30 100.1(12)
B31 B27 B32 B28 -141.1(11)
B22 B27 B32 B28 -102.3(11)
B23 B27 B32 B28 -38.6(10)
B31 B27 B32 B29 -99.4(12)
B22 B27 B32 B29 -60.6(14)
B23 B27 B32 B29 3.1(14)
B28 B27 B32 B29 41.7(10)
B22 B27 B32 B31 38.8(11)
B23 B27 B32 B31 102.4(11)
B28 B27 B32 B31 141.1(11)
B29 B30 B32 B27 -101.0(12)
B25 B30 B32 B27 -63.5(15)
B26 B30 B32 B27 4.1(16)
B31 B30 B32 B27 40.5(10)
B29 B30 B32 B28 -37.3(10)
B25 B30 B32 B28 0.3(15)
B26 B30 B32 B28 67.8(14)
B31 B30 B32 B28 104.2(11)
B25 B30 B32 B29 37.6(11)
B26 B30 B32 B29 105.1(13)
B31 B30 B32 B29 141.5(12)
B29 B30 B32 B31 -141.5(12)
B25 B30 B32 B31 -103.9(13)
B26 B30 B32 B31 -36.4(11)
B24 B28 B32 B27 97.7(10)
B29 B28 B32 B27 133.6(10)
B23 B28 B32 B27 36.9(9)
B24 B28 B32 B30 -1.0(14)
B27 B28 B32 B30 -98.8(11)
B29 B28 B32 B30 34.9(10)
B23 B28 B32 B30 -61.9(13)
B24 B28 B32 B29 -35.9(10)
B27 B28 B32 B29 -133.6(10)
B23 B28 B32 B29 -96.8(10)
B24 B28 B32 B31 62.7(14)
B27 B28 B32 B31 -35.1(10)
B29 B28 B32 B31 98.6(12)
B23 B28 B32 B31 1.8(14)
B30 B29 B32 B27 96.7(12)
B25 B29 B32 B27 60.5(14)
B24 B29 B32 B27 -6.3(14)
B28 B29 B32 B27 -41.6(10)
B25 B29 B32 B30 -36.2(10)
B24 B29 B32 B30 -103.1(12)
B28 B29 B32 B30 -138.4(11)
B30 B29 B32 B28 138.4(11)
B25 B29 B32 B28 102.2(11)
B24 B29 B32 B28 35.3(10)
B30 B29 B32 B31 34.4(11)
B25 B29 B32 B31 -1.8(15)
B24 B29 B32 B31 -68.7(13)
B28 B29 B32 B31 -104.0(11)
B30 B31 B32 B27 -133.3(11)
B26 B31 B32 B27 -98.4(12)
B22 B31 B32 B27 -36.6(10)
B27 B31 B32 B30 133.3(11)
B26 B31 B32 B30 34.9(11)
B22 B31 B32 B30 96.7(12)
B27 B31 B32 B28 35.8(10)
B30 B31 B32 B28 -97.4(12)
B26 B31 B32 B28 -62.5(14)
B22 B31 B32 B28 -0.8(15)
B27 B31 B32 B29 100.7(12)
B30 B31 B32 B29 -32.5(10)
B26 B31 B32 B29 2.4(15)
B22 B31 B32 B29 64.1(13)
B46 B41 B42 B43 -137.3(13)
B45 B41 B42 B43 -98.8(13)
B44 B41 B42 B43 -35.7(11)
B43 B41 B42 B46 137.3(13)
B45 B41 B42 B46 38.4(11)
B44 B41 B42 B46 101.6(13)
B43 B41 B42 B47 37.9(11)
B46 B41 B42 B47 -99.4(13)
B45 B41 B42 B47 -61.0(15)
B44 B41 B42 B47 2.2(16)
B43 B41 B42 B51 99.3(13)
B46 B41 B42 B51 -38.0(11)
B45 B41 B42 B51 0.4(16)
B44 B41 B42 B51 63.6(15)
B42 B41 B43 B44 -139.3(12)
B46 B41 B43 B44 -101.5(13)
B45 B41 B43 B44 -38.5(11)
B46 B41 B43 B42 37.8(11)
B45 B41 B43 B42 100.8(13)
B44 B41 B43 B42 139.3(12)
B42 B41 B43 B47 -37.6(11)
B46 B41 B43 B47 0.2(16)
B45 B41 B43 B47 63.2(15)
B44 B41 B43 B47 101.7(13)
B42 B41 B43 B48 -101.5(13)
B46 B41 B43 B48 -63.7(16)
B45 B41 B43 B48 -0.7(16)
B44 B41 B43 B48 37.8(11)
B46 B42 B43 B41 -38.1(11)
B47 B42 B43 B41 -137.8(13)
B51 B42 B43 B41 -101.8(13)
B46 B42 B43 B44 0.9(17)
B47 B42 B43 B44 -98.8(13)
B41 B42 B43 B44 39.0(12)
B51 B42 B43 B44 -62.8(16)
B46 B42 B43 B47 99.7(13)
B41 B42 B43 B47 137.8(13)
B51 B42 B43 B47 36.0(11)
B46 B42 B43 B48 65.2(15)
B47 B42 B43 B48 -34.5(12)
B41 B42 B43 B48 103.3(13)
B51 B42 B43 B48 1.5(17)
B41 B43 B44 B48 138.4(12)
B42 B43 B44 B48 100.5(13)
B47 B43 B44 B48 36.6(11)
B41 B43 B44 B49 96.1(13)
B42 B43 B44 B49 58.3(16)
B47 B43 B44 B49 -5.6(16)
B48 B43 B44 B49 -42.3(11)
B41 B43 B44 B45 37.8(11)
B42 B43 B44 B45 0.0(16)
B47 B43 B44 B45 -63.9(14)
B48 B43 B44 B45 -100.5(12)
B42 B43 B44 B41 -37.8(11)
B47 B43 B44 B41 -101.8(13)
B48 B43 B44 B41 -138.4(12)
B42 B41 B44 B43 36.4(11)
B46 B41 B44 B43 99.5(13)
B45 B41 B44 B43 136.2(13)
B43 B41 B44 B48 -38.3(11)
B42 B41 B44 B48 -1.9(16)
B46 B41 B44 B48 61.2(15)
B45 B41 B44 B48 97.9(13)
B43 B41 B44 B49 -102.0(13)
B42 B41 B44 B49 -65.5(14)
B46 B41 B44 B49 -2.4(16)
B45 B41 B44 B49 34.2(11)
B43 B41 B44 B45 -136.2(13)
B42 B41 B44 B45 -99.7(13)
B46 B41 B44 B45 -36.7(11)
B43 B41 B45 B50 -63.1(15)
B42 B41 B45 B50 0.0(16)
B46 B41 B45 B50 38.3(12)
B44 B41 B45 B50 -100.9(13)
B43 B41 B45 B49 -0.1(17)
B42 B41 B45 B49 63.0(16)
B46 B41 B45 B49 101.2(14)
B44 B41 B45 B49 -38.0(12)
B43 B41 B45 B46 -101.4(13)
B42 B41 B45 B46 -38.2(11)
B44 B41 B45 B46 -139.2(12)
B43 B41 B45 B44 37.8(11)
B42 B41 B45 B44 101.0(13)
B46 B41 B45 B44 139.2(12)
B43 B44 B45 B50 63.7(15)
B48 B44 B45 B50 -1.2(16)
B49 B44 B45 B50 -37.9(12)
B41 B44 B45 B50 101.0(13)
B43 B44 B45 B49 101.6(13)
B48 B44 B45 B49 36.6(12)
B41 B44 B45 B49 138.8(13)
B43 B44 B45 B46 -0.9(15)
B48 B44 B45 B46 -65.9(14)
B49 B44 B45 B46 -102.5(13)
B41 B44 B45 B46 36.3(11)
B43 B44 B45 B41 -37.3(11)
B48 B44 B45 B41 -102.2(13)
B49 B44 B45 B41 -138.8(13)
B43 B42 B46 B50 -60.5(15)
B47 B42 B46 B50 3.2(16)
B41 B42 B46 B50 -97.9(13)
B51 B42 B46 B50 40.0(12)
B43 B42 B46 B41 37.5(11)
B47 B42 B46 B41 101.1(13)
B51 B42 B46 B41 137.9(13)
B43 B42 B46 B45 -1.5(16)
B47 B42 B46 B45 62.2(15)
B41 B42 B46 B45 -38.9(11)
B51 B42 B46 B45 99.0(13)
B43 B42 B46 B51 -100.5(13)
B47 B42 B46 B51 -36.8(11)
B41 B42 B46 B51 -137.9(13)
B43 B41 B46 B50 63.1(15)
B42 B41 B46 B50 101.3(13)
B45 B41 B46 B50 -35.4(11)
B44 B41 B46 B50 1.3(16)
B43 B41 B46 B42 -38.2(11)
B45 B41 B46 B42 -136.7(12)
B44 B41 B46 B42 -100.0(13)
B43 B41 B46 B45 98.5(13)
B42 B41 B46 B45 136.7(12)
B44 B41 B46 B45 36.7(11)
B43 B41 B46 B51 0.1(16)
B42 B41 B46 B51 38.2(12)
B45 B41 B46 B51 -98.4(13)
B44 B41 B46 B51 -61.8(15)
B49 B45 B46 B50 35.3(12)
B41 B45 B46 B50 137.6(13)
B44 B45 B46 B50 100.6(13)
B50 B45 B46 B42 -99.1(13)
B49 B45 B46 B42 -63.8(15)
B41 B45 B46 B42 38.6(11)
B44 B45 B46 B42 1.5(16)
B50 B45 B46 B41 -137.6(13)
B49 B45 B46 B41 -102.4(13)
B44 B45 B46 B41 -37.1(11)
B50 B45 B46 B51 -35.0(12)
B49 B45 B46 B51 0.3(17)
B41 B45 B46 B51 102.7(13)
B44 B45 B46 B51 65.6(15)
B43 B42 B47 B51 138.6(13)
B46 B42 B47 B51 37.9(12)
B41 B42 B47 B51 101.4(13)
B43 B42 B47 B52 100.2(14)
B46 B42 B47 B52 -0.4(17)
B41 B42 B47 B52 63.1(16)
B51 B42 B47 B52 -38.4(12)
B46 B42 B47 B43 -100.6(13)
B41 B42 B47 B43 -37.1(11)
B51 B42 B47 B43 -138.6(13)
B43 B42 B47 B48 35.4(12)
B46 B42 B47 B48 -65.2(15)
B41 B42 B47 B48 -1.7(17)
B51 B42 B47 B48 -103.2(14)
B41 B43 B47 B51 -0.5(17)
B44 B43 B47 B51 66.9(16)
B42 B43 B47 B51 -38.5(12)
B48 B43 B47 B51 103.5(14)
B41 B43 B47 B52 -66.1(15)
B44 B43 B47 B52 1.3(17)
B42 B43 B47 B52 -104.1(14)
B48 B43 B47 B52 37.8(11)
B41 B43 B47 B42 38.1(12)
B44 B43 B47 B42 105.5(14)
B48 B43 B47 B42 142.0(13)
B41 B43 B47 B48 -103.9(13)
B44 B43 B47 B48 -36.5(11)
B42 B43 B47 B48 -142.0(13)
B43 B44 B48 B52 -97.0(13)
B49 B44 B48 B52 35.8(12)
B45 B44 B48 B52 1.4(16)
B41 B44 B48 B52 -60.7(15)
B43 B44 B48 B47 -35.5(11)
B49 B44 B48 B47 97.3(12)
B45 B44 B48 B47 62.9(14)
B41 B44 B48 B47 0.8(15)
B43 B44 B48 B49 -132.8(13)
B45 B44 B48 B49 -34.4(11)
B41 B44 B48 B49 -96.5(13)
B49 B44 B48 B43 132.8(13)
B45 B44 B48 B43 98.4(12)
B41 B44 B48 B43 36.3(11)
B51 B47 B48 B52 36.1(12)
B42 B47 B48 B52 103.3(14)
B43 B47 B48 B52 138.0(13)
B51 B47 B48 B44 -66.7(15)
B52 B47 B48 B44 -102.8(13)
B42 B47 B48 B44 0.5(16)
B43 B47 B48 B44 35.2(11)
B51 B47 B48 B49 -4.5(15)
B52 B47 B48 B49 -40.6(11)
B42 B47 B48 B49 62.7(15)
B43 B47 B48 B49 97.4(12)
B51 B47 B48 B43 -101.9(13)
B52 B47 B48 B43 -138.0(13)
B42 B47 B48 B43 -34.7(12)
B41 B43 B48 B52 63.2(16)
B44 B43 B48 B52 102.7(13)
B42 B43 B48 B52 -2.0(17)
B47 B43 B48 B52 -36.4(11)
B41 B43 B48 B44 -39.5(12)
B42 B43 B48 B44 -104.7(14)
B47 B43 B48 B44 -139.1(13)
B41 B43 B48 B47 99.5(14)
B44 B43 B48 B47 139.1(13)
B42 B43 B48 B47 34.4(12)
B41 B43 B48 B49 1.2(16)
B44 B43 B48 B49 40.8(11)
B42 B43 B48 B49 -63.9(15)
B47 B43 B48 B49 -98.3(12)
B46 B45 B49 B50 -36.0(12)
B41 B45 B49 B50 -99.4(14)
B44 B45 B49 B50 -137.2(13)
B50 B45 B49 B52 37.1(13)
B46 B45 B49 B52 1.0(17)
B41 B45 B49 B52 -62.3(16)
B44 B45 B49 B52 -100.1(13)
B50 B45 B49 B44 137.2(13)
B46 B45 B49 B44 101.1(13)
B41 B45 B49 B44 37.8(12)
B50 B45 B49 B48 100.3(14)
B46 B45 B49 B48 64.3(16)
B41 B45 B49 B48 0.9(17)
B44 B45 B49 B48 -36.9(12)
B43 B44 B49 B50 -57.5(16)
B48 B44 B49 B50 -100.5(14)
B45 B44 B49 B50 38.4(12)
B41 B44 B49 B50 2.8(16)
B43 B44 B49 B45 -96.0(13)
B48 B44 B49 B45 -138.9(13)
B41 B44 B49 B45 -35.7(11)
B43 B44 B49 B52 7.8(16)
B48 B44 B49 B52 -35.2(11)
B45 B44 B49 B52 103.7(14)
B41 B44 B49 B52 68.1(14)
B43 B44 B49 B48 43.0(11)
B45 B44 B49 B48 138.9(13)
B41 B44 B49 B48 103.3(12)
B52 B48 B49 B50 -38.3(12)
B44 B48 B49 B50 101.9(14)
B47 B48 B49 B50 1.7(16)
B43 B48 B49 B50 62.2(15)
B52 B48 B49 B45 -101.7(14)
B44 B48 B49 B45 38.4(12)
B47 B48 B49 B45 -61.8(15)
B43 B48 B49 B45 -1.3(16)
B44 B48 B49 B52 140.2(13)
B47 B48 B49 B52 39.9(11)
B43 B48 B49 B52 100.4(12)
B52 B48 B49 B44 -140.2(13)
B47 B48 B49 B44 -100.2(12)
B43 B48 B49 B44 -39.7(11)
B52 B49 B50 B45 -139.9(13)
B44 B49 B50 B45 -39.8(12)
B48 B49 B50 B45 -102.7(13)
B45 B49 B50 B46 37.7(13)
B52 B49 B50 B46 -102.2(15)
B44 B49 B50 B46 -2.1(18)
B48 B49 B50 B46 -65.0(16)
B45 B49 B50 B52 139.9(13)
B44 B49 B50 B52 100.0(13)
B48 B49 B50 B52 37.1(12)
B45 B49 B50 B51 104.3(14)
B52 B49 B50 B51 -35.5(12)
B44 B49 B50 B51 64.5(16)
B48 B49 B50 B51 1.6(17)
B46 B45 B50 B49 140.7(14)
B41 B45 B50 B49 103.2(13)
B44 B45 B50 B49 38.8(12)
B49 B45 B50 B46 -140.7(14)
B41 B45 B50 B46 -37.5(12)
B44 B45 B50 B46 -101.8(13)
B49 B45 B50 B52 -38.2(12)
B46 B45 B50 B52 102.5(14)
B41 B45 B50 B52 65.0(16)
B44 B45 B50 B52 0.6(18)
B49 B45 B50 B51 -103.7(15)
B46 B45 B50 B51 37.0(12)
B41 B45 B50 B51 -0.5(18)
B44 B45 B50 B51 -64.9(16)
B42 B46 B50 B49 63.1(17)
B41 B46 B50 B49 0.5(18)
B45 B46 B50 B49 -37.0(13)
B51 B46 B50 B49 103.6(15)
B42 B46 B50 B45 100.1(13)
B41 B46 B50 B45 37.5(12)
B51 B46 B50 B45 140.6(13)
B42 B46 B50 B52 -4.9(17)
B41 B46 B50 B52 -67.5(16)
B45 B46 B50 B52 -105.0(14)
B51 B46 B50 B52 35.6(12)
B42 B46 B50 B51 -40.4(12)
B41 B46 B50 B51 -103.1(13)
B45 B46 B50 B51 -140.6(13)
B42 B47 B51 B52 -138.8(13)
B43 B47 B51 B52 -101.5(14)
B48 B47 B51 B52 -35.5(11)
B52 B47 B51 B50 40.8(11)
B42 B47 B51 B50 -98.0(13)
B43 B47 B51 B50 -60.7(15)
B48 B47 B51 B50 5.4(16)
B52 B47 B51 B46 102.0(13)
B42 B47 B51 B46 -36.9(11)
B43 B47 B51 B46 0.5(17)
B48 B47 B51 B46 66.5(15)
B52 B47 B51 B42 138.8(13)
B43 B47 B51 B42 37.3(12)
B48 B47 B51 B42 103.4(13)
B49 B50 B51 B47 -4.3(17)
B45 B50 B51 B47 62.4(16)
B46 B50 B51 B47 100.2(13)
B52 B50 B51 B47 -40.9(11)
B49 B50 B51 B52 36.6(13)
B45 B50 B51 B52 103.3(15)
B46 B50 B51 B52 141.1(13)
B49 B50 B51 B46 -104.5(14)
B45 B50 B51 B46 -37.7(13)
B52 B50 B51 B46 -141.1(13)
B49 B50 B51 B42 -66.0(16)
B45 B50 B51 B42 0.7(17)
B46 B50 B51 B42 38.5(11)
B52 B50 B51 B42 -102.6(13)
B50 B46 B51 B47 -97.5(13)
B42 B46 B51 B47 37.4(12)
B41 B46 B51 B47 -0.3(17)
B45 B46 B51 B47 -64.3(15)
B50 B46 B51 B52 -34.8(12)
B42 B46 B51 B52 100.1(14)
B41 B46 B51 B52 62.4(16)
B45 B46 B51 B52 -1.5(17)
B42 B46 B51 B50 134.9(13)
B41 B46 B51 B50 97.1(14)
B45 B46 B51 B50 33.2(11)
B50 B46 B51 B42 -134.9(13)
B41 B46 B51 B42 -37.7(11)
B45 B46 B51 B42 -101.7(13)
B43 B42 B51 B47 -37.1(12)
B46 B42 B51 B47 -137.4(13)
B41 B42 B51 B47 -99.4(13)
B43 B42 B51 B52 -0.5(17)
B46 B42 B51 B52 -100.7(14)
B47 B42 B51 B52 36.6(12)
B41 B42 B51 B52 -62.8(16)
B43 B42 B51 B50 61.6(15)
B46 B42 B51 B50 -38.7(12)
B47 B42 B51 B50 98.7(13)
B41 B42 B51 B50 -0.7(16)
B43 B42 B51 B46 100.3(14)
B47 B42 B51 B46 137.4(13)
B41 B42 B51 B46 38.0(12)
B51 B47 B52 B50 -41.2(11)
B42 B47 B52 B50 -2.4(17)
B43 B47 B52 B50 61.5(15)
B48 B47 B52 B50 100.0(13)
B51 B47 B52 B48 -141.2(13)
B42 B47 B52 B48 -102.4(13)
B43 B47 B52 B48 -38.5(12)
B42 B47 B52 B51 38.7(12)
B43 B47 B52 B51 102.7(13)
B48 B47 B52 B51 141.2(13)
B51 B47 B52 B49 -99.2(13)
B42 B47 B52 B49 -60.4(16)
B43 B47 B52 B49 3.5(16)
B48 B47 B52 B49 42.0(11)
B49 B50 B52 B47 -101.2(13)
B45 B50 B52 B47 -63.6(16)
B46 B50 B52 B47 4.5(17)
B51 B50 B52 B47 40.4(11)
B49 B50 B52 B48 -37.3(12)
B45 B50 B52 B48 0.2(17)
B46 B50 B52 B48 68.3(16)
B51 B50 B52 B48 104.3(13)
B49 B50 B52 B51 -141.6(13)
B45 B50 B52 B51 -104.1(15)
B46 B50 B52 B51 -36.0(12)
B45 B50 B52 B49 37.5(12)
B46 B50 B52 B49 105.6(14)
B51 B50 B52 B49 141.6(13)
B44 B48 B52 B47 97.2(13)
B49 B48 B52 B47 133.1(12)
B43 B48 B52 B47 36.4(11)
B44 B48 B52 B50 -1.0(16)
B47 B48 B52 B50 -98.2(13)
B49 B48 B52 B50 34.9(11)
B43 B48 B52 B50 -61.8(15)
B44 B48 B52 B51 62.5(16)
B47 B48 B52 B51 -34.7(12)
B49 B48 B52 B51 98.3(14)
B43 B48 B52 B51 1.7(17)
B44 B48 B52 B49 -35.9(11)
B47 B48 B52 B49 -133.1(12)
B43 B48 B52 B49 -96.7(12)
B50 B51 B52 B47 -132.8(13)
B46 B51 B52 B47 -98.3(13)
B42 B51 B52 B47 -36.6(12)
B47 B51 B52 B50 132.8(13)
B46 B51 B52 B50 34.5(12)
B42 B51 B52 B50 96.2(13)
B47 B51 B52 B48 35.8(12)
B50 B51 B52 B48 -96.9(14)
B46 B51 B52 B48 -62.5(16)
B42 B51 B52 B48 -0.8(18)
B47 B51 B52 B49 100.4(13)
B50 B51 B52 B49 -32.3(11)
B46 B51 B52 B49 2.1(17)
B42 B51 B52 B49 63.9(16)
B50 B49 B52 B47 96.0(13)
B45 B49 B52 B47 59.7(16)
B44 B49 B52 B47 -6.9(16)
B48 B49 B52 B47 -42.2(11)
B45 B49 B52 B50 -36.2(12)
B44 B49 B52 B50 -102.9(14)
B48 B49 B52 B50 -138.1(13)
B50 B49 B52 B48 138.1(13)
B45 B49 B52 B48 101.9(13)
B44 B49 B52 B48 35.2(11)
B50 B49 B52 B51 34.2(12)
B45 B49 B52 B51 -2.0(17)
B44 B49 B52 B51 -68.7(15)
B48 B49 B52 B51 -103.9(13)
B66 B61 B62 B63 -137.3(13)
B65 B61 B62 B63 -98.7(13)
B64 B61 B62 B63 -35.6(11)
B63 B61 B62 B66 137.3(13)
B65 B61 B62 B66 38.6(11)
B64 B61 B62 B66 101.6(12)
B63 B61 B62 B67 37.8(11)
B66 B61 B62 B67 -99.5(13)
B65 B61 B62 B67 -60.9(15)
B64 B61 B62 B67 2.1(16)
B63 B61 B62 B71 99.3(13)
B66 B61 B62 B71 -38.0(12)
B65 B61 B62 B71 0.6(16)
B64 B61 B62 B71 63.7(15)
B62 B61 B63 B64 -139.2(12)
B66 B61 B63 B64 -101.1(12)
B65 B61 B63 B64 -38.2(11)
B66 B61 B63 B62 38.1(11)
B65 B61 B63 B62 101.0(12)
B64 B61 B63 B62 139.2(12)
B62 B61 B63 B67 -37.8(11)
B66 B61 B63 B67 0.3(16)
B65 B61 B63 B67 63.2(15)
B64 B61 B63 B67 101.4(13)
B62 B61 B63 B68 -101.9(13)
B66 B61 B63 B68 -63.8(15)
B65 B61 B63 B68 -0.9(16)
B64 B61 B63 B68 37.3(11)
B66 B62 B63 B61 -38.2(11)
B67 B62 B63 B61 -137.9(12)
B71 B62 B63 B61 -102.0(13)
B61 B62 B63 B64 39.0(11)
B66 B62 B63 B64 0.8(16)
B67 B62 B63 B64 -98.9(13)
B71 B62 B63 B64 -63.0(15)
B61 B62 B63 B67 137.9(12)
B66 B62 B63 B67 99.7(13)
B71 B62 B63 B67 35.9(11)
B61 B62 B63 B68 103.3(13)
B66 B62 B63 B68 65.1(15)
B67 B62 B63 B68 -34.6(12)
B71 B62 B63 B68 1.3(17)
B61 B63 B64 B68 139.0(12)
B62 B63 B64 B68 101.3(13)
B67 B63 B64 B68 37.0(11)
B61 B63 B64 B69 96.5(13)
B62 B63 B64 B69 58.8(15)
B67 B63 B64 B69 -5.5(16)
B68 B63 B64 B69 -42.5(11)
B61 B63 B64 B65 37.8(11)
B62 B63 B64 B65 0.1(16)
B67 B63 B64 B65 -64.2(14)
B68 B63 B64 B65 -101.2(12)
B62 B63 B64 B61 -37.7(11)
B67 B63 B64 B61 -102.0(13)
B68 B63 B64 B61 -139.0(12)
B62 B61 B64 B63 36.4(11)
B66 B61 B64 B63 99.7(13)
B65 B61 B64 B63 136.5(12)
B63 B61 B64 B68 -37.9(11)
B62 B61 B64 B68 -1.5(16)
B66 B61 B64 B68 61.8(15)
B65 B61 B64 B68 98.6(12)
B63 B61 B64 B69 -102.1(13)
B62 B61 B64 B69 -65.7(14)
B66 B61 B64 B69 -2.4(15)
B65 B61 B64 B69 34.4(10)
B63 B61 B64 B65 -136.5(12)
B62 B61 B64 B65 -100.1(12)
B66 B61 B64 B65 -36.8(11)
B63 B61 B65 B70 -63.0(15)
B62 B61 B65 B70 -0.1(16)
B66 B61 B65 B70 38.5(12)
B64 B61 B65 B70 -100.5(13)
B63 B61 B65 B69 -0.3(16)
B62 B61 B65 B69 62.6(16)
B66 B61 B65 B69 101.2(13)
B64 B61 B65 B69 -37.8(12)
B63 B61 B65 B66 -101.5(13)
B62 B61 B65 B66 -38.6(11)
B64 B61 B65 B66 -139.0(12)
B63 B61 B65 B64 37.5(11)
B62 B61 B65 B64 100.4(13)
B66 B61 B65 B64 139.0(12)
B63 B64 B65 B70 63.2(15)
B68 B64 B65 B70 -1.9(16)
B69 B64 B65 B70 -38.3(12)
B61 B64 B65 B70 100.5(13)
B63 B64 B65 B69 101.6(13)
B68 B64 B65 B69 36.4(12)
B61 B64 B65 B69 138.8(13)
B63 B64 B65 B66 -1.1(15)
B68 B64 B65 B66 -66.2(14)
B69 B64 B65 B66 -102.6(13)
B61 B64 B65 B66 36.2(11)
B63 B64 B65 B61 -37.3(10)
B68 B64 B65 B61 -102.4(12)
B69 B64 B65 B61 -138.8(13)
B63 B62 B66 B70 -60.4(15)
B61 B62 B66 B70 -98.2(13)
B67 B62 B66 B70 3.2(16)
B71 B62 B66 B70 39.8(12)
B63 B62 B66 B61 37.8(11)
B67 B62 B66 B61 101.3(13)
B71 B62 B66 B61 138.0(13)
B63 B62 B66 B65 -1.5(16)
B61 B62 B66 B65 -39.3(11)
B67 B62 B66 B65 62.1(15)
B71 B62 B66 B65 98.8(13)
B63 B62 B66 B71 -100.2(13)
B61 B62 B66 B71 -138.0(13)
B67 B62 B66 B71 -36.7(11)
B63 B61 B66 B70 62.6(15)
B62 B61 B66 B70 100.7(13)
B65 B61 B66 B70 -35.8(11)
B64 B61 B66 B70 0.9(16)
B63 B61 B66 B62 -38.1(11)
B65 B61 B66 B62 -136.5(12)
B64 B61 B66 B62 -99.8(13)
B63 B61 B66 B65 98.4(12)
B62 B61 B66 B65 136.5(12)
B64 B61 B66 B65 36.7(11)
B63 B61 B66 B71 -0.1(16)
B62 B61 B66 B71 38.0(12)
B65 B61 B66 B71 -98.5(13)
B64 B61 B66 B71 -61.8(15)
B69 B65 B66 B70 35.1(12)
B61 B65 B66 B70 137.1(13)
B64 B65 B66 B70 100.1(13)
B70 B65 B66 B62 -98.5(13)
B69 B65 B66 B62 -63.4(15)
B61 B65 B66 B62 38.6(11)
B64 B65 B66 B62 1.6(15)
B70 B65 B66 B61 -137.1(13)
B69 B65 B66 B61 -102.0(13)
B64 B65 B66 B61 -37.0(11)
B70 B65 B66 B71 -34.6(12)
B69 B65 B66 B71 0.5(16)
B61 B65 B66 B71 102.5(13)
B64 B65 B66 B71 65.5(14)
B63 B62 B67 B71 138.7(13)
B61 B62 B67 B71 101.3(13)
B66 B62 B67 B71 37.8(12)
B63 B62 B67 B72 100.4(14)
B61 B62 B67 B72 63.0(16)
B66 B62 B67 B72 -0.5(17)
B71 B62 B67 B72 -38.3(12)
B61 B62 B67 B63 -37.4(11)
B66 B62 B67 B63 -100.9(13)
B71 B62 B67 B63 -138.7(13)
B63 B62 B67 B68 35.3(12)
B61 B62 B67 B68 -2.0(16)
B66 B62 B67 B68 -65.5(15)
B71 B62 B67 B68 -103.3(13)
B61 B63 B67 B71 -0.3(16)
B64 B63 B67 B71 66.9(15)
B62 B63 B67 B71 -38.2(12)
B68 B63 B67 B71 103.7(13)
B61 B63 B67 B72 -65.7(15)
B64 B63 B67 B72 1.5(17)
B62 B63 B67 B72 -103.6(14)
B68 B63 B67 B72 38.3(12)
B61 B63 B67 B62 37.9(11)
B64 B63 B67 B62 105.1(13)
B68 B63 B67 B62 142.0(13)
B61 B63 B67 B68 -104.1(13)
B64 B63 B67 B68 -36.9(11)
B62 B63 B67 B68 -142.0(13)
B63 B64 B68 B72 -96.8(13)
B69 B64 B68 B72 36.1(12)
B65 B64 B68 B72 1.9(16)
B61 B64 B68 B72 -60.7(15)
B63 B64 B68 B67 -35.8(11)
B69 B64 B68 B67 97.0(12)
B65 B64 B68 B67 62.9(14)
B61 B64 B68 B67 0.3(15)
B63 B64 B68 B69 -132.8(13)
B65 B64 B68 B69 -34.2(11)
B61 B64 B68 B69 -96.8(13)
B69 B64 B68 B63 132.8(13)
B65 B64 B68 B63 98.7(12)
B61 B64 B68 B63 36.1(11)
B71 B67 B68 B64 -65.8(15)
B72 B67 B68 B64 -102.0(13)
B62 B67 B68 B64 1.1(16)
B63 B67 B68 B64 35.6(11)
B71 B67 B68 B72 36.2(12)
B62 B67 B68 B72 103.1(14)
B63 B67 B68 B72 137.6(13)
B71 B67 B68 B69 -3.9(15)
B72 B67 B68 B69 -40.1(11)
B62 B67 B68 B69 63.0(15)
B63 B67 B68 B69 97.5(12)
B71 B67 B68 B63 -101.4(13)
B72 B67 B68 B63 -137.6(13)
B62 B67 B68 B63 -34.5(11)
B61 B63 B68 B64 -38.9(12)
B62 B63 B68 B64 -103.9(14)
B67 B63 B68 B64 -138.6(13)
B61 B63 B68 B72 63.2(16)
B64 B63 B68 B72 102.2(13)
B62 B63 B68 B72 -1.7(16)
B67 B63 B68 B72 -36.4(11)
B61 B63 B68 B67 99.6(14)
B64 B63 B68 B67 138.6(13)
B62 B63 B68 B67 34.7(12)
B61 B63 B68 B69 1.7(16)
B64 B63 B68 B69 40.6(11)
B62 B63 B68 B69 -63.2(15)
B67 B63 B68 B69 -98.0(12)
B66 B65 B69 B70 -35.9(12)
B61 B65 B69 B70 -98.7(14)
B64 B65 B69 B70 -136.4(13)
B70 B65 B69 B72 36.8(12)
B66 B65 B69 B72 0.9(17)
B61 B65 B69 B72 -61.9(16)
B64 B65 B69 B72 -99.6(13)
B70 B65 B69 B64 136.4(13)
B66 B65 B69 B64 100.5(13)
B61 B65 B69 B64 37.7(12)
B70 B65 B69 B68 100.1(14)
B66 B65 B69 B68 64.3(16)
B61 B65 B69 B68 1.4(17)
B64 B65 B69 B68 -36.2(11)
B63 B64 B69 B70 -57.7(16)
B68 B64 B69 B70 -100.8(14)
B65 B64 B69 B70 38.8(12)
B61 B64 B69 B70 3.0(16)
B63 B64 B69 B65 -96.6(13)
B68 B64 B69 B65 -139.6(13)
B61 B64 B69 B65 -35.8(11)
B63 B64 B69 B72 7.3(16)
B68 B64 B69 B72 -35.7(11)
B65 B64 B69 B72 103.9(14)
B61 B64 B69 B72 68.1(14)
B63 B64 B69 B68 43.0(11)
B65 B64 B69 B68 139.6(13)
B61 B64 B69 B68 103.8(12)
B64 B68 B69 B70 101.2(14)
B72 B68 B69 B70 -38.3(12)
B67 B68 B69 B70 1.1(15)
B63 B68 B69 B70 61.5(15)
B64 B68 B69 B65 37.8(12)
B72 B68 B69 B65 -101.7(14)
B67 B68 B69 B65 -62.2(15)
B63 B68 B69 B65 -1.9(16)
B64 B68 B69 B72 139.5(13)
B67 B68 B69 B72 39.4(11)
B63 B68 B69 B72 99.8(13)
B72 B68 B69 B64 -139.5(13)
B67 B68 B69 B64 -100.1(12)
B63 B68 B69 B64 -39.7(11)
B72 B69 B70 B65 -140.1(13)
B64 B69 B70 B65 -40.4(12)
B68 B69 B70 B65 -102.9(13)
B65 B69 B70 B66 37.7(13)
B72 B69 B70 B66 -102.4(15)
B64 B69 B70 B66 -2.6(18)
B68 B69 B70 B66 -65.2(16)
B65 B69 B70 B72 140.1(13)
B64 B69 B70 B72 99.8(13)
B68 B69 B70 B72 37.3(11)
B65 B69 B70 B71 104.9(14)
B72 B69 B70 B71 -35.3(12)
B64 B69 B70 B71 64.5(16)
B68 B69 B70 B71 2.0(17)
B66 B65 B70 B69 140.8(13)
B61 B65 B70 B69 103.2(13)
B64 B65 B70 B69 39.2(12)
B69 B65 B70 B66 -140.8(13)
B61 B65 B70 B66 -37.6(11)
B64 B65 B70 B66 -101.5(13)
B69 B65 B70 B72 -38.0(13)
B66 B65 B70 B72 102.8(15)
B61 B65 B70 B72 65.2(16)
B64 B65 B70 B72 1.2(17)
B69 B65 B70 B71 -103.8(15)
B66 B65 B70 B71 37.0(13)
B61 B65 B70 B71 -0.6(18)
B64 B65 B70 B71 -64.5(16)
B62 B66 B70 B69 63.4(17)
B61 B66 B70 B69 1.1(18)
B65 B66 B70 B69 -37.1(13)
B71 B66 B70 B69 103.8(15)
B62 B66 B70 B65 100.5(13)
B61 B66 B70 B65 38.1(12)
B71 B66 B70 B65 140.9(13)
B62 B66 B70 B72 -4.8(17)
B61 B66 B70 B72 -67.1(16)
B65 B66 B70 B72 -105.3(14)
B71 B66 B70 B72 35.6(12)
B62 B66 B70 B71 -40.4(12)
B61 B66 B70 B71 -102.7(13)
B65 B66 B70 B71 -140.9(13)
B72 B67 B71 B70 40.8(11)
B62 B67 B71 B70 -98.0(12)
B63 B67 B71 B70 -60.9(15)
B68 B67 B71 B70 5.0(15)
B62 B67 B71 B72 -138.8(13)
B63 B67 B71 B72 -101.7(13)
B68 B67 B71 B72 -35.8(11)
B72 B67 B71 B66 102.0(13)
B62 B67 B71 B66 -36.7(11)
B63 B67 B71 B66 0.3(16)
B68 B67 B71 B66 66.2(15)
B72 B67 B71 B62 138.8(13)
B63 B67 B71 B62 37.0(12)
B68 B67 B71 B62 103.0(13)
B69 B70 B71 B67 -4.3(17)
B65 B70 B71 B67 62.9(16)
B66 B70 B71 B67 100.5(13)
B72 B70 B71 B67 -40.6(11)
B69 B70 B71 B72 36.3(12)
B65 B70 B71 B72 103.5(15)
B66 B70 B71 B72 141.1(13)
B69 B70 B71 B66 -104.8(14)
B65 B70 B71 B66 -37.6(13)
B72 B70 B71 B66 -141.1(13)
B69 B70 B71 B62 -66.3(16)
B65 B70 B71 B62 0.9(17)
B66 B70 B71 B62 38.6(11)
B72 B70 B71 B62 -102.6(13)
B70 B66 B71 B67 -97.4(13)
B62 B66 B71 B67 37.4(12)
B61 B66 B71 B67 -0.1(16)
B65 B66 B71 B67 -64.4(15)
B62 B66 B71 B70 134.7(13)
B61 B66 B71 B70 97.3(14)
B65 B66 B71 B70 33.0(11)
B70 B66 B71 B72 -34.8(12)
B62 B66 B71 B72 99.9(14)
B61 B66 B71 B72 62.4(16)
B65 B66 B71 B72 -1.8(16)
B70 B66 B71 B62 -134.7(13)
B61 B66 B71 B62 -37.5(11)
B65 B66 B71 B62 -101.7(13)
B63 B62 B71 B67 -37.0(12)
B61 B62 B71 B67 -99.8(13)
B66 B62 B71 B67 -137.6(13)
B63 B62 B71 B70 61.9(15)
B61 B62 B71 B70 -0.9(16)
B66 B62 B71 B70 -38.8(12)
B67 B62 B71 B70 98.9(13)
B63 B62 B71 B72 -0.4(17)
B61 B62 B71 B72 -63.2(16)
B66 B62 B71 B72 -101.1(14)
B67 B62 B71 B72 36.6(12)
B63 B62 B71 B66 100.7(14)
B61 B62 B71 B66 37.8(12)
B67 B62 B71 B66 137.6(13)
B71 B67 B72 B70 -41.0(11)
B62 B67 B72 B70 -2.4(17)
B63 B67 B72 B70 61.2(15)
B68 B67 B72 B70 100.0(13)
B62 B67 B72 B71 38.6(12)
B63 B67 B72 B71 102.2(13)
B68 B67 B72 B71 141.0(13)
B71 B67 B72 B68 -141.0(13)
B62 B67 B72 B68 -102.4(13)
B63 B67 B72 B68 -38.8(12)
B71 B67 B72 B69 -99.1(13)
B62 B67 B72 B69 -60.5(16)
B63 B67 B72 B69 3.1(17)
B68 B67 B72 B69 41.9(11)
B69 B70 B72 B67 -101.4(13)
B65 B70 B72 B67 -63.9(16)
B66 B70 B72 B67 4.4(17)
B71 B70 B72 B67 40.5(11)
B69 B70 B72 B71 -142.0(13)
B65 B70 B72 B71 -104.5(14)
B66 B70 B72 B71 -36.1(12)
B69 B70 B72 B68 -37.5(12)
B65 B70 B72 B68 0.0(18)
B66 B70 B72 B68 68.3(16)
B71 B70 B72 B68 104.4(13)
B65 B70 B72 B69 37.5(12)
B66 B70 B72 B69 105.9(14)
B71 B70 B72 B69 142.0(13)
B70 B71 B72 B67 -132.9(13)
B66 B71 B72 B67 -98.5(13)
B62 B71 B72 B67 -36.7(11)
B67 B71 B72 B70 132.9(13)
B66 B71 B72 B70 34.4(12)
B62 B71 B72 B70 96.2(13)
B67 B71 B72 B68 36.0(12)
B70 B71 B72 B68 -96.9(14)
B66 B71 B72 B68 -62.5(16)
B62 B71 B72 B68 -0.7(17)
B67 B71 B72 B69 100.9(13)
B70 B71 B72 B69 -32.1(11)
B66 B71 B72 B69 2.4(17)
B62 B71 B72 B69 64.2(16)
B64 B68 B72 B67 97.2(13)
B69 B68 B72 B67 133.4(12)
B63 B68 B72 B67 36.6(11)
B64 B68 B72 B70 -1.2(16)
B67 B68 B72 B70 -98.4(13)
B69 B68 B72 B70 35.0(11)
B63 B68 B72 B70 -61.9(15)
B64 B68 B72 B71 62.1(16)
B67 B68 B72 B71 -35.1(12)
B69 B68 B72 B71 98.3(14)
B63 B68 B72 B71 1.4(17)
B64 B68 B72 B69 -36.2(11)
B67 B68 B72 B69 -133.4(12)
B63 B68 B72 B69 -96.9(12)
B70 B69 B72 B67 96.0(14)
B65 B69 B72 B67 60.1(16)
B64 B69 B72 B67 -6.4(17)
B68 B69 B72 B67 -42.0(11)
B65 B69 B72 B70 -35.9(12)
B64 B69 B72 B70 -102.4(14)
B68 B69 B72 B70 -138.0(13)
B70 B69 B72 B71 33.8(12)
B65 B69 B72 B71 -2.1(17)
B64 B69 B72 B71 -68.6(15)
B68 B69 B72 B71 -104.2(13)
B70 B69 B72 B68 138.0(13)
B65 B69 B72 B68 102.1(13)
B64 B69 B72 B68 35.6(11)
B83 B81 B82 B87 37.3(11)
B86 B81 B82 B87 -99.5(13)
B85 B81 B82 B87 -60.7(14)
B84 B81 B82 B87 1.3(15)
B86 B81 B82 B83 -136.8(12)
B85 B81 B82 B83 -98.0(12)
B84 B81 B82 B83 -36.0(11)
B83 B81 B82 B86 136.8(12)
B85 B81 B82 B86 38.8(11)
B84 B81 B82 B86 100.8(12)
B83 B81 B82 B91 98.9(13)
B86 B81 B82 B91 -37.8(11)
B85 B81 B82 B91 0.9(15)
B84 B81 B82 B91 62.9(15)
B82 B81 B83 B84 -138.8(12)
B86 B81 B83 B84 -100.2(12)
B85 B81 B83 B84 -38.0(11)
B82 B81 B83 B87 -37.7(11)
B86 B81 B83 B87 0.8(16)
B85 B81 B83 B87 63.0(14)
B84 B81 B83 B87 101.1(13)
B86 B81 B83 B82 38.5(11)
B85 B81 B83 B82 100.7(12)
B84 B81 B83 B82 138.8(12)
B82 B81 B83 B88 -101.9(13)
B86 B81 B83 B88 -63.4(15)
B85 B81 B83 B88 -1.2(16)
B84 B81 B83 B88 36.8(11)
B87 B82 B83 B81 -137.7(12)
B86 B82 B83 B81 -38.3(11)
B91 B82 B83 B81 -101.9(13)
B87 B82 B83 B84 -98.3(13)
B81 B82 B83 B84 39.4(11)
B86 B82 B83 B84 1.1(16)
B91 B82 B83 B84 -62.5(15)
B81 B82 B83 B87 137.7(12)
B86 B82 B83 B87 99.4(12)
B91 B82 B83 B87 35.8(11)
B87 B82 B83 B88 -34.4(11)
B81 B82 B83 B88 103.3(13)
B86 B82 B83 B88 65.0(15)
B91 B82 B83 B88 1.4(16)
B81 B83 B84 B88 139.4(12)
B87 B83 B84 B88 37.5(11)
B82 B83 B84 B88 101.2(13)
B81 B83 B84 B85 38.5(11)
B87 B83 B84 B85 -63.4(14)
B82 B83 B84 B85 0.3(16)
B88 B83 B84 B85 -100.9(12)
B81 B83 B84 B89 97.1(12)
B87 B83 B84 B89 -4.7(15)
B82 B83 B84 B89 59.0(15)
B88 B83 B84 B89 -42.2(11)
B87 B83 B84 B81 -101.8(13)
B82 B83 B84 B81 -38.2(11)
B88 B83 B84 B81 -139.4(12)
B82 B81 B84 B83 36.9(11)
B86 B81 B84 B83 100.2(13)
B85 B81 B84 B83 136.0(12)
B83 B81 B84 B88 -37.8(11)
B82 B81 B84 B88 -0.8(15)
B86 B81 B84 B88 62.4(14)
B85 B81 B84 B88 98.2(12)
B83 B81 B84 B85 -136.0(12)
B82 B81 B84 B85 -99.1(12)
B86 B81 B84 B85 -35.8(11)
B83 B81 B84 B89 -101.5(12)
B82 B81 B84 B89 -64.5(13)
B86 B81 B84 B89 -1.3(14)
B85 B81 B84 B89 34.5(10)
B83 B84 B85 B90 63.5(15)
B88 B84 B85 B90 -1.9(16)
B89 B84 B85 B90 -37.6(11)
B81 B84 B85 B90 101.2(13)
B83 B84 B85 B89 101.1(12)
B88 B84 B85 B89 35.7(11)
B81 B84 B85 B89 138.8(12)
B83 B84 B85 B86 -1.6(15)
B88 B84 B85 B86 -67.0(14)
B89 B84 B85 B86 -102.7(13)
B81 B84 B85 B86 36.1(11)
B83 B84 B85 B81 -37.7(10)
B88 B84 B85 B81 -103.1(12)
B89 B84 B85 B81 -138.8(12)
B83 B81 B85 B90 -63.6(15)
B82 B81 B85 B90 -0.6(16)
B86 B81 B85 B90 38.4(12)
B84 B81 B85 B90 -101.3(13)
B83 B81 B85 B89 -0.8(16)
B82 B81 B85 B89 62.2(15)
B86 B81 B85 B89 101.2(13)
B84 B81 B85 B89 -38.6(11)
B83 B81 B85 B86 -102.0(13)
B82 B81 B85 B86 -39.0(11)
B84 B81 B85 B86 -139.7(12)
B83 B81 B85 B84 37.7(11)
B82 B81 B85 B84 100.7(12)
B86 B81 B85 B84 139.7(12)
B87 B82 B86 B90 1.3(16)
B83 B82 B86 B90 -61.0(15)
B81 B82 B86 B90 -98.8(13)
B91 B82 B86 B90 39.3(11)
B87 B82 B86 B81 100.1(13)
B83 B82 B86 B81 37.7(11)
B91 B82 B86 B81 138.1(12)
B87 B82 B86 B85 60.4(15)
B83 B82 B86 B85 -2.0(15)
B81 B82 B86 B85 -39.7(11)
B91 B82 B86 B85 98.4(12)
B87 B82 B86 B91 -38.0(11)
B83 B82 B86 B91 -100.4(13)
B81 B82 B86 B91 -138.1(12)
B83 B81 B86 B90 61.6(15)
B82 B81 B86 B90 100.3(13)
B85 B81 B86 B90 -35.5(11)
B84 B81 B86 B90 0.1(15)
B83 B81 B86 B82 -38.7(11)
B85 B81 B86 B82 -135.8(12)
B84 B81 B86 B82 -100.2(12)
B83 B81 B86 B85 97.1(12)
B82 B81 B86 B85 135.8(12)
B84 B81 B86 B85 35.6(10)
B83 B81 B86 B91 -0.9(16)
B82 B81 B86 B91 37.8(11)
B85 B81 B86 B91 -98.0(13)
B84 B81 B86 B91 -62.5(15)
B89 B85 B86 B90 34.5(11)
B84 B85 B86 B90 100.8(13)
B81 B85 B86 B90 137.7(13)
B90 B85 B86 B82 -98.6(13)
B89 B85 B86 B82 -64.1(15)
B84 B85 B86 B82 2.2(15)
B81 B85 B86 B82 39.1(10)
B90 B85 B86 B81 -137.7(13)
B89 B85 B86 B81 -103.2(13)
B84 B85 B86 B81 -36.9(11)
B90 B85 B86 B91 -35.1(12)
B89 B85 B86 B91 -0.6(16)
B84 B85 B86 B91 65.8(14)
B81 B85 B86 B91 102.6(13)
B81 B83 B87 B92 -66.6(15)
B84 B83 B87 B92 0.5(17)
B82 B83 B87 B92 -104.7(14)
B88 B83 B87 B92 37.7(11)
B81 B83 B87 B91 -0.4(17)
B84 B83 B87 B91 66.7(15)
B82 B83 B87 B91 -38.5(12)
B88 B83 B87 B91 103.8(13)
B81 B83 B87 B82 38.1(11)
B84 B83 B87 B82 105.2(13)
B88 B83 B87 B82 142.3(12)
B81 B83 B87 B88 -104.3(12)
B84 B83 B87 B88 -37.1(11)
B82 B83 B87 B88 -142.3(12)
B83 B82 B87 B92 101.9(14)
B81 B82 B87 B92 64.9(16)
B86 B82 B87 B92 1.9(17)
B91 B82 B87 B92 -37.1(12)
B83 B82 B87 B91 139.0(13)
B81 B82 B87 B91 102.0(13)
B86 B82 B87 B91 39.0(12)
B81 B82 B87 B83 -37.0(11)
B86 B82 B87 B83 -100.0(13)
B91 B82 B87 B83 -139.0(13)
B83 B82 B87 B88 35.7(12)
B81 B82 B87 B88 -1.3(16)
B86 B82 B87 B88 -64.3(15)
B91 B82 B87 B88 -103.3(13)
B83 B84 B88 B92 -96.3(13)
B85 B84 B88 B92 2.6(15)
B89 B84 B88 B92 36.4(11)
B81 B84 B88 B92 -60.5(15)
B83 B84 B88 B87 -35.7(11)
B85 B84 B88 B87 63.2(13)
B89 B84 B88 B87 96.9(12)
B81 B84 B88 B87 0.1(15)
B83 B84 B88 B89 -132.7(12)
B85 B84 B88 B89 -33.8(11)
B81 B84 B88 B89 -96.8(13)
B85 B84 B88 B83 98.9(12)
B89 B84 B88 B83 132.7(12)
B81 B84 B88 B83 35.8(11)
B92 B87 B88 B84 -103.1(12)
B91 B87 B88 B84 -67.2(14)
B83 B87 B88 B84 35.9(11)
B82 B87 B88 B84 0.7(16)
B91 B87 B88 B92 36.0(12)
B83 B87 B88 B92 139.0(12)
B82 B87 B88 B92 103.8(14)
B92 B87 B88 B89 -40.6(10)
B91 B87 B88 B89 -4.7(15)
B83 B87 B88 B89 98.4(12)
B82 B87 B88 B89 63.2(15)
B92 B87 B88 B83 -139.0(12)
B91 B87 B88 B83 -103.0(13)
B82 B87 B88 B83 -35.2(11)
B81 B83 B88 B84 -38.6(12)
B87 B83 B88 B84 -138.0(12)
B82 B83 B88 B84 -103.8(13)
B81 B83 B88 B92 64.3(15)
B84 B83 B88 B92 102.9(12)
B87 B83 B88 B92 -35.1(11)
B82 B83 B88 B92 -0.9(16)
B81 B83 B88 B87 99.4(13)
B84 B83 B88 B87 138.0(12)
B82 B83 B88 B87 34.2(11)
B81 B83 B88 B89 2.7(16)
B84 B83 B88 B89 41.3(11)
B87 B83 B88 B89 -96.7(12)
B82 B83 B88 B89 -62.5(15)
B86 B85 B89 B90 -35.5(12)
B84 B85 B89 B90 -137.4(13)
B81 B85 B89 B90 -99.2(13)
B90 B85 B89 B92 38.0(12)
B86 B85 B89 B92 2.5(16)
B84 B85 B89 B92 -99.4(13)
B81 B85 B89 B92 -61.3(15)
B90 B85 B89 B84 137.4(13)
B86 B85 B89 B84 101.9(13)
B81 B85 B89 B84 38.2(11)
B90 B85 B89 B88 101.8(13)
B86 B85 B89 B88 66.3(15)
B84 B85 B89 B88 -35.6(11)
B81 B85 B89 B88 2.6(16)
B83 B84 B89 B90 -58.6(15)
B88 B84 B89 B90 -101.9(13)
B85 B84 B89 B90 38.2(11)
B81 B84 B89 B90 2.1(15)
B83 B84 B89 B85 -96.8(12)
B88 B84 B89 B85 -140.1(12)
B81 B84 B89 B85 -36.1(10)
B83 B84 B89 B92 7.1(15)
B88 B84 B89 B92 -36.2(11)
B85 B84 B89 B92 103.9(13)
B81 B84 B89 B92 67.8(13)
B83 B84 B89 B88 43.2(11)
B85 B84 B89 B88 140.1(12)
B81 B84 B89 B88 104.0(12)
B84 B88 B89 B90 100.8(13)
B92 B88 B89 B90 -38.5(12)
B87 B88 B89 B90 1.3(15)
B83 B88 B89 B90 60.8(15)
B84 B88 B89 B85 36.8(11)
B92 B88 B89 B85 -102.4(13)
B87 B88 B89 B85 -62.6(14)
B83 B88 B89 B85 -3.1(16)
B84 B88 B89 B92 139.3(13)
B87 B88 B89 B92 39.8(10)
B83 B88 B89 B92 99.3(12)
B92 B88 B89 B84 -139.3(13)
B87 B88 B89 B84 -99.5(12)
B83 B88 B89 B84 -40.0(10)
B92 B89 B90 B85 -139.1(13)
B84 B89 B90 B85 -39.1(11)
B88 B89 B90 B85 -101.7(13)
B85 B89 B90 B86 36.9(12)
B92 B89 B90 B86 -102.3(14)
B84 B89 B90 B86 -2.2(17)
B88 B89 B90 B86 -64.8(16)
B85 B89 B90 B92 139.1(13)
B84 B89 B90 B92 100.1(12)
B88 B89 B90 B92 37.5(11)
B85 B89 B90 B91 104.1(14)
B92 B89 B90 B91 -35.1(12)
B84 B89 B90 B91 65.0(15)
B88 B89 B90 B91 2.4(17)
B86 B85 B90 B89 141.4(13)
B84 B85 B90 B89 39.0(11)
B81 B85 B90 B89 103.9(13)
B89 B85 B90 B86 -141.4(13)
B84 B85 B90 B86 -102.4(13)
B81 B85 B90 B86 -37.6(11)
B89 B85 B90 B92 -38.6(12)
B86 B85 B90 B92 102.8(14)
B84 B85 B90 B92 0.5(17)
B81 B85 B90 B92 65.3(16)
B89 B85 B90 B91 -103.8(14)
B86 B85 B90 B91 37.6(12)
B84 B85 B90 B91 -64.8(16)
B81 B85 B90 B91 0.0(17)
B82 B86 B90 B89 63.8(16)
B81 B86 B90 B89 1.3(17)
B85 B86 B90 B89 -36.4(12)
B91 B86 B90 B89 103.7(14)
B82 B86 B90 B85 100.2(13)
B81 B86 B90 B85 37.7(11)
B91 B86 B90 B85 140.0(13)
B82 B86 B90 B92 -4.0(17)
B81 B86 B90 B92 -66.5(16)
B85 B86 B90 B92 -104.2(14)
B91 B86 B90 B92 35.8(12)
B82 B86 B90 B91 -39.9(12)
B81 B86 B90 B91 -102.3(13)
B85 B86 B90 B91 -140.0(13)
B92 B87 B91 B90 41.7(11)
B83 B87 B91 B90 -61.1(15)
B82 B87 B91 B90 -98.9(12)
B88 B87 B91 B90 6.0(15)
B83 B87 B91 B92 -102.8(13)
B82 B87 B91 B92 -140.5(13)
B88 B87 B91 B92 -35.7(11)
B92 B87 B91 B86 102.6(13)
B83 B87 B91 B86 -0.1(16)
B82 B87 B91 B86 -37.9(11)
B88 B87 B91 B86 67.0(15)
B92 B87 B91 B82 140.5(13)
B83 B87 B91 B82 37.8(12)
B88 B87 B91 B82 104.9(13)
B89 B90 B91 B87 -5.2(16)
B85 B90 B91 B87 61.6(15)
B86 B90 B91 B87 99.6(12)
B92 B90 B91 B87 -41.2(11)
B89 B90 B91 B92 36.0(12)
B85 B90 B91 B92 102.8(15)
B86 B90 B91 B92 140.8(13)
B89 B90 B91 B86 -104.8(14)
B85 B90 B91 B86 -38.0(12)
B92 B90 B91 B86 -140.8(13)
B89 B90 B91 B82 -66.3(15)
B85 B90 B91 B82 0.5(17)
B86 B90 B91 B82 38.5(11)
B92 B90 B91 B82 -102.3(13)
B90 B86 B91 B87 -97.1(13)
B82 B86 B91 B87 38.0(11)
B81 B86 B91 B87 0.7(16)
B85 B86 B91 B87 -63.5(15)
B82 B86 B91 B90 135.2(13)
B81 B86 B91 B90 97.8(13)
B85 B86 B91 B90 33.7(11)
B90 B86 B91 B92 -35.2(12)
B82 B86 B91 B92 100.0(14)
B81 B86 B91 B92 62.6(16)
B85 B86 B91 B92 -1.6(16)
B90 B86 B91 B82 -135.2(13)
B81 B86 B91 B82 -37.4(11)
B85 B86 B91 B82 -101.5(13)
B83 B82 B91 B87 -36.3(11)
B81 B82 B91 B87 -98.4(13)
B86 B82 B91 B87 -136.1(13)
B87 B82 B91 B90 97.5(13)
B83 B82 B91 B90 61.3(15)
B81 B82 B91 B90 -0.9(16)
B86 B82 B91 B90 -38.6(11)
B87 B82 B91 B92 34.9(11)
B83 B82 B91 B92 -1.3(16)
B81 B82 B91 B92 -63.5(15)
B86 B82 B91 B92 -101.2(14)
B87 B82 B91 B86 136.1(13)
B83 B82 B91 B86 99.8(13)
B81 B82 B91 B86 37.7(11)
B91 B87 B92 B90 -41.8(11)
B83 B87 B92 B90 61.5(15)
B82 B87 B92 B90 -4.2(17)
B88 B87 B92 B90 99.7(13)
B83 B87 B92 B91 103.2(13)
B82 B87 B92 B91 37.5(12)
B88 B87 B92 B91 141.5(12)
B91 B87 B92 B89 -99.3(13)
B83 B87 B92 B89 3.9(17)
B82 B87 B92 B89 -61.8(16)
B88 B87 B92 B89 42.1(11)
B91 B87 B92 B88 -141.5(12)
B83 B87 B92 B88 -38.3(12)
B82 B87 B92 B88 -104.0(13)
B89 B90 B92 B87 -100.6(13)
B85 B90 B92 B87 -62.5(16)
B86 B90 B92 B87 5.0(17)
B91 B90 B92 B87 41.5(11)
B89 B90 B92 B91 -142.1(13)
B85 B90 B92 B91 -104.0(14)
B86 B90 B92 B91 -36.4(12)
B85 B90 B92 B89 38.1(12)
B86 B90 B92 B89 105.6(14)
B91 B90 B92 B89 142.1(13)
B89 B90 B92 B88 -36.9(11)
B85 B90 B92 B88 1.2(17)
B86 B90 B92 B88 68.7(15)
B91 B90 B92 B88 105.2(13)
B90 B91 B92 B87 -131.8(13)
B86 B91 B92 B87 -97.0(13)
B82 B91 B92 B87 -34.9(11)
B87 B91 B92 B90 131.8(13)
B86 B91 B92 B90 34.8(12)
B82 B91 B92 B90 96.9(13)
B87 B91 B92 B89 100.0(13)
B90 B91 B92 B89 -31.8(11)
B86 B91 B92 B89 3.0(17)
B82 B91 B92 B89 65.1(15)
B87 B91 B92 B88 35.7(12)
B90 B91 B92 B88 -96.1(13)
B86 B91 B92 B88 -61.3(16)
B82 B91 B92 B88 0.8(17)
B90 B89 B92 B87 96.0(13)
B85 B89 B92 B87 58.9(15)
B84 B89 B92 B87 -6.7(16)
B88 B89 B92 B87 -42.4(11)
B85 B89 B92 B90 -37.0(12)
B84 B89 B92 B90 -102.6(13)
B88 B89 B92 B90 -138.4(13)
B90 B89 B92 B91 33.7(12)
B85 B89 B92 B91 -3.4(16)
B84 B89 B92 B91 -69.0(15)
B88 B89 B92 B91 -104.7(13)
B90 B89 B92 B88 138.4(13)
B85 B89 B92 B88 101.3(13)
B84 B89 B92 B88 35.8(11)
B84 B88 B92 B87 95.7(12)
B89 B88 B92 B87 132.6(12)
B83 B88 B92 B87 35.0(11)
B84 B88 B92 B90 -2.3(16)
B87 B88 B92 B90 -98.1(13)
B89 B88 B92 B90 34.5(11)
B83 B88 B92 B90 -63.0(14)
B84 B88 B92 B91 60.8(16)
B87 B88 B92 B91 -34.9(11)
B89 B88 B92 B91 97.6(13)
B83 B88 B92 B91 0.1(16)
B84 B88 B92 B89 -36.8(11)
B87 B88 B92 B89 -132.6(12)
B83 B88 B92 B89 -97.6(12)
B103 B101 B102 B107 38.1(11)
B106 B101 B102 B107 -99.0(13)
B105 B101 B102 B107 -61.0(15)
B104 B101 B102 B107 2.2(16)
B106 B101 B102 B103 -137.0(13)
B105 B101 B102 B103 -99.0(13)
B104 B101 B102 B103 -35.9(11)
B103 B101 B102 B106 137.0(13)
B105 B101 B102 B106 38.0(11)
B104 B101 B102 B106 101.1(13)
B103 B101 B102 B111 99.5(13)
B106 B101 B102 B111 -37.5(12)
B105 B101 B102 B111 0.5(16)
B104 B101 B102 B111 63.6(15)
B102 B101 B103 B104 -138.8(12)
B106 B101 B103 B104 -100.5(13)
B105 B101 B103 B104 -37.9(11)
B106 B101 B103 B102 38.4(11)
B105 B101 B103 B102 100.9(13)
B104 B101 B103 B102 138.8(12)
B102 B101 B103 B107 -37.5(11)
B106 B101 B103 B107 0.8(16)
B105 B101 B103 B107 63.4(15)
B104 B101 B103 B107 101.3(13)
B102 B101 B103 B108 -101.0(13)
B106 B101 B103 B108 -62.6(16)
B105 B101 B103 B108 -0.1(17)
B104 B101 B103 B108 37.8(11)
B107 B102 B103 B101 -137.6(13)
B106 B102 B103 B101 -38.2(11)
B111 B102 B103 B101 -101.5(13)
B107 B102 B103 B104 -98.3(13)
B101 B102 B103 B104 39.4(12)
B106 B102 B103 B104 1.1(16)
B111 B102 B103 B104 -62.2(16)
B101 B102 B103 B107 137.6(13)
B106 B102 B103 B107 99.4(13)
B111 B102 B103 B107 36.1(11)
B107 B102 B103 B108 -34.7(12)
B101 B102 B103 B108 103.0(13)
B106 B102 B103 B108 64.7(15)
B111 B102 B103 B108 1.4(17)
B101 B103 B104 B108 138.0(12)
B102 B103 B104 B108 100.0(13)
B107 B103 B104 B108 36.6(11)
B101 B103 B104 B109 96.2(13)
B102 B103 B104 B109 58.2(16)
B107 B103 B104 B109 -5.2(16)
B108 B103 B104 B109 -41.8(11)
B101 B103 B104 B105 37.5(11)
B102 B103 B104 B105 -0.5(16)
B107 B103 B104 B105 -63.9(14)
B108 B103 B104 B105 -100.5(12)
B102 B103 B104 B101 -38.0(11)
B107 B103 B104 B101 -101.4(13)
B108 B103 B104 B101 -138.0(12)
B102 B101 B104 B103 36.9(11)
B106 B101 B104 B103 100.3(14)
B105 B101 B104 B103 137.0(13)
B103 B101 B104 B108 -39.0(12)
B102 B101 B104 B108 -2.0(16)
B106 B101 B104 B108 61.3(15)
B105 B101 B104 B108 98.0(13)
B103 B101 B104 B109 -102.5(13)
B102 B101 B104 B109 -65.5(14)
B106 B101 B104 B109 -2.2(16)
B105 B101 B104 B109 34.5(11)
B103 B101 B104 B105 -137.0(13)
B102 B101 B104 B105 -100.0(13)
B106 B101 B104 B105 -36.7(11)
B103 B101 B105 B110 -63.5(16)
B102 B101 B105 B110 0.0(17)
B106 B101 B105 B110 38.2(12)
B104 B101 B105 B110 -100.6(13)
B103 B101 B105 B109 -0.9(17)
B102 B101 B105 B109 62.5(16)
B106 B101 B105 B109 100.8(14)
B104 B101 B105 B109 -38.0(12)
B103 B101 B105 B106 -101.7(13)
B102 B101 B105 B106 -38.2(11)
B104 B101 B105 B106 -138.8(13)
B103 B101 B105 B104 37.1(11)
B102 B101 B105 B104 100.6(13)
B106 B101 B105 B104 138.8(13)
B103 B104 B105 B110 64.0(15)
B108 B104 B105 B110 -1.6(16)
B109 B104 B105 B110 -37.7(12)
B101 B104 B105 B110 100.9(14)
B103 B104 B105 B109 101.7(13)
B108 B104 B105 B109 36.1(12)
B101 B104 B105 B109 138.6(13)
B103 B104 B105 B106 -0.3(15)
B108 B104 B105 B106 -66.0(15)
B109 B104 B105 B106 -102.0(13)
B101 B104 B105 B106 36.6(11)
B103 B104 B105 B101 -37.0(11)
B108 B104 B105 B101 -102.6(13)
B109 B104 B105 B101 -138.6(13)
B107 B102 B106 B110 2.8(17)
B101 B102 B106 B110 -98.6(14)
B103 B102 B106 B110 -60.9(15)
B111 B102 B106 B110 39.7(12)
B107 B102 B106 B101 101.3(13)
B103 B102 B106 B101 37.6(11)
B111 B102 B106 B101 138.3(13)
B107 B102 B106 B105 62.4(15)
B101 B102 B106 B105 -39.0(11)
B103 B102 B106 B105 -1.3(16)
B111 B102 B106 B105 99.3(13)
B107 B102 B106 B111 -36.9(11)
B101 B102 B106 B111 -138.3(13)
B103 B102 B106 B111 -100.6(13)
B103 B101 B106 B110 62.6(16)
B102 B101 B106 B110 101.2(13)
B105 B101 B106 B110 -35.8(11)
B104 B101 B106 B110 1.1(16)
B103 B101 B106 B102 -38.6(11)
B105 B101 B106 B102 -136.9(13)
B104 B101 B106 B102 -100.1(13)
B103 B101 B106 B105 98.3(13)
B102 B101 B106 B105 136.9(13)
B104 B101 B106 B105 36.9(11)
B103 B101 B106 B111 -0.7(17)
B102 B101 B106 B111 37.9(12)
B105 B101 B106 B111 -99.0(13)
B104 B101 B106 B111 -62.2(15)
B109 B105 B106 B110 35.3(12)
B101 B105 B106 B110 137.6(13)
B104 B105 B106 B110 100.4(13)
B110 B105 B106 B102 -99.4(14)
B109 B105 B106 B102 -64.0(15)
B101 B105 B106 B102 38.3(11)
B104 B105 B106 B102 1.0(16)
B110 B105 B106 B101 -137.6(13)
B109 B105 B106 B101 -102.3(13)
B104 B105 B106 B101 -37.2(11)
B110 B105 B106 B111 -35.1(12)
B109 B105 B106 B111 0.2(17)
B101 B105 B106 B111 102.5(13)
B104 B105 B106 B111 65.3(15)
B101 B102 B107 B111 101.2(13)
B103 B102 B107 B111 138.5(13)
B106 B102 B107 B111 37.9(12)
B101 B102 B107 B112 63.3(16)
B103 B102 B107 B112 100.6(14)
B106 B102 B107 B112 0.0(17)
B111 B102 B107 B112 -37.9(12)
B101 B102 B107 B103 -37.3(11)
B106 B102 B107 B103 -100.6(13)
B111 B102 B107 B103 -138.5(13)
B101 B102 B107 B108 -1.6(17)
B103 B102 B107 B108 35.7(12)
B106 B102 B107 B108 -64.9(15)
B111 B102 B107 B108 -102.8(14)
B101 B103 B107 B111 -0.7(17)
B104 B103 B107 B111 66.5(16)
B102 B103 B107 B111 -38.6(12)
B108 B103 B107 B111 102.9(14)
B101 B103 B107 B112 -65.9(16)
B104 B103 B107 B112 1.3(17)
B102 B103 B107 B112 -103.8(14)
B108 B103 B107 B112 37.7(12)
B101 B103 B107 B102 37.9(12)
B104 B103 B107 B102 105.1(14)
B108 B103 B107 B102 141.5(13)
B101 B103 B107 B108 -103.6(13)
B104 B103 B107 B108 -36.4(11)
B102 B103 B107 B108 -141.5(13)
B103 B104 B108 B112 -97.3(13)
B109 B104 B108 B112 36.0(12)
B105 B104 B108 B112 2.0(16)
B101 B104 B108 B112 -60.5(15)
B103 B104 B108 B107 -35.8(11)
B109 B104 B108 B107 97.5(13)
B105 B104 B108 B107 63.5(14)
B101 B104 B108 B107 1.1(16)
B103 B104 B108 B109 -133.4(13)
B105 B104 B108 B109 -34.1(11)
B101 B104 B108 B109 -96.5(13)
B109 B104 B108 B103 133.4(13)
B105 B104 B108 B103 99.3(13)
B101 B104 B108 B103 36.9(11)
B111 B107 B108 B104 -66.8(15)
B112 B107 B108 B104 -103.0(13)
B102 B107 B108 B104 0.3(16)
B103 B107 B108 B104 35.4(11)
B111 B107 B108 B112 36.2(12)
B102 B107 B108 B112 103.3(14)
B103 B107 B108 B112 138.3(13)
B111 B107 B108 B109 -3.9(15)
B112 B107 B108 B109 -40.1(11)
B102 B107 B108 B109 63.2(15)
B103 B107 B108 B109 98.3(12)
B111 B107 B108 B103 -102.2(13)
B112 B107 B108 B103 -138.3(13)
B102 B107 B108 B103 -35.1(12)
B101 B103 B108 B104 -39.7(12)
B102 B103 B108 B104 -104.3(14)
B107 B103 B108 B104 -138.9(13)
B101 B103 B108 B112 63.0(16)
B104 B103 B108 B112 102.7(13)
B102 B103 B108 B112 -1.6(17)
B107 B103 B108 B112 -36.1(12)
B101 B103 B108 B107 99.1(14)
B104 B103 B108 B107 138.9(13)
B102 B103 B108 B107 34.6(12)
B101 B103 B108 B109 1.0(17)
B104 B103 B108 B109 40.8(11)
B102 B103 B108 B109 -63.5(15)
B107 B103 B108 B109 -98.1(13)
B106 B105 B109 B110 -36.1(13)
B101 B105 B109 B110 -99.3(14)
B104 B105 B109 B110 -137.1(13)
B110 B105 B109 B112 37.1(13)
B106 B105 B109 B112 1.0(17)
B101 B105 B109 B112 -62.2(16)
B104 B105 B109 B112 -100.0(14)
B110 B105 B109 B104 137.1(13)
B106 B105 B109 B104 101.0(13)
B101 B105 B109 B104 37.8(12)
B110 B105 B109 B108 101.0(15)
B106 B105 B109 B108 64.8(16)
B101 B105 B109 B108 1.6(17)
B104 B105 B109 B108 -36.1(12)
B103 B104 B109 B110 -58.2(16)
B108 B104 B109 B110 -101.1(14)
B105 B104 B109 B110 38.5(12)
B101 B104 B109 B110 2.5(17)
B103 B104 B109 B105 -96.7(13)
B108 B104 B109 B105 -139.6(13)
B101 B104 B109 B105 -35.9(11)
B103 B104 B109 B112 7.2(17)
B108 B104 B109 B112 -35.7(12)
B105 B104 B109 B112 103.9(14)
B101 B104 B109 B112 67.9(15)
B103 B104 B109 B108 42.9(12)
B105 B104 B109 B108 139.6(13)
B101 B104 B109 B108 103.6(13)
B104 B108 B109 B110 101.4(14)
B112 B108 B109 B110 -38.4(12)
B107 B108 B109 B110 1.1(16)
B103 B108 B109 B110 62.0(15)
B104 B108 B109 B105 37.8(12)
B112 B108 B109 B105 -102.1(14)
B107 B108 B109 B105 -62.6(15)
B103 B108 B109 B105 -1.6(17)
B104 B108 B109 B112 139.9(13)
B107 B108 B109 B112 39.5(11)
B103 B108 B109 B112 100.5(13)
B112 B108 B109 B104 -139.9(13)
B107 B108 B109 B104 -100.3(12)
B103 B108 B109 B104 -39.4(11)
B112 B109 B110 B105 -139.9(13)
B104 B109 B110 B105 -39.8(12)
B108 B109 B110 B105 -102.4(13)
B105 B109 B110 B106 37.8(13)
B112 B109 B110 B106 -102.1(15)
B104 B109 B110 B106 -2.0(19)
B108 B109 B110 B106 -64.5(17)
B105 B109 B110 B112 139.9(13)
B104 B109 B110 B112 100.1(14)
B108 B109 B110 B112 37.5(12)
B105 B109 B110 B111 104.4(14)
B112 B109 B110 B111 -35.5(12)
B104 B109 B110 B111 64.6(16)
B108 B109 B110 B111 2.0(17)
B106 B105 B110 B109 140.3(14)
B101 B105 B110 B109 102.8(14)
B104 B105 B110 B109 38.8(12)
B109 B105 B110 B106 -140.3(14)
B101 B105 B110 B106 -37.5(12)
B104 B105 B110 B106 -101.5(13)
B109 B105 B110 B112 -38.1(13)
B106 B105 B110 B112 102.2(15)
B101 B105 B110 B112 64.7(16)
B104 B105 B110 B112 0.7(18)
B109 B105 B110 B111 -103.3(15)
B106 B105 B110 B111 37.0(13)
B101 B105 B110 B111 -0.5(18)
B104 B105 B110 B111 -64.5(16)
B102 B106 B110 B109 63.0(17)
B101 B106 B110 B109 0.5(18)
B105 B106 B110 B109 -37.3(13)
B111 B106 B110 B109 103.2(15)
B102 B106 B110 B105 100.4(14)
B101 B106 B110 B105 37.9(12)
B111 B106 B110 B105 140.5(14)
B102 B106 B110 B112 -4.6(18)
B101 B106 B110 B112 -67.1(16)
B105 B106 B110 B112 -105.0(15)
B111 B106 B110 B112 35.5(12)
B102 B106 B110 B111 -40.1(12)
B101 B106 B110 B111 -102.6(14)
B105 B106 B110 B111 -140.5(14)
B102 B107 B111 B112 -139.1(13)
B103 B107 B111 B112 -101.6(14)
B108 B107 B111 B112 -35.8(12)
B112 B107 B111 B110 40.9(11)
B102 B107 B111 B110 -98.2(13)
B103 B107 B111 B110 -60.8(15)
B108 B107 B111 B110 5.0(16)
B112 B107 B111 B106 101.9(14)
B102 B107 B111 B106 -37.2(11)
B103 B107 B111 B106 0.3(17)
B108 B107 B111 B106 66.1(15)
B112 B107 B111 B102 139.1(13)
B103 B107 B111 B102 37.5(12)
B108 B107 B111 B102 103.3(13)
B109 B110 B111 B107 -4.4(17)
B105 B110 B111 B107 62.4(16)
B106 B110 B111 B107 100.0(13)
B112 B110 B111 B107 -40.9(11)
B109 B110 B111 B112 36.5(13)
B105 B110 B111 B112 103.4(15)
B106 B110 B111 B112 141.0(14)
B109 B110 B111 B106 -104.4(15)
B105 B110 B111 B106 -37.6(13)
B112 B110 B111 B106 -141.0(14)
B109 B110 B111 B102 -66.1(16)
B105 B110 B111 B102 0.7(18)
B106 B110 B111 B102 38.3(11)
B112 B110 B111 B102 -102.6(13)
B110 B106 B111 B107 -97.8(14)
B102 B106 B111 B107 37.5(12)
B101 B106 B111 B107 0.2(17)
B105 B106 B111 B107 -64.2(15)
B110 B106 B111 B112 -34.9(12)
B102 B106 B111 B112 100.4(14)
B101 B106 B111 B112 63.2(16)
B105 B106 B111 B112 -1.3(17)
B102 B106 B111 B110 135.3(14)
B101 B106 B111 B110 98.1(14)
B105 B106 B111 B110 33.6(12)
B110 B106 B111 B102 -135.3(14)
B101 B106 B111 B102 -37.3(12)
B105 B106 B111 B102 -101.8(13)
B101 B102 B111 B107 -99.6(14)
B103 B102 B111 B107 -37.3(12)
B106 B102 B111 B107 -137.2(13)
B107 B102 B111 B112 36.5(12)
B101 B102 B111 B112 -63.1(16)
B103 B102 B111 B112 -0.8(17)
B106 B102 B111 B112 -100.7(14)
B107 B102 B111 B110 98.9(13)
B101 B102 B111 B110 -0.7(16)
B103 B102 B111 B110 61.6(15)
B106 B102 B111 B110 -38.3(12)
B107 B102 B111 B106 137.2(13)
B101 B102 B111 B106 37.6(12)
B103 B102 B111 B106 99.9(14)
B111 B107 B112 B110 -41.2(12)
B102 B107 B112 B110 -2.7(17)
B103 B107 B112 B110 61.3(16)
B108 B107 B112 B110 99.5(13)
B102 B107 B112 B111 38.5(12)
B103 B107 B112 B111 102.5(13)
B108 B107 B112 B111 140.7(13)
B111 B107 B112 B109 -99.4(14)
B102 B107 B112 B109 -60.9(16)
B103 B107 B112 B109 3.2(17)
B108 B107 B112 B109 41.4(11)
B111 B107 B112 B108 -140.7(13)
B102 B107 B112 B108 -102.3(14)
B103 B107 B112 B108 -38.2(12)
B109 B110 B112 B107 -100.8(13)
B105 B110 B112 B107 -63.2(17)
B106 B110 B112 B107 4.5(17)
B111 B110 B112 B107 40.6(11)
B109 B110 B112 B111 -141.4(14)
B105 B110 B112 B111 -103.8(15)
B106 B110 B112 B111 -36.0(13)
B105 B110 B112 B109 37.6(13)
B106 B110 B112 B109 105.3(15)
B111 B110 B112 B109 141.4(14)
B109 B110 B112 B108 -37.1(12)
B105 B110 B112 B108 0.5(18)
B106 B110 B112 B108 68.2(16)
B111 B110 B112 B108 104.3(13)
B110 B111 B112 B107 -132.9(13)
B106 B111 B112 B107 -98.5(13)
B102 B111 B112 B107 -36.4(12)
B107 B111 B112 B110 132.9(13)
B106 B111 B112 B110 34.4(12)
B102 B111 B112 B110 96.5(14)
B107 B111 B112 B109 100.3(13)
B110 B111 B112 B109 -32.6(12)
B106 B111 B112 B109 1.9(17)
B102 B111 B112 B109 64.0(16)
B107 B111 B112 B108 36.1(12)
B110 B111 B112 B108 -96.8(14)
B106 B111 B112 B108 -62.3(17)
B102 B111 B112 B108 -0.2(18)
B110 B109 B112 B107 96.5(14)
B105 B109 B112 B107 60.2(16)
B104 B109 B112 B107 -6.3(17)
B108 B109 B112 B107 -41.6(11)
B105 B109 B112 B110 -36.3(12)
B104 B109 B112 B110 -102.8(14)
B108 B109 B112 B110 -138.1(13)
B110 B109 B112 B111 34.5(12)
B105 B109 B112 B111 -1.8(17)
B104 B109 B112 B111 -68.3(15)
B108 B109 B112 B111 -103.7(13)
B110 B109 B112 B108 138.1(13)
B105 B109 B112 B108 101.9(13)
B104 B109 B112 B108 35.3(11)
B104 B108 B112 B107 97.2(13)
B109 B108 B112 B107 133.6(12)
B103 B108 B112 B107 36.3(11)
B104 B108 B112 B110 -1.5(16)
B107 B108 B112 B110 -98.7(13)
B109 B108 B112 B110 34.9(11)
B103 B108 B112 B110 -62.4(15)
B104 B108 B112 B111 61.9(16)
B107 B108 B112 B111 -35.2(12)
B109 B108 B112 B111 98.4(14)
B103 B108 B112 B111 1.1(17)
B104 B108 B112 B109 -36.4(12)
B107 B108 B112 B109 -133.6(12)
B103 B108 B112 B109 -97.3(13)
C502 O500 C501 C500 177(2)
C501 O500 C502 C503 177.3(19)

loop_
_platon_squeeze_void_nr
_platon_squeeze_void_average_x
_platon_squeeze_void_average_y
_platon_squeeze_void_average_z
_platon_squeeze_void_volume
_platon_squeeze_void_count_electrons
_platon_squeeze_void_content
1 -0.003 0.000 0.000 5767 1641 ' '
